data_4130347
loop_
_publ_author_name
'Kieffer, Marion'
'Pilgrim, Ben S.'
'Ronson, Tanya K.'
'Roberts, Derrick A.'
'Aleksanyan, Mina'
'Nitschke, Jonathan R.'

_publ_section_title
;
 Perfluorinated Ligands Induce Meridional Metal Stereochemistry to
 Generate M8L12, M10L15, and M12L18 Prisms.
;
_journal_issue 21
_journal_name_full 'Journal of the American Chemical Society'
_journal_page_first 6813
_journal_page_last 6821
_journal_paper_doi 10.1021/jacs.6b02445
_journal_volume 138
_journal_year 2016
_chemical_formula_moiety
;    
 C450 H240 F90 Fe10 N60, 0.5(C16 H36 N), 0.5(C2 F6 N O4 S2), 20(F6 P)
 4(C6 H6), 13(C2 H3 N)
;
_chemical_formula_sum 'C509 H321 F213 Fe10 N74 O2 P20 S'
_chemical_formula_weight 12762.34
_space_group_crystal_system triclinic
_space_group_IT_number 2
_space_group_name_Hall '-P 1'
_space_group_name_H-M_alt 'P -1'
_atom_sites_solution_hydrogens mixed
_audit_creation_method SHELXL-2014/6
_cell_angle_alpha 86.685(5)
_cell_angle_beta 80.468(4)
_cell_angle_gamma 65.452(4)
_cell_formula_units_Z 2
_cell_length_a 31.490(3)
_cell_length_b 32.933(3)
_cell_length_c 41.016(4)
_cell_measurement_reflns_used 9898
_cell_measurement_temperature 100(2)
_cell_measurement_theta_max 33.620
_cell_measurement_theta_min 4.652
_cell_volume 38154(6)
_computing_cell_refinement
;
'Bruker SAINT' 
;
_computing_data_collection
;
CrystalClear-SM Expert 2.0 r5 (Rigaku, 2010)
;
_computing_data_reduction
;
'Bruker SAINT' 
;
_computing_structure_refinement 'SHELXL-2014/6 (Sheldrick, 2014)'
_computing_structure_solution 'SHELXT (Sheldrick, 2015)'
_diffrn_ambient_temperature 100(2)
_diffrn_detector_area_resol_mean 0
_diffrn_measured_fraction_theta_full 0.949
_diffrn_measured_fraction_theta_max 0.949
_diffrn_measurement_device_type 'Rigaku Saturn 724+ detector on Crystal Logic diffractometer'
_diffrn_measurement_method '\w  scans'
_diffrn_radiation_monochromator 'silicon double crystal'
_diffrn_radiation_source 'Diamond beamline I19'
_diffrn_radiation_type synchrotron
_diffrn_radiation_wavelength 0.6889
_diffrn_reflns_av_R_equivalents 0.0975
_diffrn_reflns_av_unetI/netI 0.1208
_diffrn_reflns_Laue_measured_fraction_full 0.949
_diffrn_reflns_Laue_measured_fraction_max 0.949
_diffrn_reflns_limit_h_max 27
_diffrn_reflns_limit_h_min -27
_diffrn_reflns_limit_k_max 28
_diffrn_reflns_limit_k_min -28
_diffrn_reflns_limit_l_max 35
_diffrn_reflns_limit_l_min -35
_diffrn_reflns_number 141037
_diffrn_reflns_point_group_measured_fraction_full 0.949
_diffrn_reflns_point_group_measured_fraction_max 0.949
_diffrn_reflns_theta_full 17.574
_diffrn_reflns_theta_max 17.574
_diffrn_reflns_theta_min 0.659
_exptl_absorpt_coefficient_mu 0.289
_exptl_absorpt_correction_T_max 0.7440
_exptl_absorpt_correction_T_min 0.5082
_exptl_absorpt_correction_type multi-scan
_exptl_absorpt_process_details SADABS
_exptl_crystal_colour purple
_exptl_crystal_density_diffrn 1.111
_exptl_crystal_description block
_exptl_crystal_F_000 12804
_exptl_crystal_size_max 0.020
_exptl_crystal_size_mid 0.015
_exptl_crystal_size_min 0.012
_refine_diff_density_max 1.137
_refine_diff_density_min -0.783
_refine_diff_density_rms 0.151
_refine_ls_extinction_method none
_refine_ls_goodness_of_fit_ref 1.517
_refine_ls_hydrogen_treatment constr
_refine_ls_matrix_type full
_refine_ls_number_parameters 6999
_refine_ls_number_reflns 51106
_refine_ls_number_restraints 19406
_refine_ls_restrained_S_all 1.420
_refine_ls_R_factor_all 0.2877
_refine_ls_R_factor_gt 0.2118
_refine_ls_shift/su_max 0.001
_refine_ls_shift/su_mean 0.000
_refine_ls_structure_factor_coef Fsqd
_refine_ls_weighting_details 'w=1/[\s^2^(Fo^2^)+(0.2000P)^2^+360.0000P] where P=(Fo^2^+2Fc^2^)/3'
_refine_ls_weighting_scheme calc
_refine_ls_wR_factor_gt 0.5020
_refine_ls_wR_factor_ref 0.5527
_reflns_Friedel_coverage 0.000
_reflns_number_gt 28952
_reflns_number_total 51106
_reflns_threshold_expression 'I > 2\s(I)'
_cod_data_source_file ja6b02445_si_004.cif
_cod_data_source_block mk1106_sq
_cod_original_cell_volume 38153(6)
_cod_database_code 4130347
_shelx_space_group_comment
;
The symmetry employed for this shelxl refinement is uniquely defined
by the following loop, which should always be used as a source of
symmetry information in preference to the above space-group names.
They are only intended as comments.
;
_shelx_estimated_absorpt_t_min 0.994
_shelx_estimated_absorpt_t_max 0.996
_shelxl_version_number 2014/6

loop_
_space_group_symop_operation_xyz
'x, y, z'
'-x, -y, -z'

loop_
_atom_site_label
_atom_site_type_symbol
_atom_site_fract_x
_atom_site_fract_y
_atom_site_fract_z
_atom_site_U_iso_or_equiv
_atom_site_adp_type
_atom_site_occupancy
_atom_site_site_symmetry_order
_atom_site_calc_flag
_atom_site_refinement_flags_posn
_atom_site_refinement_flags_adp
_atom_site_refinement_flags_occupancy
_atom_site_disorder_assembly
_atom_site_disorder_group
Fe1 Fe 0.56252(14) 0.68435(19) 0.79138(11) 0.124(2) Uani 1 1 d . . . . .
Fe2 Fe 0.55887(14) 0.28862(19) 0.79563(10) 0.1172(19) Uani 1 1 d . . . . .
Fe3 Fe 0.33951(16) 0.28689(15) 0.57615(10) 0.1012(15) Uani 1 1 d . . . . .
Fe4 Fe 0.21155(13) 0.66740(13) 0.43138(8) 0.0720(11) Uani 1 1 d . . . . .
Fe5 Fe 0.34090(14) 0.92060(13) 0.57344(9) 0.0843(13) Uani 1 1 d . . . . .
Fe6 Fe 0.20454(14) 0.81394(16) 0.97898(9) 0.0999(15) Uani 1 1 d . . . . .
Fe7 Fe 0.20326(13) 0.41492(16) 0.98248(9) 0.0938(15) Uani 1 1 d . . . . .
Fe8 Fe -0.00921(14) 0.40083(16) 0.75635(10) 0.0979(14) Uani 1 1 d . . . . .
Fe9 Fe -0.15072(13) 0.79422(13) 0.62567(9) 0.0767(12) Uani 1 1 d . . . . .
Fe10 Fe -0.00087(14) 1.04135(12) 0.75723(9) 0.0762(12) Uani 1 1 d . . . . .
F1B F 0.6576(6) 0.5061(6) 0.8064(6) 0.167(7) Uani 1 1 d D U . . .
F2B F 0.6820(5) 0.4199(6) 0.7955(6) 0.177(8) Uani 1 1 d D U . . .
F3B F 0.5335(6) 0.4329(6) 0.8511(5) 0.150(6) Uani 1 1 d D U . . .
F4B F 0.5101(5) 0.5197(6) 0.8634(5) 0.149(6) Uani 1 1 d D U . . .
F5B F 0.4958(8) 0.9005(6) 0.8449(6) 0.178(8) Uani 1 1 d D U . . .
F6B F 0.6251(8) 0.0604(6) 0.7970(5) 0.153(6) Uani 1 1 d D U . . .
N1B N 0.5357(7) 0.7227(5) 0.8330(5) 0.110(5) Uani 1 1 d D U . . .
N2B N 0.5602(7) 0.6362(5) 0.8225(4) 0.113(5) Uani 1 1 d D U . . .
N3B N 0.5994(6) 0.3159(5) 0.8059(5) 0.111(5) Uani 1 1 d D U . . .
N4B N 0.6141(7) 0.2318(5) 0.8021(5) 0.108(5) Uani 1 1 d D U . . .
C1B C 0.5254(7) 0.7684(5) 0.8366(5) 0.119(6) Uani 1 1 d D U . . .
C2B C 0.4891(8) 0.8004(7) 0.8218(6) 0.125(6) Uani 1 1 d D U . . .
H2B H 0.4712 0.7914 0.8096 0.150 Uiso 1 1 calc R U . . .
C3B C 0.4791(8) 0.8451(6) 0.8247(6) 0.132(6) Uani 1 1 d D U . . .
H3B H 0.4549 0.8672 0.8143 0.159 Uiso 1 1 calc R U . . .
C4B C 0.5051(7) 0.8569(6) 0.8429(5) 0.140(7) Uani 1 1 d D U . . .
C5B C 0.5410(8) 0.8266(6) 0.8581(6) 0.136(7) Uani 1 1 d D U . . .
H5B H 0.5583 0.8361 0.8704 0.163 Uiso 1 1 calc R U . . .
C6B C 0.5512(8) 0.7818(6) 0.8547(6) 0.127(6) Uani 1 1 d D U . . .
H6B H 0.5760 0.7600 0.8648 0.153 Uiso 1 1 calc R U . . .
C8B C 0.5338(7) 0.6989(5) 0.8583(5) 0.108(6) Uani 1 1 d D U . . .
H8B H 0.5234 0.7121 0.8798 0.130 Uiso 1 1 calc R U . . .
C9B C 0.5477(6) 0.6509(5) 0.8542(4) 0.117(6) Uani 1 1 d D U . . .
C10B C 0.5464(8) 0.6234(5) 0.8810(4) 0.122(6) Uani 1 1 d D U . . .
H10B H 0.5376 0.6351 0.9029 0.146 Uiso 1 1 calc R U . . .
C11B C 0.5584(8) 0.5787(5) 0.8751(4) 0.125(6) Uani 1 1 d D U . . .
H11B H 0.5585 0.5590 0.8930 0.150 Uiso 1 1 calc R U . . .
C12B C 0.5705(6) 0.5629(4) 0.8425(5) 0.124(5) Uani 1 1 d D U . . .
C13B C 0.5703(7) 0.5932(6) 0.8176(4) 0.115(6) Uani 1 1 d D U . . .
H13B H 0.5777 0.5827 0.7953 0.138 Uiso 1 1 calc R U . . .
C14B C 0.5834(5) 0.5150(4) 0.8357(4) 0.121(5) Uani 1 1 d D U . . .
C15B C 0.6271(5) 0.4879(4) 0.8183(5) 0.128(6) Uani 1 1 d D U . . .
C16B C 0.6388(5) 0.4436(4) 0.8125(5) 0.129(6) Uani 1 1 d D U . . .
C17B C 0.6087(5) 0.4231(4) 0.8230(4) 0.123(5) Uani 1 1 d D U . . .
C18B C 0.5646(5) 0.4508(4) 0.8402(4) 0.128(6) Uani 1 1 d D U . . .
C19B C 0.5527(5) 0.4948(4) 0.8462(4) 0.121(6) Uani 1 1 d D U . . .
C20B C 0.5916(6) 0.3588(6) 0.8078(5) 0.117(6) Uani 1 1 d D U . . .
H20B H 0.5630 0.3802 0.8016 0.140 Uiso 1 1 calc R U . . .
C21B C 0.6214(6) 0.3748(4) 0.8181(5) 0.119(5) Uani 1 1 d D U . . .
C22B C 0.6643(6) 0.3429(5) 0.8261(6) 0.123(6) Uani 1 1 d D U . . .
H22B H 0.6868 0.3519 0.8324 0.148 Uiso 1 1 calc R U . . .
C23B C 0.6732(6) 0.2981(5) 0.8247(5) 0.121(6) Uani 1 1 d D U . . .
H23B H 0.7017 0.2760 0.8306 0.145 Uiso 1 1 calc R U . . .
C24B C 0.6404(6) 0.2857(5) 0.8146(4) 0.114(5) Uani 1 1 d D U . . .
C25B C 0.6471(7) 0.2391(5) 0.8121(5) 0.111(6) Uani 1 1 d D U . . .
H25B H 0.6746 0.2152 0.8176 0.133 Uiso 1 1 calc R U . . .
C26B C 0.6196(7) 0.1869(5) 0.8000(5) 0.110(5) Uani 1 1 d D U . . .
C27B C 0.6122(8) 0.1712(6) 0.7717(5) 0.113(6) Uani 1 1 d D U . . .
H27B H 0.6062 0.1896 0.7528 0.135 Uiso 1 1 calc R U . . .
C28B C 0.6135(8) 0.1288(6) 0.7710(5) 0.121(6) Uani 1 1 d D U . . .
H28B H 0.6082 0.1181 0.7517 0.145 Uiso 1 1 calc R U . . .
C29B C 0.6224(7) 0.1027(6) 0.7982(5) 0.127(6) Uani 1 1 d D U . . .
C30B C 0.6301(9) 0.1168(6) 0.8267(5) 0.126(6) Uani 1 1 d D U . . .
H30B H 0.6357 0.0982 0.8455 0.151 Uiso 1 1 calc R U . . .
C31B C 0.6293(8) 0.1589(7) 0.8271(5) 0.118(6) Uani 1 1 d D U . . .
H31B H 0.6354 0.1691 0.8463 0.142 Uiso 1 1 calc R U . . .
F1C F 0.5464(4) 0.1743(7) 0.7125(4) 0.150(7) Uani 1 1 d D U . . .
F2C F 0.5254(5) 0.1634(7) 0.6531(3) 0.145(7) Uani 1 1 d D U . . .
F3C F 0.3629(4) 0.2430(6) 0.6942(3) 0.119(5) Uani 1 1 d D U . . .
F4C F 0.3843(5) 0.2531(7) 0.7522(3) 0.143(7) Uani 1 1 d D U . . .
F5C F 0.6036(8) 0.3277(7) 0.9479(5) 0.170(7) Uani 1 1 d D U . . .
F6C F 0.3138(8) 0.2762(9) 0.4129(4) 0.197(9) Uani 1 1 d D U . . .
N1C N 0.5384(7) 0.2822(7) 0.8449(4) 0.104(5) Uani 1 1 d D U . . .
N2C N 0.5163(7) 0.2583(7) 0.7926(4) 0.112(5) Uani 1 1 d D U . . .
N3C N 0.3871(6) 0.2375(5) 0.5956(4) 0.103(5) Uani 1 1 d D U . . .
N4C N 0.3599(7) 0.2406(7) 0.5384(4) 0.116(6) Uani 1 1 d D U . . .
C1C C 0.5544(7) 0.2939(7) 0.8717(4) 0.112(6) Uani 1 1 d D U . . .
C2C C 0.5806(8) 0.2607(6) 0.8920(5) 0.118(6) Uani 1 1 d D U . . .
H2C H 0.5873 0.2303 0.8881 0.142 Uiso 1 1 calc R U . . .
C3C C 0.5968(8) 0.2723(7) 0.9179(5) 0.128(7) Uani 1 1 d D U . . .
H3C H 0.6142 0.2501 0.9321 0.154 Uiso 1 1 calc R U . . .
C4C C 0.5873(7) 0.3158(7) 0.9225(4) 0.135(7) Uani 1 1 d D U . . .
C5C C 0.5621(8) 0.3495(6) 0.9032(5) 0.127(6) Uani 1 1 d D U . . .
H5C H 0.5561 0.3797 0.9072 0.152 Uiso 1 1 calc R U . . .
C6C C 0.5457(8) 0.3379(7) 0.8775(5) 0.120(6) Uani 1 1 d D U . . .
H6C H 0.5280 0.3605 0.8636 0.144 Uiso 1 1 calc R U . . .
C8C C 0.5134(7) 0.2591(7) 0.8503(4) 0.109(6) Uani 1 1 d D U . . .
H8C H 0.5045 0.2510 0.8722 0.131 Uiso 1 1 calc R U . . .
C9C C 0.4991(6) 0.2458(6) 0.8218(4) 0.114(5) Uani 1 1 d D U . . .
C10C C 0.4707(7) 0.2226(7) 0.8245(4) 0.115(6) Uani 1 1 d D U . . .
H10C H 0.4595 0.2139 0.8455 0.138 Uiso 1 1 calc R U . . .
C11C C 0.4588(7) 0.2123(7) 0.7958(4) 0.118(6) Uani 1 1 d D U . . .
H11C H 0.4390 0.1970 0.7969 0.141 Uiso 1 1 calc R U . . .
C12C C 0.4766(6) 0.2249(6) 0.7654(3) 0.116(5) Uani 1 1 d D U . . .
C13C C 0.5050(7) 0.2478(7) 0.7652(4) 0.114(6) Uani 1 1 d D U . . .
H13C H 0.5172 0.2564 0.7445 0.137 Uiso 1 1 calc R U . . .
C14C C 0.4660(4) 0.2144(6) 0.7337(3) 0.113(5) Uani 1 1 d D U . . .
C15C C 0.5010(4) 0.1917(6) 0.7077(3) 0.118(6) Uani 1 1 d D U . . .
C16C C 0.4903(4) 0.1861(6) 0.6775(3) 0.116(6) Uani 1 1 d D U . . .
C17C C 0.4439(4) 0.2025(6) 0.6718(3) 0.103(5) Uani 1 1 d D U . . .
C18C C 0.4089(4) 0.2246(6) 0.6980(3) 0.106(6) Uani 1 1 d D U . . .
C19C C 0.4196(4) 0.2304(6) 0.7281(3) 0.112(6) Uani 1 1 d D U . . .
C20C C 0.4017(7) 0.2374(6) 0.6242(4) 0.095(6) Uani 1 1 d D U . . .
H20C H 0.3912 0.2652 0.6354 0.114 Uiso 1 1 calc R U . . .
C21C C 0.4316(6) 0.1992(6) 0.6388(3) 0.100(5) Uani 1 1 d D U . . .
C22C C 0.4474(7) 0.1589(5) 0.6219(4) 0.112(6) Uani 1 1 d D U . . .
H22C H 0.4684 0.1320 0.6306 0.135 Uiso 1 1 calc R U . . .
C23C C 0.4323(8) 0.1583(5) 0.5920(4) 0.112(6) Uani 1 1 d D U . . .
H23C H 0.4421 0.1310 0.5804 0.135 Uiso 1 1 calc R U . . .
C24C C 0.4027(6) 0.1981(6) 0.5795(4) 0.108(6) Uani 1 1 d D U . . .
C25C C 0.3867(8) 0.2016(7) 0.5472(4) 0.118(7) Uani 1 1 d D U . . .
H25C H 0.3959 0.1761 0.5336 0.141 Uiso 1 1 calc R U . . .
C26C C 0.3461(8) 0.2496(7) 0.5068(4) 0.126(6) Uani 1 1 d D U . . .
C27C C 0.3794(7) 0.2524(9) 0.4810(5) 0.136(7) Uani 1 1 d D U . . .
H27C H 0.4099 0.2474 0.4851 0.163 Uiso 1 1 calc R U . . .
C28C C 0.3686(8) 0.2623(9) 0.4492(5) 0.146(7) Uani 1 1 d D U . . .
H28C H 0.3911 0.2645 0.4316 0.176 Uiso 1 1 calc R U . . .
C29C C 0.3245(8) 0.2687(8) 0.4443(4) 0.151(7) Uani 1 1 d D U . . .
C30C C 0.2907(7) 0.2668(9) 0.4690(5) 0.148(7) Uani 1 1 d D U . . .
H30C H 0.2601 0.2721 0.4645 0.178 Uiso 1 1 calc R U . . .
C31C C 0.3016(8) 0.2570(9) 0.5006(5) 0.140(7) Uani 1 1 d D U . . .
H31C H 0.2785 0.2553 0.5181 0.168 Uiso 1 1 calc R U . . .
F1D F 0.3181(5) 0.3783(4) 0.4678(4) 0.128(6) Uani 1 1 d D U . . .
F2D F 0.3185(5) 0.4423(6) 0.4253(4) 0.144(6) Uani 1 1 d D U . . .
F3D F 0.1722(5) 0.5420(4) 0.4826(4) 0.117(5) Uani 1 1 d D U . . .
F4D F 0.1721(5) 0.4794(5) 0.5267(4) 0.128(5) Uani 1 1 d D U . . .
F5D F 0.3137(7) 0.1102(5) 0.6672(4) 0.141(6) Uani 1 1 d D U . . .
F6D F 0.1794(8) 0.8382(5) 0.3252(4) 0.144(6) Uani 1 1 d D U . . .
N1D N 0.2887(7) 0.2642(5) 0.5970(4) 0.096(5) Uani 1 1 d D U . . .
N2D N 0.2846(6) 0.3299(5) 0.5563(4) 0.096(5) Uani 1 1 d D U . . .
N3D N 0.2301(6) 0.6055(5) 0.4181(4) 0.080(4) Uani 1 1 d D U . . .
N4D N 0.2200(6) 0.6736(5) 0.3817(4) 0.071(4) Uani 1 1 d D U . . .
C1D C 0.2943(6) 0.2259(5) 0.6168(4) 0.093(5) Uani 1 1 d D U . . .
C2D C 0.2857(8) 0.1925(6) 0.6037(4) 0.098(5) Uani 1 1 d D U . . .
H2D H 0.2756 0.1965 0.5827 0.117 Uiso 1 1 calc R U . . .
C3D C 0.2915(8) 0.1537(6) 0.6207(5) 0.102(6) Uani 1 1 d D U . . .
H3D H 0.2848 0.1312 0.6121 0.122 Uiso 1 1 calc R U . . .
C4D C 0.3075(7) 0.1487(5) 0.6506(4) 0.103(6) Uani 1 1 d D U . . .
C5D C 0.3164(8) 0.1807(6) 0.6643(4) 0.101(5) Uani 1 1 d D U . . .
H5D H 0.3276 0.1759 0.6849 0.121 Uiso 1 1 calc R U . . .
C6D C 0.3089(7) 0.2200(6) 0.6474(5) 0.095(5) Uani 1 1 d D U . . .
H6D H 0.3138 0.2431 0.6569 0.114 Uiso 1 1 calc R U . . .
C8D C 0.2489(7) 0.2867(5) 0.5874(4) 0.094(6) Uani 1 1 d D U . . .
H8D H 0.2228 0.2791 0.5944 0.113 Uiso 1 1 calc R U . . .
C9D C 0.2444(6) 0.3243(5) 0.5653(4) 0.100(5) Uani 1 1 d D U . . .
C10D C 0.2025(6) 0.3511(6) 0.5538(5) 0.111(6) Uani 1 1 d D U . . .
H10D H 0.1744 0.3468 0.5609 0.134 Uiso 1 1 calc R U . . .
C11D C 0.2030(6) 0.3843(6) 0.5317(5) 0.110(6) Uani 1 1 d D U . . .
H11D H 0.1751 0.4027 0.5230 0.131 Uiso 1 1 calc R U . . .
C12D C 0.2444(6) 0.3906(5) 0.5221(4) 0.104(5) Uani 1 1 d D U . . .
C13D C 0.2844(6) 0.3623(6) 0.5352(4) 0.091(5) Uani 1 1 d D U . . .
H13D H 0.3128 0.3663 0.5289 0.109 Uiso 1 1 calc R U . . .
C14D C 0.2449(5) 0.4266(4) 0.4985(4) 0.108(5) Uani 1 1 d D U . . .
C15D C 0.2815(5) 0.4186(4) 0.4723(4) 0.110(6) Uani 1 1 d D U . . .
C16D C 0.2813(5) 0.4513(4) 0.4498(4) 0.113(6) Uani 1 1 d D U . . .
C17D C 0.2444(5) 0.4931(4) 0.4522(3) 0.094(5) Uani 1 1 d D U . . .
C18D C 0.2081(5) 0.5012(4) 0.4787(3) 0.099(6) Uani 1 1 d D U . . .
C19D C 0.2080(5) 0.4689(4) 0.5014(4) 0.107(6) Uani 1 1 d D U . . .
C20D C 0.2337(7) 0.5713(5) 0.4382(4) 0.082(5) Uani 1 1 d D U . . .
H20D H 0.2298 0.5765 0.4613 0.098 Uiso 1 1 calc R U . . .
C21D C 0.2429(6) 0.5288(4) 0.4278(4) 0.095(5) Uani 1 1 d D U . . .
C22D C 0.2489(8) 0.5213(5) 0.3938(4) 0.106(6) Uani 1 1 d D U . . .
H22D H 0.2563 0.4925 0.3855 0.127 Uiso 1 1 calc R U . . .
C23D C 0.2438(8) 0.5568(5) 0.3724(4) 0.105(6) Uani 1 1 d D U . . .
H23D H 0.2468 0.5528 0.3493 0.126 Uiso 1 1 calc R U . . .
C24D C 0.2344(6) 0.5981(4) 0.3854(4) 0.089(5) Uani 1 1 d D U . . .
C25D C 0.2271(7) 0.6384(5) 0.3655(4) 0.081(5) Uani 1 1 d D U . . .
H25D H 0.2277 0.6385 0.3422 0.098 Uiso 1 1 calc R U . . .
C26D C 0.2110(6) 0.7147(4) 0.3653(4) 0.074(4) Uani 1 1 d D U . . .
C27D C 0.1754(6) 0.7320(5) 0.3457(4) 0.080(5) Uani 1 1 d D U . . .
H27D H 0.1586 0.7152 0.3417 0.096 Uiso 1 1 calc R U . . .
C28D C 0.1648(7) 0.7739(6) 0.3323(5) 0.096(5) Uani 1 1 d D U . . .
H28D H 0.1407 0.7861 0.3188 0.115 Uiso 1 1 calc R U . . .
C29D C 0.1895(7) 0.7973(5) 0.3386(4) 0.105(5) Uani 1 1 d D U . . .
C30D C 0.2247(7) 0.7816(6) 0.3577(5) 0.095(5) Uani 1 1 d D U . . .
H30D H 0.2410 0.7990 0.3618 0.115 Uiso 1 1 calc R U . . .
C31D C 0.2355(6) 0.7396(6) 0.3709(4) 0.084(5) Uani 1 1 d D U . . .
H31D H 0.2601 0.7276 0.3840 0.100 Uiso 1 1 calc R U . . .
F1E F 0.2766(5) 0.7963(5) 0.4133(3) 0.112(5) Uani 1 1 d D U . . .
F2E F 0.3261(5) 0.8396(6) 0.4281(3) 0.115(5) Uani 1 1 d D U . . .
F3E F 0.2156(6) 0.8947(6) 0.5266(3) 0.129(6) Uani 1 1 d D U . . .
F4E F 0.1649(5) 0.8537(6) 0.5094(4) 0.120(5) Uani 1 1 d D U . . .
F5E F 0.0577(7) 0.5808(6) 0.3941(4) 0.134(6) Uani 1 1 d D U . . .
F6E F 0.4275(7) 1.0650(6) 0.6180(5) 0.149(6) Uani 1 1 d D U . . .
N1E N 0.1420(6) 0.6855(5) 0.4281(4) 0.073(4) Uani 1 1 d D U . . .
N2E N 0.1862(5) 0.7322(5) 0.4414(4) 0.082(5) Uani 1 1 d D U . . .
N3E N 0.3313(6) 0.9144(5) 0.5288(4) 0.087(5) Uani 1 1 d D U . . .
N4E N 0.3683(7) 0.9622(6) 0.5518(4) 0.095(5) Uani 1 1 d D U . . .
C1E C 0.1199(6) 0.6584(5) 0.4204(4) 0.075(4) Uani 1 1 d D U . . .
C2E C 0.0969(7) 0.6694(6) 0.3928(4) 0.082(5) Uani 1 1 d D U . . .
H2E H 0.0954 0.6950 0.3802 0.099 Uiso 1 1 calc R U . . .
C3E C 0.0762(7) 0.6429(6) 0.3839(4) 0.090(5) Uani 1 1 d D U . . .
H3E H 0.0607 0.6498 0.3651 0.108 Uiso 1 1 calc R U . . .
C4E C 0.0783(6) 0.6068(6) 0.4025(4) 0.095(5) Uani 1 1 d D U . . .
C5E C 0.0998(7) 0.5954(6) 0.4302(4) 0.087(5) Uani 1 1 d D U . . .
H5E H 0.1002 0.5702 0.4429 0.105 Uiso 1 1 calc R U . . .
C6E C 0.1209(6) 0.6216(6) 0.4390(4) 0.077(5) Uani 1 1 d D U . . .
H6E H 0.1361 0.6144 0.4580 0.092 Uiso 1 1 calc R U . . .
C8E C 0.1169(6) 0.7281(5) 0.4311(5) 0.075(5) Uani 1 1 d D U . . .
H8E H 0.0846 0.7409 0.4284 0.089 Uiso 1 1 calc R U . . .
C9E C 0.1403(5) 0.7560(5) 0.4387(4) 0.081(5) Uani 1 1 d D U . . .
C10E C 0.1175(5) 0.8018(5) 0.4428(5) 0.083(5) Uani 1 1 d D U . . .
H10E H 0.0848 0.8171 0.4411 0.100 Uiso 1 1 calc R U . . .
C11E C 0.1432(5) 0.8252(5) 0.4494(5) 0.084(5) Uani 1 1 d D U . . .
H11E H 0.1286 0.8568 0.4519 0.101 Uiso 1 1 calc R U . . .
C12E C 0.1908(5) 0.8013(5) 0.4524(4) 0.086(5) Uani 1 1 d D U . . .
C13E C 0.2094(6) 0.7554(5) 0.4484(5) 0.082(5) Uani 1 1 d D U . . .
H13E H 0.2417 0.7392 0.4508 0.098 Uiso 1 1 calc R U . . .
C14E C 0.2193(5) 0.8246(5) 0.4607(3) 0.096(4) Uani 1 1 d D U . . .
C15E C 0.2604(5) 0.8220(5) 0.4409(3) 0.099(5) Uani 1 1 d D U . . .
C16E C 0.2864(5) 0.8438(5) 0.4488(3) 0.097(5) Uani 1 1 d D U . . .
C17E C 0.2723(5) 0.8688(5) 0.4779(3) 0.095(4) Uani 1 1 d D U . . .
C18E C 0.2314(5) 0.8713(5) 0.4979(3) 0.103(5) Uani 1 1 d D U . . .
C19E C 0.2051(5) 0.8501(5) 0.4895(3) 0.101(5) Uani 1 1 d D U . . .
C20E C 0.3106(6) 0.8904(6) 0.5185(4) 0.081(5) Uani 1 1 d D U . . .
H20E H 0.3027 0.8708 0.5337 0.097 Uiso 1 1 calc R U . . .
C21E C 0.2999(5) 0.8926(5) 0.4869(4) 0.088(4) Uani 1 1 d D U . . .
C22E C 0.3133(7) 0.9199(6) 0.4642(4) 0.096(5) Uani 1 1 d D U . . .
H22E H 0.3076 0.9213 0.4421 0.115 Uiso 1 1 calc R U . . .
C23E C 0.3350(7) 0.9451(6) 0.4743(4) 0.097(5) Uani 1 1 d D U . . .
H23E H 0.3444 0.9640 0.4593 0.116 Uiso 1 1 calc R U . . .
C24E C 0.3425(6) 0.9418(5) 0.5069(4) 0.093(5) Uani 1 1 d D U . . .
C25E C 0.3634(7) 0.9682(6) 0.5207(5) 0.097(5) Uani 1 1 d D U . . .
H25E H 0.3729 0.9886 0.5075 0.116 Uiso 1 1 calc R U . . .
C26E C 0.3856(7) 0.9888(6) 0.5666(4) 0.101(5) Uani 1 1 d D U . . .
C27E C 0.3677(7) 1.0348(6) 0.5628(5) 0.107(6) Uani 1 1 d D U . . .
H27E H 0.3449 1.0489 0.5485 0.128 Uiso 1 1 calc R U . . .
C28E C 0.3828(8) 1.0603(6) 0.5795(5) 0.112(6) Uani 1 1 d D U . . .
H28E H 0.3711 1.0917 0.5767 0.135 Uiso 1 1 calc R U . . .
C29E C 0.4151(7) 1.0392(6) 0.6003(5) 0.114(6) Uani 1 1 d D U . . .
C30E C 0.4341(7) 0.9941(6) 0.6041(5) 0.114(6) Uani 1 1 d D U . . .
H30E H 0.4571 0.9804 0.6184 0.137 Uiso 1 1 calc R U . . .
C31E C 0.4196(7) 0.9684(6) 0.5870(5) 0.108(6) Uani 1 1 d D U . . .
H31E H 0.4328 0.9369 0.5892 0.130 Uiso 1 1 calc R U . . .
F1F F 0.4784(5) 0.8976(6) 0.6416(3) 0.142(6) Uani 1 1 d D U . . .
F2F F 0.5484(4) 0.8412(6) 0.6722(4) 0.144(6) Uani 1 1 d D U . . .
F3F F 0.4367(5) 0.8315(6) 0.7610(3) 0.134(6) Uani 1 1 d D U . . .
F4F F 0.3671(4) 0.8894(6) 0.7314(3) 0.128(6) Uani 1 1 d D U . . .
F5F F 0.1605(6) 1.0567(5) 0.4924(4) 0.131(6) Uani 1 1 d D U . . .
F6F F 0.7265(8) 0.5641(7) 0.8907(5) 0.183(8) Uani 1 1 d D U . . .
N1F N 0.2792(5) 0.9771(5) 0.5836(3) 0.086(5) Uani 1 1 d D U . . .
N2F N 0.3451(5) 0.9347(5) 0.6189(3) 0.092(5) Uani 1 1 d D U . . .
N3F N 0.5645(6) 0.7352(5) 0.7653(4) 0.115(5) Uani 1 1 d D U . . .
N4F N 0.6248(6) 0.6796(6) 0.8014(4) 0.113(6) Uani 1 1 d D U . . .
C1F C 0.2471(5) 0.9972(5) 0.5611(3) 0.081(5) Uani 1 1 d D U . . .
C2F C 0.2210(6) 0.9766(5) 0.5510(4) 0.079(5) Uani 1 1 d D U . . .
H2F H 0.2233 0.9487 0.5602 0.094 Uiso 1 1 calc R U . . .
C3F C 0.1916(6) 0.9964(5) 0.5278(4) 0.083(5) Uani 1 1 d D U . . .
H3F H 0.1740 0.9823 0.5204 0.100 Uiso 1 1 calc R U . . .
C4F C 0.1887(5) 1.0368(5) 0.5157(4) 0.091(5) Uani 1 1 d D U . . .
C5F C 0.2132(6) 1.0587(5) 0.5254(4) 0.096(5) Uani 1 1 d D U . . .
H5F H 0.2097 1.0870 0.5167 0.115 Uiso 1 1 calc R U . . .
C6F C 0.2431(6) 1.0385(6) 0.5483(4) 0.092(5) Uani 1 1 d D U . . .
H6F H 0.2608 1.0527 0.5553 0.111 Uiso 1 1 calc R U . . .
C8F C 0.2753(5) 0.9969(6) 0.6109(4) 0.092(6) Uani 1 1 d D U . . .
H8F H 0.2502 1.0251 0.6171 0.111 Uiso 1 1 calc R U . . .
C9F C 0.3114(5) 0.9735(5) 0.6320(3) 0.096(6) Uani 1 1 d D U . . .
C10F C 0.3111(5) 0.9898(5) 0.6626(4) 0.100(6) Uani 1 1 d D U . . .
H10F H 0.2868 1.0174 0.6710 0.120 Uiso 1 1 calc R U . . .
C11F C 0.3469(5) 0.9647(5) 0.6804(4) 0.110(7) Uani 1 1 d D U . . .
H11F H 0.3476 0.9749 0.7014 0.132 Uiso 1 1 calc R U . . .
C12F C 0.3820(4) 0.9245(5) 0.6673(3) 0.104(6) Uani 1 1 d D U . . .
C13F C 0.3791(5) 0.9112(5) 0.6365(3) 0.090(6) Uani 1 1 d D U . . .
H13F H 0.4029 0.8837 0.6275 0.108 Uiso 1 1 calc R U . . .
C14F C 0.4207(4) 0.8953(5) 0.6856(3) 0.111(5) Uani 1 1 d D U . . .
C15F C 0.4677(4) 0.8822(5) 0.6715(3) 0.120(6) Uani 1 1 d D U . . .
C16F C 0.5036(4) 0.8531(5) 0.6873(3) 0.123(6) Uani 1 1 d D U . . .
C17F C 0.4948(4) 0.8352(5) 0.7177(3) 0.112(5) Uani 1 1 d D U . . .
C18F C 0.4477(4) 0.8484(5) 0.7318(3) 0.115(6) Uani 1 1 d D U . . .
C19F C 0.4118(4) 0.8779(5) 0.7162(3) 0.109(6) Uani 1 1 d D U . . .
C20F C 0.5324(6) 0.7635(5) 0.7477(4) 0.108(6) Uani 1 1 d D U . . .
H20F H 0.5077 0.7560 0.7436 0.130 Uiso 1 1 calc R U . . .
C21F C 0.5333(4) 0.8033(5) 0.7350(3) 0.111(5) Uani 1 1 d D U . . .
C22F C 0.5703(6) 0.8135(5) 0.7404(5) 0.121(6) Uani 1 1 d D U . . .
H22F H 0.5726 0.8400 0.7316 0.146 Uiso 1 1 calc R U . . .
C23F C 0.6040(6) 0.7845(6) 0.7586(5) 0.122(6) Uani 1 1 d D U . . .
H23F H 0.6295 0.7909 0.7627 0.146 Uiso 1 1 calc R U . . .
C24F C 0.5994(5) 0.7461(5) 0.7707(4) 0.118(6) Uani 1 1 d D U . . .
C25F C 0.6316(6) 0.7142(6) 0.7915(4) 0.112(6) Uani 1 1 d D U . . .
H25F H 0.6569 0.7193 0.7975 0.134 Uiso 1 1 calc R U . . .
C26F C 0.6528(6) 0.6494(6) 0.8232(4) 0.117(6) Uani 1 1 d D U . . .
C27F C 0.6686(8) 0.6654(6) 0.8472(5) 0.131(7) Uani 1 1 d D U . . .
H27F H 0.6621 0.6962 0.8480 0.157 Uiso 1 1 calc R U . . .
C28F C 0.6938(8) 0.6364(6) 0.8699(5) 0.144(7) Uani 1 1 d D U . . .
H28F H 0.7049 0.6469 0.8863 0.173 Uiso 1 1 calc R U . . .
C29F C 0.7022(7) 0.5925(6) 0.8681(4) 0.151(7) Uani 1 1 d D U . . .
C30F C 0.6877(8) 0.5753(6) 0.8447(5) 0.142(7) Uani 1 1 d D U . . .
H30F H 0.6946 0.5444 0.8440 0.171 Uiso 1 1 calc R U . . .
C31F C 0.6628(8) 0.6043(6) 0.8220(5) 0.131(6) Uani 1 1 d D U . . .
H31F H 0.6523 0.5933 0.8055 0.157 Uiso 1 1 calc R U . . .
F1H F 0.1749(6) 0.6809(5) 1.0445(4) 0.140(6) Uani 1 1 d D U . . .
F2H F 0.1532(6) 0.6101(6) 1.0601(4) 0.154(7) Uani 1 1 d D U . . .
F3H F 0.2838(6) 0.5218(5) 0.9828(4) 0.146(6) Uani 1 1 d D U . . .
F4H F 0.3092(5) 0.5897(6) 0.9714(4) 0.143(6) Uani 1 1 d D U . . .
F5H F 0.3035(8) 0.9680(6) 0.9495(5) 0.153(6) Uani 1 1 d D U . . .
F6H F 0.1918(7) 0.2169(5) 1.0284(5) 0.156(7) Uani 1 1 d D U . . .
N1H N 0.2697(6) 0.8171(5) 0.9729(4) 0.084(5) Uani 1 1 d D U . . .
N2H N 0.2421(5) 0.7511(5) 0.9878(4) 0.091(5) Uani 1 1 d D U . . .
N3H N 0.2015(6) 0.4584(5) 1.0143(4) 0.090(5) Uani 1 1 d D U . . .
N4H N 0.1921(6) 0.3842(5) 1.0235(4) 0.092(5) Uani 1 1 d D U . . .
C1H C 0.2797(6) 0.8551(5) 0.9663(4) 0.093(5) Uani 1 1 d D U . . .
C2H C 0.2959(8) 0.8711(6) 0.9901(4) 0.106(6) Uani 1 1 d D U . . .
H2H H 0.3017 0.8556 1.0103 0.127 Uiso 1 1 calc R U . . .
C3H C 0.3034(8) 0.9094(7) 0.9844(5) 0.115(6) Uani 1 1 d D U . . .
H3H H 0.3140 0.9209 1.0006 0.138 Uiso 1 1 calc R U . . .
C4H C 0.2953(7) 0.9306(6) 0.9552(5) 0.121(6) Uani 1 1 d D U . . .
C5H C 0.2796(8) 0.9159(6) 0.9309(4) 0.111(6) Uani 1 1 d D U . . .
H5H H 0.2744 0.9315 0.9107 0.133 Uiso 1 1 calc R U . . .
C6H C 0.2718(7) 0.8778(6) 0.9367(4) 0.103(5) Uani 1 1 d D U . . .
H6H H 0.2610 0.8669 0.9203 0.123 Uiso 1 1 calc R U . . .
C8H C 0.3004(7) 0.7802(5) 0.9818(4) 0.086(5) Uani 1 1 d D U . . .
H8H H 0.3314 0.7772 0.9831 0.103 Uiso 1 1 calc R U . . .
C9H C 0.2873(6) 0.7426(5) 0.9899(4) 0.089(5) Uani 1 1 d D U . . .
C10H C 0.3195(5) 0.7009(5) 0.9983(5) 0.097(5) Uani 1 1 d D U . . .
H10H H 0.3510 0.6962 0.9996 0.117 Uiso 1 1 calc R U . . .
C11H C 0.3052(6) 0.6665(5) 1.0047(5) 0.102(5) Uani 1 1 d D U . . .
H11H H 0.3267 0.6380 1.0107 0.122 Uiso 1 1 calc R U . . .
C12H C 0.2586(6) 0.6743(5) 1.0023(4) 0.099(5) Uani 1 1 d D U . . .
C13H C 0.2293(6) 0.7171(5) 0.9943(5) 0.091(5) Uani 1 1 d D U . . .
H13H H 0.1974 0.7228 0.9933 0.109 Uiso 1 1 calc R U . . .
C14H C 0.2433(5) 0.6370(4) 1.0083(4) 0.108(5) Uani 1 1 d D U . . .
C15H C 0.2035(5) 0.6405(4) 1.0307(4) 0.112(6) Uani 1 1 d D U . . .
C16H C 0.1922(5) 0.6047(4) 1.0382(4) 0.113(5) Uani 1 1 d D U . . .
C17H C 0.2194(5) 0.5629(4) 1.0237(4) 0.104(5) Uani 1 1 d D U . . .
C18H C 0.2580(5) 0.5599(4) 1.0003(4) 0.110(5) Uani 1 1 d D U . . .
C19H C 0.2698(5) 0.5955(4) 0.9930(4) 0.110(5) Uani 1 1 d D U . . .
C20H C 0.2075(7) 0.4962(6) 1.0087(4) 0.095(5) Uani 1 1 d D U . . .
H20H H 0.2112 0.5052 0.9864 0.114 Uiso 1 1 calc R U . . .
C21H C 0.2086(6) 0.5234(5) 1.0328(4) 0.099(5) Uani 1 1 d D U . . .
C22H C 0.2016(7) 0.5107(5) 1.0657(4) 0.095(5) Uani 1 1 d D U . . .
H22H H 0.2005 0.5290 1.0832 0.114 Uiso 1 1 calc R U . . .
C23H C 0.1963(7) 0.4711(5) 1.0725(3) 0.089(5) Uani 1 1 d D U . . .
H23H H 0.1923 0.4614 1.0946 0.107 Uiso 1 1 calc R U . . .
C24H C 0.1969(6) 0.4460(5) 1.0461(4) 0.088(5) Uani 1 1 d D U . . .
C25H C 0.1924(7) 0.4034(5) 1.0503(5) 0.089(5) Uani 1 1 d D U . . .
H25H H 0.1898 0.3904 1.0714 0.107 Uiso 1 1 calc R U . . .
C26H C 0.1907(7) 0.3419(5) 1.0260(5) 0.101(5) Uani 1 1 d D U . . .
C27H C 0.2226(7) 0.3074(6) 1.0424(5) 0.110(6) Uani 1 1 d D U . . .
H27H H 0.2439 0.3131 1.0534 0.132 Uiso 1 1 calc R U . . .
C28H C 0.2236(8) 0.2652(6) 1.0430(6) 0.121(6) Uani 1 1 d D U . . .
H28H H 0.2459 0.2415 1.0537 0.145 Uiso 1 1 calc R U . . .
C29H C 0.1917(7) 0.2584(6) 1.0277(5) 0.126(6) Uani 1 1 d D U . . .
C30H C 0.1590(8) 0.2916(6) 1.0120(6) 0.122(6) Uani 1 1 d D U . . .
H30H H 0.1367 0.2859 1.0023 0.146 Uiso 1 1 calc R U . . .
C31H C 0.1588(7) 0.3336(6) 1.0107(5) 0.109(6) Uani 1 1 d D U . . .
H31H H 0.1369 0.3568 0.9993 0.131 Uiso 1 1 calc R U . . .
F1I F 0.0634(5) 1.0220(5) 0.9319(3) 0.121(6) Uani 1 1 d D U . . .
F2I F 0.0445(5) 1.0573(5) 0.8731(3) 0.120(6) Uani 1 1 d D U . . .
F3I F 0.1939(5) 0.9521(6) 0.8231(3) 0.123(6) Uani 1 1 d D U . . .
F4I F 0.2116(5) 0.9158(5) 0.8813(3) 0.122(6) Uani 1 1 d D U . . .
F5I F 0.2594(8) 0.7189(7) 1.1270(5) 0.169(7) Uani 1 1 d D U . . .
F6I F -0.0586(5) 1.1309(5) 0.6079(3) 0.100(5) Uani 1 1 d D U . . .
N1I N 0.1969(7) 0.8340(6) 1.0257(4) 0.100(5) Uani 1 1 d D U . . .
N2I N 0.1738(7) 0.8786(5) 0.9730(4) 0.102(5) Uani 1 1 d D U . . .
N3I N 0.0564(5) 1.0377(6) 0.7726(3) 0.084(5) Uani 1 1 d D U . . .
N4I N 0.0289(6) 1.0647(5) 0.7171(3) 0.069(4) Uani 1 1 d D U . . .
C1I C 0.2117(7) 0.8057(6) 1.0528(4) 0.103(5) Uani 1 1 d D U . . .
C2I C 0.2453(8) 0.8088(7) 1.0693(5) 0.114(6) Uani 1 1 d D U . . .
H2I H 0.2571 0.8308 1.0633 0.137 Uiso 1 1 calc R U . . .
C3I C 0.2615(8) 0.7795(7) 1.0946(5) 0.124(6) Uani 1 1 d D U . . .
H3I H 0.2847 0.7811 1.1061 0.149 Uiso 1 1 calc R U . . .
C4I C 0.2434(7) 0.7484(6) 1.1026(4) 0.131(6) Uani 1 1 d D U . . .
C5I C 0.2098(8) 0.7445(7) 1.0871(5) 0.124(6) Uani 1 1 d D U . . .
H5I H 0.1979 0.7226 1.0935 0.149 Uiso 1 1 calc R U . . .
C6I C 0.1940(7) 0.7738(7) 1.0618(5) 0.112(6) Uani 1 1 d D U . . .
H6I H 0.1708 0.7721 1.0505 0.135 Uiso 1 1 calc R U . . .
C8I C 0.1868(7) 0.8758(6) 1.0281(4) 0.094(6) Uani 1 1 d D U . . .
H8I H 0.1883 0.8887 1.0478 0.113 Uiso 1 1 calc R U . . .
C9I C 0.1727(6) 0.9027(5) 0.9988(4) 0.093(5) Uani 1 1 d D U . . .
C10I C 0.1596(7) 0.9483(5) 0.9975(4) 0.093(5) Uani 1 1 d D U . . .
H10I H 0.1590 0.9644 1.0162 0.112 Uiso 1 1 calc R U . . .
C11I C 0.1472(7) 0.9700(5) 0.9682(4) 0.096(5) Uani 1 1 d D U . . .
H11I H 0.1377 1.0014 0.9667 0.115 Uiso 1 1 calc R U . . .
C12I C 0.1487(6) 0.9456(5) 0.9410(3) 0.094(5) Uani 1 1 d D U . . .
C13I C 0.1619(7) 0.9000(5) 0.9449(4) 0.098(6) Uani 1 1 d D U . . .
H13I H 0.1624 0.8831 0.9267 0.118 Uiso 1 1 calc R U . . .
C14I C 0.1383(5) 0.9677(5) 0.9088(3) 0.092(5) Uani 1 1 d D U . . .
C15I C 0.0965(5) 1.0043(5) 0.9053(3) 0.096(6) Uani 1 1 d D U . . .
C16I C 0.0870(5) 1.0232(5) 0.8749(3) 0.101(6) Uani 1 1 d D U . . .
C17I C 0.1192(4) 1.0064(5) 0.8463(3) 0.095(5) Uani 1 1 d D U . . .
C18I C 0.1612(5) 0.9704(5) 0.8498(3) 0.096(6) Uani 1 1 d D U . . .
C19I C 0.1705(5) 0.9514(5) 0.8799(3) 0.104(6) Uani 1 1 d D U . . .
C20I C 0.0692(6) 1.0232(6) 0.8019(4) 0.085(5) Uani 1 1 d D U . . .
H20I H 0.0505 1.0112 0.8162 0.102 Uiso 1 1 calc R U . . .
C21I C 0.1079(5) 1.0245(5) 0.8132(3) 0.090(5) Uani 1 1 d D U . . .
C22I C 0.1356(6) 1.0417(7) 0.7921(4) 0.092(5) Uani 1 1 d D U . . .
H22I H 0.1626 1.0430 0.7986 0.111 Uiso 1 1 calc R U . . .
C23I C 0.1229(6) 1.0572(6) 0.7613(4) 0.091(5) Uani 1 1 d D U . . .
H23I H 0.1413 1.0690 0.7464 0.109 Uiso 1 1 calc R U . . .
C24I C 0.0833(5) 1.0549(5) 0.7527(3) 0.088(5) Uani 1 1 d D U . . .
C25I C 0.0658(6) 1.0715(6) 0.7213(4) 0.083(5) Uani 1 1 d D U . . .
H25I H 0.0801 1.0859 0.7053 0.099 Uiso 1 1 calc R U . . .
C26I C 0.0081(6) 1.0811(5) 0.6881(3) 0.073(5) Uani 1 1 d D U . . .
C27I C 0.0013(6) 1.0529(5) 0.6674(4) 0.068(5) Uani 1 1 d D U . . .
H27I H 0.0109 1.0221 0.6725 0.082 Uiso 1 1 calc R U . . .
C28I C -0.0193(6) 1.0695(5) 0.6397(4) 0.066(5) Uani 1 1 d D U . . .
H28I H -0.0233 1.0503 0.6252 0.080 Uiso 1 1 calc R U . . .
C29I C -0.0340(6) 1.1140(5) 0.6334(4) 0.072(5) Uani 1 1 d D U . . .
C30I C -0.0281(7) 1.1429(5) 0.6528(4) 0.073(5) Uani 1 1 d D U . . .
H30I H -0.0382 1.1736 0.6476 0.088 Uiso 1 1 calc R U . . .
C31I C -0.0069(7) 1.1259(5) 0.6804(4) 0.072(5) Uani 1 1 d D U . . .
H31I H -0.0024 1.1453 0.6944 0.086 Uiso 1 1 calc R U . . .
F1J F -0.1850(4) 1.0192(5) 0.7049(4) 0.121(5) Uani 1 1 d D U . . .
F2J F -0.1903(5) 0.9588(6) 0.6672(4) 0.130(6) Uani 1 1 d D U . . .
F3J F -0.0342(5) 0.9222(5) 0.6141(4) 0.116(5) Uani 1 1 d D U . . .
F4J F -0.0252(5) 0.9772(6) 0.6551(4) 0.125(5) Uani 1 1 d D U . . .
F5J F 0.0277(6) 1.2085(5) 0.8312(4) 0.126(5) Uani 1 1 d D U . . .
F6J F -0.1502(6) 0.6507(5) 0.5076(4) 0.117(5) Uani 1 1 d D U . . .
N1J N -0.0395(6) 1.1070(5) 0.7703(4) 0.079(5) Uani 1 1 d D U . . .
N2J N -0.0559(5) 1.0512(5) 0.7374(4) 0.079(5) Uani 1 1 d D U . . .
N3J N -0.1303(6) 0.8422(5) 0.6101(4) 0.080(4) Uani 1 1 d D U . . .
N4J N -0.1345(6) 0.7819(5) 0.5763(4) 0.072(4) Uani 1 1 d D U . . .
C1J C -0.0248(6) 1.1348(5) 0.7862(4) 0.080(5) Uani 1 1 d D U . . .
C2J C -0.0245(7) 1.1741(6) 0.7721(4) 0.084(5) Uani 1 1 d D U . . .
H2J H -0.0366 1.1840 0.7520 0.101 Uiso 1 1 calc R U . . .
C3J C -0.0069(7) 1.1990(6) 0.7870(4) 0.090(5) Uani 1 1 d D U . . .
H3J H -0.0056 1.2253 0.7770 0.108 Uiso 1 1 calc R U . . .
C4J C 0.0088(6) 1.1849(6) 0.8167(4) 0.097(5) Uani 1 1 d D U . . .
C5J C 0.0082(7) 1.1469(6) 0.8315(4) 0.091(5) Uani 1 1 d D U . . .
H5J H 0.0188 1.1382 0.8522 0.109 Uiso 1 1 calc R U . . .
C6J C -0.0081(7) 1.1212(6) 0.8161(4) 0.087(5) Uani 1 1 d D U . . .
H6J H -0.0078 1.0943 0.8258 0.105 Uiso 1 1 calc R U . . .
C8J C -0.0769(6) 1.1244(6) 0.7562(4) 0.081(5) Uani 1 1 d D U . . .
H8J H -0.0962 1.1556 0.7575 0.097 Uiso 1 1 calc R U . . .
C9J C -0.0881(5) 1.0939(5) 0.7382(4) 0.080(5) Uani 1 1 d D U . . .
C10J C -0.1277(6) 1.1080(5) 0.7227(5) 0.086(5) Uani 1 1 d D U . . .
H10J H -0.1502 1.1383 0.7245 0.103 Uiso 1 1 calc R U . . .
C11J C -0.1340(6) 1.0772(5) 0.7045(5) 0.091(6) Uani 1 1 d D U . . .
H11J H -0.1607 1.0861 0.6935 0.109 Uiso 1 1 calc R U . . .
C12J C -0.1005(5) 1.0330(5) 0.7027(4) 0.089(5) Uani 1 1 d D U . . .
C13J C -0.0631(6) 1.0221(5) 0.7201(4) 0.077(5) Uani 1 1 d D U . . .
H13J H -0.0411 0.9917 0.7198 0.093 Uiso 1 1 calc R U . . .
C14J C -0.1045(4) 1.0000(5) 0.6815(4) 0.092(5) Uani 1 1 d D U . . .
C15J C -0.1462(4) 0.9944(5) 0.6837(4) 0.100(5) Uani 1 1 d D U . . .
C16J C -0.1497(5) 0.9642(5) 0.6637(4) 0.097(5) Uani 1 1 d D U . . .
C17J C -0.1124(4) 0.9388(5) 0.6402(3) 0.087(4) Uani 1 1 d D U . . .
C18J C -0.0708(5) 0.9445(5) 0.6376(4) 0.093(5) Uani 1 1 d D U . . .
C19J C -0.0671(4) 0.9742(5) 0.6581(4) 0.092(5) Uani 1 1 d D U . . .
C20J C -0.1277(7) 0.8723(5) 0.6294(4) 0.081(5) Uani 1 1 d D U . . .
H20J H -0.1341 0.8695 0.6527 0.097 Uiso 1 1 calc R U . . .
C21J C -0.1163(6) 0.9072(5) 0.6174(4) 0.083(4) Uani 1 1 d D U . . .
C22J C -0.1068(7) 0.9114(5) 0.5833(4) 0.084(5) Uani 1 1 d D U . . .
H22J H -0.0991 0.9352 0.5742 0.101 Uiso 1 1 calc R U . . .
C23J C -0.1087(7) 0.8802(5) 0.5627(3) 0.080(5) Uani 1 1 d D U . . .
H23J H -0.1019 0.8819 0.5394 0.096 Uiso 1 1 calc R U . . .
C24J C -0.1207(6) 0.8466(4) 0.5772(4) 0.078(5) Uani 1 1 d D U . . .
C25J C -0.1233(7) 0.8113(5) 0.5583(4) 0.077(5) Uani 1 1 d D U . . .
H25J H -0.1173 0.8098 0.5349 0.092 Uiso 1 1 calc R U . . .
C26J C -0.1379(6) 0.7477(5) 0.5586(4) 0.074(5) Uani 1 1 d D U . . .
C27J C -0.1663(7) 0.7595(5) 0.5340(5) 0.087(5) Uani 1 1 d D U . . .
H27J H -0.1829 0.7900 0.5289 0.104 Uiso 1 1 calc R U . . .
C28J C -0.1705(7) 0.7267(5) 0.5168(5) 0.092(6) Uani 1 1 d D U . . .
H28J H -0.1898 0.7344 0.5000 0.111 Uiso 1 1 calc R U . . .
C29J C -0.1462(6) 0.6830(5) 0.5245(4) 0.090(5) Uani 1 1 d D U . . .
C30J C -0.1178(7) 0.6700(5) 0.5485(5) 0.083(5) Uani 1 1 d D U . . .
H30J H -0.1013 0.6393 0.5532 0.100 Uiso 1 1 calc R U . . .
C31J C -0.1141(6) 0.7028(5) 0.5656(4) 0.076(5) Uani 1 1 d D U . . .
H31J H -0.0948 0.6946 0.5824 0.091 Uiso 1 1 calc R U . . .
F1K F -0.1943(4) 0.6150(5) 0.6859(4) 0.127(6) Uani 1 1 d D U . . .
F2K F -0.1384(5) 0.5303(5) 0.6994(4) 0.130(6) Uani 1 1 d D U . . .
F3K F -0.0098(4) 0.5434(4) 0.6301(3) 0.096(4) Uani 1 1 d D U . . .
F4K F -0.0654(5) 0.6278(4) 0.6167(3) 0.100(4) Uani 1 1 d D U . . .
F5K F -0.2938(9) 1.0044(5) 0.5815(5) 0.171(8) Uani 1 1 d D U . . .
F6K F 0.1266(6) 0.1733(4) 0.7661(4) 0.120(5) Uani 1 1 d D U . . .
N1K N -0.2172(6) 0.8274(5) 0.6158(4) 0.088(5) Uani 1 1 d D U . . .
N2K N -0.1717(6) 0.7459(5) 0.6332(4) 0.087(5) Uani 1 1 d D U . . .
N3K N -0.0157(5) 0.4292(5) 0.7121(3) 0.079(5) Uani 1 1 d D U . . .
N4K N 0.0372(6) 0.3480(5) 0.7284(4) 0.075(4) Uani 1 1 d D U . . .
C1K C -0.2386(6) 0.8727(5) 0.6063(5) 0.095(5) Uani 1 1 d D U . . .
C2K C -0.2568(8) 0.8851(6) 0.5769(5) 0.106(6) Uani 1 1 d D U . . .
H2K H -0.2561 0.8631 0.5626 0.127 Uiso 1 1 calc R U . . .
C3K C -0.2759(9) 0.9298(6) 0.5685(5) 0.118(6) Uani 1 1 d D U . . .
H3K H -0.2880 0.9388 0.5483 0.142 Uiso 1 1 calc R U . . .
C4K C -0.2767(7) 0.9605(5) 0.5900(5) 0.129(6) Uani 1 1 d D U . . .
C5K C -0.2599(9) 0.9497(6) 0.6195(5) 0.124(6) Uani 1 1 d D U . . .
H5K H -0.2615 0.9720 0.6339 0.149 Uiso 1 1 calc R U . . .
C6K C -0.2405(8) 0.9050(6) 0.6275(5) 0.111(6) Uani 1 1 d D U . . .
H6K H -0.2283 0.8963 0.6477 0.134 Uiso 1 1 calc R U . . .
C8K C -0.2378(7) 0.8013(4) 0.6136(5) 0.082(5) Uani 1 1 d D U . . .
H8K H -0.2671 0.8116 0.6056 0.098 Uiso 1 1 calc R U . . .
C9K C -0.2139(6) 0.7550(4) 0.6239(4) 0.084(5) Uani 1 1 d D U . . .
C10K C -0.2324(6) 0.7236(5) 0.6240(5) 0.088(5) Uani 1 1 d D U . . .
H10K H -0.2626 0.7315 0.6179 0.106 Uiso 1 1 calc R U . . .
C11K C -0.2060(5) 0.6802(5) 0.6334(5) 0.088(5) Uani 1 1 d D U . . .
H11K H -0.2180 0.6580 0.6339 0.106 Uiso 1 1 calc R U . . .
C12K C -0.1618(5) 0.6699(4) 0.6422(4) 0.083(5) Uani 1 1 d D U . . .
C13K C -0.1469(6) 0.7042(5) 0.6420(4) 0.078(5) Uani 1 1 d D U . . .
H13K H -0.1172 0.6975 0.6487 0.093 Uiso 1 1 calc R U . . .
C14K C -0.1313(4) 0.6235(4) 0.6507(4) 0.083(5) Uani 1 1 d D U . . .
C15K C -0.1484(4) 0.5976(4) 0.6718(4) 0.091(5) Uani 1 1 d D U . . .
C16K C -0.1201(4) 0.5546(4) 0.6791(4) 0.087(5) Uani 1 1 d D U . . .
C17K C -0.0726(4) 0.5349(4) 0.6656(3) 0.074(4) Uani 1 1 d D U . . .
C18K C -0.0553(4) 0.5607(4) 0.6444(4) 0.078(5) Uani 1 1 d D U . . .
C19K C -0.0837(4) 0.6037(4) 0.6371(4) 0.076(5) Uani 1 1 d D U . . .
C20K C -0.0415(6) 0.4714(5) 0.7047(4) 0.077(5) Uani 1 1 d D U . . .
H20K H -0.0606 0.4913 0.7224 0.093 Uiso 1 1 calc R U . . .
C21K C -0.0422(5) 0.4879(4) 0.6728(4) 0.078(5) Uani 1 1 d D U . . .
C22K C -0.0137(6) 0.4585(5) 0.6470(4) 0.084(6) Uani 1 1 d D U . . .
H22K H -0.0131 0.4685 0.6248 0.101 Uiso 1 1 calc R U . . .
C23K C 0.0137(6) 0.4144(5) 0.6541(3) 0.085(6) Uani 1 1 d D U . . .
H23K H 0.0330 0.3937 0.6368 0.102 Uiso 1 1 calc R U . . .
C24K C 0.0121(5) 0.4014(4) 0.6868(3) 0.080(5) Uani 1 1 d D U . . .
C25K C 0.0399(6) 0.3561(5) 0.6973(4) 0.080(6) Uani 1 1 d D U . . .
H25K H 0.0595 0.3333 0.6815 0.096 Uiso 1 1 calc R U . . .
C26K C 0.0609(6) 0.3031(4) 0.7381(4) 0.074(5) Uani 1 1 d D U . . .
C27K C 0.0499(6) 0.2703(5) 0.7272(5) 0.084(5) Uani 1 1 d D U . . .
H27K H 0.0266 0.2781 0.7131 0.100 Uiso 1 1 calc R U . . .
C28K C 0.0721(7) 0.2264(5) 0.7363(5) 0.090(5) Uani 1 1 d D U . . .
H28K H 0.0645 0.2039 0.7287 0.108 Uiso 1 1 calc R U . . .
C29K C 0.1055(6) 0.2165(5) 0.7567(4) 0.093(5) Uani 1 1 d D U . . .
C30K C 0.1175(7) 0.2479(5) 0.7679(5) 0.087(5) Uani 1 1 d D U . . .
H30K H 0.1406 0.2399 0.7821 0.104 Uiso 1 1 calc R U . . .
C31K C 0.0952(6) 0.2917(5) 0.7583(5) 0.081(5) Uani 1 1 d D U . . .
H31K H 0.1034 0.3140 0.7656 0.097 Uiso 1 1 calc R U . . .
F1L F 0.0971(5) 0.3387(6) 0.9468(3) 0.129(6) Uani 1 1 d D U . . .
F2L F 0.0295(4) 0.3413(6) 0.9130(3) 0.120(5) Uani 1 1 d D U . . .
F3L F 0.1365(5) 0.3203(6) 0.8136(3) 0.118(5) Uani 1 1 d D U . . .
F4L F 0.2042(4) 0.3141(6) 0.8474(3) 0.119(5) Uani 1 1 d D U . . .
F5L F 0.3899(7) 0.4010(6) 1.0604(5) 0.148(6) Uani 1 1 d D U . . .
F6L F -0.2191(6) 0.4369(9) 0.6992(5) 0.191(9) Uani 1 1 d D U . . .
N1L N 0.2733(6) 0.3759(6) 0.9844(4) 0.102(5) Uani 1 1 d D U . . .
N2L N 0.2121(6) 0.3667(5) 0.9521(4) 0.099(5) Uani 1 1 d D U . . .
N3L N 0.0043(6) 0.3648(6) 0.7959(4) 0.097(5) Uani 1 1 d D U . . .
N4L N -0.0601(6) 0.3764(7) 0.7591(5) 0.111(6) Uani 1 1 d D U . . .
C1L C 0.3029(6) 0.3825(7) 1.0043(4) 0.102(5) Uani 1 1 d D U . . .
C2L C 0.3245(7) 0.3502(6) 1.0266(5) 0.108(6) Uani 1 1 d D U . . .
H2L H 0.3188 0.3239 1.0291 0.130 Uiso 1 1 calc R U . . .
C3L C 0.3542(8) 0.3563(7) 1.0454(5) 0.119(6) Uani 1 1 d D U . . .
H3L H 0.3690 0.3344 1.0608 0.143 Uiso 1 1 calc R U . . .
C4L C 0.3616(7) 0.3944(7) 1.0412(5) 0.121(6) Uani 1 1 d D U . . .
C5L C 0.3413(7) 0.4270(6) 1.0192(5) 0.114(6) Uani 1 1 d D U . . .
H5L H 0.3475 0.4530 1.0167 0.136 Uiso 1 1 calc R U . . .
C6L C 0.3115(7) 0.4207(6) 1.0008(5) 0.105(6) Uani 1 1 d D U . . .
H6L H 0.2967 0.4428 0.9856 0.126 Uiso 1 1 calc R U . . .
C8L C 0.2874(6) 0.3388(7) 0.9687(5) 0.101(6) Uani 1 1 d D U . . .
H8L H 0.3181 0.3160 0.9694 0.121 Uiso 1 1 calc R U . . .
C9L C 0.2551(6) 0.3324(5) 0.9496(4) 0.101(6) Uani 1 1 d D U . . .
C10L C 0.2674(6) 0.2940(6) 0.9312(5) 0.101(6) Uani 1 1 d D U . . .
H10L H 0.2982 0.2707 0.9299 0.121 Uiso 1 1 calc R U . . .
C11L C 0.2339(6) 0.2904(6) 0.9148(5) 0.101(6) Uani 1 1 d D U . . .
H11L H 0.2413 0.2642 0.9024 0.121 Uiso 1 1 calc R U . . .
C12L C 0.1893(5) 0.3256(6) 0.9168(4) 0.100(5) Uani 1 1 d D U . . .
C13L C 0.1810(6) 0.3627(6) 0.9354(5) 0.099(6) Uani 1 1 d D U . . .
H13L H 0.1509 0.3871 0.9365 0.118 Uiso 1 1 calc R U . . .
C14L C 0.1528(4) 0.3251(6) 0.8983(3) 0.098(5) Uani 1 1 d D U . . .
C15L C 0.1075(4) 0.3324(6) 0.9138(3) 0.104(5) Uani 1 1 d D U . . .
C16L C 0.0727(4) 0.3345(6) 0.8965(3) 0.101(5) Uani 1 1 d D U . . .
C17L C 0.0816(4) 0.3294(6) 0.8624(3) 0.096(5) Uani 1 1 d D U . . .
C18L C 0.1268(5) 0.3224(6) 0.8469(3) 0.102(5) Uani 1 1 d D U . . .
C19L C 0.1614(4) 0.3204(6) 0.8642(3) 0.103(5) Uani 1 1 d D U . . .
C20L C 0.0354(7) 0.3621(6) 0.8156(4) 0.099(5) Uani 1 1 d D U . . .
H20L H 0.0513 0.3812 0.8114 0.119 Uiso 1 1 calc R U . . .
C21L C 0.0454(5) 0.3326(6) 0.8419(4) 0.098(5) Uani 1 1 d D U . . .
C22L C 0.0213(7) 0.3052(6) 0.8481(4) 0.102(5) Uani 1 1 d D U . . .
H22L H 0.0272 0.2848 0.8659 0.123 Uiso 1 1 calc R U . . .
C23L C -0.0115(7) 0.3078(6) 0.8283(4) 0.103(5) Uani 1 1 d D U . . .
H23L H -0.0281 0.2892 0.8320 0.124 Uiso 1 1 calc R U . . .
C24L C -0.0191(6) 0.3384(6) 0.8028(4) 0.100(5) Uani 1 1 d D U . . .
C25L C -0.0557(6) 0.3468(7) 0.7820(5) 0.107(6) Uani 1 1 d D U . . .
H25L H -0.0755 0.3312 0.7852 0.128 Uiso 1 1 calc R U . . .
C26L C -0.0988(6) 0.3886(6) 0.7417(5) 0.123(6) Uani 1 1 d D U . . .
C27L C -0.1419(7) 0.3936(8) 0.7603(5) 0.133(7) Uani 1 1 d D U . . .
H27L H -0.1432 0.3862 0.7830 0.159 Uiso 1 1 calc R U . . .
C28L C -0.1827(7) 0.4093(9) 0.7463(5) 0.139(7) Uani 1 1 d D U . . .
H28L H -0.2121 0.4126 0.7590 0.166 Uiso 1 1 calc R U . . .
C29L C -0.1792(6) 0.4198(7) 0.7133(5) 0.145(7) Uani 1 1 d D U . . .
C30L C -0.1374(7) 0.4141(8) 0.6942(5) 0.132(7) Uani 1 1 d D U . . .
H30L H -0.1363 0.4212 0.6714 0.158 Uiso 1 1 calc R U . . .
C31L C -0.0965(6) 0.3979(8) 0.7082(5) 0.121(6) Uani 1 1 d D U . . .
H31L H -0.0671 0.3932 0.6949 0.145 Uiso 1 1 calc R U . . .
F1M F 0.2968(5) 0.8245(4) 0.8581(3) 0.107(4) Uani 1 1 d D U . . .
F2M F 0.3771(5) 0.7954(5) 0.8164(3) 0.107(4) Uani 1 1 d D U . . .
F3M F 0.3603(6) 0.6621(5) 0.7995(5) 0.145(6) Uani 1 1 d D U . . .
F4M F 0.2794(6) 0.6915(5) 0.8417(5) 0.145(6) Uani 1 1 d D U . . .
F5M F -0.0027(7) 0.8407(8) 1.0879(5) 0.188(8) Uani 1 1 d D U . . .
F6M F 0.7734(6) 0.5217(7) 0.7167(7) 0.210(9) Uani 1 1 d D U . . .
N1M N 0.1407(6) 0.8102(7) 0.9831(4) 0.101(5) Uani 1 1 d D U . . .
N2M N 0.2077(5) 0.7954(6) 0.9332(3) 0.087(5) Uani 1 1 d D U . . .
N3M N 0.5019(5) 0.6904(6) 0.7788(4) 0.105(5) Uani 1 1 d D U . . .
N4M N 0.5895(5) 0.6446(7) 0.7501(5) 0.122(6) Uani 1 1 d D U . . .
C1M C 0.1050(6) 0.8180(7) 1.0111(4) 0.114(6) Uani 1 1 d D U . . .
C2M C 0.0893(7) 0.7849(7) 1.0206(5) 0.123(6) Uani 1 1 d D U . . .
H2M H 0.1028 0.7573 1.0088 0.147 Uiso 1 1 calc R U . . .
C3M C 0.0535(8) 0.7922(7) 1.0474(5) 0.130(7) Uani 1 1 d D U . . .
H3M H 0.0430 0.7697 1.0549 0.156 Uiso 1 1 calc R U . . .
C4M C 0.0342(6) 0.8332(7) 1.0628(4) 0.136(7) Uani 1 1 d D U . . .
C5M C 0.0484(7) 0.8666(7) 1.0542(5) 0.133(7) Uani 1 1 d D U . . .
H5M H 0.0337 0.8945 1.0657 0.160 Uiso 1 1 calc R U . . .
C6M C 0.0851(7) 0.8587(7) 1.0280(5) 0.123(6) Uani 1 1 d D U . . .
H6M H 0.0965 0.8810 1.0217 0.147 Uiso 1 1 calc R U . . .
C8M C 0.1308(6) 0.8023(7) 0.9556(4) 0.097(6) Uani 1 1 d D U . . .
H8M H 0.1009 0.8024 0.9540 0.117 Uiso 1 1 calc R U . . .
C9M C 0.1682(5) 0.7930(6) 0.9269(3) 0.095(5) Uani 1 1 d D U . . .
C10M C 0.1629(5) 0.7819(7) 0.8961(4) 0.101(5) Uani 1 1 d D U . . .
H10M H 0.1343 0.7810 0.8925 0.122 Uiso 1 1 calc R U . . .
C11M C 0.2013(5) 0.7721(7) 0.8707(4) 0.096(5) Uani 1 1 d D U . . .
H11M H 0.1991 0.7645 0.8493 0.115 Uiso 1 1 calc R U . . .
C12M C 0.2427(5) 0.7735(5) 0.8769(3) 0.093(5) Uani 1 1 d D U . . .
C13M C 0.2438(6) 0.7861(7) 0.9083(4) 0.093(5) Uani 1 1 d D U . . .
H13M H 0.2716 0.7883 0.9123 0.111 Uiso 1 1 calc R U . . .
C14M C 0.2864(5) 0.7583(5) 0.8516(3) 0.098(5) Uani 1 1 d D U . . .
C15M C 0.3120(5) 0.7839(4) 0.8442(4) 0.098(5) Uani 1 1 d D U . . .
C16M C 0.3536(5) 0.7690(5) 0.8220(4) 0.102(5) Uani 1 1 d D U . . .
C17M C 0.3711(4) 0.7280(5) 0.8061(4) 0.103(5) Uani 1 1 d D U . . .
C18M C 0.3448(5) 0.7028(5) 0.8133(4) 0.106(5) Uani 1 1 d D U . . .
C19M C 0.3034(5) 0.7175(5) 0.8356(4) 0.105(5) Uani 1 1 d D U . . .
C20M C 0.4580(5) 0.7094(7) 0.7957(4) 0.105(6) Uani 1 1 d D U . . .
H20M H 0.4538 0.7231 0.8164 0.125 Uiso 1 1 calc R U . . .
C21M C 0.4183(4) 0.7104(6) 0.7845(4) 0.100(5) Uani 1 1 d D U . . .
C22M C 0.4249(5) 0.6918(7) 0.7534(4) 0.108(6) Uani 1 1 d D U . . .
H22M H 0.3987 0.6923 0.7446 0.129 Uiso 1 1 calc R U . . .
C23M C 0.4702(5) 0.6723(7) 0.7353(4) 0.108(6) Uani 1 1 d D U . . .
H23M H 0.4752 0.6601 0.7138 0.129 Uiso 1 1 calc R U . . .
C24M C 0.5077(5) 0.6713(6) 0.7494(4) 0.109(6) Uani 1 1 d D U . . .
C25M C 0.5572(5) 0.6461(7) 0.7345(5) 0.116(6) Uani 1 1 d D U . . .
H25M H 0.5649 0.6312 0.7137 0.139 Uiso 1 1 calc R U . . .
C26M C 0.6372(5) 0.6146(7) 0.7403(5) 0.131(6) Uani 1 1 d D U . . .
C27M C 0.6468(7) 0.5698(8) 0.7375(7) 0.145(7) Uani 1 1 d D U . . .
H27M H 0.6216 0.5606 0.7414 0.174 Uiso 1 1 calc R U . . .
C28M C 0.6926(7) 0.5382(7) 0.7290(7) 0.159(7) Uani 1 1 d D U . . .
H28M H 0.6993 0.5074 0.7269 0.190 Uiso 1 1 calc R U . . .
C29M C 0.7278(6) 0.5531(7) 0.7238(6) 0.166(7) Uani 1 1 d D U . . .
C30M C 0.7198(7) 0.5969(7) 0.7264(7) 0.158(7) Uani 1 1 d D U . . .
H30M H 0.7454 0.6057 0.7226 0.190 Uiso 1 1 calc R U . . .
C31M C 0.6737(7) 0.6284(7) 0.7346(6) 0.141(7) Uani 1 1 d D U . . .
H31M H 0.6672 0.6592 0.7364 0.169 Uiso 1 1 calc R U . . .
F1N F 0.3444(5) 0.4553(6) 0.9145(3) 0.125(6) Uani 1 1 d D U . . .
F2N F 0.4253(5) 0.4273(8) 0.8727(4) 0.154(7) Uani 1 1 d D U . . .
F3N F 0.3423(5) 0.4367(7) 0.7845(3) 0.136(6) Uani 1 1 d D U . . .
F4N F 0.2613(4) 0.4647(7) 0.8266(3) 0.131(6) Uani 1 1 d D U . . .
F5N F -0.0231(5) 0.4329(7) 1.0474(4) 0.133(6) Uani 1 1 d D U . . .
F6N F 0.7076(7) 0.1656(7) 0.6600(5) 0.170(8) Uani 1 1 d D U . . .
N1N N 0.1333(6) 0.4524(6) 0.9785(4) 0.089(5) Uani 1 1 d D U . . .
N2N N 0.2126(5) 0.4501(6) 0.9437(4) 0.090(5) Uani 1 1 d D U . . .
N3N N 0.5053(6) 0.3471(6) 0.7902(4) 0.112(6) Uani 1 1 d D U . . .
N4N N 0.5761(6) 0.2949(6) 0.7465(5) 0.113(6) Uani 1 1 d D U . . .
C1N C 0.0924(6) 0.4488(6) 0.9961(4) 0.100(5) Uani 1 1 d D U . . .
C2N C 0.0613(7) 0.4416(7) 0.9791(4) 0.103(6) Uani 1 1 d D U . . .
H2N H 0.0670 0.4405 0.9556 0.124 Uiso 1 1 calc R U . . .
C3N C 0.0224(6) 0.4362(8) 0.9961(4) 0.108(6) Uani 1 1 d D U . . .
H3N H 0.0012 0.4310 0.9845 0.129 Uiso 1 1 calc R U . . .
C4N C 0.0149(6) 0.4384(6) 1.0299(4) 0.109(6) Uani 1 1 d D U . . .
C5N C 0.0444(6) 0.4458(8) 1.0476(4) 0.109(6) Uani 1 1 d D U . . .
H5N H 0.0381 0.4474 1.0711 0.131 Uiso 1 1 calc R U . . .
C6N C 0.0834(6) 0.4509(7) 1.0304(4) 0.103(5) Uani 1 1 d D U . . .
H6N H 0.1044 0.4559 1.0422 0.123 Uiso 1 1 calc R U . . .
C8N C 0.1288(6) 0.4818(7) 0.9560(4) 0.093(6) Uani 1 1 d D U . . .
H8N H 0.0985 0.5033 0.9526 0.112 Uiso 1 1 calc R U . . .
C9N C 0.1720(5) 0.4815(6) 0.9354(4) 0.100(6) Uani 1 1 d D U . . .
C10N C 0.1711(5) 0.5095(6) 0.9087(4) 0.105(6) Uani 1 1 d D U . . .
H10N H 0.1420 0.5321 0.9042 0.126 Uiso 1 1 calc R U . . .
C11N C 0.2133(5) 0.5040(6) 0.8887(4) 0.111(6) Uani 1 1 d D U . . .
H11N H 0.2135 0.5228 0.8702 0.133 Uiso 1 1 calc R U . . .
C12N C 0.2555(4) 0.4704(6) 0.8960(4) 0.103(5) Uani 1 1 d D U . . .
C13N C 0.2526(6) 0.4456(6) 0.9238(4) 0.092(6) Uani 1 1 d D U . . .
H13N H 0.2813 0.4236 0.9294 0.111 Uiso 1 1 calc R U . . .
C14N C 0.3004(4) 0.4596(6) 0.8723(3) 0.104(5) Uani 1 1 d D U . . .
C15N C 0.3431(4) 0.4505(6) 0.8826(3) 0.109(5) Uani 1 1 d D U . . .
C16N C 0.3850(4) 0.4364(6) 0.8608(3) 0.114(6) Uani 1 1 d D U . . .
C17N C 0.3859(4) 0.4308(6) 0.8275(3) 0.107(5) Uani 1 1 d D U . . .
C18N C 0.3430(4) 0.4415(6) 0.8168(3) 0.109(5) Uani 1 1 d D U . . .
C19N C 0.3014(4) 0.4556(6) 0.8387(3) 0.106(5) Uani 1 1 d D U . . .
C20N C 0.4668(6) 0.3708(6) 0.8116(4) 0.104(7) Uani 1 1 d D U . . .
H20N H 0.4640 0.3600 0.8335 0.125 Uiso 1 1 calc R U . . .
C21N C 0.4309(5) 0.4101(6) 0.8038(4) 0.106(6) Uani 1 1 d D U . . .
C22N C 0.4363(6) 0.4272(6) 0.7722(4) 0.123(7) Uani 1 1 d D U . . .
H22N H 0.4129 0.4547 0.7662 0.148 Uiso 1 1 calc R U . . .
C23N C 0.4762(7) 0.4034(6) 0.7496(4) 0.127(8) Uani 1 1 d D U . . .
H23N H 0.4808 0.4144 0.7280 0.153 Uiso 1 1 calc R U . . .
C24N C 0.5093(6) 0.3631(5) 0.7594(4) 0.124(7) Uani 1 1 d D U . . .
C25N C 0.5492(6) 0.3328(6) 0.7363(5) 0.116(7) Uani 1 1 d D U . . .
H25N H 0.5549 0.3412 0.7140 0.140 Uiso 1 1 calc R U . . .
C26N C 0.6110(6) 0.2635(6) 0.7234(5) 0.114(6) Uani 1 1 d D U . . .
C27N C 0.6576(7) 0.2431(7) 0.7284(5) 0.115(7) Uani 1 1 d D U . . .
H27N H 0.6670 0.2516 0.7468 0.138 Uiso 1 1 calc R U . . .
C28N C 0.6905(6) 0.2103(7) 0.7067(5) 0.124(7) Uani 1 1 d D U . . .
H28N H 0.7226 0.1958 0.7100 0.149 Uiso 1 1 calc R U . . .
C29N C 0.6758(7) 0.1993(6) 0.6803(5) 0.130(7) Uani 1 1 d D U . . .
C30N C 0.6304(7) 0.2192(7) 0.6741(5) 0.131(7) Uani 1 1 d D U . . .
H30N H 0.6216 0.2110 0.6553 0.157 Uiso 1 1 calc R U . . .
C31N C 0.5975(6) 0.2517(7) 0.6961(5) 0.124(7) Uani 1 1 d D U . . .
H31N H 0.5655 0.2660 0.6926 0.149 Uiso 1 1 calc R U . . .
F1O F 0.1774(5) 0.3491(4) 0.7451(3) 0.093(4) Uani 1 1 d D U . . .
F2O F 0.2568(5) 0.3217(4) 0.7034(3) 0.097(4) Uani 1 1 d D U . . .
F3O F 0.2196(5) 0.4713(4) 0.6685(3) 0.105(4) Uani 1 1 d D U . . .
F4O F 0.1388(5) 0.4985(4) 0.7112(4) 0.114(5) Uani 1 1 d D U . . .
F5O F -0.2344(7) 0.4776(10) 0.8405(7) 0.229(10) Uani 1 1 d D U . . .
F6O F 0.5199(7) 0.2702(7) 0.4444(4) 0.179(8) Uani 1 1 d D U . . .
N1O N -0.0539(6) 0.4536(7) 0.7841(5) 0.120(6) Uani 1 1 d D U . . .
N2O N 0.0352(5) 0.4291(5) 0.7596(4) 0.096(5) Uani 1 1 d D U . . .
N3O N 0.3246(6) 0.3339(5) 0.6111(4) 0.091(5) Uani 1 1 d D U . . .
N4O N 0.3869(6) 0.3111(6) 0.5573(4) 0.104(5) Uani 1 1 d D U . . .
C1O C -0.1011(6) 0.4615(7) 0.7978(6) 0.134(6) Uani 1 1 d D U . . .
C2O C -0.1084(7) 0.4404(8) 0.8273(6) 0.145(7) Uani 1 1 d D U . . .
H2O H -0.0820 0.4217 0.8375 0.174 Uiso 1 1 calc R U . . .
C3O C -0.1534(7) 0.4462(9) 0.8419(6) 0.157(8) Uani 1 1 d D U . . .
H3O H -0.1584 0.4318 0.8620 0.188 Uiso 1 1 calc R U . . .
C4O C -0.1905(7) 0.4736(8) 0.8264(6) 0.172(8) Uani 1 1 d D U . . .
C5O C -0.1848(7) 0.4950(9) 0.7976(6) 0.166(8) Uani 1 1 d D U . . .
H5O H -0.2114 0.5139 0.7878 0.199 Uiso 1 1 calc R U . . .
C6O C -0.1395(8) 0.4887(9) 0.7830(6) 0.150(7) Uani 1 1 d D U . . .
H6O H -0.1349 0.5031 0.7629 0.180 Uiso 1 1 calc R U . . .
C8O C -0.0353(5) 0.4792(7) 0.7909(5) 0.107(6) Uani 1 1 d D U . . .
H8O H -0.0534 0.5056 0.8039 0.128 Uiso 1 1 calc R U . . .
C9O C 0.0150(5) 0.4667(6) 0.7780(4) 0.101(5) Uani 1 1 d D U . . .
C10O C 0.0398(5) 0.4912(6) 0.7840(5) 0.104(6) Uani 1 1 d D U . . .
H10O H 0.0249 0.5171 0.7977 0.125 Uiso 1 1 calc R U . . .
C11O C 0.0870(5) 0.4771(6) 0.7696(4) 0.095(5) Uani 1 1 d D U . . .
H11O H 0.1048 0.4931 0.7735 0.114 Uiso 1 1 calc R U . . .
C12O C 0.1078(4) 0.4392(5) 0.7493(4) 0.088(5) Uani 1 1 d D U . . .
C13O C 0.0804(6) 0.4165(6) 0.7457(4) 0.092(5) Uani 1 1 d D U . . .
H13O H 0.0947 0.3901 0.7325 0.110 Uiso 1 1 calc R U . . .
C14O C 0.1561(4) 0.4248(4) 0.7298(3) 0.086(4) Uani 1 1 d D U . . .
C15O C 0.1873(4) 0.3803(4) 0.7270(3) 0.080(5) Uani 1 1 d D U . . .
C16O C 0.2289(4) 0.3658(4) 0.7049(3) 0.078(5) Uani 1 1 d D U . . .
C17O C 0.2408(4) 0.3960(4) 0.6849(3) 0.085(4) Uani 1 1 d D U . . .
C18O C 0.2107(5) 0.4409(4) 0.6886(4) 0.092(5) Uani 1 1 d D U . . .
C19O C 0.1691(5) 0.4551(4) 0.7107(4) 0.095(5) Uani 1 1 d D U . . .
C20O C 0.2903(6) 0.3460(5) 0.6371(4) 0.084(5) Uani 1 1 d D U . . .
H20O H 0.2707 0.3302 0.6415 0.101 Uiso 1 1 calc R U . . .
C21O C 0.2823(5) 0.3809(5) 0.6581(3) 0.085(5) Uani 1 1 d D U . . .
C22O C 0.3121(6) 0.4027(6) 0.6523(4) 0.098(5) Uani 1 1 d D U . . .
H22O H 0.3078 0.4260 0.6668 0.118 Uiso 1 1 calc R U . . .
C23O C 0.3480(6) 0.3908(6) 0.6254(4) 0.103(5) Uani 1 1 d D U . . .
H23O H 0.3688 0.4053 0.6210 0.123 Uiso 1 1 calc R U . . .
C24O C 0.3522(5) 0.3564(5) 0.6050(3) 0.093(5) Uani 1 1 d D U . . .
C25O C 0.3874(6) 0.3420(7) 0.5752(4) 0.104(6) Uani 1 1 d D U . . .
H25O H 0.4097 0.3547 0.5692 0.124 Uiso 1 1 calc R U . . .
C26O C 0.4222(6) 0.3008(7) 0.5285(4) 0.118(6) Uani 1 1 d D U . . .
C27O C 0.4186(7) 0.3322(7) 0.5037(5) 0.131(8) Uani 1 1 d D U . . .
H27O H 0.3932 0.3610 0.5064 0.157 Uiso 1 1 calc R U . . .
C28O C 0.4516(8) 0.3218(7) 0.4753(5) 0.135(8) Uani 1 1 d D U . . .
H28O H 0.4491 0.3430 0.4581 0.162 Uiso 1 1 calc R U . . .
C29O C 0.4881(7) 0.2802(7) 0.4725(4) 0.137(8) Uani 1 1 d D U . . .
C30O C 0.4936(7) 0.2489(7) 0.4965(5) 0.130(7) Uani 1 1 d D U . . .
H30O H 0.5198 0.2206 0.4938 0.156 Uiso 1 1 calc R U . . .
C31O C 0.4602(7) 0.2593(7) 0.5248(4) 0.115(7) Uani 1 1 d D U . . .
H31O H 0.4632 0.2379 0.5418 0.138 Uiso 1 1 calc R U . . .
F1P F 0.0748(5) 0.7331(5) 0.6354(3) 0.114(5) Uani 1 1 d D U . . .
F2P F 0.1529(5) 0.7079(6) 0.5930(4) 0.122(5) Uani 1 1 d D U . . .
F3P F 0.0944(5) 0.6328(5) 0.5290(3) 0.091(4) Uani 1 1 d D U . . .
F4P F 0.0142(4) 0.6602(5) 0.5720(3) 0.086(4) Uani 1 1 d D U . . .
F5P F -0.3284(7) 0.9294(8) 0.7488(7) 0.226(10) Uani 1 1 d D U . . .
F6P F 0.4284(8) 0.6422(9) 0.3384(5) 0.199(8) Uani 1 1 d D U . . .
N1P N -0.1663(5) 0.8081(6) 0.6756(4) 0.102(5) Uani 1 1 d D U . . .
N2P N -0.0873(4) 0.7597(5) 0.6376(3) 0.068(4) Uani 1 1 d D U . . .
N3P N 0.2077(5) 0.6575(5) 0.4792(3) 0.069(4) Uani 1 1 d D U . . .
N4P N 0.2794(6) 0.6524(6) 0.4342(4) 0.090(5) Uani 1 1 d D U . . .
C1P C -0.2081(6) 0.8390(6) 0.6946(5) 0.121(6) Uani 1 1 d D U . . .
C2P C -0.2064(7) 0.8728(8) 0.7124(6) 0.135(7) Uani 1 1 d D U . . .
H2P H -0.1772 0.8749 0.7120 0.162 Uiso 1 1 calc R U . . .
C3P C -0.2469(7) 0.9034(8) 0.7307(6) 0.154(7) Uani 1 1 d D U . . .
H3P H -0.2461 0.9266 0.7429 0.185 Uiso 1 1 calc R U . . .
C4P C -0.2883(7) 0.8992(7) 0.7308(5) 0.162(7) Uani 1 1 d D U . . .
C5P C -0.2917(7) 0.8666(8) 0.7137(6) 0.153(7) Uani 1 1 d D U . . .
H5P H -0.3212 0.8649 0.7143 0.184 Uiso 1 1 calc R U . . .
C6P C -0.2509(7) 0.8360(7) 0.6953(6) 0.133(7) Uani 1 1 d D U . . .
H6P H -0.2523 0.8130 0.6831 0.160 Uiso 1 1 calc R U . . .
C8P C -0.1309(5) 0.7865(6) 0.6904(4) 0.086(6) Uani 1 1 d D U . . .
H8P H -0.1336 0.7883 0.7137 0.103 Uiso 1 1 calc R U . . .
C9P C -0.0859(4) 0.7586(5) 0.6703(3) 0.079(5) Uani 1 1 d D U . . .
C10P C -0.0448(5) 0.7351(6) 0.6837(3) 0.080(5) Uani 1 1 d D U . . .
H10P H -0.0455 0.7343 0.7070 0.096 Uiso 1 1 calc R U . . .
C11P C -0.0027(5) 0.7129(6) 0.6626(3) 0.074(5) Uani 1 1 d D U . . .
H11P H 0.0259 0.6964 0.6711 0.089 Uiso 1 1 calc R U . . .
C12P C -0.0033(4) 0.7153(5) 0.6285(3) 0.069(4) Uani 1 1 d D U . . .
C13P C -0.0464(5) 0.7381(6) 0.6176(4) 0.061(5) Uani 1 1 d D U . . .
H13P H -0.0470 0.7384 0.5945 0.074 Uiso 1 1 calc R U . . .
C14P C 0.0417(4) 0.6979(5) 0.6047(3) 0.074(4) Uani 1 1 d D U . . .
C15P C 0.0789(4) 0.7078(5) 0.6095(3) 0.085(5) Uani 1 1 d D U . . .
C16P C 0.1203(4) 0.6937(5) 0.5875(3) 0.087(5) Uani 1 1 d D U . . .
C17P C 0.1270(4) 0.6686(5) 0.5596(3) 0.077(4) Uani 1 1 d D U . . .
C18P C 0.0903(4) 0.6577(5) 0.5552(3) 0.074(4) Uani 1 1 d D U . . .
C19P C 0.0486(4) 0.6720(5) 0.5772(3) 0.071(4) Uani 1 1 d D U . . .
C20P C 0.1698(5) 0.6639(6) 0.5017(3) 0.067(5) Uani 1 1 d D U . . .
H20P H 0.1400 0.6741 0.4944 0.080 Uiso 1 1 calc R U . . .
C21P C 0.1715(4) 0.6565(5) 0.5353(3) 0.078(5) Uani 1 1 d D U . . .
C22P C 0.2157(5) 0.6395(7) 0.5452(3) 0.088(5) Uani 1 1 d D U . . .
H22P H 0.2185 0.6324 0.5678 0.105 Uiso 1 1 calc R U . . .
C23P C 0.2557(5) 0.6328(7) 0.5221(3) 0.088(5) Uani 1 1 d D U . . .
H23P H 0.2861 0.6217 0.5286 0.106 Uiso 1 1 calc R U . . .
C24P C 0.2500(5) 0.6429(5) 0.4894(3) 0.076(5) Uani 1 1 d D U . . .
C25P C 0.2891(5) 0.6410(7) 0.4634(4) 0.084(5) Uani 1 1 d D U . . .
H25P H 0.3203 0.6316 0.4681 0.101 Uiso 1 1 calc R U . . .
C26P C 0.3175(6) 0.6506(7) 0.4095(4) 0.110(5) Uani 1 1 d D U . . .
C27P C 0.3399(8) 0.6787(8) 0.4111(5) 0.131(6) Uani 1 1 d D U . . .
H27P H 0.3299 0.6994 0.4290 0.157 Uiso 1 1 calc R U . . .
C28P C 0.3769(8) 0.6767(8) 0.3866(5) 0.138(7) Uani 1 1 d D U . . .
H28P H 0.3924 0.6959 0.3872 0.165 Uiso 1 1 calc R U . . .
C29P C 0.3901(7) 0.6463(7) 0.3617(5) 0.148(7) Uani 1 1 d D U . . .
C30P C 0.3692(8) 0.6179(8) 0.3592(5) 0.142(7) Uani 1 1 d D U . . .
H30P H 0.3797 0.5972 0.3413 0.170 Uiso 1 1 calc R U . . .
C31P C 0.3322(8) 0.6203(8) 0.3835(5) 0.128(6) Uani 1 1 d D U . . .
H31P H 0.3168 0.6010 0.3825 0.154 Uiso 1 1 calc R U . . .
F1Q F 0.1699(5) 0.8402(5) 0.7270(3) 0.118(5) Uani 1 1 d D U . . .
F2Q F 0.2502(5) 0.8122(5) 0.6841(4) 0.123(6) Uani 1 1 d D U . . .
F3Q F 0.1698(5) 0.9122(5) 0.6046(3) 0.100(4) Uani 1 1 d D U . . .
F4Q F 0.0897(4) 0.9403(4) 0.6482(3) 0.096(4) Uani 1 1 d D U . . .
F5Q F -0.1276(7) 1.1168(6) 0.9100(4) 0.160(8) Uani 1 1 d D U . . .
F6Q F 0.5793(6) 0.8582(9) 0.5231(6) 0.200(8) Uani 1 1 d D U . . .
N1Q N -0.0291(6) 1.0167(5) 0.7974(4) 0.081(5) Uani 1 1 d D U . . .
N2Q N 0.0305(5) 0.9775(4) 0.7461(3) 0.064(4) Uani 1 1 d D U . . .
N3Q N 0.3162(5) 0.8772(5) 0.5914(4) 0.090(5) Uani 1 1 d D U . . .
N4Q N 0.4015(6) 0.8646(6) 0.5659(4) 0.094(5) Uani 1 1 d D U . . .
C1Q C -0.0564(6) 1.0395(5) 0.8271(4) 0.088(6) Uani 1 1 d D U . . .
C2Q C -0.0397(6) 1.0268(6) 0.8571(4) 0.096(6) Uani 1 1 d D U . . .
H2Q H -0.0118 1.0005 0.8583 0.115 Uiso 1 1 calc R U . . .
C3Q C -0.0640(7) 1.0527(7) 0.8852(4) 0.112(7) Uani 1 1 d D U . . .
H3Q H -0.0530 1.0447 0.9058 0.135 Uiso 1 1 calc R U . . .
C4Q C -0.1044(7) 1.0903(6) 0.8824(4) 0.114(7) Uani 1 1 d D U . . .
C5Q C -0.1223(7) 1.1026(6) 0.8536(4) 0.109(7) Uani 1 1 d D U . . .
H5Q H -0.1510 1.1283 0.8529 0.131 Uiso 1 1 calc R U . . .
C6Q C -0.0980(7) 1.0770(6) 0.8255(4) 0.096(6) Uani 1 1 d D U . . .
H6Q H -0.1098 1.0852 0.8052 0.115 Uiso 1 1 calc R U . . .
C8Q C -0.0156(6) 0.9741(5) 0.7969(4) 0.075(5) Uani 1 1 d D U . . .
H8Q H -0.0263 0.9588 0.8144 0.090 Uiso 1 1 calc R U . . .
C9Q C 0.0175(5) 0.9506(4) 0.7674(3) 0.072(5) Uani 1 1 d D U . . .
C10Q C 0.0353(6) 0.9045(5) 0.7635(4) 0.087(6) Uani 1 1 d D U . . .
H10Q H 0.0242 0.8871 0.7790 0.104 Uiso 1 1 calc R U . . .
C11Q C 0.0696(6) 0.8843(5) 0.7363(4) 0.085(6) Uani 1 1 d D U . . .
H11Q H 0.0819 0.8531 0.7325 0.102 Uiso 1 1 calc R U . . .
C12Q C 0.0853(5) 0.9113(5) 0.7149(3) 0.076(5) Uani 1 1 d D U . . .
C13Q C 0.0639(5) 0.9570(5) 0.7205(4) 0.067(5) Uani 1 1 d D U . . .
H13Q H 0.0737 0.9752 0.7049 0.080 Uiso 1 1 calc R U . . .
C14Q C 0.1280(4) 0.8918(5) 0.6891(3) 0.084(5) Uani 1 1 d D U . . .
C15Q C 0.1697(4) 0.8584(5) 0.6968(3) 0.091(6) Uani 1 1 d D U . . .
C16Q C 0.2111(4) 0.8439(5) 0.6745(3) 0.092(6) Uani 1 1 d D U . . .
C17Q C 0.2130(4) 0.8622(5) 0.6431(3) 0.086(5) Uani 1 1 d D U . . .
C18Q C 0.1706(4) 0.8937(5) 0.6348(3) 0.076(5) Uani 1 1 d D U . . .
C19Q C 0.1294(4) 0.9082(5) 0.6572(3) 0.076(5) Uani 1 1 d D U . . .
C20Q C 0.2729(6) 0.8844(5) 0.6078(4) 0.084(5) Uani 1 1 d D U . . .
H20Q H 0.2501 0.9144 0.6105 0.100 Uiso 1 1 calc R U . . .
C21Q C 0.2592(4) 0.8512(5) 0.6209(4) 0.088(5) Uani 1 1 d D U . . .
C22Q C 0.2918(5) 0.8071(5) 0.6154(5) 0.101(6) Uani 1 1 d D U . . .
H22Q H 0.2834 0.7832 0.6228 0.121 Uiso 1 1 calc R U . . .
C23Q C 0.3369(5) 0.7987(5) 0.5989(5) 0.104(6) Uani 1 1 d D U . . .
H23Q H 0.3598 0.7688 0.5949 0.125 Uiso 1 1 calc R U . . .
C24Q C 0.3478(5) 0.8342(5) 0.5882(4) 0.095(5) Uani 1 1 d D U . . .
C25Q C 0.3960(5) 0.8288(7) 0.5744(5) 0.093(6) Uani 1 1 d D U . . .
H25Q H 0.4218 0.8003 0.5718 0.112 Uiso 1 1 calc R U . . .
C26Q C 0.4480(6) 0.8614(6) 0.5551(5) 0.107(5) Uani 1 1 d D U . . .
C27Q C 0.4829(7) 0.8425(8) 0.5750(5) 0.120(6) Uani 1 1 d D U . . .
H27Q H 0.4763 0.8309 0.5961 0.144 Uiso 1 1 calc R U . . .
C28Q C 0.5274(7) 0.8410(8) 0.5636(5) 0.138(7) Uani 1 1 d D U . . .
H28Q H 0.5520 0.8278 0.5766 0.165 Uiso 1 1 calc R U . . .
C29Q C 0.5357(6) 0.8585(7) 0.5338(5) 0.145(7) Uani 1 1 d D U . . .
C30Q C 0.5025(7) 0.8769(8) 0.5132(5) 0.134(7) Uani 1 1 d D U . . .
H30Q H 0.5095 0.8885 0.4923 0.161 Uiso 1 1 calc R U . . .
C31Q C 0.4583(7) 0.8778(8) 0.5244(5) 0.119(6) Uani 1 1 d D U . . .
H31Q H 0.4344 0.8900 0.5108 0.143 Uiso 1 1 calc R U . . .
P1 P 0.0666(4) 0.4609(4) 0.8749(3) 0.135(3) Uani 1 1 d D U . . .
F1 F 0.1160(7) 0.4338(7) 0.8869(5) 0.146(5) Uani 1 1 d D U . . .
F2 F 0.0446(7) 0.4312(7) 0.9006(4) 0.143(5) Uani 1 1 d D U . . .
F3 F 0.0789(6) 0.4249(6) 0.8458(4) 0.138(5) Uani 1 1 d D U . . .
F4 F 0.0561(7) 0.4989(7) 0.9018(5) 0.151(5) Uani 1 1 d D U . . .
F5 F 0.0173(6) 0.4885(7) 0.8631(4) 0.146(5) Uani 1 1 d D U . . .
F6 F 0.0895(7) 0.4876(7) 0.8485(5) 0.144(5) Uani 1 1 d D U . . .
P2 P -0.0635(7) 0.8670(6) 0.7232(6) 0.209(10) Uani 0.5 1 d D U P A 1
F7 F -0.0430(11) 0.9028(9) 0.7096(13) 0.203(16) Uiso 0.5 1 d D U P A 1
F8 F -0.0842(11) 0.8309(9) 0.7358(14) 0.225(17) Uiso 0.5 1 d D U P A 1
F9 F -0.0808(16) 0.8632(17) 0.6894(8) 0.197(16) Uiso 0.5 1 d D U P A 1
F10 F -0.0111(9) 0.8283(9) 0.7182(15) 0.227(18) Uiso 0.5 1 d D U P A 1
F11 F -0.066(2) 0.8791(18) 0.7609(7) 0.225(17) Uiso 0.5 1 d D U P A 1
F12 F -0.1157(9) 0.9059(9) 0.7298(16) 0.254(19) Uiso 0.5 1 d D U P A 1
P3 P 0.0668(5) 0.9015(5) 0.8749(4) 0.171(4) Uani 1 1 d D U . . .
F13 F 0.0609(9) 0.8748(8) 0.9079(7) 0.194(6) Uani 1 1 d D U . . .
F14 F 0.0720(8) 0.9321(7) 0.8444(6) 0.170(5) Uani 1 1 d D U . . .
F15 F 0.0172(9) 0.9128(9) 0.8678(7) 0.199(6) Uani 1 1 d D U . . .
F16 F 0.0855(9) 0.8596(8) 0.8535(6) 0.184(6) Uani 1 1 d D U . . .
F17 F 0.1184(8) 0.8899(8) 0.8819(5) 0.168(5) Uani 1 1 d D U . . .
F18 F 0.0463(8) 0.9468(8) 0.8968(6) 0.182(6) Uani 1 1 d D U . . .
P4 P 0.6533(4) 0.1323(4) 0.9237(3) 0.154(3) Uani 1 1 d D U . . .
F19 F 0.6033(7) 0.1559(8) 0.9112(5) 0.166(5) Uani 1 1 d D U . . .
F20 F 0.6417(7) 0.1707(7) 0.9503(4) 0.150(5) Uani 1 1 d D U . . .
F21 F 0.6738(7) 0.1585(8) 0.8956(5) 0.163(5) Uani 1 1 d D U . . .
F22 F 0.6679(8) 0.0914(8) 0.8969(5) 0.166(5) Uani 1 1 d D U . . .
F23 F 0.7042(7) 0.1067(7) 0.9355(4) 0.157(5) Uani 1 1 d D U . . .
F24 F 0.6334(8) 0.1045(8) 0.9518(5) 0.168(5) Uani 1 1 d D U . . .
P5 P -0.0693(3) 0.2662(3) 0.7016(2) 0.101(2) Uani 1 1 d D U . . .
F25 F -0.1193(6) 0.3049(5) 0.6992(4) 0.117(4) Uani 1 1 d D U . . .
F26 F -0.0923(6) 0.2313(5) 0.7160(4) 0.113(4) Uani 1 1 d D U . . .
F27 F -0.0694(6) 0.2518(5) 0.6650(4) 0.104(4) Uani 1 1 d D U . . .
F28 F -0.0189(6) 0.2264(5) 0.7025(4) 0.104(4) Uani 1 1 d D U . . .
F29 F -0.0452(6) 0.2987(5) 0.6866(4) 0.108(4) Uani 1 1 d D U . . .
F30 F -0.0662(6) 0.2788(5) 0.7373(4) 0.117(4) Uani 1 1 d D U . . .
P6 P 0.2844(4) 0.1444(4) 0.5118(3) 0.146(3) Uani 1 1 d D U . . .
F31 F 0.2754(8) 0.1258(6) 0.5461(5) 0.143(5) Uani 1 1 d D U . . .
F32 F 0.3124(8) 0.0924(7) 0.4994(5) 0.164(5) Uani 1 1 d D U . . .
F33 F 0.2384(8) 0.1456(7) 0.4994(5) 0.155(5) Uani 1 1 d D U . . .
F34 F 0.2985(9) 0.1626(7) 0.4767(5) 0.172(5) Uani 1 1 d D U . . .
F35 F 0.3312(8) 0.1436(7) 0.5238(5) 0.163(5) Uani 1 1 d D U . . .
F36 F 0.2532(8) 0.1948(6) 0.5261(5) 0.145(5) Uani 1 1 d D U . . .
P7 P 0.1683(5) 0.1157(5) 0.6633(3) 0.115(3) Uani 0.669(9) 1 d D U P B 1
F37 F 0.2233(8) 0.1067(9) 0.6587(6) 0.130(6) Uiso 0.669(9) 1 d D U P B 1
F38 F 0.1145(8) 0.1242(9) 0.6647(6) 0.130(5) Uiso 0.669(9) 1 d D U P B 1
F39 F 0.1527(9) 0.1342(9) 0.7014(6) 0.131(6) Uiso 0.669(9) 1 d D U P B 1
F40 F 0.1801(9) 0.0692(8) 0.6763(6) 0.129(5) Uiso 0.669(9) 1 d D U P B 1
F41 F 0.1801(9) 0.0989(9) 0.6246(6) 0.131(5) Uiso 0.669(9) 1 d D U P B 1
F42 F 0.1552(9) 0.1651(7) 0.6487(6) 0.121(6) Uiso 0.669(9) 1 d D U P B 1
P7' P 0.1488(9) 0.0271(9) 0.6432(6) 0.141(6) Uani 0.331(9) 1 d D U P B 2
F37' F 0.1767(15) 0.0484(15) 0.6162(10) 0.143(7) Uiso 0.331(9) 1 d D U P B 2
F38' F 0.1211(15) 0.0056(14) 0.6689(10) 0.140(8) Uiso 0.331(9) 1 d D U P B 2
F39' F 0.1736(16) 0.0313(15) 0.6742(10) 0.143(7) Uiso 0.331(9) 1 d D U P B 2
F40' F 0.1879(14) -0.0187(12) 0.6353(11) 0.135(8) Uiso 0.331(9) 1 d D U P B 2
F41' F 0.1210(16) 0.0258(15) 0.6133(10) 0.145(8) Uiso 0.331(9) 1 d D U P B 2
F42' F 0.1051(14) 0.0753(12) 0.6517(11) 0.143(7) Uiso 0.331(9) 1 d D U P B 2
P8 P 0.3496(5) 0.2348(5) 1.0841(3) 0.165(4) Uani 1 1 d D U . . .
F43 F 0.3059(8) 0.2825(8) 1.0897(5) 0.171(5) Uani 1 1 d D U . . .
F44 F 0.3858(8) 0.2572(8) 1.0840(5) 0.169(5) Uani 1 1 d D U . . .
F45 F 0.3507(7) 0.2265(8) 1.1236(5) 0.168(5) Uani 1 1 d D U . . .
F46 F 0.3499(8) 0.2426(8) 1.0451(5) 0.177(6) Uani 1 1 d D U . . .
F47 F 0.3161(8) 0.2094(9) 1.0866(5) 0.178(5) Uani 1 1 d D U . . .
F48 F 0.3944(8) 0.1871(8) 1.0780(5) 0.177(5) Uani 1 1 d D U . . .
P9 P 0.4466(6) 0.9662(6) 0.4307(5) 0.292(9) Uani 1 1 d D U . . .
F49 F 0.4360(14) 0.9281(10) 0.4523(9) 0.293(15) Uiso 1 1 d D U . . .
F50 F 0.4575(12) 1.0076(9) 0.4155(9) 0.272(13) Uiso 1 1 d D U . . .
F51 F 0.3940(8) 0.9886(13) 0.4215(8) 0.343(17) Uiso 1 1 d D U . . .
F52 F 0.4985(8) 0.9414(12) 0.4409(7) 0.312(15) Uiso 1 1 d D U . . .
F53 F 0.4651(10) 0.9379(10) 0.3966(6) 0.289(14) Uiso 1 1 d D U . . .
F54 F 0.4276(10) 0.9928(12) 0.4655(6) 0.332(16) Uiso 1 1 d D U . . .
P10 P 0.4104(4) 0.3215(5) 0.9184(3) 0.166(4) Uani 1 1 d D U . . .
F55 F 0.4620(7) 0.2984(9) 0.9238(5) 0.182(6) Uani 1 1 d D U . . .
F56 F 0.4071(9) 0.2790(7) 0.9064(5) 0.197(6) Uani 1 1 d D U . . .
F57 F 0.3974(7) 0.3100(8) 0.9558(4) 0.175(5) Uani 1 1 d D U . . .
F58 F 0.3587(7) 0.3552(9) 0.9156(5) 0.183(6) Uani 1 1 d D U . . .
F59 F 0.4226(7) 0.3361(8) 0.8826(4) 0.183(6) Uani 1 1 d D U . . .
F60 F 0.4172(10) 0.3647(9) 0.9321(5) 0.215(6) Uani 1 1 d D U . . .
P11 P 0.3247(7) 0.7367(6) 0.5129(5) 0.273(8) Uani 1 1 d D U . . .
F61 F 0.2795(9) 0.7392(11) 0.4961(8) 0.257(12) Uiso 1 1 d D U . . .
F62 F 0.3528(13) 0.6847(8) 0.4987(9) 0.290(14) Uiso 1 1 d D U . . .
F63 F 0.3051(14) 0.7219(13) 0.5496(7) 0.297(15) Uiso 1 1 d D U . . .
F64 F 0.3414(15) 0.7530(13) 0.4760(7) 0.305(15) Uiso 1 1 d D U . . .
F65 F 0.3010(12) 0.7913(7) 0.5191(9) 0.261(13) Uiso 1 1 d D U . . .
F66 F 0.3746(8) 0.7386(11) 0.5188(8) 0.251(12) Uiso 1 1 d D U . . .
P12 P 0.4817(5) 0.3055(5) 0.6401(4) 0.187(6) Uani 0.667(17) 1 d D U P C 1
F67 F 0.4323(7) 0.3070(10) 0.6599(9) 0.174(11) Uiso 0.667(17) 1 d D U P C 1
F68 F 0.5307(7) 0.3027(10) 0.6187(8) 0.197(12) Uiso 0.667(17) 1 d D U P C 1
F69 F 0.4540(9) 0.3537(6) 0.6246(7) 0.202(12) Uiso 0.667(17) 1 d D U P C 1
F70 F 0.4882(13) 0.3297(9) 0.6708(7) 0.218(12) Uiso 0.667(17) 1 d D U P C 1
F71 F 0.4779(12) 0.2814(8) 0.6082(6) 0.194(12) Uiso 0.667(17) 1 d D U P C 1
F72 F 0.5097(9) 0.2574(7) 0.6557(6) 0.185(12) Uiso 0.667(17) 1 d D U P C 1
P12' P 0.4762(12) 0.3104(12) 0.6566(9) 0.208(9) Uani 0.333(17) 1 d D U P C 2
F67' F 0.4389(17) 0.3601(14) 0.6675(15) 0.203(16) Uiso 0.333(17) 1 d D U P C 2
F68' F 0.5146(18) 0.2610(14) 0.6449(16) 0.178(13) Uiso 0.333(17) 1 d D U P C 2
F69' F 0.4349(17) 0.2926(19) 0.6610(15) 0.161(14) Uiso 0.333(17) 1 d D U P C 2
F70' F 0.482(2) 0.2989(19) 0.6948(9) 0.182(18) Uiso 0.333(17) 1 d D U P C 2
F71' F 0.471(2) 0.319(2) 0.6180(10) 0.180(13) Uiso 0.333(17) 1 d D U P C 2
F72' F 0.5185(17) 0.3270(19) 0.6520(14) 0.187(14) Uiso 0.333(17) 1 d D U P C 2
P13 P 0.4833(10) 0.7574(9) 0.6570(7) 0.224(6) Uani 0.587(16) 1 d D U P D 1
F73 F 0.4512(11) 0.7332(9) 0.6624(11) 0.224(6) Uiso 0.587(16) 1 d D U P D 1
F74 F 0.4713(16) 0.7716(14) 0.6957(9) 0.225(7) Uiso 0.587(16) 1 d D U P D 1
F75 F 0.5206(10) 0.7834(9) 0.6486(10) 0.219(7) Uiso 0.587(16) 1 d D U P D 1
F76 F 0.4940(17) 0.7461(13) 0.6192(9) 0.219(7) Uiso 0.587(16) 1 d D U P D 1
F77 F 0.4443(10) 0.8015(9) 0.6438(11) 0.224(7) Uiso 0.587(16) 1 d D U P D 1
F78 F 0.5287(10) 0.7138(9) 0.6642(11) 0.219(7) Uiso 0.587(16) 1 d D U P D 1
P13' P 0.4489(12) 0.7523(9) 0.6615(10) 0.235(6) Uani 0.413(16) 1 d D U P D 2
F73' F 0.4076(11) 0.7392(11) 0.6691(13) 0.219(8) Uiso 0.413(16) 1 d D U P D 2
F74' F 0.449(2) 0.7600(18) 0.7000(11) 0.218(7) Uiso 0.413(16) 1 d D U P D 2
F75' F 0.4964(11) 0.7647(12) 0.6486(15) 0.218(6) Uiso 0.413(16) 1 d D U P D 2
F76' F 0.448(2) 0.7465(18) 0.6241(12) 0.218(7) Uiso 0.413(16) 1 d D U P D 2
F77' F 0.4170(11) 0.8022(10) 0.6526(14) 0.217(8) Uiso 0.413(16) 1 d D U P D 2
F78' F 0.4871(11) 0.7016(10) 0.6648(15) 0.217(7) Uiso 0.413(16) 1 d D U P D 2
P14 P 0.3619(8) 0.1757(7) 0.8676(4) 0.291(9) Uani 1 1 d D U . . .
F79 F 0.3157(11) 0.1930(14) 0.8948(9) 0.328(16) Uiso 1 1 d D U . . .
F80 F 0.3698(14) 0.2155(8) 0.8817(7) 0.317(16) Uiso 1 1 d D U . . .
F81 F 0.3503(15) 0.2034(9) 0.8347(6) 0.322(16) Uiso 1 1 d D U . . .
F82 F 0.4133(9) 0.1568(13) 0.8462(9) 0.301(15) Uiso 1 1 d D U . . .
F83 F 0.3573(14) 0.1356(8) 0.8508(10) 0.314(16) Uiso 1 1 d D U . . .
F84 F 0.3873(14) 0.1449(9) 0.8961(8) 0.301(15) Uiso 1 1 d D U . . .
P15 P 0.7895(6) 0.1947(6) 0.7868(4) 0.203(5) Uani 1 1 d D U . . .
F85 F 0.7391(9) 0.2170(10) 0.7747(6) 0.208(6) Uani 1 1 d D U . . .
F86 F 0.8155(9) 0.2059(9) 0.7529(6) 0.206(6) Uani 1 1 d D U . . .
F87 F 0.8151(9) 0.1434(9) 0.7869(6) 0.204(6) Uani 1 1 d D U . . .
F88 F 0.8384(10) 0.1901(10) 0.8021(7) 0.226(6) Uani 1 1 d D U . . .
F89 F 0.7729(10) 0.2511(10) 0.7953(7) 0.227(6) Uani 1 1 d D U . . .
F90 F 0.7665(9) 0.1931(9) 0.8228(6) 0.207(6) Uani 1 1 d D U . . .
P16 P -0.1209(6) 0.5894(6) 0.8588(5) 0.209(6) Uani 1 1 d D U . . .
F91 F -0.1339(12) 0.6262(11) 0.8297(8) 0.240(11) Uiso 1 1 d D U . . .
F92 F -0.1265(12) 0.5538(11) 0.8379(8) 0.247(12) Uiso 1 1 d D U . . .
F93 F -0.1088(10) 0.5527(10) 0.8870(7) 0.213(10) Uiso 1 1 d D U . . .
F94 F -0.1806(10) 0.6075(9) 0.8684(7) 0.210(10) Uiso 1 1 d D U . . .
F95 F -0.0677(13) 0.5672(12) 0.8413(9) 0.275(13) Uiso 1 1 d D U . . .
F96 F -0.1144(14) 0.6296(12) 0.8737(10) 0.276(13) Uiso 1 1 d D U . . .
P17 P -0.1002(6) 0.7005(6) 0.4035(5) 0.157(7) Uani 0.5 1 d D U P E 2
F97 F -0.1155(17) 0.6851(15) 0.4409(7) 0.183(15) Uiso 0.5 1 d D U P E 2
F98 F -0.1564(8) 0.7349(12) 0.4119(11) 0.164(13) Uiso 0.5 1 d D U P E 2
F99 F -0.1173(14) 0.6667(11) 0.3867(11) 0.185(15) Uiso 0.5 1 d D U P E 2
F100 F -0.0871(13) 0.7381(10) 0.4189(10) 0.158(13) Uiso 0.5 1 d D U P E 2
F101 F -0.0672(13) 0.7085(14) 0.3705(8) 0.171(13) Uiso 0.5 1 d D U P E 2
F102 F -0.0447(9) 0.6650(12) 0.4023(11) 0.168(13) Uiso 0.5 1 d D U P E 2
P18 P 0.4102(6) 0.7420(5) 0.9146(4) 0.156(5) Uani 0.375 1 d D U P F 1
F103 F 0.3968(11) 0.7173(10) 0.9474(6) 0.151(7) Uiso 0.375 1 d D U P F 1
F104 F 0.3858(12) 0.7908(8) 0.9322(7) 0.160(6) Uiso 0.375 1 d D U P F 1
F105 F 0.4205(13) 0.7662(10) 0.8806(5) 0.159(6) Uiso 0.375 1 d D U P F 1
F106 F 0.4607(8) 0.7369(13) 0.9226(9) 0.158(6) Uiso 0.375 1 d D U P F 1
F107 F 0.3600(8) 0.7506(11) 0.9037(8) 0.153(7) Uiso 0.375 1 d D U P F 1
F108 F 0.4251(14) 0.6967(8) 0.8936(6) 0.155(7) Uiso 0.375 1 d D U P F 1
P18' P 0.4123(6) 0.7669(5) 0.9117(4) 0.169(5) Uani 0.375 1 d D U P G 2
F203 F 0.4295(11) 0.7158(7) 0.9241(9) 0.153(6) Uiso 0.375 1 d D U P G 2
F204 F 0.3950(13) 0.7874(11) 0.9489(5) 0.152(6) Uiso 0.375 1 d D U P G 2
F205 F 0.3918(11) 0.8177(6) 0.8986(8) 0.157(7) Uiso 0.375 1 d D U P G 2
F206 F 0.4620(8) 0.7706(12) 0.9115(10) 0.151(7) Uiso 0.375 1 d D U P G 2
F207 F 0.3603(7) 0.7686(10) 0.9116(9) 0.150(6) Uiso 0.375 1 d D U P G 2
F208 F 0.4185(15) 0.7494(10) 0.8744(5) 0.149(6) Uiso 0.375 1 d D U P G 2
P19 P 0.5518(8) 0.5023(8) 0.7422(6) 0.196(15) Uani 0.25 1 d D U P H 2
F109 F 0.535(2) 0.4777(14) 0.7737(9) 0.19(2) Uiso 0.25 1 d D U P H 2
F110 F 0.6069(10) 0.4743(18) 0.7448(13) 0.21(2) Uiso 0.25 1 d D U P H 2
F111 F 0.4960(10) 0.524(2) 0.7403(16) 0.22(2) Uiso 0.25 1 d D U P H 2
F112 F 0.5477(18) 0.5428(12) 0.7645(10) 0.17(2) Uiso 0.25 1 d D U P H 2
F113 F 0.562(2) 0.4618(12) 0.7175(10) 0.18(2) Uiso 0.25 1 d D U P H 2
F114 F 0.564(2) 0.5256(15) 0.7083(9) 0.24(3) Uiso 0.25 1 d D U P H 2
P20 P 0.3189(17) 0.4756(16) 0.5394(12) 0.188(15) Uani 0.25 1 d D U P I 1
F115 F 0.298(3) 0.5223(19) 0.5598(19) 0.23(2) Uiso 0.25 1 d D U P I 1
F116 F 0.277(2) 0.498(3) 0.519(2) 0.22(2) Uiso 0.25 1 d D U P I 1
F117 F 0.361(2) 0.458(2) 0.5598(16) 0.20(2) Uiso 0.25 1 d D U P I 1
F118 F 0.289(2) 0.459(2) 0.5654(16) 0.21(2) Uiso 0.25 1 d D U P I 1
F119 F 0.348(3) 0.497(2) 0.5136(16) 0.22(2) Uiso 0.25 1 d D U P I 1
F120 F 0.340(2) 0.434(2) 0.5190(15) 0.18(2) Uiso 0.25 1 d D U P I 1
P21 P -0.0397(15) 0.6126(14) 0.7241(10) 0.199(15) Uani 0.25 1 d DG U P J 1
F121 F -0.057(2) 0.597(2) 0.7595(12) 0.21(2) Uiso 0.25 1 d DG U P J 1
F122 F -0.0899(18) 0.6534(18) 0.7258(17) 0.18(2) Uiso 0.25 1 d DG U P J 1
F123 F 0.0103(18) 0.5733(19) 0.7228(18) 0.21(2) Uiso 0.25 1 d DG U P J 1
F124 F -0.060(2) 0.585(2) 0.7069(17) 0.22(2) Uiso 0.25 1 d DG U P J 1
F125 F -0.022(2) 0.643(2) 0.7418(17) 0.23(2) Uiso 0.25 1 d DG U P J 1
F126 F -0.023(2) 0.629(2) 0.6890(13) 0.23(2) Uiso 0.25 1 d DG U P J 1
P22 P 0.1600(16) 0.6666(15) 0.9393(11) 0.209(17) Uani 0.25 1 d DG U P K 1
F127 F 0.120(2) 0.651(2) 0.9548(18) 0.21(2) Uiso 0.25 1 d DG U P K 1
F128 F 0.171(3) 0.636(2) 0.9079(15) 0.23(3) Uiso 0.25 1 d DG U P K 1
F129 F 0.148(2) 0.698(2) 0.9698(14) 0.18(2) Uiso 0.25 1 d DG U P K 1
F130 F 0.198(2) 0.6256(19) 0.9551(19) 0.26(3) Uiso 0.25 1 d DG U P K 1
F131 F 0.122(2) 0.706(2) 0.9219(17) 0.23(3) Uiso 0.25 1 d DG U P K 1
F132 F 0.200(2) 0.682(3) 0.9228(18) 0.23(3) Uiso 0.25 1 d DG U P K 1
N1S N 0.2110(15) 0.4280(15) 0.6034(11) 0.126(12) Uiso 0.59(2) 1 d D U P L 1
C1S C 0.1758(16) 0.4281(18) 0.6180(13) 0.120(11) Uiso 0.59(2) 1 d D U P L 1
C2S C 0.1279(16) 0.4364(18) 0.6329(13) 0.119(11) Uiso 0.59(2) 1 d D U P L 1
H2SX H 0.1282 0.4117 0.6475 0.178 Uiso 0.59(2) 1 calc R U P L 1
H2SY H 0.1140 0.4643 0.6458 0.178 Uiso 0.59(2) 1 calc R U P L 1
H2SZ H 0.1091 0.4389 0.6155 0.178 Uiso 0.59(2) 1 calc R U P L 1
N1S' N 0.095(2) 0.4611(18) 0.6633(15) 0.118(11) Uiso 0.41(2) 1 d D U P L 2
C1S' C 0.064(2) 0.4827(19) 0.6841(16) 0.113(13) Uiso 0.41(2) 1 d D U P L 2
C2S' C 0.029(2) 0.525(2) 0.7000(17) 0.111(15) Uiso 0.41(2) 1 d D U P L 2
H2SA H 0.0113 0.5181 0.7202 0.166 Uiso 0.41(2) 1 calc R U P L 2
H2SB H 0.0445 0.5429 0.7056 0.166 Uiso 0.41(2) 1 calc R U P L 2
H2SC H 0.0066 0.5412 0.6847 0.166 Uiso 0.41(2) 1 calc R U P L 2
N2S N 0.178(4) 0.517(3) 0.774(3) 0.25(3) Uiso 0.5 1 d D U P . .
C3S C 0.212(4) 0.515(4) 0.756(3) 0.27(4) Uiso 0.5 1 d D U P . .
C4S C 0.252(4) 0.525(4) 0.741(3) 0.29(5) Uiso 0.5 1 d D U P . .
H4SA H 0.2593 0.5482 0.7483 0.434 Uiso 0.5 1 d R U P . .
H4SB H 0.2487 0.5297 0.7176 0.434 Uiso 0.5 1 d R U P . .
H4SC H 0.2770 0.4966 0.7432 0.434 Uiso 0.5 1 d R U P . .
N3S N 0.365(3) 0.275(2) 0.3305(17) 0.33(3) Uiso 1 1 d D U . . .
C5S C 0.350(3) 0.248(2) 0.3326(17) 0.29(2) Uiso 1 1 d D U . . .
C6S C 0.3321(19) 0.2152(17) 0.3261(13) 0.22(2) Uiso 1 1 d D U . . .
H6SA H 0.3143 0.2251 0.3075 0.328 Uiso 1 1 calc R U . . .
H6SB H 0.3114 0.2122 0.3458 0.328 Uiso 1 1 calc R U . . .
H6SC H 0.3588 0.1864 0.3205 0.328 Uiso 1 1 calc R U . . .
N4S N 0.2685(15) 0.3672(14) 0.7742(11) 0.217(16) Uiso 1 1 d D U . . .
C7S C 0.2342(15) 0.3871(15) 0.7925(11) 0.182(16) Uiso 1 1 d D U . . .
C8S C 0.1922(14) 0.4147(13) 0.8151(10) 0.169(15) Uiso 1 1 d D U . . .
H8SA H 0.1938 0.4425 0.8191 0.254 Uiso 1 1 d R U . . .
H8SB H 0.1909 0.3993 0.8355 0.254 Uiso 1 1 d R U . . .
H8SC H 0.1645 0.4205 0.8054 0.254 Uiso 1 1 d R U . . .
N5S N -0.1619(14) 0.6709(11) 0.3336(10) 0.193(14) Uiso 1 1 d D U . . .
C9S C -0.1721(13) 0.7083(11) 0.3276(9) 0.127(11) Uiso 1 1 d D U . . .
C10S C -0.1737(13) 0.7533(10) 0.3252(9) 0.139(12) Uiso 1 1 d D U . . .
H10A H -0.1432 0.7521 0.3271 0.208 Uiso 1 1 d R U . . .
H10G H -0.1968 0.7718 0.3427 0.208 Uiso 1 1 d R U . . .
H10R H -0.1821 0.7657 0.3042 0.208 Uiso 1 1 d R U . . .
N6S N -0.0427(16) 1.0253(15) 0.9664(11) 0.218(16) Uiso 1 1 d D U . . .
C11S C -0.028(2) 0.9867(16) 0.9705(16) 0.24(2) Uiso 1 1 d D U . . .
C12S C -0.002(2) 0.9385(16) 0.9704(15) 0.25(2) Uiso 1 1 d D U . . .
H12A H -0.0060 0.9253 0.9512 0.376 Uiso 1 1 calc R U . . .
H12B H -0.0126 0.9261 0.9907 0.376 Uiso 1 1 calc R U . . .
H12C H 0.0321 0.9315 0.9694 0.376 Uiso 1 1 calc R U . . .
N7S N 0.514(3) 0.086(3) 0.769(2) 0.25(3) Uiso 0.5 1 d D U P . .
C13S C 0.501(4) 0.092(4) 0.743(2) 0.24(3) Uiso 0.5 1 d D U P . .
C14S C 0.473(4) 0.093(4) 0.718(2) 0.23(4) Uiso 0.5 1 d D U P . .
H14X H 0.4846 0.1038 0.6970 0.349 Uiso 0.5 1 calc R U P . .
H14Y H 0.4758 0.0624 0.7141 0.349 Uiso 0.5 1 calc R U P . .
H14Z H 0.4398 0.1124 0.7250 0.349 Uiso 0.5 1 calc R U P . .
C31Z C 0.522(6) -0.034(4) 0.683(2) 0.34(4) Uiso 0.5 1 d G U P M 1
H31Z H 0.5318 -0.0271 0.6613 0.406 Uiso 0.5 1 calc R U P M 1
C32Z C 0.556(3) -0.059(4) 0.703(4) 0.34(4) Uiso 0.5 1 d G U P M 1
H32Z H 0.5886 -0.0690 0.6944 0.405 Uiso 0.5 1 calc R U P M 1
C33Z C 0.542(5) -0.070(3) 0.735(4) 0.33(4) Uiso 0.5 1 d G U P M 1
H33Z H 0.5649 -0.0872 0.7483 0.401 Uiso 0.5 1 calc R U P M 1
C34Z C 0.494(6) -0.056(4) 0.747(2) 0.33(4) Uiso 0.5 1 d G U P M 1
H34Z H 0.4845 -0.0634 0.7692 0.394 Uiso 0.5 1 calc R U P M 1
C35Z C 0.460(3) -0.031(4) 0.728(4) 0.33(4) Uiso 0.5 1 d G U P M 1
H35Z H 0.4277 -0.0214 0.7361 0.393 Uiso 0.5 1 calc R U P M 1
C36Z C 0.474(5) -0.020(3) 0.696(4) 0.33(4) Uiso 0.5 1 d G U P M 1
H36Z H 0.4514 -0.0033 0.6822 0.397 Uiso 0.5 1 calc R U P M 1
N8S N -0.2792(17) 0.7042(16) 0.7281(12) 0.229(17) Uiso 1 1 d D U . . .
C15S C -0.247(2) 0.711(2) 0.7321(15) 0.24(2) Uiso 1 1 d D U . . .
C16S C -0.207(2) 0.724(2) 0.7292(16) 0.27(2) Uiso 1 1 d D U . . .
H16A H -0.1927 0.7155 0.7493 0.398 Uiso 1 1 calc R U . . .
H16B H -0.1841 0.7091 0.7100 0.398 Uiso 1 1 calc R U . . .
H16C H -0.2192 0.7565 0.7265 0.398 Uiso 1 1 calc R U . . .
N9S N -0.004(2) 0.816(2) 0.6027(15) 0.28(2) Uiso 1 1 d D U . . .
C17S C 0.020(3) 0.811(2) 0.5771(16) 0.26(2) Uiso 1 1 d D U . . .
C18S C 0.048(3) 0.810(3) 0.5454(17) 0.30(3) Uiso 1 1 d D U . . .
N10S N 0.568(3) 0.171(2) 0.5856(14) 0.19(3) Uiso 0.5 1 d D U P . .
C19S C 0.573(3) 0.177(2) 0.5571(14) 0.16(2) Uiso 0.5 1 d D U P . .
C20S C 0.587(2) 0.1713(19) 0.5216(13) 0.100(18) Uiso 0.5 1 d D U P . .
N11S N -0.170(2) 0.594(2) 0.7689(17) 0.16(2) Uiso 0.5 1 d D U P N 2
C21S C -0.131(2) 0.579(3) 0.7548(19) 0.17(2) Uiso 0.5 1 d D U P N 2
C22S C -0.081(2) 0.572(3) 0.749(2) 0.19(2) Uiso 0.5 1 d D U P N 2
H22A H -0.0647 0.5526 0.7291 0.292 Uiso 0.5 1 calc R U P N 2
H22G H -0.0787 0.6004 0.7453 0.292 Uiso 0.5 1 calc R U P N 2
H22R H -0.0661 0.5570 0.7680 0.292 Uiso 0.5 1 calc R U P N 2
N12S N 0.1063(17) 0.6180(17) 0.9675(12) 0.103(17) Uiso 0.49(3) 1 d D U P O 2
C23S C 0.111(2) 0.5850(19) 0.9821(14) 0.13(2) Uiso 0.49(3) 1 d D U P O 2
C24S C 0.103(3) 0.559(2) 1.0112(18) 0.16(2) Uiso 0.49(3) 1 d D U P O 2
H24A H 0.1195 0.5273 1.0058 0.239 Uiso 0.49(3) 1 calc R U P O 2
H24B H 0.1158 0.5660 1.0295 0.239 Uiso 0.49(3) 1 calc R U P O 2
H24C H 0.0693 0.5673 1.0177 0.239 Uiso 0.49(3) 1 calc R U P O 2
N12A N 0.085(2) 0.557(2) 1.0306(13) 0.130(18) Uiso 0.51(3) 1 d D U P O 1
C23A C 0.074(3) 0.553(2) 1.0585(14) 0.13(2) Uiso 0.51(3) 1 d D U P O 1
C24A C 0.062(2) 0.553(2) 1.0940(13) 0.12(2) Uiso 0.51(3) 1 d D U P O 1
H24D H 0.0458 0.5328 1.1002 0.177 Uiso 0.51(3) 1 calc R U P O 1
H24E H 0.0911 0.5416 1.1038 0.177 Uiso 0.51(3) 1 calc R U P O 1
H24F H 0.0413 0.5828 1.1022 0.177 Uiso 0.51(3) 1 calc R U P O 1
N13S N 0.196(3) 0.528(3) 0.590(3) 0.28(4) Uiso 0.5 1 d D U P . .
C25S C 0.155(3) 0.548(3) 0.595(3) 0.26(3) Uiso 0.5 1 d D U P . .
C26S C 0.104(3) 0.561(3) 0.603(3) 0.21(3) Uiso 0.5 1 d D U P . .
H26A H 0.0873 0.5876 0.5904 0.308 Uiso 0.5 1 d R U P . .
H26B H 0.0941 0.5676 0.6258 0.308 Uiso 0.5 1 d R U P . .
H26C H 0.0960 0.5375 0.5969 0.308 Uiso 0.5 1 d R U P . .
N14S N 0.2647(17) 0.3765(16) 0.8688(11) 0.227(17) Uiso 1 1 d D U . . .
C27S C 0.3008(18) 0.3484(17) 0.8575(12) 0.200(17) Uiso 1 1 d D U . . .
C28S C 0.3422(18) 0.3176(17) 0.8361(14) 0.24(2) Uiso 1 1 d D U . . .
H28A H 0.3597 0.3340 0.8241 0.362 Uiso 1 1 calc R U . . .
H28G H 0.3322 0.3036 0.8203 0.362 Uiso 1 1 calc R U . . .
H28R H 0.3627 0.2945 0.8496 0.362 Uiso 1 1 calc R U . . .
N15S N 0.215(2) 0.953(2) 0.7186(16) 0.33(3) Uiso 1 1 d D U . . .
C29S C 0.184(2) 0.946(3) 0.7346(17) 0.29(2) Uiso 1 1 d D U . . .
C30S C 0.1506(19) 0.9373(18) 0.7595(14) 0.23(2) Uiso 1 1 d D U . . .
H30A H 0.1309 0.9276 0.7486 0.340 Uiso 1 1 calc R U . . .
H30G H 0.1304 0.9645 0.7726 0.340 Uiso 1 1 calc R U . . .
H30R H 0.1678 0.9137 0.7741 0.340 Uiso 1 1 calc R U . . .
N17S N 0.191(3) 0.792(3) 0.5679(18) 0.19(3) Uiso 0.5 1 d D U P . .
C33S C 0.176(3) 0.780(3) 0.548(2) 0.20(3) Uiso 0.5 1 d D U P . .
C34S C 0.149(2) 0.766(2) 0.5285(16) 0.12(2) Uiso 0.5 1 d D U P . .
C1Z C 0.1424(12) 0.9657(10) 0.4400(6) 0.199(14) Uiso 1 1 d G U . . .
H1Z H 0.1250 0.9808 0.4601 0.239 Uiso 1 1 calc R U . . .
C2Z C 0.1246(9) 0.9425(11) 0.4230(9) 0.205(14) Uiso 1 1 d G U . . .
H2Z H 0.0950 0.9418 0.4315 0.246 Uiso 1 1 calc R U . . .
C3Z C 0.1501(13) 0.9204(9) 0.3935(8) 0.185(13) Uiso 1 1 d G U . . .
H3Z H 0.1379 0.9045 0.3819 0.222 Uiso 1 1 calc R U . . .
C4Z C 0.1935(12) 0.9214(10) 0.3810(6) 0.194(14) Uiso 1 1 d G U . . .
H4Z H 0.2109 0.9062 0.3609 0.233 Uiso 1 1 calc R U . . .
C5Z C 0.2113(9) 0.9445(11) 0.3980(9) 0.201(14) Uiso 1 1 d G U . . .
H5Z H 0.2410 0.9452 0.3895 0.242 Uiso 1 1 calc R U . . .
C6Z C 0.1858(13) 0.9667(9) 0.4275(8) 0.178(13) Uiso 1 1 d G U . . .
H6Z H 0.1980 0.9825 0.4391 0.214 Uiso 1 1 calc R U . . .
C7Z C -0.366(2) 1.064(2) 0.6531(12) 0.18(2) Uiso 0.5 1 d G U P . .
H7Z H -0.3828 1.0768 0.6352 0.214 Uiso 0.5 1 calc R U P . .
C8Z C -0.3755(18) 1.033(2) 0.6731(16) 0.175(19) Uiso 0.5 1 d G U P . .
H8Z H -0.3989 1.0235 0.6689 0.211 Uiso 0.5 1 calc R U P . .
C9Z C -0.351(2) 1.0148(16) 0.6994(14) 0.171(19) Uiso 0.5 1 d G U P . .
H9Z H -0.3575 0.9932 0.7131 0.205 Uiso 0.5 1 calc R U P . .
C10Z C -0.3167(19) 1.0284(18) 0.7056(12) 0.157(18) Uiso 0.5 1 d G U P . .
H10Z H -0.2999 1.0161 0.7235 0.188 Uiso 0.5 1 calc R U P . .
C11Z C -0.3071(17) 1.0601(19) 0.6856(15) 0.155(18) Uiso 0.5 1 d G U P . .
H11Z H -0.2837 1.0694 0.6898 0.186 Uiso 0.5 1 calc R U P . .
C12Z C -0.332(2) 1.0781(16) 0.6593(13) 0.168(19) Uiso 0.5 1 d G U P . .
H12Z H -0.3252 1.0997 0.6456 0.201 Uiso 0.5 1 calc R U P . .
C13Z C -0.200(2) 0.5487(14) 0.6256(11) 0.250(17) Uiso 1 1 d G U . . .
H13Z H -0.1908 0.5273 0.6426 0.300 Uiso 1 1 calc R U . . .
C14Z C -0.2452(17) 0.5823(18) 0.6288(10) 0.259(18) Uiso 1 1 d G U . . .
H14P H -0.2674 0.5838 0.6479 0.310 Uiso 1 1 calc R U . . .
C15Z C -0.2581(13) 0.6136(13) 0.6040(15) 0.279(18) Uiso 1 1 d G U . . .
H15Z H -0.2892 0.6365 0.6061 0.335 Uiso 1 1 calc R U . . .
C16Z C -0.226(2) 0.6113(14) 0.5760(11) 0.282(18) Uiso 1 1 d G U . . .
H16Z H -0.2344 0.6327 0.5590 0.339 Uiso 1 1 calc R U . . .
C17Z C -0.1800(18) 0.5778(18) 0.5728(9) 0.259(18) Uiso 1 1 d G U . . .
H17Z H -0.1577 0.5762 0.5537 0.311 Uiso 1 1 calc R U . . .
C18Z C -0.1671(12) 0.5465(13) 0.5976(14) 0.256(17) Uiso 1 1 d G U . . .
H18Z H -0.1359 0.5235 0.5955 0.307 Uiso 1 1 calc R U . . .
C19Z C 0.377(3) 0.545(3) 0.5031(15) 0.23(2) Uiso 0.5 1 d G U P P 2
H19Z H 0.3708 0.5396 0.5261 0.272 Uiso 0.5 1 calc R U P P 2
C20Z C 0.405(3) 0.567(2) 0.492(2) 0.22(2) Uiso 0.5 1 d G U P P 2
H20Z H 0.4187 0.5772 0.5067 0.267 Uiso 0.5 1 calc R U P P 2
C21Z C 0.413(2) 0.575(2) 0.458(2) 0.22(2) Uiso 0.5 1 d G U P P 2
H21Z H 0.4329 0.5904 0.4501 0.266 Uiso 0.5 1 calc R U P P 2
C22Z C 0.394(3) 0.561(2) 0.4359(14) 0.22(2) Uiso 0.5 1 d G U P P 2
H22Z H 0.3993 0.5661 0.4129 0.267 Uiso 0.5 1 calc R U P P 2
C23Z C 0.365(3) 0.538(2) 0.447(2) 0.23(2) Uiso 0.5 1 d G U P P 2
H23Z H 0.3514 0.5285 0.4323 0.273 Uiso 0.5 1 calc R U P P 2
C24Z C 0.357(2) 0.531(2) 0.481(2) 0.22(2) Uiso 0.5 1 d G U P P 2
H24Z H 0.3372 0.5152 0.4888 0.269 Uiso 0.5 1 calc R U P P 2
C25Z C 0.1293(18) 1.1182(16) 0.8735(17) 0.18(2) Uiso 0.5 1 d G U P . .
H25Z H 0.1023 1.1439 0.8694 0.210 Uiso 0.5 1 calc R U P . .
C26Z C 0.1322(19) 1.101(2) 0.9052(14) 0.17(2) Uiso 0.5 1 d G U P . .
H26Z H 0.1071 1.1147 0.9228 0.206 Uiso 0.5 1 calc R U P . .
C27Z C 0.172(2) 1.063(2) 0.9111(12) 0.175(19) Uiso 0.5 1 d G U P . .
H27Z H 0.1736 1.0513 0.9328 0.210 Uiso 0.5 1 calc R U P . .
C28Z C 0.2084(18) 1.0428(16) 0.8854(17) 0.165(19) Uiso 0.5 1 d G U P . .
H28Z H 0.2354 1.0170 0.8895 0.198 Uiso 0.5 1 calc R U P . .
C29Z C 0.2056(19) 1.060(2) 0.8538(14) 0.172(19) Uiso 0.5 1 d G U P . .
H29Z H 0.2307 1.0462 0.8362 0.206 Uiso 0.5 1 calc R U P . .
C30Z C 0.166(2) 1.098(2) 0.8478(12) 0.18(2) Uiso 0.5 1 d G U P . .
H30Z H 0.1641 1.1097 0.8262 0.213 Uiso 0.5 1 calc R U P . .
S1 S -0.0021(5) 0.7545(5) 0.4999(4) 0.116(6) Uani 0.5 1 d D . P Q 1
S2 S -0.0357(7) 0.8304(6) 0.4576(5) 0.133(7) Uani 0.5 1 d D . P Q 1
N200 N -0.0409(12) 0.8016(9) 0.4903(7) 0.122(18) Uiso 0.5 1 d D . P Q 1
O1 O -0.0184(11) 0.7504(10) 0.5345(5) 0.090(11) Uiso 0.5 1 d D . P Q 1
O2 O 0.0472(7) 0.7417(12) 0.4916(9) 0.123(14) Uiso 0.5 1 d D . P Q 1
O3 O 0.0066(12) 0.8013(12) 0.4364(10) 0.18(2) Uiso 0.5 1 d D . P Q 1
O4 O -0.0758(12) 0.8506(14) 0.4410(11) 0.19(2) Uiso 0.5 1 d D . P Q 1
C1A C -0.0141(11) 0.7119(8) 0.4812(7) 0.138(19) Uiso 0.5 1 d D U P Q 1
C2A C -0.0228(14) 0.8767(9) 0.4684(9) 0.24(3) Uiso 0.5 1 d D U P Q 1
F1A F -0.0605(9) 0.7267(11) 0.4855(8) 0.132(12) Uiso 0.5 1 d D U P Q 1
F2A F 0.0023(12) 0.7097(11) 0.4494(6) 0.131(12) Uiso 0.5 1 d D U P Q 1
F3A F 0.0039(13) 0.6735(9) 0.4957(9) 0.157(14) Uiso 0.5 1 d D U P Q 1
F4A F -0.0605(15) 0.9052(13) 0.4873(12) 0.23(2) Uiso 0.5 1 d D U P Q 1
F5A F -0.017(2) 0.9004(15) 0.4427(11) 0.26(2) Uiso 0.5 1 d D U P Q 1
F6A F 0.0146(15) 0.8622(15) 0.4834(12) 0.22(2) Uiso 0.5 1 d D U P Q 1
N1Y N 0.4812(13) 0.1803(12) 0.9866(9) 0.159(13) Uiso 0.5 1 d D U P . .
C2Y C 0.4422(16) 0.1639(17) 0.9964(14) 0.158(17) Uiso 0.5 1 d D U P . .
H2YA H 0.4557 0.1317 0.9908 0.190 Uiso 0.5 1 calc R U P . .
H2YB H 0.4333 0.1667 1.0207 0.190 Uiso 0.5 1 calc R U P . .
C3Y C 0.3975(17) 0.187(2) 0.9813(18) 0.146(17) Uiso 0.5 1 d D U P . .
H3YA H 0.3816 0.2184 0.9883 0.175 Uiso 0.5 1 calc R U P . .
H3YB H 0.4055 0.1854 0.9569 0.175 Uiso 0.5 1 calc R U P . .
C4Y C 0.3647(19) 0.164(2) 0.9920(19) 0.16(2) Uiso 0.5 1 d D U P . .
H4YA H 0.3806 0.1325 0.9844 0.192 Uiso 0.5 1 calc R U P . .
H4YB H 0.3581 0.1642 1.0165 0.192 Uiso 0.5 1 calc R U P . .
C5Y C 0.3188(18) 0.186(2) 0.9788(18) 0.14(2) Uiso 0.5 1 d D U P . .
H5YA H 0.3251 0.1857 0.9546 0.208 Uiso 0.5 1 calc R U P . .
H5YB H 0.3024 0.2170 0.9868 0.208 Uiso 0.5 1 calc R U P . .
H5YC H 0.2990 0.1699 0.9863 0.208 Uiso 0.5 1 calc R U P . .
C6Y C 0.490(2) 0.1844(16) 0.9492(9) 0.174(18) Uiso 0.5 1 d D U P . .
H6YA H 0.4612 0.2071 0.9423 0.208 Uiso 0.5 1 calc R U P . .
H6YB H 0.5151 0.1961 0.9439 0.208 Uiso 0.5 1 calc R U P . .
C7Y C 0.506(3) 0.1430(19) 0.9286(11) 0.171(19) Uiso 0.5 1 d D U P . .
H7YA H 0.5334 0.1190 0.9365 0.205 Uiso 0.5 1 calc R U P . .
H7YB H 0.4798 0.1329 0.9315 0.205 Uiso 0.5 1 calc R U P . .
C8Y C 0.518(3) 0.150(2) 0.8928(12) 0.18(2) Uiso 0.5 1 d D U P . .
H8YA H 0.5484 0.1540 0.8894 0.213 Uiso 0.5 1 calc R U P . .
H8YB H 0.4936 0.1786 0.8863 0.213 Uiso 0.5 1 calc R U P . .
C9Y C 0.524(3) 0.114(2) 0.8707(13) 0.15(2) Uiso 0.5 1 d D U P . .
H9YA H 0.5318 0.1207 0.8477 0.229 Uiso 0.5 1 calc R U P . .
H9YB H 0.5485 0.0856 0.8766 0.229 Uiso 0.5 1 calc R U P . .
H9YC H 0.4936 0.1103 0.8734 0.229 Uiso 0.5 1 calc R U P . .
C10Y C 0.4649(17) 0.2265(14) 1.0014(14) 0.161(17) Uiso 0.5 1 d D U P . .
H10S H 0.4358 0.2463 0.9926 0.193 Uiso 0.5 1 calc R U P . .
H10T H 0.4559 0.2246 1.0256 0.193 Uiso 0.5 1 calc R U P . .
C11Y C 0.498(2) 0.2492(17) 0.9962(19) 0.154(18) Uiso 0.5 1 d D U P . .
H11A H 0.5259 0.2312 1.0070 0.185 Uiso 0.5 1 calc R U P . .
H11G H 0.5095 0.2491 0.9722 0.185 Uiso 0.5 1 calc R U P . .
C12Y C 0.479(2) 0.2952(17) 1.009(2) 0.16(2) Uiso 0.5 1 d D U P . .
H12D H 0.4664 0.2947 1.0324 0.193 Uiso 0.5 1 calc R U P . .
H12E H 0.4509 0.3124 0.9975 0.193 Uiso 0.5 1 calc R U P . .
C13Y C 0.508(2) 0.3212(19) 1.0056(19) 0.15(2) Uiso 0.5 1 d D U P . .
H13A H 0.5408 0.3015 0.9979 0.226 Uiso 0.5 1 calc R U P . .
H13G H 0.5048 0.3341 1.0272 0.226 Uiso 0.5 1 calc R U P . .
H13R H 0.4965 0.3452 0.9896 0.226 Uiso 0.5 1 calc R U P . .
C14Y C 0.5250(15) 0.1485(18) 1.0007(13) 0.194(19) Uiso 0.5 1 d D U P . .
H14A H 0.5255 0.1182 1.0007 0.233 Uiso 0.5 1 calc R U P . .
H14B H 0.5530 0.1477 0.9852 0.233 Uiso 0.5 1 calc R U P . .
C15Y C 0.531(3) 0.158(2) 1.0349(15) 0.19(2) Uiso 0.5 1 d D U P . .
H15A H 0.5574 0.1671 1.0330 0.225 Uiso 0.5 1 calc R U P . .
H15B H 0.5019 0.1828 1.0450 0.225 Uiso 0.5 1 calc R U P . .
C16Y C 0.541(4) 0.118(3) 1.0576(17) 0.22(2) Uiso 0.5 1 d D U P . .
H16D H 0.5102 0.1193 1.0693 0.259 Uiso 0.5 1 calc R U P . .
H16E H 0.5561 0.0906 1.0439 0.259 Uiso 0.5 1 calc R U P . .
C17Y C 0.571(3) 0.115(3) 1.0828(19) 0.21(3) Uiso 0.5 1 d D U P . .
H17A H 0.5756 0.0886 1.0963 0.308 Uiso 0.5 1 calc R U P . .
H17B H 0.6021 0.1131 1.0716 0.308 Uiso 0.5 1 calc R U P . .
H17C H 0.5561 0.1419 1.0971 0.308 Uiso 0.5 1 calc R U P . .

loop_
_atom_site_aniso_label
_atom_site_aniso_U_11
_atom_site_aniso_U_22
_atom_site_aniso_U_33
_atom_site_aniso_U_23
_atom_site_aniso_U_13
_atom_site_aniso_U_12
Fe1 0.051(3) 0.190(5) 0.078(3) -0.011(3) -0.017(2) 0.006(3)
Fe2 0.061(3) 0.191(5) 0.059(3) -0.003(3) -0.020(2) -0.008(3)
Fe3 0.107(3) 0.097(3) 0.078(3) -0.006(2) -0.039(3) -0.010(3)
Fe4 0.061(2) 0.094(3) 0.061(2) -0.001(2) -0.0337(19) -0.023(2)
Fe5 0.075(3) 0.080(3) 0.079(3) -0.011(2) -0.019(2) -0.009(2)
Fe6 0.063(3) 0.146(4) 0.055(2) -0.013(2) -0.016(2) -0.004(3)
Fe7 0.061(3) 0.139(4) 0.061(3) -0.021(2) -0.026(2) -0.011(3)
Fe8 0.074(3) 0.122(4) 0.073(3) -0.003(3) -0.018(2) -0.013(3)
Fe9 0.071(3) 0.084(3) 0.070(3) -0.012(2) -0.033(2) -0.017(2)
Fe10 0.083(3) 0.072(3) 0.059(2) -0.005(2) -0.024(2) -0.011(2)
F1B 0.106(10) 0.157(12) 0.210(17) 0.005(11) 0.012(10) -0.039(9)
F2B 0.109(9) 0.174(12) 0.198(16) -0.021(11) 0.037(10) -0.027(8)
F3B 0.105(10) 0.165(11) 0.157(14) -0.019(10) 0.020(9) -0.046(9)
F4B 0.097(9) 0.170(11) 0.147(13) -0.012(10) 0.009(8) -0.032(8)
F5B 0.181(16) 0.146(9) 0.202(17) -0.004(9) -0.072(14) -0.047(9)
F6B 0.178(16) 0.150(10) 0.130(12) 0.006(9) -0.039(11) -0.062(10)
N1B 0.090(10) 0.136(7) 0.095(10) 0.004(7) -0.028(8) -0.034(7)
N2B 0.080(10) 0.135(8) 0.110(8) 0.000(7) -0.022(8) -0.027(8)
N3B 0.091(9) 0.132(8) 0.087(10) 0.005(8) -0.002(8) -0.027(7)
N4B 0.090(10) 0.130(8) 0.086(10) 0.003(7) -0.016(8) -0.030(7)
C1B 0.106(10) 0.136(7) 0.106(10) 0.005(7) -0.029(8) -0.036(7)
C2B 0.110(11) 0.138(8) 0.116(11) 0.007(8) -0.035(9) -0.034(8)
C3B 0.122(11) 0.137(8) 0.124(12) 0.006(8) -0.032(9) -0.036(8)
C4B 0.131(11) 0.144(9) 0.134(12) -0.002(8) -0.035(9) -0.041(8)
C5B 0.128(11) 0.145(9) 0.128(12) -0.004(8) -0.032(9) -0.045(8)
C6B 0.116(11) 0.143(9) 0.118(12) -0.001(8) -0.034(9) -0.042(8)
C8B 0.082(11) 0.134(7) 0.097(10) 0.005(7) -0.024(9) -0.030(7)
C9B 0.094(11) 0.135(7) 0.107(8) 0.004(6) -0.022(8) -0.031(7)
C10B 0.106(12) 0.134(8) 0.110(8) 0.005(6) -0.022(8) -0.033(8)
C11B 0.110(12) 0.135(8) 0.114(8) 0.003(6) -0.021(8) -0.032(8)
C12B 0.102(10) 0.138(7) 0.114(9) 0.002(6) -0.016(8) -0.032(6)
C13B 0.084(11) 0.135(8) 0.112(9) 0.000(7) -0.019(8) -0.030(8)
C14B 0.095(8) 0.138(7) 0.111(10) 0.002(6) -0.013(7) -0.030(6)
C15B 0.095(8) 0.141(7) 0.125(11) 0.002(7) -0.005(8) -0.031(6)
C16B 0.096(8) 0.143(7) 0.124(11) -0.002(7) 0.001(8) -0.031(6)
C17B 0.098(8) 0.138(7) 0.110(10) 0.003(7) -0.007(7) -0.031(6)
C18B 0.100(8) 0.145(7) 0.119(11) 0.000(7) -0.002(8) -0.035(6)
C19B 0.094(8) 0.142(7) 0.106(11) 0.002(7) -0.010(7) -0.030(6)
C20B 0.098(9) 0.132(8) 0.099(11) 0.006(8) -0.009(8) -0.030(7)
C21B 0.099(9) 0.137(7) 0.099(10) 0.005(7) -0.010(8) -0.031(6)
C22B 0.106(9) 0.133(8) 0.115(12) -0.002(8) -0.020(9) -0.032(7)
C23B 0.105(9) 0.131(8) 0.112(12) -0.001(8) -0.022(9) -0.032(7)
C24B 0.098(9) 0.130(8) 0.097(10) 0.000(7) -0.016(8) -0.030(6)
C25B 0.093(10) 0.132(8) 0.092(11) 0.000(8) -0.017(9) -0.031(7)
C26B 0.089(10) 0.131(8) 0.097(9) 0.001(7) -0.018(8) -0.030(7)
C27B 0.092(11) 0.134(9) 0.098(9) -0.002(7) -0.017(8) -0.032(8)
C28B 0.108(12) 0.138(9) 0.106(9) -0.002(7) -0.018(9) -0.038(8)
C29B 0.120(12) 0.140(9) 0.109(9) 0.002(7) -0.022(9) -0.040(8)
C30B 0.120(12) 0.137(9) 0.107(9) 0.004(7) -0.021(9) -0.038(9)
C31B 0.105(12) 0.132(9) 0.099(9) 0.004(7) -0.020(8) -0.031(8)
F1C 0.102(7) 0.201(16) 0.114(11) -0.018(11) -0.035(7) -0.021(8)
F2C 0.090(8) 0.198(15) 0.103(8) -0.018(9) -0.027(7) -0.011(9)
F3C 0.085(7) 0.160(13) 0.088(9) -0.024(9) -0.025(6) -0.020(7)
F4C 0.100(8) 0.215(16) 0.074(8) -0.024(9) -0.031(6) -0.016(9)
F5C 0.173(15) 0.198(14) 0.135(11) -0.017(10) -0.064(11) -0.055(12)
F6C 0.167(14) 0.30(2) 0.124(9) 0.013(11) -0.068(9) -0.083(14)
N1C 0.091(10) 0.129(10) 0.082(8) 0.004(7) -0.025(7) -0.031(8)
N2C 0.097(10) 0.144(11) 0.090(7) -0.004(7) -0.023(7) -0.040(8)
N3C 0.107(10) 0.105(8) 0.090(8) -0.002(7) -0.023(7) -0.034(7)
N4C 0.120(10) 0.116(10) 0.107(8) -0.010(7) -0.036(7) -0.034(8)
C1C 0.103(10) 0.133(9) 0.090(9) 0.000(7) -0.033(7) -0.033(7)
C2C 0.110(12) 0.141(9) 0.089(10) 0.003(7) -0.034(8) -0.032(8)
C3C 0.120(12) 0.154(10) 0.099(10) 0.001(8) -0.045(9) -0.034(8)
C4C 0.129(12) 0.154(10) 0.109(10) -0.005(8) -0.041(9) -0.038(8)
C5C 0.117(12) 0.146(10) 0.108(10) -0.011(8) -0.033(9) -0.037(8)
C6C 0.116(12) 0.135(9) 0.100(10) -0.003(7) -0.032(9) -0.037(8)
C8C 0.098(11) 0.134(11) 0.088(8) -0.004(8) -0.021(8) -0.037(8)
C9C 0.105(10) 0.141(10) 0.092(7) -0.002(7) -0.025(7) -0.042(8)
C10C 0.108(11) 0.141(11) 0.093(7) -0.001(8) -0.027(7) -0.044(9)
C11C 0.111(11) 0.144(12) 0.096(7) -0.002(7) -0.030(7) -0.045(9)
C12C 0.106(9) 0.141(10) 0.095(6) -0.003(7) -0.028(6) -0.041(8)
C13C 0.103(10) 0.139(11) 0.093(8) -0.004(8) -0.026(7) -0.039(9)
C14C 0.098(7) 0.135(10) 0.096(6) -0.005(7) -0.030(5) -0.031(7)
C15C 0.098(7) 0.140(12) 0.098(7) -0.004(7) -0.027(5) -0.025(7)
C16C 0.092(7) 0.138(12) 0.096(7) -0.005(7) -0.022(5) -0.023(7)
C17C 0.090(7) 0.115(10) 0.086(6) -0.004(6) -0.020(5) -0.024(7)
C18C 0.087(7) 0.131(12) 0.083(7) -0.006(7) -0.023(5) -0.024(7)
C19C 0.093(7) 0.141(12) 0.086(7) -0.008(7) -0.024(5) -0.030(7)
C20C 0.087(10) 0.104(9) 0.085(8) -0.001(7) -0.014(7) -0.031(8)
C21C 0.096(9) 0.107(9) 0.086(7) -0.002(6) -0.018(6) -0.029(7)
C22C 0.115(11) 0.109(9) 0.099(8) -0.006(7) -0.026(8) -0.028(8)
C23C 0.118(12) 0.107(9) 0.100(8) -0.007(7) -0.026(8) -0.031(8)
C24C 0.111(10) 0.107(9) 0.099(8) -0.007(6) -0.025(7) -0.033(7)
C25C 0.119(12) 0.119(10) 0.102(8) -0.010(7) -0.029(8) -0.030(8)
C26C 0.128(9) 0.138(11) 0.111(8) -0.005(7) -0.043(7) -0.046(8)
C27C 0.133(10) 0.165(13) 0.114(8) -0.002(9) -0.044(7) -0.057(9)
C28C 0.141(10) 0.182(14) 0.118(8) 0.003(9) -0.049(7) -0.058(9)
C29C 0.141(10) 0.191(13) 0.121(8) 0.000(9) -0.053(7) -0.058(9)
C30C 0.140(10) 0.184(14) 0.124(9) -0.005(9) -0.052(7) -0.059(9)
C31C 0.134(9) 0.167(13) 0.123(9) -0.006(9) -0.046(7) -0.055(9)
F1D 0.143(10) 0.096(8) 0.108(11) 0.002(7) -0.016(8) -0.015(7)
F2D 0.138(10) 0.127(12) 0.126(10) 0.007(9) 0.000(8) -0.022(9)
F3D 0.105(9) 0.097(8) 0.135(11) 0.007(7) -0.023(8) -0.026(7)
F4D 0.122(10) 0.121(11) 0.123(9) 0.006(8) -0.012(7) -0.035(8)
F5D 0.163(15) 0.105(9) 0.148(12) 0.025(8) -0.032(11) -0.047(9)
F6D 0.220(16) 0.105(9) 0.131(12) 0.017(8) -0.082(12) -0.073(9)
N1D 0.104(9) 0.092(8) 0.099(9) 0.001(7) -0.025(8) -0.044(7)
N2D 0.102(8) 0.086(9) 0.099(9) -0.008(7) -0.026(7) -0.031(7)
N3D 0.062(9) 0.088(7) 0.081(7) -0.001(6) -0.023(7) -0.018(7)
N4D 0.063(9) 0.084(7) 0.063(8) -0.004(6) -0.023(7) -0.021(7)
C1D 0.094(10) 0.090(8) 0.095(8) 0.000(6) -0.014(7) -0.039(7)
C2D 0.102(11) 0.094(8) 0.100(9) -0.002(7) -0.016(8) -0.042(8)
C3D 0.104(11) 0.090(9) 0.108(9) -0.002(7) -0.012(8) -0.037(8)
C4D 0.103(11) 0.092(8) 0.106(9) 0.001(7) -0.015(8) -0.032(8)
C5D 0.098(11) 0.096(9) 0.099(9) 0.001(7) -0.014(8) -0.030(8)
C6D 0.091(11) 0.096(9) 0.095(8) -0.002(7) -0.014(8) -0.035(8)
C8D 0.105(9) 0.091(9) 0.092(10) -0.010(7) -0.027(8) -0.039(7)
C9D 0.106(8) 0.097(8) 0.101(9) -0.003(7) -0.029(7) -0.039(7)
C10D 0.108(8) 0.113(10) 0.114(11) 0.010(8) -0.034(7) -0.042(7)
C11D 0.111(8) 0.111(10) 0.108(10) 0.008(8) -0.036(7) -0.041(7)
C12D 0.111(8) 0.100(8) 0.100(9) 0.000(7) -0.031(7) -0.037(6)
C13D 0.107(9) 0.083(9) 0.088(10) -0.014(7) -0.030(7) -0.038(7)
C14D 0.116(8) 0.095(7) 0.103(8) 0.000(6) -0.025(6) -0.033(6)
C15D 0.117(9) 0.093(7) 0.106(9) 0.000(6) -0.023(7) -0.028(6)
C16D 0.117(9) 0.096(7) 0.107(9) 0.003(6) -0.017(7) -0.026(6)
C17D 0.100(8) 0.090(7) 0.097(7) -0.002(6) -0.032(6) -0.037(6)
C18D 0.101(9) 0.092(7) 0.103(8) -0.001(6) -0.028(7) -0.034(6)
C19D 0.110(9) 0.098(7) 0.106(9) 0.002(6) -0.023(7) -0.034(6)
C20D 0.072(11) 0.088(7) 0.084(8) -0.001(6) -0.024(8) -0.026(7)
C21D 0.102(10) 0.091(7) 0.093(7) -0.002(5) -0.030(7) -0.035(7)
C22D 0.127(12) 0.090(8) 0.094(7) -0.003(6) -0.029(8) -0.034(8)
C23D 0.128(12) 0.089(7) 0.091(8) -0.005(6) -0.024(8) -0.034(8)
C24D 0.093(10) 0.086(7) 0.082(7) -0.001(5) -0.024(7) -0.027(7)
C25D 0.079(11) 0.085(7) 0.079(8) -0.003(6) -0.026(8) -0.027(7)
C26D 0.074(9) 0.082(7) 0.060(9) -0.008(6) -0.015(7) -0.024(6)
C27D 0.083(9) 0.085(8) 0.062(9) -0.007(7) -0.021(7) -0.021(7)
C28D 0.113(10) 0.088(8) 0.082(10) -0.001(7) -0.034(8) -0.030(7)
C29D 0.125(10) 0.097(8) 0.095(10) -0.002(7) -0.036(8) -0.041(7)
C30D 0.113(10) 0.098(8) 0.079(10) -0.004(7) -0.022(8) -0.044(8)
C31D 0.092(10) 0.095(8) 0.066(10) -0.010(7) -0.016(8) -0.039(7)
F1E 0.103(10) 0.147(12) 0.099(8) -0.038(8) -0.007(7) -0.062(9)
F2E 0.115(9) 0.156(13) 0.095(9) -0.035(8) -0.004(7) -0.078(9)
F3E 0.127(11) 0.155(13) 0.116(9) -0.047(8) 0.011(8) -0.074(10)
F4E 0.108(9) 0.134(12) 0.124(10) -0.055(9) 0.017(7) -0.061(9)
F5E 0.151(13) 0.142(11) 0.146(12) -0.008(9) -0.072(11) -0.079(10)
F6E 0.147(13) 0.152(11) 0.168(13) -0.029(10) -0.049(11) -0.068(10)
N1E 0.072(9) 0.086(7) 0.065(9) -0.007(7) -0.023(7) -0.030(6)
N2E 0.079(8) 0.087(8) 0.080(10) 0.001(7) -0.023(7) -0.031(6)
N3E 0.078(9) 0.089(9) 0.092(8) -0.006(7) -0.021(7) -0.029(7)
N4E 0.095(10) 0.092(9) 0.102(8) -0.003(7) -0.023(7) -0.039(8)
C1E 0.068(9) 0.084(7) 0.074(8) -0.014(6) -0.022(7) -0.025(7)
C2E 0.073(10) 0.096(9) 0.076(9) -0.016(7) -0.026(7) -0.024(8)
C3E 0.081(10) 0.103(9) 0.086(9) -0.019(7) -0.029(8) -0.030(8)
C4E 0.092(10) 0.105(9) 0.093(9) -0.017(7) -0.032(8) -0.038(8)
C5E 0.085(10) 0.094(9) 0.090(9) -0.015(7) -0.028(8) -0.037(8)
C6E 0.071(10) 0.085(8) 0.075(9) -0.013(7) -0.022(7) -0.027(7)
C8E 0.077(9) 0.083(7) 0.063(10) -0.004(7) -0.018(8) -0.031(6)
C9E 0.079(8) 0.085(7) 0.081(10) -0.005(7) -0.021(7) -0.032(6)
C10E 0.082(8) 0.085(7) 0.084(11) -0.002(7) -0.014(8) -0.035(6)
C11E 0.086(8) 0.085(8) 0.085(11) 0.000(8) -0.016(7) -0.037(6)
C12E 0.085(7) 0.090(8) 0.083(9) -0.005(7) -0.013(7) -0.035(6)
C13E 0.080(8) 0.091(8) 0.077(11) -0.004(7) -0.015(8) -0.034(6)
C14E 0.093(7) 0.101(9) 0.096(8) -0.017(7) -0.010(6) -0.043(6)
C15E 0.095(8) 0.116(10) 0.092(8) -0.020(7) -0.011(6) -0.049(7)
C16E 0.096(8) 0.113(10) 0.088(8) -0.013(7) -0.015(6) -0.049(7)
C17E 0.093(8) 0.104(9) 0.090(7) -0.013(6) -0.019(6) -0.040(7)
C18E 0.098(8) 0.113(10) 0.102(8) -0.024(7) -0.009(6) -0.046(7)
C19E 0.094(8) 0.111(10) 0.100(8) -0.023(7) -0.007(6) -0.042(7)
C20E 0.073(10) 0.081(9) 0.084(8) -0.006(7) -0.017(7) -0.024(8)
C21E 0.084(8) 0.089(9) 0.087(8) -0.006(6) -0.022(7) -0.029(7)
C22E 0.098(10) 0.101(10) 0.090(8) 0.000(7) -0.024(7) -0.039(8)
C23E 0.096(11) 0.100(10) 0.097(8) 0.001(7) -0.024(7) -0.039(8)
C24E 0.088(9) 0.094(9) 0.097(8) -0.002(6) -0.022(7) -0.035(7)
C25E 0.092(10) 0.098(10) 0.103(8) -0.004(7) -0.023(8) -0.038(8)
C26E 0.099(10) 0.101(8) 0.110(9) -0.006(7) -0.023(7) -0.046(7)
C27E 0.106(11) 0.102(8) 0.125(11) -0.007(7) -0.030(9) -0.049(7)
C28E 0.110(11) 0.108(9) 0.131(11) -0.011(8) -0.031(9) -0.051(8)
C29E 0.105(11) 0.122(9) 0.125(11) -0.010(8) -0.028(8) -0.052(8)
C30E 0.105(11) 0.124(9) 0.122(11) -0.009(8) -0.031(9) -0.049(8)
C31E 0.099(10) 0.117(9) 0.115(11) -0.006(8) -0.026(8) -0.046(8)
F1F 0.110(11) 0.174(14) 0.113(8) 0.026(9) -0.029(7) -0.029(10)
F2F 0.092(7) 0.194(15) 0.111(10) 0.013(10) -0.019(7) -0.025(8)
F3F 0.068(9) 0.198(14) 0.103(8) 0.036(9) -0.034(7) -0.019(9)
F4F 0.083(7) 0.174(14) 0.090(9) 0.021(9) -0.031(6) -0.012(8)
F5F 0.153(13) 0.108(10) 0.133(11) 0.021(9) -0.086(10) -0.035(9)
F6F 0.157(15) 0.203(13) 0.156(12) 0.029(10) -0.069(11) -0.028(11)
N1F 0.082(9) 0.080(9) 0.083(8) -0.003(6) -0.025(7) -0.016(7)
N2F 0.086(9) 0.099(9) 0.078(8) -0.005(7) -0.024(7) -0.022(7)
N3F 0.091(9) 0.133(9) 0.104(10) 0.007(8) -0.030(8) -0.025(7)
N4F 0.090(10) 0.137(9) 0.102(9) -0.001(7) -0.026(8) -0.032(7)
C1F 0.083(9) 0.074(8) 0.079(8) -0.002(6) -0.025(7) -0.020(7)
C2F 0.079(9) 0.075(9) 0.074(9) -0.002(7) -0.018(7) -0.021(7)
C3F 0.087(10) 0.077(9) 0.077(9) -0.006(7) -0.026(7) -0.020(7)
C4F 0.097(10) 0.082(9) 0.088(9) 0.005(7) -0.034(7) -0.025(7)
C5F 0.107(10) 0.082(9) 0.096(10) 0.009(7) -0.040(8) -0.029(8)
C6F 0.102(10) 0.082(9) 0.094(10) 0.007(7) -0.036(8) -0.031(7)
C8F 0.082(9) 0.100(10) 0.084(8) -0.007(7) -0.026(7) -0.022(8)
C9F 0.089(9) 0.101(9) 0.086(8) -0.009(7) -0.028(7) -0.020(7)
C10F 0.090(10) 0.109(10) 0.088(8) -0.013(7) -0.029(7) -0.022(7)
C11F 0.096(10) 0.122(10) 0.094(9) -0.014(7) -0.033(7) -0.017(7)
C12F 0.094(8) 0.116(9) 0.086(7) -0.008(6) -0.028(6) -0.020(7)
C13F 0.083(9) 0.100(10) 0.079(8) 0.003(7) -0.019(7) -0.027(7)
C14F 0.095(6) 0.126(10) 0.090(7) -0.001(7) -0.028(5) -0.020(6)
C15F 0.096(7) 0.140(11) 0.104(8) 0.010(8) -0.028(6) -0.024(7)
C16F 0.094(7) 0.144(11) 0.104(8) 0.013(8) -0.024(6) -0.021(7)
C17F 0.087(6) 0.133(10) 0.095(8) 0.002(7) -0.024(5) -0.020(6)
C18F 0.086(6) 0.142(11) 0.093(8) 0.008(8) -0.027(6) -0.019(6)
C19F 0.088(7) 0.128(11) 0.090(8) 0.001(7) -0.030(6) -0.019(7)
C20F 0.083(9) 0.126(9) 0.091(10) -0.002(8) -0.022(8) -0.016(7)
C21F 0.088(7) 0.131(9) 0.093(9) 0.002(7) -0.022(7) -0.021(6)
C22F 0.099(9) 0.139(10) 0.112(11) 0.008(8) -0.033(8) -0.029(7)
C23F 0.099(9) 0.138(9) 0.117(11) 0.010(8) -0.037(8) -0.031(7)
C24F 0.096(9) 0.138(9) 0.107(10) 0.005(7) -0.033(7) -0.030(7)
C25F 0.091(10) 0.134(9) 0.098(10) 0.000(8) -0.029(8) -0.029(7)
C26F 0.094(10) 0.142(8) 0.104(9) 0.005(7) -0.026(8) -0.034(7)
C27F 0.107(12) 0.157(10) 0.118(10) -0.001(8) -0.038(9) -0.035(8)
C28F 0.121(12) 0.168(10) 0.124(11) 0.003(8) -0.047(9) -0.031(8)
C29F 0.132(12) 0.165(10) 0.135(10) 0.007(8) -0.050(9) -0.030(8)
C30F 0.125(12) 0.151(9) 0.129(11) 0.010(8) -0.040(9) -0.029(8)
C31F 0.116(12) 0.143(9) 0.123(10) 0.005(7) -0.036(9) -0.035(8)
F1H 0.143(12) 0.126(8) 0.120(12) -0.032(8) 0.027(9) -0.038(8)
F2H 0.131(10) 0.166(13) 0.144(12) -0.044(10) 0.029(9) -0.053(9)
F3H 0.140(12) 0.128(9) 0.143(12) -0.042(9) 0.024(10) -0.039(9)
F4H 0.128(10) 0.139(12) 0.132(12) -0.030(9) 0.029(9) -0.040(9)
F5H 0.183(16) 0.161(11) 0.144(12) 0.026(9) -0.073(12) -0.083(11)
F6H 0.161(14) 0.131(9) 0.187(16) -0.008(9) -0.053(12) -0.061(9)
N1H 0.076(9) 0.109(7) 0.058(8) -0.010(6) -0.030(7) -0.021(6)
N2H 0.079(8) 0.109(8) 0.068(9) -0.014(7) -0.019(7) -0.019(6)
N3H 0.073(10) 0.108(8) 0.078(7) -0.011(6) -0.027(7) -0.020(7)
N4H 0.074(10) 0.116(8) 0.084(9) -0.014(7) -0.028(8) -0.030(7)
C1H 0.080(10) 0.108(8) 0.078(8) -0.012(6) -0.018(7) -0.023(7)
C2H 0.101(11) 0.121(9) 0.095(9) -0.013(7) -0.029(8) -0.037(8)
C3H 0.115(12) 0.126(10) 0.106(9) -0.009(7) -0.029(8) -0.045(8)
C4H 0.116(11) 0.133(9) 0.108(9) -0.003(7) -0.028(8) -0.042(8)
C5H 0.101(11) 0.124(9) 0.098(9) -0.001(7) -0.019(8) -0.034(8)
C6H 0.088(11) 0.119(9) 0.086(8) -0.003(7) -0.019(8) -0.027(8)
C8H 0.078(9) 0.104(7) 0.060(10) -0.013(7) -0.022(8) -0.017(6)
C9H 0.080(8) 0.107(7) 0.065(9) -0.009(7) -0.022(7) -0.019(6)
C10H 0.084(8) 0.110(8) 0.081(11) -0.003(7) -0.025(8) -0.019(6)
C11H 0.090(8) 0.111(8) 0.088(11) -0.001(8) -0.024(8) -0.021(6)
C12H 0.088(8) 0.110(7) 0.083(10) -0.011(7) -0.020(7) -0.021(6)
C13H 0.085(8) 0.111(7) 0.065(10) -0.013(7) -0.022(8) -0.024(6)
C14H 0.100(8) 0.114(7) 0.094(9) -0.016(6) -0.011(7) -0.028(6)
C15H 0.106(9) 0.119(7) 0.096(10) -0.025(7) -0.005(7) -0.032(6)
C16H 0.106(9) 0.122(7) 0.097(10) -0.023(6) -0.006(7) -0.034(6)
C17H 0.100(8) 0.116(7) 0.086(8) -0.016(6) -0.015(7) -0.033(6)
C18H 0.105(9) 0.115(7) 0.093(9) -0.016(6) -0.008(7) -0.028(7)
C19H 0.102(9) 0.117(7) 0.095(10) -0.018(6) -0.006(7) -0.029(6)
C20H 0.091(11) 0.111(8) 0.076(8) -0.013(6) -0.023(8) -0.028(8)
C21H 0.099(10) 0.115(7) 0.076(7) -0.015(6) -0.023(7) -0.032(7)
C22H 0.092(11) 0.113(9) 0.077(7) -0.013(6) -0.026(7) -0.032(8)
C23H 0.075(11) 0.111(8) 0.078(7) -0.010(6) -0.030(7) -0.026(8)
C24H 0.070(10) 0.110(8) 0.078(7) -0.010(6) -0.029(7) -0.024(7)
C25H 0.069(10) 0.111(8) 0.083(9) -0.013(7) -0.027(8) -0.025(7)
C26H 0.096(9) 0.118(8) 0.092(10) -0.011(7) -0.034(8) -0.037(7)
C27H 0.107(10) 0.121(8) 0.102(11) -0.004(8) -0.038(9) -0.039(7)
C28H 0.120(11) 0.124(9) 0.120(12) -0.004(8) -0.035(9) -0.045(8)
C29H 0.125(11) 0.128(9) 0.129(12) -0.010(8) -0.039(9) -0.049(8)
C30H 0.125(11) 0.128(9) 0.122(12) -0.017(8) -0.039(9) -0.051(8)
C31H 0.103(10) 0.125(9) 0.106(11) -0.017(8) -0.036(8) -0.044(8)
F1I 0.095(9) 0.141(12) 0.083(7) -0.012(7) -0.015(6) -0.003(8)
F2I 0.092(8) 0.138(11) 0.086(9) -0.001(8) -0.035(7) 0.002(7)
F3I 0.094(9) 0.169(13) 0.067(7) -0.010(7) -0.021(6) -0.011(8)
F4I 0.085(8) 0.150(11) 0.069(8) -0.010(7) -0.020(7) 0.018(7)
F5I 0.205(16) 0.170(13) 0.138(12) 0.038(10) -0.089(11) -0.065(12)
F6I 0.129(11) 0.108(10) 0.079(8) 0.029(7) -0.058(8) -0.051(9)
N1I 0.100(10) 0.110(8) 0.073(8) -0.009(6) -0.025(7) -0.022(7)
N2I 0.097(11) 0.114(8) 0.073(7) -0.005(6) -0.029(7) -0.016(8)
N3I 0.078(8) 0.094(10) 0.073(7) -0.006(7) -0.025(6) -0.022(7)
N4I 0.078(8) 0.066(8) 0.063(7) 0.001(6) -0.025(6) -0.024(7)
C1I 0.102(10) 0.111(8) 0.078(8) -0.007(7) -0.027(7) -0.020(7)
C2I 0.116(11) 0.125(10) 0.090(10) -0.003(8) -0.039(8) -0.029(8)
C3I 0.130(11) 0.134(11) 0.101(10) 0.005(8) -0.052(8) -0.035(8)
C4I 0.139(11) 0.138(10) 0.112(10) 0.012(8) -0.055(8) -0.042(8)
C5I 0.132(11) 0.129(10) 0.106(10) 0.011(8) -0.045(8) -0.039(8)
C6I 0.114(11) 0.120(10) 0.092(10) 0.001(7) -0.033(8) -0.030(8)
C8I 0.088(11) 0.109(8) 0.071(8) -0.006(6) -0.026(8) -0.019(8)
C9I 0.081(10) 0.111(8) 0.072(7) -0.004(6) -0.022(7) -0.020(7)
C10I 0.082(11) 0.111(8) 0.070(7) -0.003(6) -0.025(8) -0.019(8)
C11I 0.089(11) 0.111(8) 0.072(7) -0.005(6) -0.027(7) -0.020(8)
C12I 0.085(10) 0.110(8) 0.070(6) -0.006(5) -0.028(6) -0.017(7)
C13I 0.092(11) 0.111(8) 0.074(8) -0.005(6) -0.029(8) -0.018(8)
C14I 0.079(7) 0.109(8) 0.068(5) -0.009(5) -0.026(5) -0.011(6)
C15I 0.081(8) 0.108(9) 0.075(6) -0.008(6) -0.026(5) -0.009(7)
C16I 0.085(8) 0.114(10) 0.079(6) -0.002(6) -0.029(5) -0.010(7)
C17I 0.084(7) 0.112(9) 0.077(6) -0.003(6) -0.029(5) -0.021(6)
C18I 0.082(8) 0.118(10) 0.070(6) -0.004(6) -0.025(5) -0.017(7)
C19I 0.082(8) 0.122(10) 0.071(6) -0.005(6) -0.023(5) 0.000(7)
C20I 0.081(9) 0.094(11) 0.073(7) -0.010(7) -0.024(6) -0.024(8)
C21I 0.083(8) 0.106(10) 0.076(6) -0.003(6) -0.030(6) -0.029(7)
C22I 0.090(9) 0.112(11) 0.078(7) -0.004(7) -0.032(6) -0.037(8)
C23I 0.086(9) 0.106(11) 0.078(8) -0.005(7) -0.028(6) -0.031(8)
C24I 0.086(8) 0.102(10) 0.075(7) -0.004(7) -0.029(6) -0.030(7)
C25I 0.083(9) 0.095(10) 0.072(7) -0.004(7) -0.026(6) -0.033(8)
C26I 0.087(9) 0.069(8) 0.064(7) 0.003(6) -0.029(7) -0.025(7)
C27I 0.076(10) 0.067(8) 0.059(8) 0.002(6) -0.021(7) -0.023(7)
C28I 0.072(10) 0.074(8) 0.057(8) 0.006(6) -0.019(7) -0.031(7)
C29I 0.082(10) 0.074(8) 0.062(8) 0.009(6) -0.027(7) -0.029(7)
C30I 0.083(10) 0.071(8) 0.066(8) 0.008(6) -0.029(7) -0.027(7)
C31I 0.085(10) 0.070(7) 0.062(8) 0.004(6) -0.027(7) -0.027(7)
F1J 0.094(8) 0.126(11) 0.137(10) -0.052(9) -0.019(7) -0.034(8)
F2J 0.099(8) 0.154(13) 0.145(12) -0.052(10) -0.018(8) -0.053(8)
F3J 0.117(9) 0.127(11) 0.119(10) -0.055(8) -0.006(7) -0.061(8)
F4J 0.099(8) 0.134(12) 0.151(12) -0.047(10) -0.020(8) -0.050(8)
F5J 0.157(13) 0.125(11) 0.122(11) -0.014(9) -0.054(10) -0.068(10)
F6J 0.132(12) 0.122(9) 0.119(11) -0.031(8) -0.048(9) -0.060(9)
N1J 0.089(9) 0.068(8) 0.077(9) -0.010(7) -0.030(7) -0.023(7)
N2J 0.087(9) 0.078(7) 0.070(9) -0.011(6) -0.021(7) -0.028(6)
N3J 0.080(10) 0.076(8) 0.086(7) 0.000(6) -0.036(7) -0.025(7)
N4J 0.068(9) 0.081(7) 0.080(8) -0.007(6) -0.038(7) -0.034(7)
C1J 0.090(9) 0.075(8) 0.075(8) -0.013(6) -0.024(7) -0.029(7)
C2J 0.096(11) 0.077(8) 0.080(9) -0.012(7) -0.022(8) -0.032(8)
C3J 0.102(11) 0.084(9) 0.089(9) -0.015(7) -0.024(8) -0.037(8)
C4J 0.109(11) 0.093(9) 0.091(9) -0.015(7) -0.028(8) -0.037(8)
C5J 0.102(11) 0.094(9) 0.077(9) -0.018(7) -0.024(8) -0.035(8)
C6J 0.098(11) 0.086(9) 0.077(8) -0.011(7) -0.027(7) -0.031(8)
C8J 0.085(9) 0.078(8) 0.074(10) -0.014(7) -0.025(7) -0.023(7)
C9J 0.087(8) 0.079(8) 0.072(9) -0.012(7) -0.024(7) -0.026(6)
C10J 0.091(9) 0.087(8) 0.078(10) -0.010(7) -0.029(8) -0.028(7)
C11J 0.096(9) 0.090(8) 0.087(10) -0.012(7) -0.035(8) -0.029(6)
C12J 0.095(8) 0.089(7) 0.081(9) -0.011(6) -0.031(7) -0.030(6)
C13J 0.087(9) 0.078(8) 0.067(10) -0.009(7) -0.022(7) -0.028(7)
C14J 0.094(7) 0.095(8) 0.089(8) -0.015(7) -0.035(6) -0.030(6)
C15J 0.092(7) 0.104(9) 0.103(9) -0.024(7) -0.029(6) -0.031(7)
C16J 0.092(7) 0.101(9) 0.100(9) -0.020(7) -0.031(6) -0.033(7)
C17J 0.094(7) 0.084(8) 0.090(8) -0.008(6) -0.033(6) -0.035(6)
C18J 0.099(7) 0.095(9) 0.092(9) -0.017(7) -0.026(6) -0.041(7)
C19J 0.094(7) 0.095(9) 0.094(9) -0.020(7) -0.030(6) -0.037(7)
C20J 0.075(10) 0.079(8) 0.090(8) -0.006(6) -0.031(7) -0.028(7)
C21J 0.083(9) 0.081(8) 0.090(7) -0.007(6) -0.031(7) -0.031(7)
C22J 0.090(11) 0.080(9) 0.092(7) -0.007(6) -0.031(7) -0.037(8)
C23J 0.085(11) 0.078(8) 0.089(7) -0.003(6) -0.032(7) -0.037(8)
C24J 0.077(10) 0.077(7) 0.088(7) -0.003(6) -0.032(7) -0.034(7)
C25J 0.075(10) 0.077(8) 0.089(8) -0.003(6) -0.036(8) -0.033(7)
C26J 0.079(9) 0.083(7) 0.075(9) -0.011(6) -0.032(7) -0.039(6)
C27J 0.091(10) 0.099(8) 0.083(9) -0.013(7) -0.041(8) -0.038(7)
C28J 0.097(11) 0.105(8) 0.089(10) -0.015(7) -0.046(8) -0.041(7)
C29J 0.094(10) 0.100(8) 0.092(10) -0.016(7) -0.039(8) -0.043(7)
C30J 0.087(10) 0.087(8) 0.092(10) -0.014(7) -0.036(8) -0.042(7)
C31J 0.075(10) 0.084(7) 0.081(9) -0.011(6) -0.030(8) -0.039(7)
F1K 0.078(7) 0.113(10) 0.157(13) 0.027(9) 0.013(7) -0.022(6)
F2K 0.093(10) 0.113(10) 0.164(13) 0.045(9) -0.001(9) -0.035(8)
F3K 0.078(7) 0.095(9) 0.106(10) -0.010(7) 0.002(6) -0.032(6)
F4K 0.091(9) 0.088(8) 0.111(10) -0.001(7) 0.007(7) -0.036(7)
F5K 0.230(19) 0.111(8) 0.181(14) 0.023(8) -0.115(14) -0.051(9)
F6K 0.123(12) 0.098(8) 0.128(12) 0.011(7) -0.047(10) -0.027(7)
N1K 0.080(10) 0.094(7) 0.085(9) 0.003(6) -0.017(8) -0.030(6)
N2K 0.088(8) 0.087(7) 0.079(10) 0.005(7) -0.019(7) -0.028(6)
N3K 0.072(9) 0.086(7) 0.076(7) -0.002(6) -0.018(7) -0.026(6)
N4K 0.061(9) 0.082(7) 0.074(8) 0.001(6) -0.017(7) -0.019(6)
C1K 0.094(10) 0.094(7) 0.096(9) 0.010(6) -0.027(8) -0.034(7)
C2K 0.109(12) 0.103(8) 0.102(9) 0.011(7) -0.034(8) -0.035(8)
C3K 0.131(12) 0.104(8) 0.117(10) 0.016(7) -0.046(9) -0.037(8)
C4K 0.147(12) 0.109(8) 0.129(10) 0.011(7) -0.057(9) -0.038(8)
C5K 0.137(13) 0.103(8) 0.127(10) 0.007(7) -0.051(9) -0.034(8)
C6K 0.119(12) 0.100(8) 0.113(10) 0.005(7) -0.040(9) -0.034(8)
C8K 0.081(9) 0.087(7) 0.069(10) -0.001(7) -0.012(8) -0.027(6)
C9K 0.084(8) 0.087(7) 0.074(10) -0.001(6) -0.016(7) -0.028(6)
C10K 0.084(9) 0.087(7) 0.088(11) -0.001(7) -0.016(8) -0.028(6)
C11K 0.086(8) 0.086(7) 0.088(11) -0.003(7) -0.017(8) -0.028(6)
C12K 0.081(7) 0.083(6) 0.077(9) -0.001(6) -0.009(7) -0.027(5)
C13K 0.083(9) 0.082(7) 0.062(10) -0.001(7) -0.013(8) -0.026(6)
C14K 0.076(6) 0.082(6) 0.086(9) 0.001(6) -0.010(6) -0.029(5)
C15K 0.075(7) 0.088(7) 0.100(10) 0.008(7) -0.007(7) -0.027(5)
C16K 0.075(7) 0.084(7) 0.097(10) 0.007(7) -0.010(6) -0.030(5)
C17K 0.070(6) 0.081(6) 0.078(8) -0.003(6) -0.021(6) -0.032(5)
C18K 0.074(7) 0.079(7) 0.081(9) -0.007(6) -0.013(6) -0.032(5)
C19K 0.075(6) 0.078(7) 0.079(9) -0.007(6) -0.013(6) -0.034(5)
C20K 0.071(10) 0.083(7) 0.078(7) -0.002(6) -0.022(7) -0.029(7)
C21K 0.078(8) 0.081(6) 0.077(7) -0.003(5) -0.020(7) -0.030(6)
C22K 0.086(10) 0.084(7) 0.075(7) -0.002(6) -0.023(7) -0.025(7)
C23K 0.089(10) 0.085(8) 0.075(7) -0.001(6) -0.022(7) -0.026(7)
C24K 0.077(9) 0.085(7) 0.073(7) 0.000(6) -0.018(7) -0.024(6)
C25K 0.071(10) 0.086(7) 0.074(8) 0.001(6) -0.016(7) -0.022(7)
C26K 0.062(9) 0.082(7) 0.068(8) 0.000(6) -0.013(7) -0.019(6)
C27K 0.075(10) 0.087(7) 0.084(10) 0.000(7) -0.017(8) -0.027(7)
C28K 0.087(10) 0.089(8) 0.094(10) 0.002(7) -0.028(8) -0.031(7)
C29K 0.089(10) 0.092(7) 0.094(10) 0.001(7) -0.031(8) -0.028(7)
C30K 0.081(10) 0.090(8) 0.084(10) 0.003(7) -0.031(8) -0.022(7)
C31K 0.071(9) 0.087(8) 0.074(10) -0.002(7) -0.020(8) -0.018(7)
F1L 0.098(10) 0.183(15) 0.085(7) -0.016(8) -0.030(6) -0.029(10)
F2L 0.095(7) 0.162(14) 0.088(8) -0.002(9) -0.023(6) -0.034(8)
F3L 0.096(10) 0.170(14) 0.076(6) -0.015(7) -0.024(6) -0.038(10)
F4L 0.093(7) 0.184(15) 0.083(8) -0.030(9) -0.026(6) -0.051(9)
F5L 0.148(13) 0.174(13) 0.139(12) 0.009(10) -0.079(11) -0.061(11)
F6L 0.119(10) 0.28(2) 0.120(11) -0.013(12) -0.045(9) -0.017(11)
N1L 0.090(9) 0.113(9) 0.089(9) -0.018(7) -0.032(7) -0.019(7)
N2L 0.091(8) 0.109(9) 0.083(10) -0.023(8) -0.030(7) -0.019(7)
N3L 0.092(9) 0.107(10) 0.082(8) -0.010(7) -0.027(7) -0.024(7)
N4L 0.101(9) 0.122(11) 0.095(9) 0.001(8) -0.031(7) -0.026(8)
C1L 0.096(9) 0.114(9) 0.086(9) -0.017(7) -0.031(7) -0.024(7)
C2L 0.097(10) 0.124(10) 0.094(10) -0.007(8) -0.034(8) -0.028(8)
C3L 0.109(11) 0.136(10) 0.106(10) -0.004(8) -0.045(8) -0.033(8)
C4L 0.113(10) 0.138(10) 0.110(10) -0.003(8) -0.048(8) -0.037(8)
C5L 0.111(11) 0.126(10) 0.100(10) -0.014(8) -0.041(8) -0.034(8)
C6L 0.097(10) 0.117(9) 0.090(10) -0.014(8) -0.030(8) -0.026(8)
C8L 0.090(9) 0.114(10) 0.086(10) -0.017(8) -0.029(8) -0.022(7)
C9L 0.089(8) 0.113(9) 0.086(10) -0.019(7) -0.029(7) -0.018(7)
C10L 0.095(8) 0.108(9) 0.087(11) -0.015(8) -0.031(8) -0.021(7)
C11L 0.095(8) 0.104(9) 0.091(11) -0.014(8) -0.034(7) -0.019(7)
C12L 0.095(7) 0.106(9) 0.089(9) -0.017(7) -0.033(6) -0.021(6)
C13L 0.090(9) 0.107(9) 0.088(10) -0.018(8) -0.032(8) -0.021(7)
C14L 0.094(6) 0.109(10) 0.082(6) -0.014(7) -0.029(5) -0.027(7)
C15L 0.095(7) 0.121(12) 0.084(6) -0.006(7) -0.028(5) -0.027(7)
C16L 0.090(7) 0.118(12) 0.081(6) -0.004(7) -0.026(5) -0.025(7)
C17L 0.090(7) 0.113(10) 0.081(6) -0.005(6) -0.027(5) -0.031(7)
C18L 0.092(7) 0.135(12) 0.078(6) -0.012(7) -0.026(5) -0.037(7)
C19L 0.089(7) 0.130(12) 0.082(6) -0.014(7) -0.028(5) -0.031(7)
C20L 0.096(10) 0.110(10) 0.085(9) -0.004(7) -0.031(7) -0.028(8)
C21L 0.093(8) 0.111(10) 0.087(8) 0.000(7) -0.034(6) -0.032(7)
C22L 0.099(9) 0.113(10) 0.093(9) -0.002(8) -0.035(7) -0.035(8)
C23L 0.097(10) 0.112(10) 0.098(9) -0.003(7) -0.036(7) -0.033(8)
C24L 0.092(9) 0.108(10) 0.091(8) -0.006(7) -0.031(7) -0.026(7)
C25L 0.093(9) 0.121(11) 0.099(9) 0.000(8) -0.034(7) -0.029(8)
C26L 0.107(8) 0.141(11) 0.105(8) 0.003(8) -0.039(6) -0.029(8)
C27L 0.109(8) 0.161(13) 0.111(9) 0.003(9) -0.035(7) -0.033(8)
C28L 0.113(9) 0.173(14) 0.112(9) -0.007(9) -0.037(7) -0.033(9)
C29L 0.118(9) 0.178(13) 0.113(9) 0.002(9) -0.040(7) -0.028(8)
C30L 0.116(9) 0.152(13) 0.106(9) -0.004(9) -0.041(7) -0.024(9)
C31L 0.115(9) 0.129(13) 0.103(8) -0.003(8) -0.038(7) -0.026(9)
F1M 0.086(9) 0.127(8) 0.082(9) -0.017(7) -0.017(7) -0.014(7)
F2M 0.085(9) 0.135(9) 0.073(9) -0.020(7) -0.006(7) -0.019(8)
F3M 0.104(11) 0.153(9) 0.155(13) -0.059(9) 0.009(10) -0.032(8)
F4M 0.113(11) 0.148(11) 0.146(13) -0.062(10) 0.044(10) -0.042(9)
F5M 0.164(13) 0.230(16) 0.146(12) -0.039(11) 0.030(10) -0.072(12)
F6M 0.122(9) 0.195(13) 0.26(2) 0.014(13) 0.011(11) -0.026(9)
N1M 0.090(9) 0.122(10) 0.081(7) -0.014(7) -0.023(6) -0.028(8)
N2M 0.075(8) 0.106(10) 0.063(7) -0.011(7) -0.022(6) -0.015(7)
N3M 0.083(7) 0.124(11) 0.088(8) -0.018(8) -0.024(6) -0.017(7)
N4M 0.103(7) 0.150(10) 0.101(11) -0.006(9) -0.018(7) -0.039(7)
C1M 0.104(10) 0.131(9) 0.090(8) -0.013(7) -0.012(7) -0.031(8)
C2M 0.114(11) 0.139(10) 0.104(10) -0.010(8) -0.014(8) -0.041(8)
C3M 0.115(11) 0.152(10) 0.110(10) -0.006(8) -0.012(8) -0.042(8)
C4M 0.123(11) 0.157(10) 0.111(10) -0.015(8) -0.009(8) -0.041(8)
C5M 0.119(11) 0.149(10) 0.107(10) -0.022(8) -0.005(8) -0.032(8)
C6M 0.114(11) 0.135(10) 0.100(10) -0.021(8) -0.009(8) -0.033(8)
C8M 0.081(8) 0.116(12) 0.080(7) -0.014(7) -0.019(6) -0.020(8)
C9M 0.079(8) 0.115(11) 0.078(7) -0.016(7) -0.021(5) -0.021(7)
C10M 0.082(8) 0.125(12) 0.080(7) -0.019(8) -0.024(6) -0.019(8)
C11M 0.080(7) 0.117(12) 0.073(8) -0.018(8) -0.023(6) -0.016(8)
C12M 0.080(7) 0.113(10) 0.067(7) -0.012(7) -0.022(5) -0.017(7)
C13M 0.077(8) 0.113(11) 0.070(7) -0.014(7) -0.021(6) -0.016(8)
C14M 0.080(7) 0.117(8) 0.073(8) -0.009(6) -0.018(6) -0.012(6)
C15M 0.078(8) 0.119(8) 0.071(9) -0.009(6) -0.019(6) -0.013(6)
C16M 0.082(8) 0.124(8) 0.077(9) -0.013(7) -0.015(7) -0.016(6)
C17M 0.081(7) 0.127(8) 0.078(8) -0.013(6) -0.020(6) -0.015(6)
C18M 0.083(8) 0.127(8) 0.086(9) -0.018(7) -0.014(7) -0.017(6)
C19M 0.087(8) 0.121(8) 0.084(9) -0.014(7) -0.014(7) -0.016(6)
C20M 0.084(7) 0.124(12) 0.088(9) -0.020(8) -0.022(6) -0.019(7)
C21M 0.082(7) 0.123(10) 0.076(8) -0.018(7) -0.021(5) -0.017(6)
C22M 0.089(7) 0.135(12) 0.080(8) -0.023(8) -0.019(6) -0.023(8)
C23M 0.090(7) 0.129(12) 0.088(9) -0.024(8) -0.016(6) -0.026(7)
C24M 0.093(7) 0.130(11) 0.089(9) -0.021(8) -0.017(6) -0.025(7)
C25M 0.094(7) 0.138(12) 0.095(10) -0.017(9) -0.010(6) -0.026(7)
C26M 0.106(7) 0.154(9) 0.117(11) 0.002(9) -0.019(7) -0.036(6)
C27M 0.119(9) 0.155(10) 0.140(13) -0.003(9) -0.013(9) -0.039(7)
C28M 0.123(9) 0.161(10) 0.163(14) 0.002(10) -0.004(9) -0.036(7)
C29M 0.122(9) 0.168(10) 0.180(14) 0.005(10) -0.005(9) -0.039(7)
C30M 0.113(8) 0.172(10) 0.167(14) 0.010(10) -0.010(9) -0.041(7)
C31M 0.109(8) 0.165(10) 0.135(13) 0.001(9) -0.017(8) -0.043(7)
F1N 0.085(9) 0.183(15) 0.085(7) -0.018(8) -0.018(6) -0.029(10)
F2N 0.087(8) 0.247(18) 0.101(10) -0.017(11) -0.027(7) -0.036(9)
F3N 0.088(10) 0.201(16) 0.090(7) -0.007(8) -0.026(6) -0.026(10)
F4N 0.077(7) 0.206(16) 0.085(9) -0.015(10) -0.019(6) -0.029(9)
F5N 0.098(9) 0.188(15) 0.113(10) -0.010(10) -0.025(7) -0.054(10)
F6N 0.143(11) 0.180(13) 0.161(13) -0.053(11) -0.009(10) -0.039(10)
N1N 0.081(8) 0.115(10) 0.065(8) -0.005(7) -0.033(6) -0.024(7)
N2N 0.073(7) 0.108(10) 0.076(8) -0.005(7) -0.029(6) -0.018(7)
N3N 0.093(9) 0.126(10) 0.086(8) 0.011(7) -0.011(7) -0.018(7)
N4N 0.096(9) 0.130(9) 0.095(9) 0.006(7) -0.024(7) -0.026(7)
C1N 0.087(8) 0.126(10) 0.081(7) -0.004(7) -0.028(6) -0.031(7)
C2N 0.093(9) 0.124(12) 0.090(8) -0.006(8) -0.034(7) -0.033(8)
C3N 0.092(9) 0.124(12) 0.101(8) -0.008(8) -0.031(7) -0.032(8)
C4N 0.091(9) 0.130(12) 0.099(8) -0.008(8) -0.028(7) -0.032(8)
C5N 0.093(9) 0.133(12) 0.094(8) -0.005(8) -0.025(7) -0.036(8)
C6N 0.092(9) 0.131(12) 0.080(7) -0.005(8) -0.028(6) -0.034(8)
C8N 0.077(8) 0.119(11) 0.072(9) 0.000(8) -0.032(7) -0.021(7)
C9N 0.078(7) 0.120(10) 0.084(9) 0.008(7) -0.028(6) -0.017(7)
C10N 0.084(7) 0.123(11) 0.086(9) 0.008(8) -0.025(7) -0.017(7)
C11N 0.086(7) 0.126(11) 0.092(9) 0.014(8) -0.022(6) -0.016(7)
C12N 0.085(6) 0.115(10) 0.088(7) 0.004(7) -0.023(6) -0.018(6)
C13N 0.077(8) 0.107(10) 0.081(8) -0.004(8) -0.027(6) -0.020(7)
C14N 0.083(6) 0.124(11) 0.086(6) -0.001(7) -0.024(5) -0.021(6)
C15N 0.085(6) 0.139(12) 0.085(6) -0.006(7) -0.022(5) -0.024(7)
C16N 0.083(6) 0.151(12) 0.087(6) -0.005(7) -0.021(5) -0.023(7)
C17N 0.083(6) 0.138(11) 0.085(6) -0.002(7) -0.020(5) -0.027(6)
C18N 0.083(6) 0.137(12) 0.089(7) 0.000(7) -0.022(5) -0.024(7)
C19N 0.082(6) 0.132(12) 0.087(6) -0.001(7) -0.024(5) -0.024(7)
C20N 0.086(9) 0.123(10) 0.088(8) 0.006(7) -0.012(7) -0.029(7)
C21N 0.088(7) 0.124(10) 0.088(7) 0.003(7) -0.015(6) -0.027(7)
C22N 0.106(10) 0.135(10) 0.094(8) 0.010(8) -0.009(7) -0.018(8)
C23N 0.113(10) 0.134(10) 0.091(8) 0.017(8) -0.006(7) -0.014(8)
C24N 0.109(9) 0.133(9) 0.091(8) 0.016(7) -0.009(7) -0.016(7)
C25N 0.105(10) 0.131(9) 0.086(9) 0.009(7) -0.016(7) -0.022(7)
C26N 0.099(8) 0.126(9) 0.107(9) -0.001(8) -0.018(7) -0.035(7)
C27N 0.098(8) 0.128(11) 0.110(10) -0.004(8) -0.018(7) -0.034(7)
C28N 0.107(9) 0.134(11) 0.119(10) -0.010(9) -0.014(8) -0.036(8)
C29N 0.122(9) 0.138(11) 0.122(10) -0.012(8) -0.017(8) -0.044(8)
C30N 0.124(9) 0.144(12) 0.117(10) -0.011(9) -0.017(8) -0.046(8)
C31N 0.114(9) 0.139(11) 0.111(10) -0.006(8) -0.023(7) -0.041(8)
F1O 0.085(9) 0.096(8) 0.093(9) -0.010(6) -0.029(7) -0.024(7)
F2O 0.096(9) 0.089(7) 0.093(9) -0.016(6) -0.024(7) -0.019(6)
F3O 0.106(10) 0.096(8) 0.110(9) -0.011(7) -0.018(7) -0.035(8)
F4O 0.103(9) 0.089(7) 0.134(12) -0.021(7) -0.010(8) -0.026(6)
F5O 0.138(10) 0.28(2) 0.216(17) 0.040(16) 0.007(10) -0.054(11)
F6O 0.148(13) 0.188(15) 0.124(10) 0.000(10) 0.001(9) -0.002(11)
N1O 0.123(8) 0.117(11) 0.115(10) -0.002(9) -0.024(7) -0.043(7)
N2O 0.091(7) 0.100(9) 0.083(10) -0.010(7) -0.020(7) -0.021(7)
N3O 0.099(9) 0.090(9) 0.086(8) -0.018(7) -0.027(6) -0.036(7)
N4O 0.111(9) 0.095(9) 0.094(8) -0.008(7) -0.033(7) -0.022(7)
C1O 0.126(8) 0.139(11) 0.131(10) -0.003(8) -0.016(7) -0.048(7)
C2O 0.136(9) 0.149(13) 0.136(11) 0.002(9) -0.010(8) -0.048(9)
C3O 0.139(9) 0.162(13) 0.149(11) 0.004(10) -0.005(8) -0.049(9)
C4O 0.137(9) 0.188(13) 0.160(12) 0.011(10) -0.006(8) -0.044(9)
C5O 0.130(9) 0.181(13) 0.161(12) 0.010(10) -0.013(8) -0.042(9)
C6O 0.127(8) 0.161(13) 0.140(11) 0.002(10) -0.016(8) -0.040(8)
C8O 0.107(7) 0.104(10) 0.093(11) -0.013(9) -0.012(7) -0.027(7)
C9O 0.104(7) 0.100(9) 0.085(10) -0.013(7) -0.017(7) -0.026(6)
C10O 0.104(8) 0.103(10) 0.091(11) -0.016(8) -0.014(7) -0.026(7)
C11O 0.102(8) 0.094(9) 0.078(10) -0.015(8) -0.018(7) -0.025(7)
C12O 0.089(7) 0.091(8) 0.074(9) -0.010(7) -0.030(6) -0.021(6)
C13O 0.090(8) 0.098(9) 0.079(10) -0.015(8) -0.023(7) -0.026(7)
C14O 0.089(7) 0.090(6) 0.077(8) -0.020(6) -0.029(6) -0.027(5)
C15O 0.082(7) 0.088(7) 0.073(8) -0.019(6) -0.035(6) -0.027(5)
C16O 0.081(7) 0.084(7) 0.073(8) -0.019(6) -0.037(6) -0.028(5)
C17O 0.087(7) 0.091(6) 0.080(8) -0.016(5) -0.033(6) -0.030(5)
C18O 0.092(8) 0.089(7) 0.092(9) -0.015(6) -0.023(6) -0.030(6)
C19O 0.095(8) 0.091(7) 0.095(9) -0.017(6) -0.021(7) -0.028(6)
C20O 0.092(9) 0.083(9) 0.083(8) -0.013(7) -0.031(7) -0.033(7)
C21O 0.088(8) 0.084(8) 0.089(8) -0.018(6) -0.030(6) -0.031(6)
C22O 0.100(9) 0.093(10) 0.108(9) -0.025(7) -0.020(7) -0.041(8)
C23O 0.099(9) 0.105(10) 0.111(9) -0.025(7) -0.020(7) -0.044(8)
C24O 0.095(9) 0.095(9) 0.093(8) -0.012(7) -0.029(6) -0.037(7)
C25O 0.102(10) 0.101(10) 0.100(8) -0.011(7) -0.022(7) -0.031(8)
C26O 0.118(10) 0.114(9) 0.102(8) -0.008(7) -0.023(7) -0.025(7)
C27O 0.122(11) 0.127(10) 0.113(9) 0.003(8) -0.016(8) -0.023(8)
C28O 0.126(11) 0.135(10) 0.113(9) 0.002(8) -0.014(8) -0.025(8)
C29O 0.129(11) 0.136(10) 0.114(9) -0.006(8) -0.016(8) -0.022(8)
C30O 0.123(11) 0.129(10) 0.109(9) -0.013(8) -0.022(8) -0.021(8)
C31O 0.112(10) 0.117(10) 0.101(9) -0.014(7) -0.030(7) -0.025(8)
F1P 0.084(9) 0.158(12) 0.105(9) -0.052(8) -0.021(7) -0.045(9)
F2P 0.102(9) 0.176(13) 0.112(10) -0.028(9) -0.030(8) -0.073(9)
F3P 0.089(9) 0.107(10) 0.081(7) -0.026(7) -0.015(6) -0.039(8)
F4P 0.079(7) 0.106(10) 0.078(8) -0.019(7) -0.015(6) -0.038(7)
F5P 0.154(11) 0.224(16) 0.251(19) -0.079(15) 0.019(12) -0.037(11)
F6P 0.178(13) 0.276(19) 0.151(13) -0.025(12) 0.029(11) -0.119(13)
N1P 0.095(7) 0.121(10) 0.085(9) -0.005(8) -0.041(6) -0.029(7)
N2P 0.070(7) 0.078(9) 0.054(6) -0.003(6) -0.027(5) -0.020(6)
N3P 0.062(7) 0.084(10) 0.066(7) -0.006(7) -0.032(5) -0.024(7)
N4P 0.077(8) 0.124(11) 0.075(7) 0.001(7) -0.042(6) -0.035(8)
C1P 0.106(7) 0.127(10) 0.115(10) -0.010(8) -0.025(7) -0.030(6)
C2P 0.126(9) 0.139(11) 0.128(12) -0.024(9) -0.020(8) -0.041(8)
C3P 0.139(9) 0.151(11) 0.147(12) -0.030(9) -0.010(9) -0.037(8)
C4P 0.135(9) 0.165(11) 0.163(12) -0.026(9) -0.010(9) -0.040(8)
C5P 0.120(9) 0.162(12) 0.155(12) -0.016(9) -0.011(8) -0.037(8)
C6P 0.108(8) 0.148(11) 0.134(12) -0.011(9) -0.023(8) -0.039(7)
C8P 0.087(7) 0.105(11) 0.063(8) -0.010(8) -0.026(6) -0.030(7)
C9P 0.083(7) 0.096(10) 0.054(7) -0.004(7) -0.029(5) -0.024(6)
C10P 0.082(7) 0.100(11) 0.054(7) 0.000(7) -0.028(5) -0.026(7)
C11P 0.075(7) 0.090(11) 0.054(6) 0.003(7) -0.033(5) -0.024(7)
C12P 0.070(6) 0.081(9) 0.054(6) 0.001(6) -0.030(5) -0.022(6)
C13P 0.069(6) 0.068(10) 0.049(7) 0.001(7) -0.028(5) -0.023(6)
C14P 0.073(6) 0.087(9) 0.064(6) -0.006(6) -0.024(5) -0.027(6)
C15P 0.078(7) 0.101(10) 0.078(8) -0.017(7) -0.023(5) -0.034(7)
C16P 0.076(7) 0.109(10) 0.079(7) -0.016(7) -0.024(5) -0.034(7)
C17P 0.073(6) 0.090(9) 0.068(6) -0.004(6) -0.026(5) -0.027(6)
C18P 0.076(6) 0.082(9) 0.062(7) -0.003(6) -0.024(5) -0.026(6)
C19P 0.074(7) 0.077(9) 0.062(7) -0.002(6) -0.025(5) -0.026(6)
C20P 0.059(7) 0.081(11) 0.064(6) -0.005(7) -0.033(5) -0.023(7)
C21P 0.070(6) 0.096(10) 0.065(6) -0.002(6) -0.031(5) -0.024(6)
C22P 0.072(7) 0.116(12) 0.069(7) -0.004(8) -0.034(5) -0.023(7)
C23P 0.071(7) 0.112(12) 0.074(7) -0.003(7) -0.035(5) -0.020(8)
C24P 0.063(7) 0.097(10) 0.072(6) -0.005(7) -0.035(5) -0.027(7)
C25P 0.065(8) 0.114(12) 0.076(7) -0.003(7) -0.036(6) -0.031(8)
C26P 0.096(9) 0.138(10) 0.094(8) 0.005(7) -0.026(6) -0.043(8)
C27P 0.116(10) 0.156(11) 0.124(10) -0.003(8) -0.014(8) -0.062(9)
C28P 0.120(11) 0.165(12) 0.128(10) 0.006(9) -0.010(8) -0.063(9)
C29P 0.135(11) 0.178(12) 0.128(10) -0.004(9) -0.005(8) -0.068(9)
C30P 0.131(11) 0.172(12) 0.116(10) -0.008(9) -0.003(8) -0.060(9)
C31P 0.119(10) 0.156(11) 0.106(9) -0.009(8) -0.013(8) -0.054(9)
F1Q 0.099(10) 0.112(11) 0.091(7) 0.017(7) 0.001(7) -0.001(8)
F2Q 0.099(8) 0.111(11) 0.096(9) 0.012(8) -0.002(7) 0.012(7)
F3Q 0.101(10) 0.099(10) 0.080(7) 0.001(6) -0.005(6) -0.023(8)
F4Q 0.081(7) 0.095(9) 0.080(8) -0.001(7) -0.006(6) -0.007(6)
F5Q 0.136(13) 0.178(14) 0.107(9) -0.058(9) -0.009(9) -0.002(11)
F6Q 0.137(10) 0.27(2) 0.191(15) -0.010(14) -0.005(9) -0.088(12)
N1Q 0.089(9) 0.067(7) 0.070(7) 0.007(6) -0.012(7) -0.015(7)
N2Q 0.058(8) 0.062(7) 0.059(7) 0.012(6) -0.016(6) -0.013(6)
N3Q 0.083(7) 0.077(8) 0.086(10) -0.007(7) -0.010(7) -0.010(6)
N4Q 0.102(8) 0.084(9) 0.082(9) -0.004(8) -0.016(7) -0.024(7)
C1Q 0.086(9) 0.086(8) 0.077(7) -0.006(6) -0.008(6) -0.021(7)
C2Q 0.089(10) 0.102(10) 0.076(7) -0.007(7) -0.010(7) -0.021(8)
C3Q 0.105(10) 0.121(11) 0.081(8) -0.015(7) -0.008(7) -0.018(8)
C4Q 0.106(10) 0.118(10) 0.087(8) -0.019(7) -0.009(7) -0.015(8)
C5Q 0.102(10) 0.105(10) 0.090(8) -0.020(7) -0.009(7) -0.011(8)
C6Q 0.090(9) 0.092(10) 0.084(8) -0.011(7) -0.012(7) -0.016(7)
C8Q 0.083(10) 0.064(7) 0.064(8) 0.014(6) -0.009(7) -0.018(7)
C9Q 0.075(9) 0.061(7) 0.066(7) 0.012(6) -0.010(6) -0.017(6)
C10Q 0.095(10) 0.064(7) 0.081(9) 0.010(6) 0.000(7) -0.019(7)
C11Q 0.086(10) 0.066(8) 0.089(9) 0.000(6) 0.001(7) -0.024(7)
C12Q 0.077(7) 0.067(7) 0.078(7) 0.001(6) -0.008(6) -0.023(6)
C13Q 0.063(9) 0.068(7) 0.065(8) 0.002(6) -0.011(7) -0.023(6)
C14Q 0.079(6) 0.075(8) 0.081(6) -0.001(6) -0.006(5) -0.018(6)
C15Q 0.084(7) 0.082(9) 0.084(7) 0.001(6) -0.008(5) -0.014(6)
C16Q 0.084(7) 0.082(10) 0.086(7) 0.003(6) -0.007(5) -0.013(6)
C17Q 0.081(6) 0.079(8) 0.081(7) -0.004(6) -0.009(5) -0.018(5)
C18Q 0.076(6) 0.068(9) 0.076(7) -0.007(6) -0.010(5) -0.023(6)
C19Q 0.076(7) 0.069(9) 0.078(6) -0.005(6) -0.011(5) -0.024(6)
C20Q 0.081(8) 0.077(8) 0.075(10) -0.007(7) -0.012(7) -0.015(6)
C21Q 0.083(6) 0.077(8) 0.086(9) -0.008(7) -0.006(6) -0.016(6)
C22Q 0.094(8) 0.078(8) 0.102(11) -0.008(7) 0.005(8) -0.015(6)
C23Q 0.095(8) 0.075(8) 0.112(12) -0.007(8) 0.009(8) -0.013(6)
C24Q 0.089(7) 0.075(8) 0.097(10) -0.004(7) -0.004(7) -0.012(6)
C25Q 0.090(7) 0.078(9) 0.089(11) -0.011(8) -0.005(7) -0.015(7)
C26Q 0.106(8) 0.107(10) 0.099(9) -0.010(8) -0.016(7) -0.035(7)
C27Q 0.110(8) 0.126(12) 0.113(10) -0.012(9) -0.025(7) -0.033(8)
C28Q 0.113(9) 0.154(13) 0.136(10) -0.012(9) -0.022(8) -0.042(9)
C29Q 0.123(9) 0.164(13) 0.138(10) -0.009(9) -0.016(7) -0.049(9)
C30Q 0.124(9) 0.146(13) 0.127(10) -0.008(9) -0.007(7) -0.053(9)
C31Q 0.116(9) 0.126(12) 0.107(9) -0.003(8) -0.011(7) -0.043(8)
P1 0.125(6) 0.149(7) 0.111(6) -0.026(5) -0.032(5) -0.028(5)
F1 0.134(8) 0.163(10) 0.121(10) -0.027(7) -0.038(7) -0.032(7)
F2 0.137(10) 0.164(10) 0.112(8) -0.025(7) -0.028(7) -0.038(9)
F3 0.121(10) 0.162(9) 0.112(8) -0.034(7) -0.021(7) -0.037(8)
F4 0.157(11) 0.157(9) 0.118(8) -0.031(7) -0.031(8) -0.035(8)
F5 0.120(7) 0.181(11) 0.102(9) -0.024(7) -0.019(7) -0.023(7)
F6 0.129(10) 0.160(10) 0.122(9) -0.026(7) -0.024(7) -0.033(8)
P2 0.219(14) 0.216(14) 0.212(14) 0.015(12) -0.050(12) -0.104(11)
P3 0.151(7) 0.171(8) 0.184(8) 0.015(6) -0.063(7) -0.046(7)
F13 0.169(12) 0.187(12) 0.202(10) 0.024(8) -0.046(9) -0.045(10)
F14 0.156(12) 0.166(11) 0.179(10) 0.011(8) -0.072(9) -0.043(10)
F15 0.162(8) 0.193(13) 0.235(14) 0.020(10) -0.077(9) -0.050(8)
F16 0.167(12) 0.176(10) 0.204(11) 0.010(8) -0.066(10) -0.051(9)
F17 0.147(8) 0.188(13) 0.149(12) 0.002(9) -0.051(8) -0.039(8)
F18 0.156(11) 0.177(9) 0.195(11) 0.006(8) -0.050(9) -0.042(9)
P4 0.136(7) 0.197(8) 0.100(6) 0.016(5) -0.054(5) -0.029(6)
F19 0.144(8) 0.215(12) 0.114(10) 0.025(8) -0.064(7) -0.036(8)
F20 0.119(10) 0.194(10) 0.101(8) 0.012(7) -0.041(7) -0.021(8)
F21 0.147(10) 0.205(11) 0.106(8) 0.017(7) -0.050(8) -0.034(9)
F22 0.153(11) 0.211(10) 0.111(9) 0.010(7) -0.064(8) -0.038(8)
F23 0.138(8) 0.197(12) 0.099(10) -0.001(8) -0.057(7) -0.020(7)
F24 0.163(11) 0.216(12) 0.111(9) 0.030(8) -0.066(8) -0.051(10)
P5 0.109(5) 0.098(5) 0.106(5) 0.002(4) -0.063(4) -0.036(4)
F25 0.119(7) 0.110(7) 0.131(9) -0.003(6) -0.077(6) -0.035(5)
F26 0.124(9) 0.112(8) 0.116(8) 0.000(7) -0.057(7) -0.047(7)
F27 0.112(9) 0.102(9) 0.111(6) 0.007(5) -0.071(6) -0.038(7)
F28 0.114(7) 0.100(7) 0.104(8) 0.014(6) -0.059(6) -0.036(5)
F29 0.121(9) 0.099(8) 0.119(8) 0.002(6) -0.069(7) -0.042(7)
F30 0.135(10) 0.120(9) 0.111(6) -0.003(6) -0.071(6) -0.048(7)
P6 0.177(7) 0.138(6) 0.124(6) -0.004(5) -0.078(6) -0.046(6)
F31 0.183(11) 0.122(9) 0.123(7) -0.004(6) -0.080(7) -0.039(9)
F32 0.196(11) 0.149(7) 0.140(10) -0.018(7) -0.084(9) -0.042(7)
F33 0.191(9) 0.141(11) 0.134(10) -0.002(8) -0.092(8) -0.047(8)
F34 0.211(12) 0.172(11) 0.132(7) 0.000(7) -0.070(8) -0.062(10)
F35 0.181(9) 0.169(12) 0.141(11) -0.017(9) -0.074(8) -0.053(8)
F36 0.175(11) 0.135(7) 0.135(10) 0.000(7) -0.064(8) -0.058(7)
P7 0.119(5) 0.122(5) 0.116(5) -0.007(4) -0.028(4) -0.056(4)
P7' 0.139(7) 0.141(7) 0.141(7) 0.003(4) -0.021(4) -0.056(5)
P8 0.139(8) 0.215(9) 0.126(6) 0.011(6) -0.060(6) -0.044(6)
F43 0.136(9) 0.219(10) 0.139(10) 0.008(8) -0.064(8) -0.039(7)
F44 0.137(10) 0.216(12) 0.135(10) 0.011(9) -0.053(9) -0.045(9)
F45 0.130(11) 0.232(13) 0.126(6) 0.015(8) -0.059(7) -0.046(9)
F46 0.160(12) 0.224(13) 0.128(6) 0.012(8) -0.061(7) -0.048(10)
F47 0.150(10) 0.233(12) 0.142(11) 0.004(10) -0.055(9) -0.058(9)
F48 0.150(9) 0.215(10) 0.138(10) 0.011(8) -0.051(8) -0.039(7)
P9 0.289(13) 0.293(13) 0.314(14) 0.011(11) -0.051(11) -0.138(11)
P10 0.110(6) 0.235(10) 0.101(5) -0.004(6) -0.025(5) -0.015(6)
F55 0.114(7) 0.270(13) 0.113(10) 0.002(9) -0.025(7) -0.028(8)
F56 0.161(12) 0.257(11) 0.138(11) 0.000(8) -0.047(10) -0.044(9)
F57 0.100(10) 0.261(14) 0.109(7) 0.003(8) -0.033(7) -0.013(10)
F58 0.116(7) 0.260(12) 0.109(10) 0.009(9) -0.020(7) -0.014(8)
F59 0.110(10) 0.254(14) 0.120(7) 0.008(8) -0.019(7) -0.012(10)
F60 0.175(12) 0.262(11) 0.170(12) -0.012(9) -0.041(10) -0.047(9)
P11 0.278(12) 0.278(12) 0.266(13) -0.017(11) -0.065(11) -0.107(10)
P12 0.181(9) 0.194(10) 0.189(11) 0.007(9) -0.019(9) -0.084(8)
P12' 0.182(11) 0.190(11) 0.186(11) 0.044(10) 0.021(10) -0.034(9)
P13 0.220(6) 0.219(6) 0.218(6) 0.012(3) -0.026(3) -0.082(4)
P13' 0.219(6) 0.219(6) 0.219(6) 0.035(3) -0.002(3) -0.059(4)
P14 0.291(13) 0.296(13) 0.278(13) 0.009(11) -0.040(11) -0.115(11)
P15 0.155(8) 0.221(9) 0.170(8) -0.006(8) -0.018(7) -0.018(7)
F85 0.157(9) 0.241(14) 0.168(12) -0.002(11) -0.014(9) -0.028(9)
F86 0.166(12) 0.226(14) 0.183(9) -0.010(9) -0.014(8) -0.042(11)
F87 0.165(13) 0.223(9) 0.161(13) -0.013(9) -0.001(10) -0.026(8)
F88 0.177(10) 0.256(14) 0.198(13) -0.011(12) -0.029(9) -0.042(10)
F89 0.191(13) 0.232(9) 0.202(13) -0.017(9) -0.012(10) -0.037(9)
F90 0.165(12) 0.224(13) 0.167(9) -0.016(9) -0.015(8) -0.018(11)
P16 0.196(10) 0.211(11) 0.207(10) -0.022(10) -0.010(9) -0.075(9)
P17 0.161(12) 0.165(12) 0.147(12) -0.003(10) -0.026(10) -0.068(10)
P18 0.152(5) 0.153(6) 0.152(5) 0.011(3) -0.015(3) -0.055(4)
P18' 0.152(6) 0.154(6) 0.152(6) 0.032(3) 0.009(3) -0.031(4)
P19 0.188(18) 0.206(19) 0.196(19) 0.012(13) -0.018(13) -0.089(13)
P20 0.186(18) 0.202(18) 0.199(19) -0.004(13) -0.044(13) -0.096(13)
P21 0.203(18) 0.201(18) 0.208(19) 0.010(13) -0.031(13) -0.098(13)
P22 0.22(2) 0.21(2) 0.21(2) 0.010(13) -0.041(13) -0.092(14)
S1 0.061(10) 0.173(18) 0.085(11) -0.009(11) -0.028(9) -0.013(11)
S2 0.121(16) 0.120(15) 0.154(17) -0.029(13) -0.034(13) -0.038(13)

loop_
_atom_type_symbol
_atom_type_description
_atom_type_scat_dispersion_real
_atom_type_scat_dispersion_imag
_atom_type_scat_source
C C 0.0034 0.0017 'International Tables Vol C Tables 4.2.6.8 and 6.1.1.4'
H H 0.0000 0.0000 'International Tables Vol C Tables 4.2.6.8 and 6.1.1.4'
N N 0.0066 0.0034 'International Tables Vol C Tables 4.2.6.8 and 6.1.1.4'
F F 0.0180 0.0106 'International Tables Vol C Tables 4.2.6.8 and 6.1.1.4'
P P 0.1041 0.0961 'International Tables Vol C Tables 4.2.6.8 and 6.1.1.4'
S S 0.1265 0.1256 'International Tables Vol C Tables 4.2.6.8 and 6.1.1.4'
Fe Fe 0.3486 0.8531 'International Tables Vol C Tables 4.2.6.8 and 6.1.1.4'
O O 0.0114 0.0062 'International Tables Vol C Tables 4.2.6.8 and 6.1.1.4'

loop_
_geom_angle_atom_site_label_1
_geom_angle_atom_site_label_2
_geom_angle_atom_site_label_3
_geom_angle
N3F Fe1 N3M 94.2(8)
N3F Fe1 N2B 173.5(8)
N3M Fe1 N2B 88.8(8)
N3F Fe1 N4F 82.9(8)
N3M Fe1 N4F 176.6(8)
N2B Fe1 N4F 94.2(7)
N3F Fe1 N1B 90.9(8)
N3M Fe1 N1B 98.2(7)
N2B Fe1 N1B 83.0(8)
N4F Fe1 N1B 83.8(8)
N3F Fe1 N4M 90.3(9)
N3M Fe1 N4M 81.7(7)
N2B Fe1 N4M 95.8(8)
N4F Fe1 N4M 96.3(7)
N1B Fe1 N4M 178.8(9)
N3B Fe2 N3N 93.8(8)
N3B Fe2 N4B 83.4(8)
N3N Fe2 N4B 177.1(9)
N3B Fe2 N2C 171.0(8)
N3N Fe2 N2C 88.8(9)
N4B Fe2 N2C 93.9(8)
N3B Fe2 N4N 92.1(9)
N3N Fe2 N4N 82.4(7)
N4B Fe2 N4N 98.3(8)
N2C Fe2 N4N 96.8(8)
N3B Fe2 N1C 90.5(7)
N3N Fe2 N1C 96.3(7)
N4B Fe2 N1C 83.1(8)
N2C Fe2 N1C 80.7(8)
N4N Fe2 N1C 177.2(8)
N3C Fe3 N2D 169.2(8)
N3C Fe3 N4O 91.1(8)
N2D Fe3 N4O 98.6(7)
N3C Fe3 N3O 98.3(7)
N2D Fe3 N3O 88.0(7)
N4O Fe3 N3O 80.9(7)
N3C Fe3 N4C 81.4(7)
N2D Fe3 N4C 93.2(7)
N4O Fe3 N4C 93.6(8)
N3O Fe3 N4C 174.5(8)
N3C Fe3 N1D 89.9(8)
N2D Fe3 N1D 80.5(7)
N4O Fe3 N1D 177.5(8)
N3O Fe3 N1D 96.7(7)
N4C Fe3 N1D 88.8(8)
N3D Fe4 N3P 97.0(6)
N3D Fe4 N2E 172.7(6)
N3P Fe4 N2E 87.4(7)
N3D Fe4 N4P 88.8(7)
N3P Fe4 N4P 82.8(6)
N2E Fe4 N4P 97.5(7)
N3D Fe4 N4D 80.0(6)
N3P Fe4 N4D 175.9(7)
N2E Fe4 N4D 95.8(6)
N4P Fe4 N4D 94.2(6)
N3D Fe4 N1E 93.4(6)
N3P Fe4 N1E 98.1(6)
N2E Fe4 N1E 80.2(6)
N4P Fe4 N1E 177.5(7)
N4D Fe4 N1E 85.1(7)
N3E Fe5 N3Q 93.5(7)
N3E Fe5 N2F 173.0(7)
N3Q Fe5 N2F 89.7(8)
N3E Fe5 N4E 82.8(7)
N3Q Fe5 N4E 175.5(7)
N2F Fe5 N4E 94.2(7)
N3E Fe5 N4Q 88.9(7)
N3Q Fe5 N4Q 81.1(7)
N2F Fe5 N4Q 97.7(7)
N4E Fe5 N4Q 96.2(7)
N3E Fe5 N1F 93.8(6)
N3Q Fe5 N1F 97.7(7)
N2F Fe5 N1F 79.6(6)
N4E Fe5 N1F 85.2(7)
N4Q Fe5 N1F 177.1(7)
N2H Fe6 N2I 171.6(7)
N2H Fe6 N2M 87.5(7)
N2I Fe6 N2M 97.9(7)
N2H Fe6 N1I 94.1(7)
N2I Fe6 N1I 80.9(7)
N2M Fe6 N1I 176.4(7)
N2H Fe6 N1M 97.2(8)
N2I Fe6 N1M 90.1(8)
N2M Fe6 N1M 80.1(6)
N1I Fe6 N1M 96.6(7)
N2H Fe6 N1H 82.7(7)
N2I Fe6 N1H 90.1(7)
N2M Fe6 N1H 97.7(6)
N1I Fe6 N1H 85.7(7)
N1M Fe6 N1H 177.8(6)
N4H Fe7 N2N 175.3(7)
N4H Fe7 N3H 81.9(7)
N2N Fe7 N3H 93.7(7)
N4H Fe7 N2L 96.0(7)
N2N Fe7 N2L 88.6(8)
N3H Fe7 N2L 173.4(7)
N4H Fe7 N1L 84.4(8)
N2N Fe7 N1L 97.3(7)
N3H Fe7 N1L 91.9(7)
N2L Fe7 N1L 81.7(7)
N4H Fe7 N1N 96.8(7)
N2N Fe7 N1N 81.8(7)
N3H Fe7 N1N 90.8(7)
N2L Fe7 N1N 95.7(7)
N1L Fe7 N1N 177.3(7)
N3L Fe8 N1O 90.4(8)
N3L Fe8 N3K 171.1(7)
N1O Fe8 N3K 98.5(8)
N3L Fe8 N2O 95.2(7)
N1O Fe8 N2O 81.7(7)
N3K Fe8 N2O 85.8(7)
N3L Fe8 N4K 89.6(7)
N1O Fe8 N4K 178.6(8)
N3K Fe8 N4K 81.5(6)
N2O Fe8 N4K 96.9(7)
N3L Fe8 N4L 81.4(8)
N1O Fe8 N4L 91.0(8)
N3K Fe8 N4L 98.7(7)
N2O Fe8 N4L 172.0(8)
N4K Fe8 N4L 90.4(8)
N2K Fe9 N2P 95.7(7)
N2K Fe9 N3J 170.3(7)
N2P Fe9 N3J 88.4(7)
N2K Fe9 N1K 81.3(7)
N2P Fe9 N1K 176.3(7)
N3J Fe9 N1K 94.9(7)
N2K Fe9 N4J 91.7(7)
N2P Fe9 N4J 98.5(6)
N3J Fe9 N4J 78.9(6)
N1K Fe9 N4J 83.8(7)
N2K Fe9 N1P 90.1(8)
N2P Fe9 N1P 81.1(6)
N3J Fe9 N1P 99.3(7)
N1K Fe9 N1P 96.7(7)
N4J Fe9 N1P 178.2(7)
N2J Fe10 N2Q 94.3(6)
N2J Fe10 N3I 171.5(7)
N2Q Fe10 N3I 89.8(7)
N2J Fe10 N4I 92.6(7)
N2Q Fe10 N4I 98.7(6)
N3I Fe10 N4I 79.4(6)
N2J Fe10 N1Q 88.3(8)
N2Q Fe10 N1Q 80.2(6)
N3I Fe10 N1Q 99.7(7)
N4I Fe10 N1Q 178.6(7)
N2J Fe10 N1J 81.7(6)
N2Q Fe10 N1J 174.4(7)
N3I Fe10 N1J 94.7(7)
N4I Fe10 N1J 85.5(7)
N1Q Fe10 N1J 95.6(7)
C8B N1B C1B 120.4(16)
C8B N1B Fe1 110.7(12)
C1B N1B Fe1 128.4(13)
C13B N2B C9B 116.7(12)
C13B N2B Fe1 131.8(12)
C9B N2B Fe1 111.4(10)
C20B N3B C24B 116.6(12)
C20B N3B Fe2 130.5(12)
C24B N3B Fe2 112.8(10)
C25B N4B C26B 118.3(15)
C25B N4B Fe2 111.6(12)
C26B N4B Fe2 129.8(13)
C2B C1B C6B 119.7(10)
C2B C1B N1B 119.5(16)
C6B C1B N1B 120.8(16)
C3B C2B C1B 120.2(11)
C3B C2B H2B 119.9
C1B C2B H2B 119.9
C4B C3B C2B 118.3(12)
C4B C3B H3B 120.9
C2B C3B H3B 120.9
F5B C4B C3B 117.8(15)
F5B C4B C5B 118.5(15)
C3B C4B C5B 123.7(11)
C4B C5B C6B 117.7(12)
C4B C5B H5B 121.1
C6B C5B H5B 121.1
C5B C6B C1B 120.5(11)
C5B C6B H6B 119.8
C1B C6B H6B 119.8
N1B C8B C9B 119.6(14)
N1B C8B H8B 120.2
C9B C8B H8B 120.2
N2B C9B C10B 123.2(10)
N2B C9B C8B 114.8(10)
C10B C9B C8B 121.9(11)
C11B C10B C9B 118.7(10)
C11B C10B H10B 120.6
C9B C10B H10B 120.6
C10B C11B C12B 119.0(10)
C10B C11B H11B 120.5
C12B C11B H11B 120.5
C13B C12B C11B 117.7(9)
C13B C12B C14B 122.7(11)
C11B C12B C14B 119.7(11)
N2B C13B C12B 124.6(12)
N2B C13B H13B 117.7
C12B C13B H13B 117.7
C19B C14B C15B 116.2(9)
C19B C14B C12B 122.4(10)
C15B C14B C12B 121.5(10)
F1B C15B C16B 120.3(12)
F1B C15B C14B 118.7(11)
C16B C15B C14B 121.0(9)
F2B C16B C15B 116.8(12)
F2B C16B C17B 119.9(11)
C15B C16B C17B 123.3(9)
C16B C17B C18B 115.2(9)
C16B C17B C21B 124.1(10)
C18B C17B C21B 120.7(10)
F3B C18B C19B 119.9(11)
F3B C18B C17B 118.2(10)
C19B C18B C17B 121.9(9)
F4B C19B C18B 119.4(11)
F4B C19B C14B 118.2(11)
C18B C19B C14B 122.4(9)
N3B C20B C21B 125.8(12)
N3B C20B H20B 117.1
C21B C20B H20B 117.1
C20B C21B C22B 116.7(9)
C20B C21B C17B 123.4(11)
C22B C21B C17B 119.8(11)
C23B C22B C21B 118.9(10)
C23B C22B H22B 120.6
C21B C22B H22B 120.6
C24B C23B C22B 119.6(10)
C24B C23B H23B 120.2
C22B C23B H23B 120.2
N3B C24B C23B 122.4(10)
N3B C24B C25B 114.2(10)
C23B C24B C25B 123.4(11)
N4B C25B C24B 117.7(14)
N4B C25B H25B 121.1
C24B C25B H25B 121.1
C27B C26B C31B 118.9(10)
C27B C26B N4B 120.4(15)
C31B C26B N4B 120.6(15)
C28B C27B C26B 120.1(11)
C28B C27B H27B 120.0
C26B C27B H27B 120.0
C29B C28B C27B 119.3(12)
C29B C28B H28B 120.4
C27B C28B H28B 120.4
F6B C29B C28B 119.1(14)
F6B C29B C30B 118.3(14)
C28B C29B C30B 122.6(11)
C29B C30B C31B 117.9(12)
C29B C30B H30B 121.1
C31B C30B H30B 121.1
C30B C31B C26B 121.3(11)
C30B C31B H31B 119.4
C26B C31B H31B 119.4
C8C N1C C1C 119.4(15)
C8C N1C Fe2 112.7(11)
C1C N1C Fe2 127.2(13)
C13C N2C C9C 117.9(12)
C13C N2C Fe2 127.6(12)
C9C N2C Fe2 114.5(10)
C20C N3C C24C 117.9(12)
C20C N3C Fe3 127.3(11)
C24C N3C Fe3 114.3(10)
C25C N4C C26C 122.9(16)
C25C N4C Fe3 111.4(11)
C26C N4C Fe3 125.6(13)
C6C C1C C2C 119.3(10)
C6C C1C N1C 120.9(15)
C2C C1C N1C 119.8(15)
C3C C2C C1C 119.4(11)
C3C C2C H2C 120.3
C1C C2C H2C 120.3
C4C C3C C2C 119.1(12)
C4C C3C H3C 120.5
C2C C3C H3C 120.5
C3C C4C C5C 123.6(11)
C3C C4C F5C 119.6(14)
C5C C4C F5C 116.8(14)
C4C C5C C6C 117.3(12)
C4C C5C H5C 121.4
C6C C5C H5C 121.4
C5C C6C C1C 121.3(11)
C5C C6C H6C 119.4
C1C C6C H6C 119.4
N1C C8C C9C 118.1(13)
N1C C8C H8C 121.0
C9C C8C H8C 121.0
N2C C9C C10C 122.7(10)
N2C C9C C8C 113.6(10)
C10C C9C C8C 123.7(11)
C9C C10C C11C 118.6(10)
C9C C10C H10C 120.7
C11C C10C H10C 120.7
C12C C11C C10C 119.0(10)
C12C C11C H11C 120.5
C10C C11C H11C 120.5
C13C C12C C11C 118.1(9)
C13C C12C C14C 120.0(11)
C11C C12C C14C 121.9(11)
N2C C13C C12C 123.5(12)
N2C C13C H13C 118.2
C12C C13C H13C 118.2
C19C C14C C15C 116.9(9)
C19C C14C C12C 120.1(9)
C15C C14C C12C 122.8(9)
F1C C15C C16C 119.5(11)
F1C C15C C14C 118.8(10)
C16C C15C C14C 121.6(9)
F2C C16C C15C 119.5(11)
F2C C16C C17C 119.1(10)
C15C C16C C17C 121.4(9)
C16C C17C C18C 116.8(8)
C16C C17C C21C 122.3(9)
C18C C17C C21C 120.9(9)
F3C C18C C19C 117.5(10)
F3C C18C C17C 120.6(10)
C19C C18C C17C 121.8(9)
F4C C19C C18C 118.9(10)
F4C C19C C14C 119.5(10)
C18C C19C C14C 121.5(9)
N3C C20C C21C 124.1(12)
N3C C20C H20C 117.9
C21C C20C H20C 117.9
C22C C21C C20C 117.4(8)
C22C C21C C17C 122.7(11)
C20C C21C C17C 119.8(11)
C23C C22C C21C 119.2(10)
C23C C22C H22C 120.4
C21C C22C H22C 120.4
C24C C23C C22C 119.1(10)
C24C C23C H23C 120.5
C22C C23C H23C 120.5
N3C C24C C23C 122.2(10)
N3C C24C C25C 114.3(10)
C23C C24C C25C 123.5(11)
N4C C25C C24C 117.0(13)
N4C C25C H25C 121.5
C24C C25C H25C 121.5
C31C C26C C27C 119.3(10)
C31C C26C N4C 123.9(16)
C27C C26C N4C 116.8(16)
C28C C27C C26C 120.9(11)
C28C C27C H27C 119.6
C26C C27C H27C 119.6
C29C C28C C27C 117.7(12)
C29C C28C H28C 121.2
C27C C28C H28C 121.2
C30C C29C C28C 123.3(11)
C30C C29C F6C 117.8(14)
C28C C29C F6C 118.8(15)
C29C C30C C31C 118.7(12)
C29C C30C H30C 120.6
C31C C30C H30C 120.6
C26C C31C C30C 120.1(11)
C26C C31C H31C 120.0
C30C C31C H31C 120.0
C8D N1D C1D 118.9(15)
C8D N1D Fe3 111.9(11)
C1D N1D Fe3 128.8(12)
C13D N2D C9D 118.6(12)
C13D N2D Fe3 126.7(11)
C9D N2D Fe3 114.7(10)
C20D N3D C24D 117.1(11)
C20D N3D Fe4 126.5(10)
C24D N3D Fe4 115.9(9)
C25D N4D C26D 120.3(13)
C25D N4D Fe4 114.9(10)
C26D N4D Fe4 124.0(11)
C6D C1D C2D 119.3(10)
C6D C1D N1D 123.4(14)
C2D C1D N1D 117.2(14)
C3D C2D C1D 121.1(11)
C3D C2D H2D 119.4
C1D C2D H2D 119.4
C4D C3D C2D 117.5(12)
C4D C3D H3D 121.3
C2D C3D H3D 121.3
F5D C4D C5D 119.3(14)
F5D C4D C3D 117.4(14)
C5D C4D C3D 123.2(11)
C4D C5D C6D 118.5(12)
C4D C5D H5D 120.7
C6D C5D H5D 120.7
C5D C6D C1D 120.2(11)
C5D C6D H6D 119.9
C1D C6D H6D 119.9
N1D C8D C9D 118.6(13)
N1D C8D H8D 120.7
C9D C8D H8D 120.7
N2D C9D C10D 122.7(10)
N2D C9D C8D 114.2(10)
C10D C9D C8D 123.1(11)
C11D C10D C9D 118.0(10)
C11D C10D H10D 121.0
C9D C10D H10D 121.0
C10D C11D C12D 120.0(10)
C10D C11D H11D 120.0
C12D C11D H11D 120.0
C13D C12D C11D 117.8(9)
C13D C12D C14D 122.2(11)
C11D C12D C14D 120.0(10)
N2D C13D C12D 122.9(12)
N2D C13D H13D 118.6
C12D C13D H13D 118.6
C15D C14D C19D 117.7(9)
C15D C14D C12D 121.1(9)
C19D C14D C12D 121.2(9)
F1D C15D C16D 117.7(11)
F1D C15D C14D 120.9(10)
C16D C15D C14D 121.4(9)
F2D C16D C15D 119.1(11)
F2D C16D C17D 119.7(10)
C15D C16D C17D 121.2(9)
C16D C17D C18D 117.3(9)
C16D C17D C21D 122.4(9)
C18D C17D C21D 120.2(9)
F3D C18D C19D 118.8(11)
F3D C18D C17D 119.3(10)
C19D C18D C17D 121.9(9)
F4D C19D C18D 118.5(11)
F4D C19D C14D 121.0(10)
C18D C19D C14D 120.5(9)
N3D C20D C21D 124.5(12)
N3D C20D H20D 117.7
C21D C20D H20D 117.7
C20D C21D C22D 117.6(8)
C20D C21D C17D 120.7(10)
C22D C21D C17D 121.7(10)
C23D C22D C21D 119.0(10)
C23D C22D H22D 120.5
C21D C22D H22D 120.5
C24D C23D C22D 118.9(10)
C24D C23D H23D 120.6
C22D C23D H23D 120.6
N3D C24D C23D 122.9(10)
N3D C24D C25D 113.1(10)
C23D C24D C25D 124.0(11)
N4D C25D C24D 115.3(12)
N4D C25D H25D 122.3
C24D C25D H25D 122.3
C31D C26D C27D 119.7(10)
C31D C26D N4D 119.3(13)
C27D C26D N4D 120.8(13)
C28D C27D C26D 119.5(11)
C28D C27D H27D 120.2
C26D C27D H27D 120.2
C29D C28D C27D 118.9(11)
C29D C28D H28D 120.5
C27D C28D H28D 120.5
F6D C29D C28D 119.0(13)
F6D C29D C30D 117.5(13)
C28D C29D C30D 123.5(11)
C29D C30D C31D 117.5(11)
C29D C30D H30D 121.2
C31D C30D H30D 121.2
C30D C31D C26D 120.8(11)
C30D C31D H31D 119.6
C26D C31D H31D 119.6
C8E N1E C1E 118.0(13)
C8E N1E Fe4 113.2(10)
C1E N1E Fe4 128.5(11)
C13E N2E C9E 116.0(11)
C13E N2E Fe4 128.1(10)
C9E N2E Fe4 115.7(9)
C20E N3E C24E 117.5(11)
C20E N3E Fe5 128.0(11)
C24E N3E Fe5 114.0(9)
C25E N4E C26E 118.7(15)
C25E N4E Fe5 112.1(11)
C26E N4E Fe5 128.7(13)
C6E C1E C2E 119.8(10)
C6E C1E N1E 122.4(13)
C2E C1E N1E 117.9(13)
C3E C2E C1E 119.4(11)
C3E C2E H2E 120.3
C1E C2E H2E 120.3
C4E C3E C2E 119.2(11)
C4E C3E H3E 120.4
C2E C3E H3E 120.4
F5E C4E C3E 119.5(13)
F5E C4E C5E 117.4(13)
C3E C4E C5E 123.1(11)
C4E C5E C6E 117.9(11)
C4E C5E H5E 121.1
C6E C5E H5E 121.1
C5E C6E C1E 120.6(11)
C5E C6E H6E 119.7
C1E C6E H6E 119.7
N1E C8E C9E 117.5(12)
N1E C8E H8E 121.2
C9E C8E H8E 121.2
N2E C9E C10E 123.7(10)
N2E C9E C8E 112.9(10)
C10E C9E C8E 123.3(11)
C9E C10E C11E 118.7(10)
C9E C10E H10E 120.6
C11E C10E H10E 120.6
C10E C11E C12E 118.6(10)
C10E C11E H11E 120.7
C12E C11E H11E 120.7
C13E C12E C11E 117.3(8)
C13E C12E C14E 122.1(11)
C11E C12E C14E 120.6(10)
N2E C13E C12E 125.6(12)
N2E C13E H13E 117.2
C12E C13E H13E 117.2
C15E C14E C19E 117.1(8)
C15E C14E C12E 122.8(9)
C19E C14E C12E 120.1(9)
F1E C15E C16E 118.4(10)
F1E C15E C14E 119.4(10)
C16E C15E C14E 122.2(9)
F2E C16E C15E 118.5(10)
F2E C16E C17E 121.1(10)
C15E C16E C17E 120.4(9)
C18E C17E C16E 117.7(8)
C18E C17E C21E 121.2(9)
C16E C17E C21E 121.2(9)
F3E C18E C19E 117.1(10)
F3E C18E C17E 121.2(10)
C19E C18E C17E 121.7(9)
F4E C19E C18E 120.2(10)
F4E C19E C14E 118.9(10)
C18E C19E C14E 120.9(9)
N3E C20E C21E 123.6(12)
N3E C20E H20E 118.2
C21E C20E H20E 118.2
C20E C21E C22E 118.1(8)
C20E C21E C17E 121.0(10)
C22E C21E C17E 120.7(10)
C21E C22E C23E 119.4(10)
C21E C22E H22E 120.3
C23E C22E H22E 120.3
C24E C23E C22E 118.0(10)
C24E C23E H23E 121.0
C22E C23E H23E 121.0
N3E C24E C23E 123.3(10)
N3E C24E C25E 114.0(10)
C23E C24E C25E 122.7(11)
N4E C25E C24E 116.7(13)
N4E C25E H25E 121.6
C24E C25E H25E 121.6
C27E C26E C31E 119.5(10)
C27E C26E N4E 121.8(14)
C31E C26E N4E 118.6(14)
C28E C27E C26E 120.4(11)
C28E C27E H27E 119.8
C26E C27E H27E 119.8
C29E C28E C27E 118.4(12)
C29E C28E H28E 120.8
C27E C28E H28E 120.8
F6E C29E C30E 119.6(14)
F6E C29E C28E 117.6(14)
C30E C29E C28E 122.8(11)
C29E C30E C31E 118.9(12)
C29E C30E H30E 120.6
C31E C30E H30E 120.6
C30E C31E C26E 120.0(11)
C30E C31E H31E 120.0
C26E C31E H31E 120.0
C8F N1F C1F 121.2(12)
C8F N1F Fe5 113.8(9)
C1F N1F Fe5 124.3(10)
C13F N2F C9F 117.6(9)
C13F N2F Fe5 126.6(9)
C9F N2F Fe5 115.6(7)
C20F N3F C24F 117.5(9)
C20F N3F Fe1 128.8(10)
C24F N3F Fe1 112.7(8)
C25F N4F C26F 120.5(13)
C25F N4F Fe1 110.7(10)
C26F N4F Fe1 127.0(12)
C2F C1F C6F 119.9(7)
C2F C1F N1F 122.1(11)
C6F C1F N1F 118.0(11)
C3F C2F C1F 120.2(8)
C3F C2F H2F 119.9
C1F C2F H2F 119.9
C4F C3F C2F 118.2(8)
C4F C3F H3F 120.9
C2F C3F H3F 120.9
F5F C4F C3F 119.2(10)
F5F C4F C5F 117.3(10)
C3F C4F C5F 123.4(8)
C4F C5F C6F 118.3(8)
C4F C5F H5F 120.8
C6F C5F H5F 120.8
C5F C6F C1F 119.9(8)
C5F C6F H6F 120.0
C1F C6F H6F 120.0
N1F C8F C9F 116.6(10)
N1F C8F H8F 121.7
C9F C8F H8F 121.7
N2F C9F C10F 122.9(7)
N2F C9F C8F 113.7(7)
C10F C9F C8F 123.4(8)
C11F C10F C9F 118.3(7)
C11F C10F H10F 120.8
C9F C10F H10F 120.8
C10F C11F C12F 119.5(7)
C10F C11F H11F 120.2
C12F C11F H11F 120.2
C13F C12F C11F 117.6(6)
C13F C12F C14F 120.1(8)
C11F C12F C14F 122.2(8)
N2F C13F C12F 123.9(9)
N2F C13F H13F 118.0
C12F C13F H13F 118.0
C19F C14F C15F 117.0(6)
C19F C14F C12F 122.1(7)
C15F C14F C12F 120.8(7)
F1F C15F C16F 119.2(8)
F1F C15F C14F 119.6(8)
C16F C15F C14F 121.2(7)
F2F C16F C15F 118.3(8)
F2F C16F C17F 119.8(8)
C15F C16F C17F 121.9(7)
C16F C17F C18F 116.9(6)
C16F C17F C21F 122.5(7)
C18F C17F C21F 120.6(7)
F3F C18F C19F 118.9(8)
F3F C18F C17F 119.8(8)
C19F C18F C17F 121.3(7)
F4F C19F C18F 117.9(8)
F4F C19F C14F 120.3(8)
C18F C19F C14F 121.8(7)
N3F C20F C21F 123.7(9)
N3F C20F H20F 118.2
C21F C20F H20F 118.2
C20F C21F C22F 117.9(6)
C20F C21F C17F 121.4(8)
C22F C21F C17F 120.6(8)
C23F C22F C21F 119.3(7)
C23F C22F H22F 120.3
C21F C22F H22F 120.3
C24F C23F C22F 118.2(7)
C24F C23F H23F 120.9
C22F C23F H23F 120.9
N3F C24F C23F 123.3(7)
N3F C24F C25F 113.8(8)
C23F C24F C25F 122.8(8)
N4F C25F C24F 118.4(11)
N4F C25F H25F 120.8
C24F C25F H25F 120.8
C31F C26F C27F 119.5(8)
C31F C26F N4F 120.6(13)
C27F C26F N4F 119.8(13)
C28F C27F C26F 120.0(8)
C28F C27F H27F 120.0
C26F C27F H27F 120.0
C29F C28F C27F 118.5(9)
C29F C28F H28F 120.8
C27F C28F H28F 120.8
C28F C29F F6F 118.4(11)
C28F C29F C30F 123.4(8)
F6F C29F C30F 118.2(11)
C29F C30F C31F 117.9(9)
C29F C30F H30F 121.0
C31F C30F H30F 121.0
C30F C31F C26F 120.7(8)
C30F C31F H31F 119.7
C26F C31F H31F 119.7
C8H N1H C1H 121.8(15)
C8H N1H Fe6 109.3(11)
C1H N1H Fe6 127.9(12)
C13H N2H C9H 116.4(12)
C13H N2H Fe6 130.7(11)
C9H N2H Fe6 112.7(9)
C20H N3H C24H 116.5(12)
C20H N3H Fe7 129.4(11)
C24H N3H Fe7 113.9(9)
C25H N4H C26H 118.5(14)
C25H N4H Fe7 114.1(11)
C26H N4H Fe7 126.8(12)
C6H C1H C2H 119.4(10)
C6H C1H N1H 120.8(14)
C2H C1H N1H 119.8(14)
C3H C2H C1H 119.9(11)
C3H C2H H2H 120.0
C1H C2H H2H 120.0
C4H C3H C2H 118.8(12)
C4H C3H H3H 120.6
C2H C3H H3H 120.6
C3H C4H F5H 118.5(14)
C3H C4H C5H 123.3(11)
F5H C4H C5H 118.2(14)
C4H C5H C6H 117.9(12)
C4H C5H H5H 121.1
C6H C5H H5H 121.1
C5H C6H C1H 120.7(11)
C5H C6H H6H 119.7
C1H C6H H6H 119.7
N1H C8H C9H 119.4(13)
N1H C8H H8H 120.3
C9H C8H H8H 120.3
N2H C9H C10H 122.7(10)
N2H C9H C8H 114.9(10)
C10H C9H C8H 122.4(11)
C11H C10H C9H 119.5(10)
C11H C10H H10H 120.3
C9H C10H H10H 120.3
C10H C11H C12H 119.1(10)
C10H C11H H11H 120.5
C12H C11H H11H 120.5
C13H C12H C11H 116.7(9)
C13H C12H C14H 123.8(11)
C11H C12H C14H 119.4(10)
N2H C13H C12H 125.7(12)
N2H C13H H13H 117.2
C12H C13H H13H 117.2
C19H C14H C15H 116.1(9)
C19H C14H C12H 121.4(9)
C15H C14H C12H 122.5(9)
F1H C15H C16H 119.8(11)
F1H C15H C14H 118.3(10)
C16H C15H C14H 121.9(9)
F2H C16H C15H 119.4(11)
F2H C16H C17H 118.4(10)
C15H C16H C17H 122.2(9)
C16H C17H C18H 115.8(9)
C16H C17H C21H 122.5(9)
C18H C17H C21H 121.8(9)
F3H C18H C19H 117.9(11)
F3H C18H C17H 119.9(10)
C19H C18H C17H 122.2(9)
F4H C19H C18H 119.2(11)
F4H C19H C14H 119.0(10)
C18H C19H C14H 121.8(9)
N3H C20H C21H 125.2(12)
N3H C20H H20H 117.4
C21H C20H H20H 117.4
C20H C21H C22H 117.1(9)
C20H C21H C17H 120.9(11)
C22H C21H C17H 121.9(10)
C23H C22H C21H 119.2(10)
C23H C22H H22H 120.4
C21H C22H H22H 120.4
C22H C23H C24H 118.5(10)
C22H C23H H23H 120.7
C24H C23H H23H 120.7
N3H C24H C23H 123.4(10)
N3H C24H C25H 113.5(10)
C23H C24H C25H 123.2(11)
N4H C25H C24H 116.4(13)
N4H C25H H25H 121.8
C24H C25H H25H 121.8
C27H C26H C31H 119.3(10)
C27H C26H N4H 120.6(14)
C31H C26H N4H 120.0(14)
C28H C27H C26H 120.9(11)
C28H C27H H27H 119.6
C26H C27H H27H 119.6
C29H C28H C27H 118.1(12)
C29H C28H H28H 121.0
C27H C28H H28H 121.0
F6H C29H C28H 118.8(14)
F6H C29H C30H 118.3(14)
C28H C29H C30H 122.8(11)
C29H C30H C31H 119.1(12)
C29H C30H H30H 120.4
C31H C30H H30H 120.4
C30H C31H C26H 119.7(11)
C30H C31H H31H 120.1
C26H C31H H31H 120.1
C8I N1I C1I 119.8(15)
C8I N1I Fe6 112.9(11)
C1I N1I Fe6 125.7(12)
C13I N2I C9I 118.0(11)
C13I N2I Fe6 127.0(11)
C9I N2I Fe6 113.9(9)
C20I N3I C24I 116.7(11)
C20I N3I Fe10 126.2(11)
C24I N3I Fe10 116.9(9)
C25I N4I C26I 118.9(13)
C25I N4I Fe10 115.2(10)
C26I N4I Fe10 124.9(11)
C2I C1I C6I 120.1(10)
C2I C1I N1I 119.8(15)
C6I C1I N1I 120.1(15)
C3I C2I C1I 119.8(11)
C3I C2I H2I 120.1
C1I C2I H2I 120.1
C4I C3I C2I 118.2(12)
C4I C3I H3I 120.9
C2I C3I H3I 120.9
F5I C4I C3I 119.3(14)
F5I C4I C5I 116.9(14)
C3I C4I C5I 123.8(11)
C4I C5I C6I 117.3(12)
C4I C5I H5I 121.4
C6I C5I H5I 121.4
C5I C6I C1I 120.7(11)
C5I C6I H6I 119.6
C1I C6I H6I 119.6
N1I C8I C9I 116.3(13)
N1I C8I H8I 121.8
C9I C8I H8I 121.8
N2I C9I C10I 123.0(10)
N2I C9I C8I 113.4(10)
C10I C9I C8I 123.6(11)
C9I C10I C11I 118.3(10)
C9I C10I H10I 120.9
C11I C10I H10I 120.9
C10I C11I C12I 119.8(10)
C10I C11I H11I 120.1
C12I C11I H11I 120.1
C13I C12I C11I 117.4(8)
C13I C12I C14I 121.8(10)
C11I C12I C14I 120.7(10)
N2I C13I C12I 123.5(12)
N2I C13I H13I 118.2
C12I C13I H13I 118.2
C15I C14I C19I 116.2(8)
C15I C14I C12I 123.3(9)
C19I C14I C12I 120.5(9)
F1I C15I C16I 117.9(10)
F1I C15I C14I 120.0(10)
C16I C15I C14I 122.0(9)
F2I C16I C15I 118.9(10)
F2I C16I C17I 119.8(10)
C15I C16I C17I 121.2(9)
C18I C17I C16I 116.8(8)
C18I C17I C21I 121.5(9)
C16I C17I C21I 121.5(9)
F3I C18I C19I 117.9(10)
F3I C18I C17I 120.1(10)
C19I C18I C17I 122.0(9)
F4I C19I C18I 118.7(10)
F4I C19I C14I 119.6(9)
C18I C19I C14I 121.7(9)
N3I C20I C21I 124.9(12)
N3I C20I H20I 117.6
C21I C20I H20I 117.6
C20I C21I C22I 117.6(8)
C20I C21I C17I 120.0(10)
C22I C21I C17I 122.4(10)
C23I C22I C21I 118.7(10)
C23I C22I H22I 120.6
C21I C22I H22I 120.6
C24I C23I C22I 119.1(10)
C24I C23I H23I 120.5
C22I C23I H23I 120.5
N3I C24I C23I 123.0(10)
N3I C24I C25I 113.2(10)
C23I C24I C25I 123.8(11)
N4I C25I C24I 114.6(12)
N4I C25I H25I 122.7
C24I C25I H25I 122.7
C31I C26I C27I 118.7(9)
C31I C26I N4I 120.3(12)
C27I C26I N4I 121.0(12)
C28I C27I C26I 120.1(10)
C28I C27I H27I 119.9
C26I C27I H27I 119.9
C29I C28I C27I 118.8(11)
C29I C28I H28I 120.6
C27I C28I H28I 120.6
F6I C29I C30I 118.5(12)
F6I C29I C28I 118.2(12)
C30I C29I C28I 123.1(10)
C29I C30I C31I 117.7(11)
C29I C30I H30I 121.1
C31I C30I H30I 121.1
C30I C31I C26I 121.4(11)
C30I C31I H31I 119.3
C26I C31I H31I 119.3
C8J N1J C1J 120.0(14)
C8J N1J Fe10 111.6(10)
C1J N1J Fe10 127.0(11)
C13J N2J C9J 116.7(11)
C13J N2J Fe10 127.9(10)
C9J N2J Fe10 114.9(9)
C20J N3J C24J 117.2(11)
C20J N3J Fe9 125.5(10)
C24J N3J Fe9 117.2(9)
C25J N4J C26J 116.2(13)
C25J N4J Fe9 115.7(10)
C26J N4J Fe9 127.9(11)
C6J C1J C2J 119.2(10)
C6J C1J N1J 118.8(13)
C2J C1J N1J 122.0(13)
C3J C2J C1J 120.9(11)
C3J C2J H2J 119.6
C1J C2J H2J 119.6
C4J C3J C2J 118.3(11)
C4J C3J H3J 120.9
C2J C3J H3J 120.9
C5J C4J F5J 118.6(13)
C5J C4J C3J 122.3(11)
F5J C4J C3J 119.0(13)
C4J C5J C6J 119.3(11)
C4J C5J H5J 120.3
C6J C5J H5J 120.3
C5J C6J C1J 120.0(11)
C5J C6J H6J 120.0
C1J C6J H6J 120.0
N1J C8J C9J 116.9(12)
N1J C8J H8J 121.5
C9J C8J H8J 121.5
N2J C9J C10J 123.1(9)
N2J C9J C8J 114.0(10)
C10J C9J C8J 122.8(10)
C9J C10J C11J 118.8(10)
C9J C10J H10J 120.6
C11J C10J H10J 120.6
C10J C11J C12J 118.9(10)
C10J C11J H11J 120.6
C12J C11J H11J 120.6
C13J C12J C11J 117.6(8)
C13J C12J C14J 122.3(10)
C11J C12J C14J 120.1(10)
N2J C13J C12J 124.7(11)
N2J C13J H13J 117.7
C12J C13J H13J 117.7
C19J C14J C15J 117.0(8)
C19J C14J C12J 121.5(9)
C15J C14J C12J 121.5(9)
F1J C15J C16J 117.7(10)
F1J C15J C14J 121.2(10)
C16J C15J C14J 121.0(9)
F2J C16J C15J 119.4(10)
F2J C16J C17J 118.9(10)
C15J C16J C17J 121.7(9)
C18J C17J C16J 117.4(8)
C18J C17J C21J 120.3(9)
C16J C17J C21J 122.2(9)
F3J C18J C19J 119.4(10)
F3J C18J C17J 119.8(10)
C19J C18J C17J 120.8(9)
F4J C19J C18J 117.9(10)
F4J C19J C14J 120.1(10)
C18J C19J C14J 122.0(9)
N3J C20J C21J 123.8(11)
N3J C20J H20J 118.1
C21J C20J H20J 118.1
C20J C21J C22J 118.3(8)
C20J C21J C17J 121.4(10)
C22J C21J C17J 120.2(10)
C21J C22J C23J 118.8(10)
C21J C22J H22J 120.6
C23J C22J H22J 120.6
C24J C23J C22J 118.4(10)
C24J C23J H23J 120.8
C22J C23J H23J 120.8
N3J C24J C23J 123.5(9)
N3J C24J C25J 112.7(10)
C23J C24J C25J 123.8(11)
N4J C25J C24J 115.1(12)
N4J C25J H25J 122.5
C24J C25J H25J 122.5
C31J C26J C27J 119.0(9)
C31J C26J N4J 121.8(12)
C27J C26J N4J 119.1(12)
C28J C27J C26J 120.0(11)
C28J C27J H27J 120.0
C26J C27J H27J 120.0
C29J C28J C27J 118.8(11)
C29J C28J H28J 120.6
C27J C28J H28J 120.6
F6J C29J C28J 118.8(13)
F6J C29J C30J 118.1(13)
C28J C29J C30J 123.2(10)
C29J C30J C31J 117.8(11)
C29J C30J H30J 121.1
C31J C30J H30J 121.1
C30J C31J C26J 121.3(11)
C30J C31J H31J 119.3
C26J C31J H31J 119.3
C8K N1K C1K 119.9(15)
C8K N1K Fe9 112.5(11)
C1K N1K Fe9 126.8(12)
C13K N2K C9K 117.4(11)
C13K N2K Fe9 127.4(11)
C9K N2K Fe9 114.5(9)
C20K N3K C24K 117.6(11)
C20K N3K Fe8 128.9(10)
C24K N3K Fe8 113.5(9)
C25K N4K C26K 117.5(13)
C25K N4K Fe8 113.1(10)
C26K N4K Fe8 128.7(11)
C2K C1K C6K 120.1(10)
C2K C1K N1K 122.4(14)
C6K C1K N1K 117.5(14)
C3K C2K C1K 119.8(11)
C3K C2K H2K 120.1
C1K C2K H2K 120.1
C4K C3K C2K 118.3(12)
C4K C3K H3K 120.9
C2K C3K H3K 120.9
F5K C4K C5K 117.3(14)
F5K C4K C3K 119.0(14)
C5K C4K C3K 123.7(11)
C4K C5K C6K 117.6(12)
C4K C5K H5K 121.2
C6K C5K H5K 121.2
C5K C6K C1K 120.6(11)
C5K C6K H6K 119.7
C1K C6K H6K 119.7
N1K C8K C9K 117.1(13)
N1K C8K H8K 121.4
C9K C8K H8K 121.4
N2K C9K C10K 123.1(10)
N2K C9K C8K 113.3(10)
C10K C9K C8K 123.6(11)
C9K C10K C11K 118.7(10)
C9K C10K H10K 120.7
C11K C10K H10K 120.7
C10K C11K C12K 118.9(10)
C10K C11K H11K 120.6
C12K C11K H11K 120.6
C13K C12K C11K 117.9(8)
C13K C12K C14K 121.3(10)
C11K C12K C14K 120.8(10)
N2K C13K C12K 124.0(12)
N2K C13K H13K 118.0
C12K C13K H13K 118.0
C15K C14K C19K 116.6(8)
C15K C14K C12K 122.5(9)
C19K C14K C12K 120.9(9)
F1K C15K C16K 118.7(10)
F1K C15K C14K 119.4(10)
C16K C15K C14K 121.9(9)
F2K C16K C15K 119.9(10)
F2K C16K C17K 118.6(10)
C15K C16K C17K 121.4(9)
C18K C17K C16K 116.8(8)
C18K C17K C21K 121.8(9)
C16K C17K C21K 121.5(9)
F3K C18K C19K 118.6(10)
F3K C18K C17K 119.6(10)
C19K C18K C17K 121.7(9)
F4K C19K C18K 119.8(10)
F4K C19K C14K 118.7(9)
C18K C19K C14K 121.5(9)
N3K C20K C21K 124.0(11)
N3K C20K H20K 118.0
C21K C20K H20K 118.0
C20K C21K C22K 117.6(8)
C20K C21K C17K 122.4(10)
C22K C21K C17K 120.0(10)
C23K C22K C21K 119.4(10)
C23K C22K H22K 120.3
C21K C22K H22K 120.3
C24K C23K C22K 118.4(10)
C24K C23K H23K 120.8
C22K C23K H23K 120.8
N3K C24K C23K 123.0(9)
N3K C24K C25K 113.8(10)
C23K C24K C25K 123.2(10)
N4K C25K C24K 118.1(12)
N4K C25K H25K 121.0
C24K C25K H25K 121.0
C27K C26K C31K 119.6(10)
C27K C26K N4K 119.6(13)
C31K C26K N4K 120.7(13)
C28K C27K C26K 121.1(11)
C28K C27K H27K 119.5
C26K C27K H27K 119.5
C29K C28K C27K 117.7(11)
C29K C28K H28K 121.1
C27K C28K H28K 121.1
F6K C29K C30K 119.7(13)
F6K C29K C28K 117.4(13)
C30K C29K C28K 122.8(11)
C29K C30K C31K 118.8(11)
C29K C30K H30K 120.6
C31K C30K H30K 120.6
C30K C31K C26K 119.9(11)
C30K C31K H31K 120.0
C26K C31K H31K 120.0
C8L N1L C1L 120.1(15)
C8L N1L Fe7 111.2(11)
C1L N1L Fe7 127.9(12)
C13L N2L C9L 116.9(11)
C13L N2L Fe7 129.0(11)
C9L N2L Fe7 113.9(9)
C20L N3L C24L 117.5(12)
C20L N3L Fe8 127.4(11)
C24L N3L Fe8 115.0(10)
C25L N4L C26L 117.8(16)
C25L N4L Fe8 111.5(11)
C26L N4L Fe8 130.5(14)
C6L C1L C2L 119.3(10)
C6L C1L N1L 120.3(15)
C2L C1L N1L 120.3(15)
C3L C2L C1L 120.2(11)
C3L C2L H2L 119.9
C1L C2L H2L 119.9
C4L C3L C2L 118.5(12)
C4L C3L H3L 120.7
C2L C3L H3L 120.7
C3L C4L F5L 118.6(14)
C3L C4L C5L 123.3(11)
F5L C4L C5L 118.1(14)
C4L C5L C6L 117.6(12)
C4L C5L H5L 121.2
C6L C5L H5L 121.2
C5L C6L C1L 121.1(11)
C5L C6L H6L 119.4
C1L C6L H6L 119.4
N1L C8L C9L 118.5(13)
N1L C8L H8L 120.7
C9L C8L H8L 120.7
N2L C9L C10L 122.9(10)
N2L C9L C8L 114.1(10)
C10L C9L C8L 122.9(11)
C9L C10L C11L 118.9(10)
C9L C10L H10L 120.6
C11L C10L H10L 120.6
C10L C11L C12L 119.2(10)
C10L C11L H11L 120.4
C12L C11L H11L 120.4
C13L C12L C11L 117.2(8)
C13L C12L C14L 120.5(11)
C11L C12L C14L 122.2(10)
N2L C13L C12L 124.8(12)
N2L C13L H13L 117.6
C12L C13L H13L 117.6
C19L C14L C15L 116.3(8)
C19L C14L C12L 121.3(9)
C15L C14L C12L 122.3(9)
F1L C15L C16L 119.1(10)
F1L C15L C14L 118.4(10)
C16L C15L C14L 122.6(9)
F2L C16L C15L 119.6(10)
F2L C16L C17L 119.6(10)
C15L C16L C17L 120.8(9)
C16L C17L C18L 116.8(8)
C16L C17L C21L 123.9(9)
C18L C17L C21L 119.3(9)
F3L C18L C19L 118.5(10)
F3L C18L C17L 119.2(10)
C19L C18L C17L 122.2(9)
F4L C19L C18L 118.8(10)
F4L C19L C14L 119.8(10)
C18L C19L C14L 121.4(9)
N3L C20L C21L 123.3(12)
N3L C20L H20L 118.3
C21L C20L H20L 118.3
C22L C21L C20L 117.9(8)
C22L C21L C17L 120.6(10)
C20L C21L C17L 121.5(11)
C23L C22L C21L 119.8(10)
C23L C22L H22L 120.1
C21L C22L H22L 120.1
C24L C23L C22L 117.9(10)
C24L C23L H23L 121.0
C22L C23L H23L 121.0
N3L C24L C23L 123.5(10)
N3L C24L C25L 113.6(10)
C23L C24L C25L 122.8(11)
N4L C25L C24L 117.6(13)
N4L C25L H25L 121.2
C24L C25L H25L 121.2
C31L C26L C27L 119.3(10)
C31L C26L N4L 124.0(16)
C27L C26L N4L 116.6(15)
C28L C27L C26L 121.3(11)
C28L C27L H27L 119.3
C26L C27L H27L 119.3
C29L C28L C27L 117.4(12)
C29L C28L H28L 121.3
C27L C28L H28L 121.3
F6L C29L C30L 118.6(14)
F6L C29L C28L 118.7(14)
C30L C29L C28L 122.7(11)
C29L C30L C31L 119.7(12)
C29L C30L H30L 120.2
C31L C30L H30L 120.2
C30L C31L C26L 119.5(11)
C30L C31L H31L 120.3
C26L C31L H31L 120.3
C8M N1M C1M 116.1(14)
C8M N1M Fe6 114.2(11)
C1M N1M Fe6 129.5(12)
C13M N2M C9M 117.6(11)
C13M N2M Fe6 127.6(10)
C9M N2M Fe6 114.8(9)
C20M N3M C24M 117.9(11)
C20M N3M Fe1 129.3(11)
C24M N3M Fe1 112.8(9)
C25M N4M C26M 120.9(16)
C25M N4M Fe1 112.0(12)
C26M N4M Fe1 126.8(14)
C2M C1M C6M 120.6(10)
C2M C1M N1M 118.8(15)
C6M C1M N1M 120.6(16)
C1M C2M C3M 119.7(11)
C1M C2M H2M 120.1
C3M C2M H2M 120.1
C4M C3M C2M 117.6(12)
C4M C3M H3M 121.2
C2M C3M H3M 121.2
C5M C4M F5M 118.6(15)
C5M C4M C3M 124.5(11)
F5M C4M C3M 116.8(14)
C4M C5M C6M 117.7(12)
C4M C5M H5M 121.1
C6M C5M H5M 121.1
C5M C6M C1M 119.8(11)
C5M C6M H6M 120.1
C1M C6M H6M 120.1
N1M C8M C9M 116.0(13)
N1M C8M H8M 122.0
C9M C8M H8M 122.0
N2M C9M C10M 123.6(10)
N2M C9M C8M 114.5(10)
C10M C9M C8M 121.9(11)
C9M C10M C11M 117.5(10)
C9M C10M H10M 121.3
C11M C10M H10M 121.3
C12M C11M C10M 119.8(10)
C12M C11M H11M 120.1
C10M C11M H11M 120.1
C13M C12M C11M 118.0(8)
C13M C12M C14M 120.1(10)
C11M C12M C14M 121.7(10)
N2M C13M C12M 123.5(11)
N2M C13M H13M 118.3
C12M C13M H13M 118.3
C19M C14M C15M 117.6(9)
C19M C14M C12M 121.2(9)
C15M C14M C12M 121.2(9)
F1M C15M C16M 117.9(10)
F1M C15M C14M 120.8(10)
C16M C15M C14M 121.3(9)
F2M C16M C15M 118.0(10)
F2M C16M C17M 120.6(10)
C15M C16M C17M 121.4(9)
C18M C17M C16M 116.9(9)
C18M C17M C21M 122.1(9)
C16M C17M C21M 120.7(9)
F3M C18M C19M 118.1(11)
F3M C18M C17M 120.2(10)
C19M C18M C17M 121.7(9)
F4M C19M C18M 119.0(10)
F4M C19M C14M 120.0(10)
C18M C19M C14M 121.0(9)
N3M C20M C21M 123.8(12)
N3M C20M H20M 118.1
C21M C20M H20M 118.1
C20M C21M C22M 117.2(8)
C20M C21M C17M 121.0(10)
C22M C21M C17M 121.6(10)
C23M C22M C21M 119.9(10)
C23M C22M H22M 120.0
C21M C22M H22M 120.0
C24M C23M C22M 118.1(10)
C24M C23M H23M 121.0
C22M C23M H23M 121.0
N3M C24M C23M 122.9(10)
N3M C24M C25M 114.8(10)
C23M C24M C25M 122.1(11)
N4M C25M C24M 118.1(14)
N4M C25M H25M 121.0
C24M C25M H25M 121.0
C31M C26M C27M 120.1(10)
C31M C26M N4M 122.3(17)
C27M C26M N4M 117.6(17)
C28M C27M C26M 121.2(12)
C28M C27M H27M 119.4
C26M C27M H27M 119.4
C29M C28M C27M 117.1(12)
C29M C28M H28M 121.4
C27M C28M H28M 121.4
C30M C29M F6M 119.1(15)
C30M C29M C28M 123.5(12)
F6M C29M C28M 117.3(15)
C29M C30M C31M 118.8(12)
C29M C30M H30M 120.6
C31M C30M H30M 120.6
C26M C31M C30M 119.3(11)
C26M C31M H31M 120.4
C30M C31M H31M 120.4
C8N N1N C1N 119.3(14)
C8N N1N Fe7 111.5(11)
C1N N1N Fe7 129.2(12)
C13N N2N C9N 116.8(11)
C13N N2N Fe7 129.4(11)
C9N N2N Fe7 113.7(9)
C20N N3N C24N 117.6(12)
C20N N3N Fe2 130.3(11)
C24N N3N Fe2 112.1(9)
C25N N4N C26N 119.0(15)
C25N N4N Fe2 111.6(11)
C26N N4N Fe2 129.3(13)
C6N C1N C2N 119.1(10)
C6N C1N N1N 120.9(14)
C2N C1N N1N 119.9(14)
C3N C2N C1N 120.4(11)
C3N C2N H2N 119.8
C1N C2N H2N 119.8
C4N C3N C2N 118.5(12)
C4N C3N H3N 120.8
C2N C3N H3N 120.8
F5N C4N C3N 120.0(13)
F5N C4N C5N 117.0(13)
C3N C4N C5N 122.9(11)
C4N C5N C6N 118.0(12)
C4N C5N H5N 121.0
C6N C5N H5N 121.0
C5N C6N C1N 121.1(11)
C5N C6N H6N 119.5
C1N C6N H6N 119.5
N1N C8N C9N 118.1(13)
N1N C8N H8N 121.0
C9N C8N H8N 121.0
N2N C9N C10N 122.5(10)
N2N C9N C8N 114.6(10)
C10N C9N C8N 122.8(11)
C9N C10N C11N 119.1(10)
C9N C10N H10N 120.5
C11N C10N H10N 120.5
C10N C11N C12N 119.1(10)
C10N C11N H11N 120.4
C12N C11N H11N 120.4
C13N C12N C11N 117.0(9)
C13N C12N C14N 122.5(11)
C11N C12N C14N 120.2(10)
N2N C13N C12N 125.4(12)
N2N C13N H13N 117.3
C12N C13N H13N 117.3
C15N C14N C19N 116.6(8)
C15N C14N C12N 122.8(9)
C19N C14N C12N 120.5(9)
F1N C15N C16N 118.3(10)
F1N C15N C14N 119.7(10)
C16N C15N C14N 122.0(9)
F2N C16N C15N 118.6(10)
F2N C16N C17N 120.4(10)
C15N C16N C17N 121.0(9)
C16N C17N C18N 117.4(8)
C16N C17N C21N 122.8(9)
C18N C17N C21N 119.6(9)
F3N C18N C19N 119.6(10)
F3N C18N C17N 119.2(10)
C19N C18N C17N 121.2(9)
F4N C19N C18N 117.9(10)
F4N C19N C14N 120.3(10)
C18N C19N C14N 121.7(9)
N3N C20N C21N 123.9(12)
N3N C20N H20N 118.1
C21N C20N H20N 118.1
C20N C21N C22N 118.0(9)
C20N C21N C17N 120.2(11)
C22N C21N C17N 121.5(10)
C23N C22N C21N 119.2(10)
C23N C22N H22N 120.4
C21N C22N H22N 120.4
C24N C23N C22N 118.4(10)
C24N C23N H23N 120.8
C22N C23N H23N 120.8
N3N C24N C23N 122.9(10)
N3N C24N C25N 114.4(10)
C23N C24N C25N 122.5(11)
N4N C25N C24N 119.0(14)
N4N C25N H25N 120.5
C24N C25N H25N 120.5
C27N C26N C31N 120.0(10)
C27N C26N N4N 120.9(15)
C31N C26N N4N 119.1(15)
C28N C27N C26N 119.9(11)
C28N C27N H27N 120.0
C26N C27N H27N 120.0
C29N C28N C27N 118.3(12)
C29N C28N H28N 120.8
C27N C28N H28N 120.8
F6N C29N C28N 118.2(14)
F6N C29N C30N 118.2(14)
C28N C29N C30N 123.5(11)
C29N C30N C31N 117.9(12)
C29N C30N H30N 121.0
C31N C30N H30N 121.0
C30N C31N C26N 120.3(11)
C30N C31N H31N 119.9
C26N C31N H31N 119.9
C8O N1O C1O 121.1(16)
C8O N1O Fe8 113.8(12)
C1O N1O Fe8 125.0(14)
C13O N2O C9O 117.3(12)
C13O N2O Fe8 129.6(11)
C9O N2O Fe8 113.1(9)
C20O N3O C24O 118.6(11)
C20O N3O Fe3 128.2(11)
C24O N3O Fe3 113.0(9)
C25O N4O C26O 111.5(14)
C25O N4O Fe3 114.4(11)
C26O N4O Fe3 134.1(13)
C6O C1O C2O 119.4(10)
C6O C1O N1O 122.7(17)
C2O C1O N1O 117.9(17)
C3O C2O C1O 120.9(12)
C3O C2O H2O 119.5
C1O C2O H2O 119.5
C4O C3O C2O 117.6(12)
C4O C3O H3O 121.2
C2O C3O H3O 121.2
C5O C4O F5O 120.1(15)
C5O C4O C3O 123.1(12)
F5O C4O C3O 116.7(15)
C4O C5O C6O 118.8(12)
C4O C5O H5O 120.6
C6O C5O H5O 120.6
C1O C6O C5O 120.1(11)
C1O C6O H6O 120.0
C5O C6O H6O 120.0
N1O C8O C9O 117.8(14)
N1O C8O H8O 121.1
C9O C8O H8O 121.1
N2O C9O C10O 122.5(10)
N2O C9O C8O 113.6(10)
C10O C9O C8O 123.9(11)
C9O C10O C11O 119.0(10)
C9O C10O H10O 120.5
C11O C10O H10O 120.5
C12O C11O C10O 119.1(10)
C12O C11O H11O 120.4
C10O C11O H11O 120.4
C13O C12O C11O 117.4(9)
C13O C12O C14O 119.8(10)
C11O C12O C14O 122.6(10)
N2O C13O C12O 124.6(12)
N2O C13O H13O 117.7
C12O C13O H13O 117.7
C15O C14O C19O 117.6(9)
C15O C14O C12O 121.3(9)
C19O C14O C12O 120.7(9)
F1O C15O C16O 117.1(10)
F1O C15O C14O 121.0(10)
C16O C15O C14O 121.8(9)
F2O C16O C15O 117.9(10)
F2O C16O C17O 121.7(10)
C15O C16O C17O 120.3(9)
C16O C17O C18O 118.2(9)
C16O C17O C21O 121.6(9)
C18O C17O C21O 120.0(9)
F3O C18O C19O 118.4(10)
F3O C18O C17O 120.4(10)
C19O C18O C17O 121.0(9)
F4O C19O C18O 119.0(10)
F4O C19O C14O 119.7(10)
C18O C19O C14O 121.0(9)
N3O C20O C21O 122.1(11)
N3O C20O H20O 118.9
C21O C20O H20O 118.9
C20O C21O C22O 118.7(9)
C20O C21O C17O 120.2(10)
C22O C21O C17O 121.0(10)
C23O C22O C21O 120.1(10)
C23O C22O H22O 119.9
C21O C22O H22O 119.9
C22O C23O C24O 117.0(10)
C22O C23O H23O 121.5
C24O C23O H23O 121.5
N3O C24O C23O 123.3(10)
N3O C24O C25O 114.6(10)
C23O C24O C25O 122.1(11)
N4O C25O C24O 117.0(13)
N4O C25O H25O 121.5
C24O C25O H25O 121.5
C31O C26O C27O 119.3(10)
C31O C26O N4O 120.5(15)
C27O C26O N4O 120.2(15)
C28O C27O C26O 120.4(11)
C28O C27O H27O 119.8
C26O C27O H27O 119.8
C29O C28O C27O 118.2(12)
C29O C28O H28O 120.9
C27O C28O H28O 120.9
F6O C29O C30O 119.0(14)
F6O C29O C28O 117.7(14)
C30O C29O C28O 123.3(11)
C29O C30O C31O 118.4(12)
C29O C30O H30O 120.8
C31O C30O H30O 120.8
C30O C31O C26O 120.4(11)
C30O C31O H31O 119.8
C26O C31O H31O 119.8
C8P N1P C1P 117.9(14)
C8P N1P Fe9 112.0(11)
C1P N1P Fe9 130.0(12)
C13P N2P C9P 117.2(11)
C13P N2P Fe9 128.6(9)
C9P N2P Fe9 114.2(8)
C20P N3P C24P 118.3(11)
C20P N3P Fe4 129.0(9)
C24P N3P Fe4 112.7(8)
C25P N4P C26P 116.7(14)
C25P N4P Fe4 112.1(10)
C26P N4P Fe4 131.1(12)
C6P C1P C2P 119.5(10)
C6P C1P N1P 120.5(16)
C2P C1P N1P 119.9(16)
C3P C2P C1P 120.6(11)
C3P C2P H2P 119.7
C1P C2P H2P 119.7
C4P C3P C2P 118.0(12)
C4P C3P H3P 121.0
C2P C3P H3P 121.0
C5P C4P F5P 118.6(15)
C5P C4P C3P 123.5(12)
F5P C4P C3P 117.9(15)
C4P C5P C6P 118.3(12)
C4P C5P H5P 120.9
C6P C5P H5P 120.9
C1P C6P C5P 120.1(11)
C1P C6P H6P 119.9
C5P C6P H6P 119.9
N1P C8P C9P 118.0(13)
N1P C8P H8P 121.0
C9P C8P H8P 121.0
N2P C9P C10P 123.1(9)
N2P C9P C8P 114.2(9)
C10P C9P C8P 122.6(10)
C11P C10P C9P 118.8(9)
C11P C10P H10P 120.6
C9P C10P H10P 120.6
C10P C11P C12P 118.6(9)
C10P C11P H11P 120.7
C12P C11P H11P 120.7
C13P C12P C11P 118.1(8)
C13P C12P C14P 121.1(10)
C11P C12P C14P 120.5(9)
N2P C13P C12P 124.1(11)
N2P C13P H13P 118.0
C12P C13P H13P 118.0
C19P C14P C15P 117.0(8)
C19P C14P C12P 123.1(9)
C15P C14P C12P 119.9(9)
F1P C15P C16P 118.0(10)
F1P C15P C14P 120.5(9)
C16P C15P C14P 121.5(8)
F2P C16P C15P 116.9(10)
F2P C16P C17P 121.3(10)
C15P C16P C17P 121.7(9)
C18P C17P C16P 116.8(8)
C18P C17P C21P 123.5(9)
C16P C17P C21P 119.6(9)
F3P C18P C19P 118.0(10)
F3P C18P C17P 120.4(9)
C19P C18P C17P 121.6(8)
F4P C19P C18P 119.2(10)
F4P C19P C14P 119.4(9)
C18P C19P C14P 121.4(8)
N3P C20P C21P 123.6(11)
N3P C20P H20P 118.2
C21P C20P H20P 118.2
C22P C21P C20P 117.4(8)
C22P C21P C17P 121.8(10)
C20P C21P C17P 120.7(10)
C21P C22P C23P 119.9(10)
C21P C22P H22P 120.0
C23P C22P H22P 120.0
C24P C23P C22P 118.1(9)
C24P C23P H23P 121.0
C22P C23P H23P 121.0
N3P C24P C23P 122.6(9)
N3P C24P C25P 114.5(9)
C23P C24P C25P 122.8(10)
N4P C25P C24P 117.6(12)
N4P C25P H25P 121.2
C24P C25P H25P 121.2
C31P C26P C27P 120.1(10)
C31P C26P N4P 119.2(16)
C27P C26P N4P 120.7(15)
C28P C27P C26P 119.9(11)
C28P C27P H27P 120.0
C26P C27P H27P 120.0
C29P C28P C27P 117.8(12)
C29P C28P H28P 121.1
C27P C28P H28P 121.1
C28P C29P C30P 124.1(11)
C28P C29P F6P 118.3(15)
C30P C29P F6P 117.5(15)
C29P C30P C31P 117.9(12)
C29P C30P H30P 121.1
C31P C30P H30P 121.1
C30P C31P C26P 120.1(11)
C30P C31P H31P 119.9
C26P C31P H31P 119.9
C8Q N1Q C1Q 116.9(13)
C8Q N1Q Fe10 114.6(10)
C1Q N1Q Fe10 128.0(12)
C13Q N2Q C9Q 115.5(11)
C13Q N2Q Fe10 128.7(10)
C9Q N2Q Fe10 115.7(8)
C20Q N3Q C24Q 116.0(11)
C20Q N3Q Fe5 129.0(11)
C24Q N3Q Fe5 115.0(9)
C25Q N4Q C26Q 118.5(15)
C25Q N4Q Fe5 113.6(11)
C26Q N4Q Fe5 127.7(13)
C6Q C1Q C2Q 120.2(10)
C6Q C1Q N1Q 119.2(13)
C2Q C1Q N1Q 120.4(13)
C3Q C2Q C1Q 119.7(11)
C3Q C2Q H2Q 120.2
C1Q C2Q H2Q 120.2
C4Q C3Q C2Q 118.2(11)
C4Q C3Q H3Q 120.9
C2Q C3Q H3Q 120.9
C5Q C4Q C3Q 123.3(11)
C5Q C4Q F5Q 118.5(13)
C3Q C4Q F5Q 118.2(13)
C4Q C5Q C6Q 118.5(12)
C4Q C5Q H5Q 120.7
C6Q C5Q H5Q 120.7
C5Q C6Q C1Q 120.0(11)
C5Q C6Q H6Q 120.0
C1Q C6Q H6Q 120.0
N1Q C8Q C9Q 115.7(12)
N1Q C8Q H8Q 122.2
C9Q C8Q H8Q 122.2
N2Q C9Q C10Q 124.2(9)
N2Q C9Q C8Q 113.6(9)
C10Q C9Q C8Q 122.1(10)
C9Q C10Q C11Q 118.6(9)
C9Q C10Q H10Q 120.7
C11Q C10Q H10Q 120.7
C12Q C11Q C10Q 118.1(9)
C12Q C11Q H11Q 120.9
C10Q C11Q H11Q 120.9
C13Q C12Q C11Q 118.4(8)
C13Q C12Q C14Q 119.7(10)
C11Q C12Q C14Q 121.5(10)
N2Q C13Q C12Q 125.0(11)
N2Q C13Q H13Q 117.5
C12Q C13Q H13Q 117.5
C19Q C14Q C15Q 116.7(8)
C19Q C14Q C12Q 122.2(9)
C15Q C14Q C12Q 120.9(9)
F1Q C15Q C16Q 119.0(10)
F1Q C15Q C14Q 119.1(10)
C16Q C15Q C14Q 121.8(9)
F2Q C16Q C15Q 118.2(10)
F2Q C16Q C17Q 120.5(10)
C15Q C16Q C17Q 121.3(9)
C16Q C17Q C18Q 116.7(8)
C16Q C17Q C21Q 120.9(9)
C18Q C17Q C21Q 122.1(9)
F3Q C18Q C19Q 118.6(10)
F3Q C18Q C17Q 119.7(10)
C19Q C18Q C17Q 121.6(9)
F4Q C19Q C18Q 119.1(10)
F4Q C19Q C14Q 119.2(9)
C18Q C19Q C14Q 121.7(9)
N3Q C20Q C21Q 124.8(12)
N3Q C20Q H20Q 117.6
C21Q C20Q H20Q 117.6
C20Q C21Q C22Q 117.7(8)
C20Q C21Q C17Q 121.3(10)
C22Q C21Q C17Q 120.7(10)
C23Q C22Q C21Q 118.7(10)
C23Q C22Q H22Q 120.6
C21Q C22Q H22Q 120.6
C24Q C23Q C22Q 119.1(10)
C24Q C23Q H23Q 120.4
C22Q C23Q H23Q 120.4
N3Q C24Q C23Q 123.5(10)
N3Q C24Q C25Q 113.5(10)
C23Q C24Q C25Q 122.9(11)
N4Q C25Q C24Q 116.6(13)
N4Q C25Q H25Q 121.7
C24Q C25Q H25Q 121.7
C31Q C26Q C27Q 119.9(10)
C31Q C26Q N4Q 119.1(15)
C27Q C26Q N4Q 121.0(15)
C28Q C27Q C26Q 118.7(11)
C28Q C27Q H27Q 120.6
C26Q C27Q H27Q 120.6
C29Q C28Q C27Q 119.5(12)
C29Q C28Q H28Q 120.3
C27Q C28Q H28Q 120.3
C28Q C29Q F6Q 119.2(15)
C28Q C29Q C30Q 123.7(12)
F6Q C29Q C30Q 117.1(15)
C29Q C30Q C31Q 116.8(12)
C29Q C30Q H30Q 121.6
C31Q C30Q H30Q 121.6
C30Q C31Q C26Q 121.3(11)
C30Q C31Q H31Q 119.3
C26Q C31Q H31Q 119.3
F5 P1 F1 179.2(13)
F5 P1 F4 91.0(11)
F1 P1 F4 88.2(11)
F5 P1 F3 88.8(11)
F1 P1 F3 92.0(11)
F4 P1 F3 175.5(15)
F5 P1 F6 88.9(12)
F1 P1 F6 90.9(12)
F4 P1 F6 88.0(12)
F3 P1 F6 87.6(11)
F5 P1 F2 91.9(12)
F1 P1 F2 88.3(12)
F4 P1 F2 94.8(12)
F3 P1 F2 89.7(11)
F6 P1 F2 177.1(12)
F12 P2 F8 90.01(18)
F12 P2 F9 81(3)
F8 P2 F9 84(3)
F12 P2 F7 90.02(18)
F8 P2 F7 179(3)
F9 P2 F7 95(3)
F12 P2 F10 177(4)
F8 P2 F10 90.02(18)
F9 P2 F10 102(3)
F7 P2 F10 90.01(18)
F12 P2 F11 80(3)
F8 P2 F11 89(3)
F9 P2 F11 160(3)
F7 P2 F11 92(3)
F10 P2 F11 97(3)
F15 P3 F16 89.7(16)
F15 P3 F17 179(2)
F16 P3 F17 90.1(15)
F15 P3 F14 87.0(15)
F16 P3 F14 93.2(16)
F17 P3 F14 92.3(14)
F15 P3 F13 94.5(17)
F16 P3 F13 92.3(16)
F17 P3 F13 86.2(14)
F14 P3 F13 174.3(17)
F15 P3 F18 89.3(16)
F16 P3 F18 178.3(17)
F17 P3 F18 90.8(14)
F14 P3 F18 85.4(14)
F13 P3 F18 89.1(16)
F19 P4 F20 94.3(12)
F19 P4 F21 88.6(12)
F20 P4 F21 90.8(13)
F19 P4 F23 177.6(15)
F20 P4 F23 88.1(11)
F21 P4 F23 91.6(13)
F19 P4 F24 92.0(13)
F20 P4 F24 90.5(12)
F21 P4 F24 178.5(16)
F23 P4 F24 87.7(12)
F19 P4 F22 88.6(12)
F20 P4 F22 177.1(12)
F21 P4 F22 89.2(13)
F23 P4 F22 89.0(11)
F24 P4 F22 89.5(14)
F25 P5 F30 96.1(10)
F25 P5 F28 177.7(10)
F30 P5 F28 86.2(9)
F25 P5 F29 89.3(10)
F30 P5 F29 88.9(9)
F28 P5 F29 90.7(9)
F25 P5 F27 86.9(9)
F30 P5 F27 176.8(11)
F28 P5 F27 90.8(9)
F29 P5 F27 90.1(9)
F25 P5 F26 92.5(10)
F30 P5 F26 92.3(10)
F28 P5 F26 87.4(9)
F29 P5 F26 177.7(11)
F27 P5 F26 88.6(9)
F31 P6 F34 174.8(14)
F31 P6 F33 96.1(13)
F34 P6 F33 88.9(12)
F31 P6 F35 84.8(12)
F34 P6 F35 90.2(14)
F33 P6 F35 179.1(15)
F31 P6 F36 90.0(12)
F34 P6 F36 91.5(13)
F33 P6 F36 88.6(12)
F35 P6 F36 91.4(12)
F31 P6 F32 86.1(12)
F34 P6 F32 92.6(13)
F33 P6 F32 88.8(12)
F35 P6 F32 91.3(12)
F36 P6 F32 175.0(16)
F40 P7 F38 91.2(15)
F40 P7 F42 178.6(17)
F38 P7 F42 88.0(14)
F40 P7 F37 90.1(15)
F38 P7 F37 175.5(16)
F42 P7 F37 90.7(14)
F40 P7 F39 88.8(15)
F38 P7 F39 85.7(14)
F42 P7 F39 92.3(14)
F37 P7 F39 98.6(14)
F40 P7 F41 92.9(15)
F38 P7 F41 90.5(14)
F42 P7 F41 85.9(14)
F37 P7 F41 85.1(14)
F39 P7 F41 175.9(16)
F40' P7' F38' 90(2)
F40' P7' F37' 90(2)
F38' P7' F37' 178(2)
F40' P7' F42' 177(2)
F38' P7' F42' 89(2)
F37' P7' F42' 92(2)
F40' P7' F41' 94(2)
F38' P7' F41' 93(2)
F37' P7' F41' 85(2)
F42' P7' F41' 84(2)
F40' P7' F39' 89(2)
F38' P7' F39' 86(2)
F37' P7' F39' 96(2)
F42' P7' F39' 92(2)
F41' P7' F39' 176(2)
F47 P8 F44 174.8(14)
F47 P8 F43 92.5(14)
F44 P8 F43 90.7(15)
F47 P8 F46 93.3(14)
F44 P8 F46 90.9(14)
F43 P8 F46 87.7(13)
F47 P8 F48 88.5(15)
F44 P8 F48 88.3(14)
F43 P8 F48 178.8(19)
F46 P8 F48 91.8(13)
F47 P8 F45 87.6(14)
F44 P8 F45 88.1(13)
F43 P8 F45 93.2(13)
F46 P8 F45 178.7(15)
F48 P8 F45 87.3(12)
F53 P9 F50 95(2)
F53 P9 F51 89.99(18)
F50 P9 F51 91(2)
F53 P9 F49 95(2)
F50 P9 F49 170(2)
F51 P9 F49 92(2)
F53 P9 F52 89.97(19)
F50 P9 F52 92(2)
F51 P9 F52 177(3)
F49 P9 F52 84(2)
F53 P9 F54 178(3)
F50 P9 F54 88(2)
F51 P9 F54 89.96(18)
F49 P9 F54 83(2)
F52 P9 F54 89.93(18)
F55 P10 F56 96.3(16)
F55 P10 F59 94.1(12)
F56 P10 F59 93.1(14)
F55 P10 F58 166.3(19)
F56 P10 F58 97.4(16)
F59 P10 F58 84.7(12)
F55 P10 F57 86.3(11)
F56 P10 F57 90.9(10)
F59 P10 F57 176.0(13)
F58 P10 F57 94.0(12)
F55 P10 F60 80.1(15)
F56 P10 F60 176.3(15)
F59 P10 F60 87.9(11)
F58 P10 F60 86.2(15)
F57 P10 F60 88.2(14)
F62 P11 F63 94(2)
F62 P11 F66 92(2)
F63 P11 F66 103(2)
F62 P11 F64 88(2)
F63 P11 F64 177(3)
F66 P11 F64 80(2)
F62 P11 F65 168(2)
F63 P11 F65 99(2)
F66 P11 F65 85.4(19)
F64 P11 F65 80(2)
F62 P11 F61 87(2)
F63 P11 F61 94(2)
F66 P11 F61 163(2)
F64 P11 F61 83(2)
F65 P11 F61 92(2)
F68 P12 F67 177(2)
F68 P12 F72 89.8(6)
F67 P12 F72 90.2(6)
F68 P12 F71 84.1(19)
F67 P12 F71 93(2)
F72 P12 F71 90.3(6)
F68 P12 F69 89.8(6)
F67 P12 F69 90.1(6)
F72 P12 F69 179.5(8)
F71 P12 F69 90.0(6)
F68 P12 F70 92(2)
F67 P12 F70 91(2)
F72 P12 F70 90.1(6)
F71 P12 F70 177(2)
F69 P12 F70 89.6(6)
F67' P12' F71' 93(3)
F67' P12' F68' 178(3)
F71' P12' F68' 86(2)
F67' P12' F72' 90(2)
F71' P12' F72' 90.7(19)
F68' P12' F72' 89.1(19)
F67' P12' F69' 92(2)
F71' P12' F69' 89(2)
F68' P12' F69' 89.7(19)
F72' P12' F69' 179(2)
F67' P12' F70' 90(3)
F71' P12' F70' 177(3)
F68' P12' F70' 91(3)
F72' P12' F70' 90(2)
F69' P12' F70' 89.6(19)
F73 P13 F76 90(3)
F73 P13 F77 93.5(14)
F76 P13 F77 80(2)
F73 P13 F78 93.3(12)
F76 P13 F78 92(2)
F77 P13 F78 169(2)
F73 P13 F74 91.5(18)
F76 P13 F74 177(3)
F77 P13 F74 98(2)
F78 P13 F74 90(2)
F73 P13 F75 176(3)
F76 P13 F75 86.4(15)
F77 P13 F75 86.5(11)
F78 P13 F75 86.3(13)
F74 P13 F75 92(3)
F73' P13' F76' 87(3)
F73' P13' F77' 93.7(16)
F76' P13' F77' 79(2)
F73' P13' F74' 93(2)
F76' P13' F74' 178(3)
F77' P13' F74' 98(3)
F73' P13' F78' 92.7(13)
F76' P13' F78' 94(3)
F77' P13' F78' 170(3)
F74' P13' F78' 88(2)
F73' P13' F75' 174(3)
F76' P13' F75' 87(2)
F77' P13' F75' 86.8(12)
F74' P13' F75' 94(3)
F78' P13' F75' 86.0(14)
F81 P14 F80 88.6(8)
F81 P14 F79 109(3)
F80 P14 F79 83(2)
F81 P14 F83 88.6(8)
F80 P14 F83 175(3)
F79 P14 F83 102(3)
F81 P14 F82 80(2)
F80 P14 F82 92(2)
F79 P14 F82 169(3)
F83 P14 F82 84(2)
F81 P14 F84 165(3)
F80 P14 F84 88.6(8)
F79 P14 F84 85(2)
F83 P14 F84 93(2)
F82 P14 F84 85(2)
F87 P15 F90 88.7(17)
F87 P15 F86 101.0(17)
F90 P15 F86 166(2)
F87 P15 F85 119(2)
F90 P15 F85 91.7(16)
F86 P15 F85 92.2(16)
F87 P15 F88 81.4(16)
F90 P15 F88 87.5(17)
F86 P15 F88 84.2(17)
F85 P15 F88 160(2)
F87 P15 F89 161.8(19)
F90 P15 F89 85.1(17)
F86 P15 F89 82.8(17)
F85 P15 F89 78.7(16)
F88 P15 F89 81.3(17)
F92 P16 F95 83(2)
F92 P16 F96 170(2)
F95 P16 F96 93(2)
F92 P16 F93 86.4(19)
F95 P16 F93 90(2)
F96 P16 F93 103(2)
F92 P16 F91 92(2)
F95 P16 F91 91(2)
F96 P16 F91 78(2)
F93 P16 F91 179(2)
F92 P16 F94 82.1(19)
F95 P16 F94 164(2)
F96 P16 F94 100(2)
F93 P16 F94 95.6(18)
F91 P16 F94 83.7(18)
F100 P17 F102 88(2)
F100 P17 F99 175(2)
F102 P17 F99 96(2)
F100 P17 F97 91(2)
F102 P17 F97 93(2)
F99 P17 F97 91(2)
F100 P17 F98 88(2)
F102 P17 F98 170(3)
F99 P17 F98 87(2)
F97 P17 F98 78(2)
F100 P17 F101 81(2)
F102 P17 F101 69(2)
F99 P17 F101 98(2)
F97 P17 F101 160(3)
F98 P17 F101 120(2)
F106 P18 F107 174.2(16)
F106 P18 F105 87.6(9)
F107 P18 F105 86.8(14)
F106 P18 F103 96.5(17)
F107 P18 F103 89.1(8)
F105 P18 F103 175.7(18)
F106 P18 F108 101.6(19)
F107 P18 F108 79.8(17)
F105 P18 F108 89.1(8)
F103 P18 F108 89.0(8)
F106 P18 F104 89.3(17)
F107 P18 F104 89.1(8)
F105 P18 F104 87.6(9)
F103 P18 F104 93.5(14)
F108 P18 F104 168.5(18)
F203 P18' F207 89.1(8)
F203 P18' F206 96.5(17)
F207 P18' F206 174.2(16)
F203 P18' F205 175.7(18)
F207 P18' F205 86.8(14)
F206 P18' F205 87.6(9)
F203 P18' F204 93.5(14)
F207 P18' F204 89.1(8)
F206 P18' F204 89.2(17)
F205 P18' F204 87.6(9)
F203 P18' F208 89.0(8)
F207 P18' F208 79.8(17)
F206 P18' F208 101.6(19)
F205 P18' F208 89.1(8)
F204 P18' F208 168.6(18)
F112 P19 F113 173(2)
F112 P19 F110 92.6(12)
F113 P19 F110 82(3)
F112 P19 F111 92.6(12)
F113 P19 F111 92.9(12)
F110 P19 F111 173(3)
F112 P19 F109 92.6(11)
F113 P19 F109 92.4(11)
F110 P19 F109 92.3(11)
F111 P19 F109 82(3)
F112 P19 F114 92.5(12)
F113 P19 F114 83(3)
F110 P19 F114 92.6(11)
F111 P19 F114 92.3(12)
F109 P19 F114 173(3)
F120 P20 F118 94(2)
F120 P20 F117 92(3)
F118 P20 F117 91.7(19)
F120 P20 F116 93(3)
F118 P20 F116 91.5(19)
F117 P20 F116 174(4)
F120 P20 F119 90(2)
F118 P20 F119 176(3)
F117 P20 F119 88.4(18)
F116 P20 F119 88.1(18)
F120 P20 F115 177(4)
F118 P20 F115 89(2)
F117 P20 F115 88(2)
F116 P20 F115 87(5)
F119 P20 F115 86(2)
F123 P21 F124 93.9
F123 P21 F125 89.5
F124 P21 F125 176.55(13)
F123 P21 F122 178.40(19)
F124 P21 F122 87.7
F125 P21 F122 88.9
F123 P21 F121 90.8
F124 P21 F121 90.7
F125 P21 F121 88.5
F122 P21 F121 89.4
F123 P21 F126 90.5
F124 P21 F126 90.4
F125 P21 F126 90.3
F122 P21 F126 89.3
F121 P21 F126 178.2(3)
F129 P22 F130 93.9
F129 P22 F131 89.5
F130 P22 F131 176.56(9)
F129 P22 F128 178.4(3)
F130 P22 F128 87.7
F131 P22 F128 88.9
F129 P22 F127 90.8
F130 P22 F127 90.7
F131 P22 F127 88.5
F128 P22 F127 89.4
F129 P22 F132 90.5
F130 P22 F132 90.4
F131 P22 F132 90.3
F128 P22 F132 89.3
F127 P22 F132 178.23(16)
N1S C1S C2S 169(6)
C1S C2S H2SX 109.5
C1S C2S H2SY 109.5
H2SX C2S H2SY 109.5
C1S C2S H2SZ 109.5
H2SX C2S H2SZ 109.5
H2SY C2S H2SZ 109.5
N1S' C1S' C2S' 154(5)
C1S' C2S' H2SA 109.5
C1S' C2S' H2SB 109.5
H2SA C2S' H2SB 109.5
C1S' C2S' H2SC 109.5
H2SA C2S' H2SC 109.5
H2SB C2S' H2SC 109.5
N2S C3S C4S 161(8)
C3S C4S H4SA 124.4
C3S C4S H4SB 105.2
H4SA C4S H4SB 109.5
C3S C4S H4SC 97.8
H4SA C4S H4SC 109.5
H4SB C4S H4SC 109.5
N3S C5S C6S 165(8)
C5S C6S H6SA 109.5
C5S C6S H6SB 109.5
H6SA C6S H6SB 109.5
C5S C6S H6SC 109.5
H6SA C6S H6SC 109.5
H6SB C6S H6SC 109.5
N4S C7S C8S 176(6)
C7S C8S H8SA 109.6
C7S C8S H8SB 109.3
H8SA C8S H8SB 109.5
C7S C8S H8SC 109.5
H8SA C8S H8SC 109.5
H8SB C8S H8SC 109.5
N5S C9S C10S 163(4)
C9S C10S H10A 109.5
C9S C10S H10G 109.6
H10A C10S H10G 109.5
C9S C10S H10R 109.4
H10A C10S H10R 109.5
H10G C10S H10R 109.5
N6S C11S C12S 167(7)
C11S C12S H12A 109.5
C11S C12S H12B 109.5
H12A C12S H12B 109.5
C11S C12S H12C 109.5
H12A C12S H12C 109.5
H12B C12S H12C 109.5
N7S C13S C14S 159(8)
C13S C14S H14X 109.5
C13S C14S H14Y 109.5
H14X C14S H14Y 109.5
C13S C14S H14Z 109.5
H14X C14S H14Z 109.5
H14Y C14S H14Z 109.5
C32Z C31Z C36Z 120.0
C32Z C31Z H31Z 120.0
C36Z C31Z H31Z 120.0
C33Z C32Z C31Z 120.00(10)
C33Z C32Z H32Z 120.0
C31Z C32Z H32Z 120.0
C34Z C33Z C32Z 120.0
C34Z C33Z H33Z 120.0
C32Z C33Z H33Z 120.0
C33Z C34Z C35Z 120.0
C33Z C34Z H34Z 120.0
C35Z C34Z H34Z 120.0
C36Z C35Z C34Z 120.00(8)
C36Z C35Z H35Z 120.0
C34Z C35Z H35Z 120.0
C35Z C36Z C31Z 120.0
C35Z C36Z H36Z 120.0
C31Z C36Z H36Z 120.0
N8S C15S C16S 166(7)
C15S C16S H16A 109.5
C15S C16S H16B 109.5
H16A C16S H16B 109.5
C15S C16S H16C 109.5
H16A C16S H16C 109.5
H16B C16S H16C 109.5
N9S C17S C18S 174(9)
N10S C19S C20S 165(8)
N11S C21S C22S 155(6)
C21S C22S H22A 109.5
C21S C22S H22G 109.5
H22A C22S H22G 109.5
C21S C22S H22R 109.5
H22A C22S H22R 109.5
H22G C22S H22R 109.5
N12S C23S C24S 155(5)
C23S C24S H24A 109.5
C23S C24S H24B 109.5
H24A C24S H24B 109.5
C23S C24S H24C 109.5
H24A C24S H24C 109.5
H24B C24S H24C 109.5
N12A C23A C24A 171(8)
C23A C24A H24D 109.5
C23A C24A H24E 109.5
H24D C24A H24E 109.5
C23A C24A H24F 109.5
H24D C24A H24F 109.5
H24E C24A H24F 109.5
N13S C25S C26S 164(9)
C25S C26S H26A 109.7
C25S C26S H26B 108.5
H26A C26S H26B 109.5
C25S C26S H26C 110.2
H26A C26S H26C 109.5
H26B C26S H26C 109.5
N14S C27S C28S 167(6)
C27S C28S H28A 109.5
C27S C28S H28G 109.5
H28A C28S H28G 109.5
C27S C28S H28R 109.5
H28A C28S H28R 109.5
H28G C28S H28R 109.5
N15S C29S C30S 169(9)
C29S C30S H30A 109.5
C29S C30S H30G 109.5
H30A C30S H30G 109.5
C29S C30S H30R 109.5
H30A C30S H30R 109.5
H30G C30S H30R 109.5
N17S C33S C34S 167(9)
C2Z C1Z C6Z 120.0
C2Z C1Z H1Z 120.0
C6Z C1Z H1Z 120.0
C3Z C2Z C1Z 120.0
C3Z C2Z H2Z 120.0
C1Z C2Z H2Z 120.0
C4Z C3Z C2Z 120.0
C4Z C3Z H3Z 120.0
C2Z C3Z H3Z 120.0
C3Z C4Z C5Z 120.0
C3Z C4Z H4Z 120.0
C5Z C4Z H4Z 120.0
C4Z C5Z C6Z 120.0
C4Z C5Z H5Z 120.0
C6Z C5Z H5Z 120.0
C5Z C6Z C1Z 120.0
C5Z C6Z H6Z 120.0
C1Z C6Z H6Z 120.0
C8Z C7Z C12Z 120.0
C8Z C7Z H7Z 120.0
C12Z C7Z H7Z 120.0
C7Z C8Z C9Z 120.0
C7Z C8Z H8Z 120.0
C9Z C8Z H8Z 120.0
C10Z C9Z C8Z 120.0
C10Z C9Z H9Z 120.0
C8Z C9Z H9Z 120.0
C9Z C10Z C11Z 120.0
C9Z C10Z H10Z 120.0
C11Z C10Z H10Z 120.0
C12Z C11Z C10Z 120.0
C12Z C11Z H11Z 120.0
C10Z C11Z H11Z 120.0
C11Z C12Z C7Z 120.0
C11Z C12Z H12Z 120.0
C7Z C12Z H12Z 120.0
C14Z C13Z C18Z 120.0
C14Z C13Z H13Z 120.0
C18Z C13Z H13Z 120.0
C13Z C14Z C15Z 120.0
C13Z C14Z H14P 120.0
C15Z C14Z H14P 120.0
C16Z C15Z C14Z 120.0
C16Z C15Z H15Z 120.0
C14Z C15Z H15Z 120.0
C15Z C16Z C17Z 120.0
C15Z C16Z H16Z 120.0
C17Z C16Z H16Z 120.0
C16Z C17Z C18Z 120.0
C16Z C17Z H17Z 120.0
C18Z C17Z H17Z 120.0
C17Z C18Z C13Z 120.0
C17Z C18Z H18Z 120.0
C13Z C18Z H18Z 120.0
C20Z C19Z C24Z 120.0
C20Z C19Z H19Z 120.0
C24Z C19Z H19Z 120.0
C21Z C20Z C19Z 120.0
C21Z C20Z H20Z 120.0
C19Z C20Z H20Z 120.0
C20Z C21Z C22Z 120.0
C20Z C21Z H21Z 120.0
C22Z C21Z H21Z 120.0
C23Z C22Z C21Z 120.0
C23Z C22Z H22Z 120.0
C21Z C22Z H22Z 120.0
C22Z C23Z C24Z 120.0
C22Z C23Z H23Z 120.0
C24Z C23Z H23Z 120.0
C23Z C24Z C19Z 120.0
C23Z C24Z H24Z 120.0
C19Z C24Z H24Z 120.0
C26Z C25Z C30Z 120.0
C26Z C25Z H25Z 120.0
C30Z C25Z H25Z 120.0
C27Z C26Z C25Z 120.0
C27Z C26Z H26Z 120.0
C25Z C26Z H26Z 120.0
C26Z C27Z C28Z 120.0
C26Z C27Z H27Z 120.0
C28Z C27Z H27Z 120.0
C29Z C28Z C27Z 120.0
C29Z C28Z H28Z 120.0
C27Z C28Z H28Z 120.0
C30Z C29Z C28Z 120.0
C30Z C29Z H29Z 120.0
C28Z C29Z H29Z 120.0
C29Z C30Z C25Z 120.0
C29Z C30Z H30Z 120.0
C25Z C30Z H30Z 120.0
O2 S1 O1 114.9(19)
O2 S1 N200 123.6(19)
O1 S1 N200 103.0(16)
O2 S1 C1A 105.8(17)
O1 S1 C1A 101.3(15)
N200 S1 C1A 105.8(16)
O4 S2 O3 113(2)
O4 S2 N200 117(2)
O3 S2 N200 106.0(19)
O4 S2 C2A 104.8(19)
O3 S2 C2A 105.0(19)
N200 S2 C2A 110.0(16)
S1 N200 S2 126(2)
F3A C1A F1A 110(2)
F3A C1A F2A 112(2)
F1A C1A F2A 109(2)
F3A C1A S1 111(2)
F1A C1A S1 105.7(19)
F2A C1A S1 108.0(19)
F5A C2A F6A 110(3)
F5A C2A F4A 104(3)
F6A C2A F4A 111(3)
F5A C2A S2 113(2)
F6A C2A S2 111(2)
F4A C2A S2 108(2)
C10Y N1Y C6Y 107(2)
C10Y N1Y C2Y 109(2)
C6Y N1Y C2Y 110(2)
C10Y N1Y C14Y 109(2)
C6Y N1Y C14Y 113(2)
C2Y N1Y C14Y 109(2)
C3Y C2Y N1Y 118(3)
C3Y C2Y H2YA 107.8
N1Y C2Y H2YA 107.8
C3Y C2Y H2YB 107.8
N1Y C2Y H2YB 107.8
H2YA C2Y H2YB 107.2
C4Y C3Y C2Y 110(3)
C4Y C3Y H3YA 109.6
C2Y C3Y H3YA 109.6
C4Y C3Y H3YB 109.6
C2Y C3Y H3YB 109.6
H3YA C3Y H3YB 108.1
C5Y C4Y C3Y 113(3)
C5Y C4Y H4YA 109.0
C3Y C4Y H4YA 109.0
C5Y C4Y H4YB 109.0
C3Y C4Y H4YB 109.0
H4YA C4Y H4YB 107.8
C4Y C5Y H5YA 109.5
C4Y C5Y H5YB 109.5
H5YA C5Y H5YB 109.5
C4Y C5Y H5YC 109.5
H5YA C5Y H5YC 109.5
H5YB C5Y H5YC 109.5
C7Y C6Y N1Y 118(3)
C7Y C6Y H6YA 107.9
N1Y C6Y H6YA 107.9
C7Y C6Y H6YB 107.9
N1Y C6Y H6YB 107.9
H6YA C6Y H6YB 107.2
C8Y C7Y C6Y 112(3)
C8Y C7Y H7YA 109.1
C6Y C7Y H7YA 109.1
C8Y C7Y H7YB 109.1
C6Y C7Y H7YB 109.1
H7YA C7Y H7YB 107.8
C7Y C8Y C9Y 114(4)
C7Y C8Y H8YA 108.8
C9Y C8Y H8YA 108.8
C7Y C8Y H8YB 108.8
C9Y C8Y H8YB 108.8
H8YA C8Y H8YB 107.6
C8Y C9Y H9YA 109.5
C8Y C9Y H9YB 109.5
H9YA C9Y H9YB 109.5
C8Y C9Y H9YC 109.5
H9YA C9Y H9YC 109.5
H9YB C9Y H9YC 109.5
C11Y C10Y N1Y 119(3)
C11Y C10Y H10S 107.6
N1Y C10Y H10S 107.6
C11Y C10Y H10T 107.6
N1Y C10Y H10T 107.6
H10S C10Y H10T 107.0
C12Y C11Y C10Y 116(3)
C12Y C11Y H11A 108.3
C10Y C11Y H11A 108.3
C12Y C11Y H11G 108.3
C10Y C11Y H11G 108.3
H11A C11Y H11G 107.4
C11Y C12Y C13Y 122(4)
C11Y C12Y H12D 106.9
C13Y C12Y H12D 106.9
C11Y C12Y H12E 106.9
C13Y C12Y H12E 106.9
H12D C12Y H12E 106.7
C12Y C13Y H13A 109.5
C12Y C13Y H13G 109.5
H13A C13Y H13G 109.5
C12Y C13Y H13R 109.5
H13A C13Y H13R 109.5
H13G C13Y H13R 109.5
C15Y C14Y N1Y 119(3)
C15Y C14Y H14A 107.6
N1Y C14Y H14A 107.6
C15Y C14Y H14B 107.6
N1Y C14Y H14B 107.6
H14A C14Y H14B 107.0
C16Y C15Y C14Y 114(3)
C16Y C15Y H15A 108.8
C14Y C15Y H15A 108.8
C16Y C15Y H15B 108.8
C14Y C15Y H15B 108.8
H15A C15Y H15B 107.7
C17Y C16Y C15Y 116(4)
C17Y C16Y H16D 108.4
C15Y C16Y H16D 108.4
C17Y C16Y H16E 108.4
C15Y C16Y H16E 108.4
H16D C16Y H16E 107.4
C16Y C17Y H17A 109.5
C16Y C17Y H17B 109.5
H17A C17Y H17B 109.5
C16Y C17Y H17C 109.5
H17A C17Y H17C 109.5
H17B C17Y H17C 109.5

loop_
_geom_bond_atom_site_label_1
_geom_bond_atom_site_label_2
_geom_bond_distance
Fe1 N3F 1.953(15)
Fe1 N3M 1.986(15)
Fe1 N2B 1.995(17)
Fe1 N4F 2.008(19)
Fe1 N1B 2.03(2)
Fe1 N4M 2.04(2)
Fe2 N3B 1.947(17)
Fe2 N3N 1.995(16)
Fe2 N4B 2.00(2)
Fe2 N2C 1.998(17)
Fe2 N4N 2.02(2)
Fe2 N1C 2.043(19)
Fe3 N3C 1.937(16)
Fe3 N2D 1.989(15)
Fe3 N4O 2.000(19)
Fe3 N3O 2.025(14)
Fe3 N4C 2.06(2)
Fe3 N1D 2.076(19)
Fe4 N3D 1.955(14)
Fe4 N3P 1.960(13)
Fe4 N2E 1.984(14)
Fe4 N4P 2.006(17)
Fe4 N4D 2.019(16)
Fe4 N1E 2.043(17)
Fe5 N3E 1.938(14)
Fe5 N3Q 1.949(15)
Fe5 N2F 1.985(13)
Fe5 N4E 2.000(19)
Fe5 N4Q 2.022(19)
Fe5 N1F 2.056(16)
Fe6 N2H 1.957(15)
Fe6 N2I 1.958(15)
Fe6 N2M 1.982(14)
Fe6 N1I 2.009(18)
Fe6 N1M 2.043(19)
Fe6 N1H 2.071(18)
Fe7 N4H 1.968(19)
Fe7 N2N 1.970(15)
Fe7 N3H 1.972(14)
Fe7 N2L 1.974(15)
Fe7 N1L 2.052(19)
Fe7 N1N 2.059(18)
Fe8 N3L 1.950(15)
Fe8 N1O 1.99(2)
Fe8 N3K 1.996(14)
Fe8 N2O 1.998(15)
Fe8 N4K 2.010(17)
Fe8 N4L 2.06(2)
Fe9 N2K 1.954(15)
Fe9 N2P 1.974(13)
Fe9 N3J 1.979(14)
Fe9 N1K 2.019(18)
Fe9 N4J 2.026(17)
Fe9 N1P 2.059(18)
Fe10 N2J 1.933(14)
Fe10 N2Q 1.959(13)
Fe10 N3I 1.962(14)
Fe10 N4I 2.029(17)
Fe10 N1Q 2.032(17)
Fe10 N1J 2.043(17)
F1B C15B 1.344(8)
F2B C16B 1.346(8)
F3B C18B 1.344(8)
F4B C19B 1.345(8)
F5B C4B 1.347(12)
F6B C29B 1.361(12)
N1B C8B 1.275(15)
N1B C1B 1.414(9)
N2B C13B 1.336(10)
N2B C9B 1.350(8)
N3B C20B 1.332(10)
N3B C24B 1.353(8)
N4B C25B 1.292(15)
N4B C26B 1.420(9)
C1B C2B 1.393(10)
C1B C6B 1.394(10)
C2B C3B 1.379(10)
C2B H2B 0.9500
C3B C4B 1.369(13)
C3B H3B 0.9500
C4B C5B 1.372(13)
C5B C6B 1.384(10)
C5B H5B 0.9500
C6B H6B 0.9500
C8B C9B 1.464(8)
C8B H8B 0.9500
C9B C10B 1.390(10)
C10B C11B 1.386(9)
C10B H10B 0.9500
C11B C12B 1.398(9)
C11B H11B 0.9500
C12B C13B 1.385(10)
C12B C14B 1.489(9)
C13B H13B 0.9500
C14B C19B 1.387(9)
C14B C15B 1.390(9)
C15B C16B 1.373(9)
C16B C17B 1.379(9)
C17B C18B 1.399(9)
C17B C21B 1.488(9)
C18B C19B 1.365(9)
C20B C21B 1.381(10)
C20B H20B 0.9500
C21B C22B 1.400(9)
C22B C23B 1.387(9)
C22B H22B 0.9500
C23B C24B 1.384(10)
C23B H23B 0.9500
C24B C25B 1.467(8)
C25B H25B 0.9500
C26B C27B 1.391(10)
C26B C31B 1.391(10)
C27B C28B 1.379(10)
C27B H27B 0.9500
C28B C29B 1.363(13)
C28B H28B 0.9500
C29B C30B 1.376(13)
C30B C31B 1.378(10)
C30B H30B 0.9500
C31B H31B 0.9500
F1C C15C 1.345(8)
F2C C16C 1.346(8)
F3C C18C 1.350(8)
F4C C19C 1.344(8)
F5C C4C 1.373(12)
F6C C29C 1.366(12)
N1C C8C 1.289(15)
N1C C1C 1.419(9)
N2C C13C 1.335(10)
N2C C9C 1.348(8)
N3C C20C 1.327(10)
N3C C24C 1.350(8)
N4C C25C 1.281(15)
N4C C26C 1.414(9)
C1C C6C 1.384(10)
C1C C2C 1.392(10)
C2C C3C 1.386(10)
C2C H2C 0.9500
C3C C4C 1.353(13)
C3C H3C 0.9500
C4C C5C 1.366(13)
C5C C6C 1.383(10)
C5C H5C 0.9500
C6C H6C 0.9500
C8C C9C 1.469(8)
C8C H8C 0.9500
C9C C10C 1.387(9)
C10C C11C 1.393(9)
C10C H10C 0.9500
C11C C12C 1.392(9)
C11C H11C 0.9500
C12C C13C 1.389(10)
C12C C14C 1.489(9)
C13C H13C 0.9500
C14C C19C 1.386(9)
C14C C15C 1.388(9)
C15C C16C 1.381(9)
C16C C17C 1.388(9)
C17C C18C 1.389(9)
C17C C21C 1.489(9)
C18C C19C 1.375(9)
C20C C21C 1.393(10)
C20C H20C 0.9500
C21C C22C 1.391(9)
C22C C23C 1.390(9)
C22C H22C 0.9500
C23C C24C 1.384(9)
C23C H23C 0.9500
C24C C25C 1.472(8)
C25C H25C 0.9500
C26C C31C 1.383(10)
C26C C27C 1.389(10)
C27C C28C 1.385(10)
C27C H27C 0.9500
C28C C29C 1.362(13)
C28C H28C 0.9500
C29C C30C 1.362(14)
C30C C31C 1.383(10)
C30C H30C 0.9500
C31C H31C 0.9500
F1D C15D 1.347(8)
F2D C16D 1.350(8)
F3D C18D 1.345(8)
F4D C19D 1.343(8)
F5D C4D 1.360(12)
F6D C29D 1.353(12)
N1D C8D 1.279(15)
N1D C1D 1.422(9)
N2D C13D 1.333(10)
N2D C9D 1.344(8)
N3D C20D 1.333(10)
N3D C24D 1.353(8)
N4D C25D 1.289(14)
N4D C26D 1.418(9)
C1D C6D 1.385(10)
C1D C2D 1.393(10)
C2D C3D 1.378(9)
C2D H2D 0.9500
C3D C4D 1.376(13)
C3D H3D 0.9500
C4D C5D 1.368(13)
C5D C6D 1.382(9)
C5D H5D 0.9500
C6D H6D 0.9500
C8D C9D 1.461(8)
C8D H8D 0.9500
C9D C10D 1.391(9)
C10D C11D 1.382(9)
C10D H10D 0.9500
C11D C12D 1.395(9)
C11D H11D 0.9500
C12D C13D 1.389(10)
C12D C14D 1.490(9)
C13D H13D 0.9500
C14D C15D 1.386(9)
C14D C19D 1.391(9)
C15D C16D 1.377(9)
C16D C17D 1.379(9)
C17D C18D 1.390(9)
C17D C21D 1.490(9)
C18D C19D 1.374(9)
C20D C21D 1.387(10)
C20D H20D 0.9500
C21D C22D 1.395(9)
C22D C23D 1.392(9)
C22D H22D 0.9500
C23D C24D 1.385(9)
C23D H23D 0.9500
C24D C25D 1.471(8)
C25D H25D 0.9500
C26D C31D 1.390(10)
C26D C27D 1.391(10)
C27D C28D 1.380(9)
C27D H27D 0.9500
C28D C29D 1.364(13)
C28D H28D 0.9500
C29D C30D 1.368(13)
C30D C31D 1.380(9)
C30D H30D 0.9500
C31D H31D 0.9500
F1E C15E 1.346(8)
F2E C16E 1.349(8)
F3E C18E 1.347(8)
F4E C19E 1.348(8)
F5E C4E 1.358(12)
F6E C29E 1.358(12)
N1E C8E 1.295(14)
N1E C1E 1.415(9)
N2E C13E 1.328(10)
N2E C9E 1.348(8)
N3E C20E 1.336(10)
N3E C24E 1.346(8)
N4E C25E 1.306(15)
N4E C26E 1.415(9)
C1E C6E 1.385(10)
C1E C2E 1.395(10)
C2E C3E 1.379(9)
C2E H2E 0.9500
C3E C4E 1.358(13)
C3E H3E 0.9500
C4E C5E 1.371(13)
C5E C6E 1.383(9)
C5E H5E 0.9500
C6E H6E 0.9500
C8E C9E 1.467(8)
C8E H8E 0.9500
C9E C10E 1.382(9)
C10E C11E 1.392(9)
C10E H10E 0.9500
C11E C12E 1.397(9)
C11E H11E 0.9500
C12E C13E 1.383(9)
C12E C14E 1.488(9)
C13E H13E 0.9500
C14E C15E 1.385(9)
C14E C19E 1.388(9)
C15E C16E 1.377(9)
C16E C17E 1.388(9)
C17E C18E 1.384(9)
C17E C21E 1.489(9)
C18E C19E 1.376(9)
C20E C21E 1.384(10)
C20E H20E 0.9500
C21E C22E 1.390(9)
C22E C23E 1.390(9)
C22E H22E 0.9500
C23E C24E 1.387(9)
C23E H23E 0.9500
C24E C25E 1.470(8)
C25E H25E 0.9500
C26E C27E 1.389(10)
C26E C31E 1.389(10)
C27E C28E 1.383(9)
C27E H27E 0.9500
C28E C29E 1.368(13)
C28E H28E 0.9500
C29E C30E 1.362(13)
C30E C31E 1.383(9)
C30E H30E 0.9500
C31E H31E 0.9500
F1F C15F 1.345(6)
F2F C16F 1.346(6)
F3F C18F 1.346(6)
F4F C19F 1.345(6)
F5F C4F 1.361(9)
F6F C29F 1.364(9)
N1F C8F 1.289(11)
N1F C1F 1.412(6)
N2F C13F 1.331(7)
N2F C9F 1.347(6)
N3F C20F 1.338(7)
N3F C24F 1.344(6)
N4F C25F 1.279(11)
N4F C26F 1.414(6)
C1F C2F 1.385(7)
C1F C6F 1.391(7)
C2F C3F 1.383(7)
C2F H2F 0.9500
C3F C4F 1.364(10)
C3F H3F 0.9500
C4F C5F 1.367(10)
C5F C6F 1.382(7)
C5F H5F 0.9500
C6F H6F 0.9500
C8F C9F 1.467(6)
C8F H8F 0.9500
C9F C10F 1.389(7)
C10F C11F 1.387(7)
C10F H10F 0.9500
C11F C12F 1.390(7)
C11F H11F 0.9500
C12F C13F 1.389(7)
C12F C14F 1.488(7)
C13F H13F 0.9500
C14F C19F 1.384(7)
C14F C15F 1.388(7)
C15F C16F 1.375(6)
C16F C17F 1.384(7)
C17F C18F 1.388(7)
C17F C21F 1.491(7)
C18F C19F 1.374(6)
C20F C21F 1.389(7)
C20F H20F 0.9500
C21F C22F 1.393(7)
C22F C23F 1.391(7)
C22F H22F 0.9500
C23F C24F 1.386(7)
C23F H23F 0.9500
C24F C25F 1.469(6)
C25F H25F 0.9500
C26F C31F 1.387(7)
C26F C27F 1.389(7)
C27F C28F 1.385(7)
C27F H27F 0.9500
C28F C29F 1.362(10)
C28F H28F 0.9500
C29F C30F 1.369(10)
C30F C31F 1.381(7)
C30F H30F 0.9500
C31F H31F 0.9500
F1H C15H 1.350(8)
F2H C16H 1.350(8)
F3H C18H 1.345(8)
F4H C19H 1.350(8)
F5H C4H 1.360(12)
F6H C29H 1.362(12)
N1H C8H 1.277(14)
N1H C1H 1.412(9)
N2H C13H 1.339(10)
N2H C9H 1.348(8)
N3H C20H 1.334(10)
N3H C24H 1.347(8)
N4H C25H 1.303(14)
N4H C26H 1.411(9)
C1H C6H 1.391(10)
C1H C2H 1.394(10)
C2H C3H 1.380(10)
C2H H2H 0.9500
C3H C4H 1.360(13)
C3H H3H 0.9500
C4H C5H 1.374(13)
C5H C6H 1.377(9)
C5H H5H 0.9500
C6H H6H 0.9500
C8H C9H 1.465(8)
C8H H8H 0.9500
C9H C10H 1.392(9)
C10H C11H 1.379(9)
C10H H10H 0.9500
C11H C12H 1.402(9)
C11H H11H 0.9500
C12H C13H 1.382(10)
C12H C14H 1.492(9)
C13H H13H 0.9500
C14H C19H 1.389(9)
C14H C15H 1.391(9)
C15H C16H 1.372(9)
C16H C17H 1.390(9)
C17H C18H 1.392(9)
C17H C21H 1.488(9)
C18H C19H 1.374(9)
C20H C21H 1.388(10)
C20H H20H 0.9500
C21H C22H 1.398(9)
C22H C23H 1.389(9)
C22H H22H 0.9500
C23H C24H 1.393(9)
C23H H23H 0.9500
C24H C25H 1.464(8)
C25H H25H 0.9500
C26H C27H 1.391(10)
C26H C31H 1.393(10)
C27H C28H 1.375(9)
C27H H27H 0.9500
C28H C29H 1.367(13)
C28H H28H 0.9500
C29H C30H 1.368(13)
C30H C31H 1.376(9)
C30H H30H 0.9500
C31H H31H 0.9500
F1I C15I 1.344(8)
F2I C16I 1.353(8)
F3I C18I 1.346(8)
F4I C19I 1.346(8)
F5I C4I 1.359(12)
F6I C29I 1.360(12)
N1I C8I 1.284(14)
N1I C1I 1.417(9)
N2I C13I 1.341(10)
N2I C9I 1.345(8)
N3I C20I 1.331(10)
N3I C24I 1.350(8)
N4I C25I 1.312(14)
N4I C26I 1.422(9)
C1I C2I 1.386(10)
C1I C6I 1.387(10)
C2I C3I 1.385(10)
C2I H2I 0.9500
C3I C4I 1.366(13)
C3I H3I 0.9500
C4I C5I 1.375(13)
C5I C6I 1.381(10)
C5I H5I 0.9500
C6I H6I 0.9500
C8I C9I 1.469(8)
C8I H8I 0.9500
C9I C10I 1.382(9)
C10I C11I 1.390(9)
C10I H10I 0.9500
C11I C12I 1.396(9)
C11I H11I 0.9500
C12I C13I 1.389(10)
C12I C14I 1.489(9)
C13I H13I 0.9500
C14I C15I 1.389(9)
C14I C19I 1.396(9)
C15I C16I 1.381(9)
C16I C17I 1.389(9)
C17I C18I 1.385(9)
C17I C21I 1.490(9)
C18I C19I 1.370(9)
C20I C21I 1.387(10)
C20I H20I 0.9500
C21I C22I 1.391(9)
C22I C23I 1.390(9)
C22I H22I 0.9500
C23I C24I 1.384(9)
C23I H23I 0.9500
C24I C25I 1.469(8)
C25I H25I 0.9500
C26I C31I 1.382(10)
C26I C27I 1.397(10)
C27I C28I 1.374(9)
C27I H27I 0.9500
C28I C29I 1.366(13)
C28I H28I 0.9500
C29I C30I 1.361(13)
C30I C31I 1.381(9)
C30I H30I 0.9500
C31I H31I 0.9500
F1J C15J 1.347(8)
F2J C16J 1.346(8)
F3J C18J 1.346(8)
F4J C19J 1.347(8)
F5J C4J 1.369(12)
F6J C29J 1.362(12)
N1J C8J 1.295(14)
N1J C1J 1.415(9)
N2J C13J 1.336(10)
N2J C9J 1.350(8)
N3J C20J 1.339(10)
N3J C24J 1.347(8)
N4J C25J 1.311(14)
N4J C26J 1.425(9)
C1J C6J 1.389(10)
C1J C2J 1.389(10)
C2J C3J 1.379(9)
C2J H2J 0.9500
C3J C4J 1.371(13)
C3J H3J 0.9500
C4J C5J 1.366(13)
C5J C6J 1.379(9)
C5J H5J 0.9500
C6J H6J 0.9500
C8J C9J 1.465(8)
C8J H8J 0.9500
C9J C10J 1.387(9)
C10J C11J 1.389(9)
C10J H10J 0.9500
C11J C12J 1.396(9)
C11J H11J 0.9500
C12J C13J 1.385(10)
C12J C14J 1.490(9)
C13J H13J 0.9500
C14J C19J 1.386(9)
C14J C15J 1.388(9)
C15J C16J 1.375(9)
C16J C17J 1.384(9)
C17J C18J 1.384(9)
C17J C21J 1.490(9)
C18J C19J 1.377(9)
C20J C21J 1.383(10)
C20J H20J 0.9500
C21J C22J 1.394(9)
C22J C23J 1.394(9)
C22J H22J 0.9500
C23J C24J 1.382(9)
C23J H23J 0.9500
C24J C25J 1.471(8)
C25J H25J 0.9500
C26J C31J 1.387(10)
C26J C27J 1.394(10)
C27J C28J 1.383(9)
C27J H27J 0.9500
C28J C29J 1.365(13)
C28J H28J 0.9500
C29J C30J 1.369(13)
C30J C31J 1.376(9)
C30J H30J 0.9500
C31J H31J 0.9500
F1K C15K 1.349(8)
F2K C16K 1.345(8)
F3K C18K 1.344(8)
F4K C19K 1.342(8)
F5K C4K 1.364(12)
F6K C29K 1.362(12)
N1K C8K 1.286(14)
N1K C1K 1.418(9)
N2K C13K 1.330(10)
N2K C9K 1.350(8)
N3K C20K 1.332(10)
N3K C24K 1.349(8)
N4K C25K 1.286(14)
N4K C26K 1.421(9)
C1K C2K 1.387(10)
C1K C6K 1.389(10)
C2K C3K 1.384(9)
C2K H2K 0.9500
C3K C4K 1.371(13)
C3K H3K 0.9500
C4K C5K 1.368(13)
C5K C6K 1.383(9)
C5K H5K 0.9500
C6K H6K 0.9500
C8K C9K 1.466(8)
C8K H8K 0.9500
C9K C10K 1.382(9)
C10K C11K 1.392(9)
C10K H10K 0.9500
C11K C12K 1.395(9)
C11K H11K 0.9500
C12K C13K 1.391(10)
C12K C14K 1.488(9)
C13K H13K 0.9500
C14K C15K 1.382(9)
C14K C19K 1.391(9)
C15K C16K 1.373(9)
C16K C17K 1.388(9)
C17K C18K 1.386(9)
C17K C21K 1.485(9)
C18K C19K 1.371(9)
C20K C21K 1.388(9)
C20K H20K 0.9500
C21K C22K 1.396(9)
C22K C23K 1.388(9)
C22K H22K 0.9500
C23K C24K 1.387(9)
C23K H23K 0.9500
C24K C25K 1.462(8)
C25K H25K 0.9500
C26K C27K 1.381(10)
C26K C31K 1.385(10)
C27K C28K 1.379(9)
C27K H27K 0.9500
C28K C29K 1.374(13)
C28K H28K 0.9500
C29K C30K 1.365(13)
C30K C31K 1.382(9)
C30K H30K 0.9500
C31K H31K 0.9500
F1L C15L 1.347(8)
F2L C16L 1.348(8)
F3L C18L 1.349(8)
F4L C19L 1.345(8)
F5L C4L 1.367(12)
F6L C29L 1.357(12)
N1L C8L 1.286(14)
N1L C1L 1.420(9)
N2L C13L 1.336(10)
N2L C9L 1.348(8)
N3L C20L 1.342(10)
N3L C24L 1.347(8)
N4L C25L 1.294(15)
N4L C26L 1.417(9)
C1L C6L 1.387(10)
C1L C2L 1.389(10)
C2L C3L 1.385(10)
C2L H2L 0.9500
C3L C4L 1.366(13)
C3L H3L 0.9500
C4L C5L 1.375(13)
C5L C6L 1.380(9)
C5L H5L 0.9500
C6L H6L 0.9500
C8L C9L 1.466(8)
C8L H8L 0.9500
C9L C10L 1.387(9)
C10L C11L 1.389(9)
C10L H10L 0.9500
C11L C12L 1.394(9)
C11L H11L 0.9500
C12L C13L 1.388(10)
C12L C14L 1.482(9)
C13L H13L 0.9500
C14L C19L 1.387(9)
C14L C15L 1.389(9)
C15L C16L 1.375(9)
C16L C17L 1.388(9)
C17L C18L 1.390(9)
C17L C21L 1.492(9)
C18L C19L 1.371(9)
C20L C21L 1.395(10)
C20L H20L 0.9500
C21L C22L 1.391(9)
C22L C23L 1.390(9)
C22L H22L 0.9500
C23L C24L 1.388(9)
C23L H23L 0.9500
C24L C25L 1.472(8)
C25L H25L 0.9500
C26L C31L 1.386(10)
C26L C27L 1.391(10)
C27L C28L 1.379(10)
C27L H27L 0.9500
C28L C29L 1.376(13)
C28L H28L 0.9500
C29L C30L 1.361(13)
C30L C31L 1.381(10)
C30L H30L 0.9500
C31L H31L 0.9500
F1M C15M 1.345(8)
F2M C16M 1.344(8)
F3M C18M 1.344(8)
F4M C19M 1.348(8)
F5M C4M 1.364(12)
F6M C29M 1.370(13)
N1M C8M 1.286(14)
N1M C1M 1.420(9)
N2M C13M 1.338(10)
N2M C9M 1.344(8)
N3M C20M 1.341(10)
N3M C24M 1.342(8)
N4M C25M 1.272(15)
N4M C26M 1.418(9)
C1M C2M 1.387(10)
C1M C6M 1.391(10)
C2M C3M 1.390(10)
C2M H2M 0.9500
C3M C4M 1.368(13)
C3M H3M 0.9500
C4M C5M 1.362(13)
C5M C6M 1.387(10)
C5M H5M 0.9500
C6M H6M 0.9500
C8M C9M 1.468(8)
C8M H8M 0.9500
C9M C10M 1.389(9)
C10M C11M 1.396(9)
C10M H10M 0.9500
C11M C12M 1.388(9)
C11M H11M 0.9500
C12M C13M 1.387(10)
C12M C14M 1.494(9)
C13M H13M 0.9500
C14M C19M 1.382(9)
C14M C15M 1.383(9)
C15M C16M 1.381(9)
C16M C17M 1.387(9)
C17M C18M 1.387(9)
C17M C21M 1.494(9)
C18M C19M 1.379(9)
C20M C21M 1.388(10)
C20M H20M 0.9500
C21M C22M 1.394(9)
C22M C23M 1.393(9)
C22M H22M 0.9500
C23M C24M 1.387(9)
C23M H23M 0.9500
C24M C25M 1.471(8)
C25M H25M 0.9500
C26M C31M 1.383(10)
C26M C27M 1.384(10)
C27M C28M 1.382(10)
C27M H27M 0.9500
C28M C29M 1.371(14)
C28M H28M 0.9500
C29M C30M 1.367(14)
C30M C31M 1.388(10)
C30M H30M 0.9500
C31M H31M 0.9500
F1N C15N 1.340(8)
F2N C16N 1.348(8)
F3N C18N 1.348(8)
F4N C19N 1.344(8)
F5N C4N 1.365(12)
F6N C29N 1.355(12)
N1N C8N 1.280(14)
N1N C1N 1.416(9)
N2N C13N 1.336(10)
N2N C9N 1.350(8)
N3N C20N 1.337(10)
N3N C24N 1.348(8)
N4N C25N 1.277(15)
N4N C26N 1.416(9)
C1N C6N 1.385(10)
C1N C2N 1.393(10)
C2N C3N 1.382(10)
C2N H2N 0.9500
C3N C4N 1.369(13)
C3N H3N 0.9500
C4N C5N 1.373(13)
C5N C6N 1.381(10)
C5N H5N 0.9500
C6N H6N 0.9500
C8N C9N 1.472(8)
C8N H8N 0.9500
C9N C10N 1.388(9)
C10N C11N 1.389(9)
C10N H10N 0.9500
C11N C12N 1.396(9)
C11N H11N 0.9500
C12N C13N 1.378(10)
C12N C14N 1.494(9)
C13N H13N 0.9500
C14N C15N 1.383(9)
C14N C19N 1.388(9)
C15N C16N 1.380(9)
C16N C17N 1.380(9)
C17N C18N 1.389(9)
C17N C21N 1.495(9)
C18N C19N 1.374(9)
C20N C21N 1.383(10)
C20N H20N 0.9500
C21N C22N 1.394(9)
C22N C23N 1.392(9)
C22N H22N 0.9500
C23N C24N 1.391(10)
C23N H23N 0.9500
C24N C25N 1.465(8)
C25N H25N 0.9500
C26N C27N 1.384(10)
C26N C31N 1.389(10)
C27N C28N 1.382(10)
C27N H27N 0.9500
C28N C29N 1.365(13)
C28N H28N 0.9500
C29N C30N 1.366(13)
C30N C31N 1.382(10)
C30N H30N 0.9500
C31N H31N 0.9500
F1O C15O 1.344(8)
F2O C16O 1.349(8)
F3O C18O 1.346(8)
F4O C19O 1.349(8)
F5O C4O 1.364(13)
F6O C29O 1.353(12)
N1O C8O 1.275(15)
N1O C1O 1.420(9)
N2O C13O 1.337(10)
N2O C9O 1.345(8)
N3O C20O 1.333(10)
N3O C24O 1.345(8)
N4O C25O 1.296(15)
N4O C26O 1.428(9)
C1O C6O 1.384(10)
C1O C2O 1.392(10)
C2O C3O 1.382(10)
C2O H2O 0.9500
C3O C4O 1.375(14)
C3O H3O 0.9500
C4O C5O 1.362(14)
C5O C6O 1.386(10)
C5O H5O 0.9500
C6O H6O 0.9500
C8O C9O 1.472(8)
C8O H8O 0.9500
C9O C10O 1.388(9)
C10O C11O 1.393(9)
C10O H10O 0.9500
C11O C12O 1.390(9)
C11O H11O 0.9500
C12O C13O 1.385(10)
C12O C14O 1.492(9)
C13O H13O 0.9500
C14O C15O 1.383(9)
C14O C19O 1.385(9)
C15O C16O 1.378(9)
C16O C17O 1.383(9)
C17O C18O 1.388(9)
C17O C21O 1.488(9)
C18O C19O 1.379(9)
C20O C21O 1.386(10)
C20O H20O 0.9500
C21O C22O 1.387(9)
C22O C23O 1.385(9)
C22O H22O 0.9500
C23O C24O 1.393(9)
C23O H23O 0.9500
C24O C25O 1.460(8)
C25O H25O 0.9500
C26O C31O 1.388(10)
C26O C27O 1.391(10)
C27O C28O 1.381(10)
C27O H27O 0.9500
C28O C29O 1.372(13)
C28O H28O 0.9500
C29O C30O 1.357(13)
C30O C31O 1.385(10)
C30O H30O 0.9500
C31O H31O 0.9500
F1P C15P 1.344(8)
F2P C16P 1.344(8)
F3P C18P 1.348(8)
F4P C19P 1.346(8)
F5P C4P 1.366(13)
F6P C29P 1.372(12)
N1P C8P 1.277(14)
N1P C1P 1.419(9)
N2P C13P 1.337(10)
N2P C9P 1.346(8)
N3P C20P 1.329(10)
N3P C24P 1.347(8)
N4P C25P 1.283(14)
N4P C26P 1.416(9)
C1P C6P 1.385(10)
C1P C2P 1.389(10)
C2P C3P 1.381(10)
C2P H2P 0.9500
C3P C4P 1.367(14)
C3P H3P 0.9500
C4P C5P 1.361(14)
C5P C6P 1.389(10)
C5P H5P 0.9500
C6P H6P 0.9500
C8P C9P 1.467(8)
C8P H8P 0.9500
C9P C10P 1.390(9)
C10P C11P 1.390(9)
C10P H10P 0.9500
C11P C12P 1.397(9)
C11P H11P 0.9500
C12P C13P 1.387(9)
C12P C14P 1.490(9)
C13P H13P 0.9500
C14P C19P 1.386(9)
C14P C15P 1.387(9)
C15P C16P 1.373(9)
C16P C17P 1.388(9)
C17P C18P 1.384(9)
C17P C21P 1.494(9)
C18P C19P 1.380(9)
C20P C21P 1.391(9)
C20P H20P 0.9500
C21P C22P 1.390(9)
C22P C23P 1.391(9)
C22P H22P 0.9500
C23P C24P 1.388(9)
C23P H23P 0.9500
C24P C25P 1.470(8)
C25P H25P 0.9500
C26P C31P 1.386(10)
C26P C27P 1.389(10)
C27P C28P 1.388(10)
C27P H27P 0.9500
C28P C29P 1.361(14)
C28P H28P 0.9500
C29P C30P 1.365(14)
C30P C31P 1.382(10)
C30P H30P 0.9500
C31P H31P 0.9500
F1Q C15Q 1.344(8)
F2Q C16Q 1.343(8)
F3Q C18Q 1.346(8)
F4Q C19Q 1.350(8)
F5Q C4Q 1.375(12)
F6Q C29Q 1.366(13)
N1Q C8Q 1.286(14)
N1Q C1Q 1.418(9)
N2Q C13Q 1.339(10)
N2Q C9Q 1.347(8)
N3Q C20Q 1.347(10)
N3Q C24Q 1.350(8)
N4Q C25Q 1.281(14)
N4Q C26Q 1.418(9)
C1Q C6Q 1.385(10)
C1Q C2Q 1.391(10)
C2Q C3Q 1.385(9)
C2Q H2Q 0.9500
C3Q C4Q 1.373(13)
C3Q H3Q 0.9500
C4Q C5Q 1.359(13)
C5Q C6Q 1.381(9)
C5Q H5Q 0.9500
C6Q H6Q 0.9500
C8Q C9Q 1.475(8)
C8Q H8Q 0.9500
C9Q C10Q 1.391(9)
C10Q C11Q 1.393(9)
C10Q H10Q 0.9500
C11Q C12Q 1.393(9)
C11Q H11Q 0.9500
C12Q C13Q 1.383(9)
C12Q C14Q 1.494(9)
C13Q H13Q 0.9500
C14Q C19Q 1.386(9)
C14Q C15Q 1.389(9)
C15Q C16Q 1.381(9)
C16Q C17Q 1.391(9)
C17Q C18Q 1.392(9)
C17Q C21Q 1.497(9)
C18Q C19Q 1.378(9)
C20Q C21Q 1.385(10)
C20Q H20Q 0.9500
C21Q C22Q 1.393(9)
C22Q C23Q 1.388(9)
C22Q H22Q 0.9500
C23Q C24Q 1.381(9)
C23Q H23Q 0.9500
C24Q C25Q 1.470(8)
C25Q H25Q 0.9500
C26Q C31Q 1.385(10)
C26Q C27Q 1.391(10)
C27Q C28Q 1.383(10)
C27Q H27Q 0.9500
C28Q C29Q 1.356(13)
C28Q H28Q 0.9500
C29Q C30Q 1.371(14)
C30Q C31Q 1.380(10)
C30Q H30Q 0.9500
C31Q H31Q 0.9500
P1 F5 1.582(19)
P1 F1 1.583(19)
P1 F4 1.609(19)
P1 F3 1.614(18)
P1 F6 1.62(2)
P1 F2 1.66(2)
P2 F12 1.600(14)
P2 F8 1.600(14)
P2 F9 1.600(14)
P2 F7 1.600(14)
P2 F10 1.600(14)
P2 F11 1.600(14)
P3 F15 1.52(2)
P3 F16 1.52(2)
P3 F17 1.58(2)
P3 F14 1.59(2)
P3 F13 1.60(2)
P3 F18 1.61(2)
P4 F19 1.60(2)
P4 F20 1.60(2)
P4 F21 1.61(2)
P4 F23 1.61(2)
P4 F24 1.63(2)
P4 F22 1.65(2)
P5 F25 1.575(17)
P5 F30 1.577(16)
P5 F28 1.590(16)
P5 F29 1.595(17)
P5 F27 1.601(16)
P5 F26 1.631(18)
P6 F31 1.53(2)
P6 F34 1.59(2)
P6 F33 1.60(2)
P6 F35 1.62(2)
P6 F36 1.62(2)
P6 F32 1.63(2)
P7 F40 1.50(2)
P7 F38 1.59(2)
P7 F42 1.61(2)
P7 F37 1.61(2)
P7 F39 1.63(2)
P7 F41 1.64(2)
P7' F40' 1.51(3)
P7' F38' 1.58(3)
P7' F37' 1.61(3)
P7' F42' 1.62(2)
P7' F41' 1.63(3)
P7' F39' 1.64(3)
P8 F47 1.58(2)
P8 F44 1.60(2)
P8 F43 1.60(2)
P8 F46 1.60(2)
P8 F48 1.61(2)
P8 F45 1.63(2)
P9 F53 1.609(12)
P9 F50 1.609(12)
P9 F51 1.610(12)
P9 F49 1.609(12)
P9 F52 1.610(12)
P9 F54 1.610(12)
P10 F55 1.53(2)
P10 F56 1.559(15)
P10 F59 1.559(15)
P10 F58 1.56(2)
P10 F57 1.59(2)
P10 F60 1.66(3)
P11 F62 1.654(12)
P11 F63 1.654(12)
P11 F66 1.654(12)
P11 F64 1.654(12)
P11 F65 1.654(12)
P11 F61 1.654(12)
P12 F68 1.613(11)
P12 F67 1.613(11)
P12 F72 1.613(11)
P12 F71 1.613(11)
P12 F69 1.613(11)
P12 F70 1.613(11)
P12' F67' 1.61(2)
P12' F71' 1.61(2)
P12' F68' 1.61(2)
P12' F72' 1.62(2)
P12' F69' 1.62(2)
P12' F70' 1.62(2)
P13 F73 1.51(3)
P13 F76 1.56(3)
P13 F77 1.60(3)
P13 F78 1.61(3)
P13 F74 1.62(3)
P13 F75 1.70(3)
P13' F73' 1.51(4)
P13' F76' 1.57(4)
P13' F77' 1.59(3)
P13' F74' 1.61(3)
P13' F78' 1.61(3)
P13' F75' 1.70(4)
P14 F81 1.591(12)
P14 F80 1.591(12)
P14 F79 1.591(12)
P14 F83 1.591(12)
P14 F82 1.591(12)
P14 F84 1.592(12)
P15 F87 1.54(3)
P15 F90 1.54(2)
P15 F86 1.60(3)
P15 F85 1.60(3)
P15 F88 1.70(3)
P15 F89 1.75(3)
P16 F92 1.57(3)
P16 F95 1.58(3)
P16 F96 1.59(3)
P16 F93 1.59(3)
P16 F91 1.63(3)
P16 F94 1.70(3)
P17 F100 1.645(14)
P17 F102 1.645(14)
P17 F99 1.645(14)
P17 F97 1.645(14)
P17 F98 1.645(14)
P17 F101 1.645(14)
P18 F106 1.618(10)
P18 F107 1.618(10)
P18 F105 1.618(10)
P18 F103 1.618(9)
P18 F108 1.618(9)
P18 F104 1.618(9)
P18' F203 1.618(10)
P18' F207 1.618(10)
P18' F206 1.618(10)
P18' F205 1.618(10)
P18' F204 1.618(10)
P18' F208 1.618(9)
P19 F112 1.611(17)
P19 F113 1.611(17)
P19 F110 1.611(17)
P19 F111 1.611(17)
P19 F109 1.611(17)
P19 F114 1.611(17)
P20 F120 1.49(5)
P20 F118 1.53(5)
P20 F117 1.57(4)
P20 F116 1.57(4)
P20 F119 1.62(5)
P20 F115 1.62(5)
P21 F123 1.5636
P21 F124 1.5743
P21 F125 1.5744
P21 F122 1.5887
P21 F121 1.5892
P21 F126 1.5912
P22 F129 1.5638
P22 F130 1.5742
P22 F131 1.5745
P22 F128 1.5886
P22 F127 1.5893
P22 F132 1.5913
N1S C1S 1.169(18)
C1S C2S 1.447(18)
C2S H2SX 0.9800
C2S H2SY 0.9800
C2S H2SZ 0.9800
N1S' C1S' 1.19(2)
C1S' C2S' 1.47(2)
C2S' H2SA 0.9800
C2S' H2SB 0.9800
C2S' H2SC 0.9800
N2S C3S 1.17(2)
C3S C4S 1.46(2)
C4S H4SA 0.9600
C4S H4SB 0.9600
C4S H4SC 0.9600
N3S C5S 1.173(19)
C5S C6S 1.459(19)
C6S H6SA 0.9800
C6S H6SB 0.9800
C6S H6SC 0.9800
N4S C7S 1.166(17)
C7S C8S 1.458(17)
C8S H8SA 0.9600
C8S H8SB 0.9601
C8S H8SC 0.9600
N5S C9S 1.160(17)
C9S C10S 1.460(17)
C10S H10A 0.9600
C10S H10G 0.9600
C10S H10R 0.9600
N6S C11S 1.170(18)
C11S C12S 1.457(18)
C12S H12A 0.9800
C12S H12B 0.9800
C12S H12C 0.9800
N7S C13S 1.17(2)
C13S C14S 1.46(2)
C14S H14X 0.9800
C14S H14Y 0.9800
C14S H14Z 0.9800
C31Z C32Z 1.3900
C31Z C36Z 1.3900
C31Z H31Z 0.9500
C32Z C33Z 1.3900
C32Z H32Z 0.9500
C33Z C34Z 1.3900
C33Z H33Z 0.9500
C34Z C35Z 1.3900
C34Z H34Z 0.9500
C35Z C36Z 1.3900
C35Z H35Z 0.9500
C36Z H36Z 0.9500
N8S C15S 1.177(18)
C15S C16S 1.449(18)
C16S H16A 0.9800
C16S H16B 0.9800
C16S H16C 0.9800
N9S C17S 1.167(18)
C17S C18S 1.447(18)
N10S C19S 1.173(19)
C19S C20S 1.447(19)
N11S C21S 1.18(2)
C21S C22S 1.47(2)
C22S H22A 0.9800
C22S H22G 0.9800
C22S H22R 0.9800
N12S C23S 1.179(19)
C23S C24S 1.46(2)
C24S H24A 0.9800
C24S H24B 0.9800
C24S H24C 0.9800
N12A C23A 1.163(18)
C23A C24A 1.443(18)
C24A H24D 0.9800
C24A H24E 0.9800
C24A H24F 0.9800
N13S C25S 1.17(2)
C25S C26S 1.46(2)
C26S H26A 0.9600
C26S H26B 0.9600
C26S H26C 0.9600
N14S C27S 1.168(18)
C27S C28S 1.458(18)
C28S H28A 0.9800
C28S H28G 0.9800
C28S H28R 0.9800
N15S C29S 1.175(18)
C29S C30S 1.458(18)
C30S H30A 0.9800
C30S H30G 0.9800
C30S H30R 0.9800
N17S C33S 1.173(19)
C33S C34S 1.454(19)
C1Z C2Z 1.3900
C1Z C6Z 1.3900
C1Z H1Z 0.9500
C2Z C3Z 1.3900
C2Z H2Z 0.9500
C3Z C4Z 1.3900
C3Z H3Z 0.9500
C4Z C5Z 1.3900
C4Z H4Z 0.9500
C5Z C6Z 1.3900
C5Z H5Z 0.9500
C6Z H6Z 0.9500
C7Z C8Z 1.3900
C7Z C12Z 1.3900
C7Z H7Z 0.9500
C8Z C9Z 1.3900
C8Z H8Z 0.9500
C9Z C10Z 1.3900
C9Z H9Z 0.9500
C10Z C11Z 1.3900
C10Z H10Z 0.9500
C11Z C12Z 1.3900
C11Z H11Z 0.9500
C12Z H12Z 0.9500
C13Z C14Z 1.3900
C13Z C18Z 1.3900
C13Z H13Z 0.9500
C14Z C15Z 1.3900
C14Z H14P 0.9500
C15Z C16Z 1.3900
C15Z H15Z 0.9500
C16Z C17Z 1.3900
C16Z H16Z 0.9500
C17Z C18Z 1.3900
C17Z H17Z 0.9500
C18Z H18Z 0.9500
C19Z C20Z 1.3900
C19Z C24Z 1.3900
C19Z H19Z 0.9500
C20Z C21Z 1.3900
C20Z H20Z 0.9500
C21Z C22Z 1.3900
C21Z H21Z 0.9500
C22Z C23Z 1.3900
C22Z H22Z 0.9500
C23Z C24Z 1.3900
C23Z H23Z 0.9500
C24Z H24Z 0.9500
C25Z C26Z 1.3900
C25Z C30Z 1.3900
C25Z H25Z 0.9500
C26Z C27Z 1.3900
C26Z H26Z 0.9500
C27Z C28Z 1.3900
C27Z H27Z 0.9500
C28Z C29Z 1.3900
C28Z H28Z 0.9500
C29Z C30Z 1.3900
C29Z H29Z 0.9500
C30Z H30Z 0.9500
S1 O2 1.416(13)
S1 O1 1.443(13)
S1 N200 1.60(3)
S1 C1A 1.831(10)
S2 O4 1.427(13)
S2 O3 1.449(13)
S2 N200 1.624(13)
S2 C2A 1.828(10)
C1A F3A 1.304(19)
C1A F1A 1.316(19)
C1A F2A 1.317(19)
C2A F5A 1.312(19)
C2A F6A 1.319(19)
C2A F4A 1.32(2)
N1Y C10Y 1.519(11)
N1Y C6Y 1.520(11)
N1Y C2Y 1.524(11)
N1Y C14Y 1.525(11)
C2Y C3Y 1.51(2)
C2Y H2YA 0.9900
C2Y H2YB 0.9900
C3Y C4Y 1.51(3)
C3Y H3YA 0.9900
C3Y H3YB 0.9900
C4Y C5Y 1.50(3)
C4Y H4YA 0.9900
C4Y H4YB 0.9900
C5Y H5YA 0.9800
C5Y H5YB 0.9800
C5Y H5YC 0.9800
C6Y C7Y 1.51(2)
C6Y H6YA 0.9900
C6Y H6YB 0.9900
C7Y C8Y 1.49(3)
C7Y H7YA 0.9900
C7Y H7YB 0.9900
C8Y C9Y 1.49(3)
C8Y H8YA 0.9900
C8Y H8YB 0.9900
C9Y H9YA 0.9800
C9Y H9YB 0.9800
C9Y H9YC 0.9800
C10Y C11Y 1.50(2)
C10Y H10S 0.9900
C10Y H10T 0.9900
C11Y C12Y 1.46(3)
C11Y H11A 0.9900
C11Y H11G 0.9900
C12Y C13Y 1.48(3)
C12Y H12D 0.9900
C12Y H12E 0.9900
C13Y H13A 0.9800
C13Y H13G 0.9800
C13Y H13R 0.9800
C14Y C15Y 1.51(2)
C14Y H14A 0.9900
C14Y H14B 0.9900
C15Y C16Y 1.51(3)
C15Y H15A 0.9900
C15Y H15B 0.9900
C16Y C17Y 1.50(3)
C16Y H16D 0.9900
C16Y H16E 0.9900
C17Y H17A 0.9800
C17Y H17B 0.9800
C17Y H17C 0.9800

loop_
_geom_torsion_atom_site_label_1
_geom_torsion_atom_site_label_2
_geom_torsion_atom_site_label_3
_geom_torsion_atom_site_label_4
_geom_torsion
C8B N1B C1B C2B -122(2)
Fe1 N1B C1B C2B 67(2)
C8B N1B C1B C6B 59(2)
Fe1 N1B C1B C6B -112.6(18)
C6B C1B C2B C3B 0.6(18)
N1B C1B C2B C3B -178.9(19)
C1B C2B C3B C4B -1(2)
C2B C3B C4B F5B 178(2)
C2B C3B C4B C5B 1.2(19)
F5B C4B C5B C6B -178(2)
C3B C4B C5B C6B -0.4(18)
C4B C5B C6B C1B -0.3(19)
C2B C1B C6B C5B 0.2(18)
N1B C1B C6B C5B 179.7(19)
C1B N1B C8B C9B -175.9(16)
Fe1 N1B C8B C9B -3(2)
C13B N2B C9B C10B 2.3(17)
Fe1 N2B C9B C10B -175.5(13)
C13B N2B C9B C8B -175.9(16)
Fe1 N2B C9B C8B 6.3(14)
N1B C8B C9B N2B -2(2)
N1B C8B C9B C10B 179.7(17)
N2B C9B C10B C11B -0.4(17)
C8B C9B C10B C11B 177.7(17)
C9B C10B C11B C12B -1.1(19)
C10B C11B C12B C13B 0.6(17)
C10B C11B C12B C14B -179.9(17)
C9B N2B C13B C12B -3(2)
Fe1 N2B C13B C12B 174.4(15)
C11B C12B C13B N2B 1.4(18)
C14B C12B C13B N2B -178.1(17)
C13B C12B C14B C19B -121.5(16)
C11B C12B C14B C19B 59.1(18)
C13B C12B C14B C15B 58.4(18)
C11B C12B C14B C15B -121.0(16)
C19B C14B C15B F1B 177.5(18)
C12B C14B C15B F1B -2(2)
C19B C14B C15B C16B -0.7(15)
C12B C14B C15B C16B 179.4(15)
F1B C15B C16B F2B 2(2)
C14B C15B C16B F2B -179.8(19)
F1B C15B C16B C17B -177.9(19)
C14B C15B C16B C17B 0.2(16)
F2B C16B C17B C18B -179.5(19)
C15B C16B C17B C18B 0.5(15)
F2B C16B C17B C21B 3(2)
C15B C16B C17B C21B -177.5(15)
C16B C17B C18B F3B 179.7(18)
C21B C17B C18B F3B -2(2)
C16B C17B C18B C19B -0.7(15)
C21B C17B C18B C19B 177.3(15)
F3B C18B C19B F4B 1(2)
C17B C18B C19B F4B -178.9(18)
F3B C18B C19B C14B 179.8(18)
C17B C18B C19B C14B 0.2(16)
C15B C14B C19B F4B 179.6(17)
C12B C14B C19B F4B -1(2)
C15B C14B C19B C18B 0.5(15)
C12B C14B C19B C18B -179.6(15)
C24B N3B C20B C21B -1(2)
Fe2 N3B C20B C21B 174.2(15)
N3B C20B C21B C22B 2.3(18)
N3B C20B C21B C17B -173.5(17)
C16B C17B C21B C20B -136.1(16)
C18B C17B C21B C20B 46.0(19)
C16B C17B C21B C22B 48.3(19)
C18B C17B C21B C22B -129.6(15)
C20B C21B C22B C23B -2.7(17)
C17B C21B C22B C23B 173.2(17)
C21B C22B C23B C24B 1.8(19)
C20B N3B C24B C23B -0.5(17)
Fe2 N3B C24B C23B -176.3(13)
C20B N3B C24B C25B 179.9(16)
Fe2 N3B C24B C25B 4.1(14)
C22B C23B C24B N3B -0.1(17)
C22B C23B C24B C25B 179.4(17)
C26B N4B C25B C24B -178.9(15)
Fe2 N4B C25B C24B -4(2)
N3B C24B C25B N4B 0(2)
C23B C24B C25B N4B -179.5(16)
C25B N4B C26B C27B -131.6(19)
Fe2 N4B C26B C27B 55(2)
C25B N4B C26B C31B 53(2)
Fe2 N4B C26B C31B -120.7(17)
C31B C26B C27B C28B 1.3(17)
N4B C26B C27B C28B -174.2(18)
C26B C27B C28B C29B -0.5(19)
C27B C28B C29B F6B -178(2)
C27B C28B C29B C30B 0.3(18)
F6B C29B C30B C31B 177(2)
C28B C29B C30B C31B -1.1(18)
C29B C30B C31B C26B 1.9(19)
C27B C26B C31B C30B -2.1(17)
N4B C26B C31B C30B 173.4(18)
C8C N1C C1C C6C -127(2)
Fe2 N1C C1C C6C 64(2)
C8C N1C C1C C2C 55(2)
Fe2 N1C C1C C2C -113.8(18)
C6C C1C C2C C3C 1.0(17)
N1C C1C C2C C3C 179.0(19)
C1C C2C C3C C4C -1.0(19)
C2C C3C C4C C5C 0.6(19)
C2C C3C C4C F5C -179(2)
C3C C4C C5C C6C -0.1(18)
F5C C4C C5C C6C 180(2)
C4C C5C C6C C1C 0.1(19)
C2C C1C C6C C5C -0.5(18)
N1C C1C C6C C5C -178.5(19)
C1C N1C C8C C9C -177.3(15)
Fe2 N1C C8C C9C -7(2)
C13C N2C C9C C10C 0.2(17)
Fe2 N2C C9C C10C -177.1(14)
C13C N2C C9C C8C -179.8(17)
Fe2 N2C C9C C8C 3.0(15)
N1C C8C C9C N2C 3(2)
N1C C8C C9C C10C -177.3(17)
N2C C9C C10C C11C -0.9(17)
C8C C9C C10C C11C 179.0(17)
C9C C10C C11C C12C 1.2(18)
C10C C11C C12C C13C -0.7(17)
C10C C11C C12C C14C 179.0(16)
C9C N2C C13C C12C 0(2)
Fe2 N2C C13C C12C 177.1(16)
C11C C12C C13C N2C 0.0(18)
C14C C12C C13C N2C -179.8(17)
C13C C12C C14C C19C -120.5(16)
C11C C12C C14C C19C 59.8(18)
C13C C12C C14C C15C 54.5(18)
C11C C12C C14C C15C -125.3(16)
C19C C14C C15C F1C -177.8(18)
C12C C14C C15C F1C 7(2)
C19C C14C C15C C16C 1.4(15)
C12C C14C C15C C16C -173.7(15)
F1C C15C C16C F2C 0(2)
C14C C15C C16C F2C -179.3(18)
F1C C15C C16C C17C 178.3(18)
C14C C15C C16C C17C -0.9(15)
F2C C16C C17C C18C 178.2(18)
C15C C16C C17C C18C -0.3(15)
F2C C16C C17C C21C -5(2)
C15C C16C C17C C21C 176.3(15)
C16C C17C C18C F3C 177.5(17)
C21C C17C C18C F3C 1(2)
C16C C17C C18C C19C 0.8(15)
C21C C17C C18C C19C -175.8(15)
F3C C18C C19C F4C 1(2)
C17C C18C C19C F4C 178.2(18)
F3C C18C C19C C14C -177.0(17)
C17C C18C C19C C14C -0.2(15)
C15C C14C C19C F4C -179.3(18)
C12C C14C C19C F4C -4(2)
C15C C14C C19C C18C -0.9(15)
C12C C14C C19C C18C 174.3(15)
C24C N3C C20C C21C -1(2)
Fe3 N3C C20C C21C 171.2(15)
N3C C20C C21C C22C 1.1(18)
N3C C20C C21C C17C -176.8(17)
C16C C17C C21C C22C 55.5(18)
C18C C17C C21C C22C -128.1(16)
C16C C17C C21C C20C -126.9(15)
C18C C17C C21C C20C 49.6(18)
C20C C21C C22C C23C -1.3(17)
C17C C21C C22C C23C 176.5(17)
C21C C22C C23C C24C 1.5(19)
C20C N3C C24C C23C 1.2(17)
Fe3 N3C C24C C23C -172.0(14)
C20C N3C C24C C25C -176.9(17)
Fe3 N3C C24C C25C 9.8(15)
C22C C23C C24C N3C -1.5(17)
C22C C23C C24C C25C 176.5(17)
C26C N4C C25C C24C 173.1(17)
Fe3 N4C C25C C24C -8(2)
N3C C24C C25C N4C -1(2)
C23C C24C C25C N4C -179.1(17)
C25C N4C C26C C31C 105(2)
Fe3 N4C C26C C31C -74(2)
C25C N4C C26C C27C -77(2)
Fe3 N4C C26C C27C 103.5(19)
C31C C26C C27C C28C -0.3(18)
N4C C26C C27C C28C -178.1(19)
C26C C27C C28C C29C -1(2)
C27C C28C C29C C30C 1.4(19)
C27C C28C C29C F6C -177(2)
C28C C29C C30C C31C -1.3(19)
F6C C29C C30C C31C 177(2)
C27C C26C C31C C30C 0.4(18)
N4C C26C C31C C30C 178(2)
C29C C30C C31C C26C 0(2)
C8D N1D C1D C6D -124.8(19)
Fe3 N1D C1D C6D 63(2)
C8D N1D C1D C2D 57(2)
Fe3 N1D C1D C2D -115.3(16)
C6D C1D C2D C3D 0.0(17)
N1D C1D C2D C3D 178.1(18)
C1D C2D C3D C4D -1.9(19)
C2D C3D C4D F5D -179.3(19)
C2D C3D C4D C5D 1.8(18)
F5D C4D C5D C6D -178.6(19)
C3D C4D C5D C6D 0.3(18)
C4D C5D C6D C1D -2.3(19)
C2D C1D C6D C5D 2.2(17)
N1D C1D C6D C5D -175.8(18)
C1D N1D C8D C9D -176.0(15)
Fe3 N1D C8D C9D -2(2)
C13D N2D C9D C10D -0.7(17)
Fe3 N2D C9D C10D -179.8(13)
C13D N2D C9D C8D 177.6(16)
Fe3 N2D C9D C8D -1.6(14)
N1D C8D C9D N2D 2.7(19)
N1D C8D C9D C10D -179.0(16)
N2D C9D C10D C11D 1.4(17)
C8D C9D C10D C11D -176.7(16)
C9D C10D C11D C12D -1.4(18)
C10D C11D C12D C13D 0.8(17)
C10D C11D C12D C14D -179.4(16)
C9D N2D C13D C12D 0.0(19)
Fe3 N2D C13D C12D 179.0(13)
C11D C12D C13D N2D 0.0(17)
C14D C12D C13D N2D -179.8(16)
C13D C12D C14D C15D 44.8(18)
C11D C12D C14D C15D -135.0(15)
C13D C12D C14D C19D -137.1(14)
C11D C12D C14D C19D 43.1(18)
C19D C14D C15D F1D -179.4(17)
C12D C14D C15D F1D -1(2)
C19D C14D C15D C16D -0.4(15)
C12D C14D C15D C16D 177.8(14)
F1D C15D C16D F2D -3(2)
C14D C15D C16D F2D 177.9(18)
F1D C15D C16D C17D 178.2(17)
C14D C15D C16D C17D -0.8(15)
F2D C16D C17D C18D -177.1(17)
C15D C16D C17D C18D 1.7(15)
F2D C16D C17D C21D 2(2)
C15D C16D C17D C21D -178.8(14)
C16D C17D C18D F3D 177.8(16)
C21D C17D C18D F3D -1.8(19)
C16D C17D C18D C19D -1.3(15)
C21D C17D C18D C19D 179.1(14)
F3D C18D C19D F4D 0(2)
C17D C18D C19D F4D 178.8(17)
F3D C18D C19D C14D -179.0(16)
C17D C18D C19D C14D 0.1(15)
C15D C14D C19D F4D -177.9(17)
C12D C14D C19D F4D 4(2)
C15D C14D C19D C18D 0.8(14)
C12D C14D C19D C18D -177.4(14)
C24D N3D C20D C21D 1.8(19)
Fe4 N3D C20D C21D 173.9(13)
N3D C20D C21D C22D 0.3(17)
N3D C20D C21D C17D -177.5(16)
C16D C17D C21D C20D -130.1(15)
C18D C17D C21D C20D 49.5(17)
C16D C17D C21D C22D 52.1(18)
C18D C17D C21D C22D -128.3(15)
C20D C21D C22D C23D -2.2(16)
C17D C21D C22D C23D 175.7(16)
C21D C22D C23D C24D 1.9(18)
C20D N3D C24D C23D -2.2(16)
Fe4 N3D C24D C23D -175.1(12)
C20D N3D C24D C25D 176.7(15)
Fe4 N3D C24D C25D 3.8(14)
C22D C23D C24D N3D 0.4(17)
C22D C23D C24D C25D -178.4(16)
C26D N4D C25D C24D -177.9(14)
Fe4 N4D C25D C24D -7.9(19)
N3D C24D C25D N4D 2.9(18)
C23D C24D C25D N4D -178.3(15)
C25D N4D C26D C31D -132.3(17)
Fe4 N4D C26D C31D 58.7(17)
C25D N4D C26D C27D 53(2)
Fe4 N4D C26D C27D -116.2(14)
C31D C26D C27D C28D -0.3(16)
N4D C26D C27D C28D 174.5(16)
C26D C27D C28D C29D -0.2(18)
C27D C28D C29D F6D 179.5(19)
C27D C28D C29D C30D 0.2(18)
F6D C29D C30D C31D -179.0(18)
C28D C29D C30D C31D 0.4(18)
C29D C30D C31D C26D -0.9(18)
C27D C26D C31D C30D 0.9(17)
N4D C26D C31D C30D -174.0(16)
C8E N1E C1E C6E -127.3(17)
Fe4 N1E C1E C6E 59.0(19)
C8E N1E C1E C2E 53(2)
Fe4 N1E C1E C2E -120.6(15)
C6E C1E C2E C3E -1.5(16)
N1E C1E C2E C3E 178.0(16)
C1E C2E C3E C4E 0.7(18)
C2E C3E C4E F5E 179.5(18)
C2E C3E C4E C5E 0.7(18)
F5E C4E C5E C6E -180.0(18)
C3E C4E C5E C6E -1.2(17)
C4E C5E C6E C1E 0.3(18)
C2E C1E C6E C5E 1.1(17)
N1E C1E C6E C5E -178.5(16)
C1E N1E C8E C9E -179.4(13)
Fe4 N1E C8E C9E -4.7(19)
C13E N2E C9E C10E 0.0(16)
Fe4 N2E C9E C10E -176.0(12)
C13E N2E C9E C8E -179.9(15)
Fe4 N2E C9E C8E 4.2(14)
N1E C8E C9E N2E 0.5(18)
N1E C8E C9E C10E -179.4(15)
N2E C9E C10E C11E 1.3(17)
C8E C9E C10E C11E -178.8(15)
C9E C10E C11E C12E -1.4(17)
C10E C11E C12E C13E 0.4(16)
C10E C11E C12E C14E -177.7(15)
C9E N2E C13E C12E -1.2(19)
Fe4 N2E C13E C12E 174.2(13)
C11E C12E C13E N2E 1.0(18)
C14E C12E C13E N2E 179.1(16)
C13E C12E C14E C15E 59.0(17)
C11E C12E C14E C15E -122.9(15)
C13E C12E C14E C19E -120.5(15)
C11E C12E C14E C19E 57.6(17)
C19E C14E C15E F1E 177.5(16)
C12E C14E C15E F1E -2.1(19)
C19E C14E C15E C16E -0.5(15)
C12E C14E C15E C16E 179.9(14)
F1E C15E C16E F2E 2.2(19)
C14E C15E C16E F2E -179.9(17)
F1E C15E C16E C17E -176.7(16)
C14E C15E C16E C17E 1.3(15)
F2E C16E C17E C18E -179.6(17)
C15E C16E C17E C18E -0.7(14)
F2E C16E C17E C21E 1.3(19)
C15E C16E C17E C21E -179.9(14)
C16E C17E C18E F3E 179.6(17)
C21E C17E C18E F3E -1(2)
C16E C17E C18E C19E -0.5(15)
C21E C17E C18E C19E 178.7(14)
F3E C18E C19E F4E 1(2)
C17E C18E C19E F4E -178.9(17)
F3E C18E C19E C14E -178.9(17)
C17E C18E C19E C14E 1.3(15)
C15E C14E C19E F4E 179.5(17)
C12E C14E C19E F4E -1.0(19)
C15E C14E C19E C18E -0.8(14)
C12E C14E C19E C18E 178.8(14)
C24E N3E C20E C21E -0.3(19)
Fe5 N3E C20E C21E 171.2(14)
N3E C20E C21E C22E 2.7(17)
N3E C20E C21E C17E -173.5(16)
C18E C17E C21E C20E 46.8(18)
C16E C17E C21E C20E -134.1(14)
C18E C17E C21E C22E -129.4(15)
C16E C17E C21E C22E 49.8(17)
C20E C21E C22E C23E -2.5(16)
C17E C21E C22E C23E 173.8(15)
C21E C22E C23E C24E 0.1(18)
C20E N3E C24E C23E -2.3(17)
Fe5 N3E C24E C23E -175.1(13)
C20E N3E C24E C25E 177.7(15)
Fe5 N3E C24E C25E 4.9(14)
C22E C23E C24E N3E 2.4(17)
C22E C23E C24E C25E -177.5(16)
C26E N4E C25E C24E -176.2(15)
Fe5 N4E C25E C24E -4(2)
N3E C24E C25E N4E -0.4(19)
C23E C24E C25E N4E 179.6(16)
C25E N4E C26E C27E 47(2)
Fe5 N4E C26E C27E -123.1(17)
C25E N4E C26E C31E -136.1(19)
Fe5 N4E C26E C31E 53(2)
C31E C26E C27E C28E -1.2(17)
N4E C26E C27E C28E 175.2(18)
C26E C27E C28E C29E -1.0(19)
C27E C28E C29E F6E -176.3(19)
C27E C28E C29E C30E 2.5(18)
F6E C29E C30E C31E 177(2)
C28E C29E C30E C31E -1.6(18)
C29E C30E C31E C26E -0.8(19)
C27E C26E C31E C30E 2.1(17)
N4E C26E C31E C30E -174.4(18)
C8F N1F C1F C2F -122.8(17)
Fe5 N1F C1F C2F 67.4(16)
C8F N1F C1F C6F 58.9(19)
Fe5 N1F C1F C6F -110.9(13)
C6F C1F C2F C3F 1.4(13)
N1F C1F C2F C3F -176.9(14)
C1F C2F C3F C4F -1.1(14)
C2F C3F C4F F5F 179.2(16)
C2F C3F C4F C5F -0.1(13)
F5F C4F C5F C6F -178.2(16)
C3F C4F C5F C6F 1.1(13)
C4F C5F C6F C1F -0.8(14)
C2F C1F C6F C5F -0.4(13)
N1F C1F C6F C5F 177.9(14)
C1F N1F C8F C9F -178.2(13)
Fe5 N1F C8F C9F -7.5(17)
C13F N2F C9F C10F 0.2(13)
Fe5 N2F C9F C10F -175.5(12)
C13F N2F C9F C8F -179.6(13)
Fe5 N2F C9F C8F 4.6(12)
N1F C8F C9F N2F 2.1(15)
N1F C8F C9F C10F -177.7(13)
N2F C9F C10F C11F -0.2(13)
C8F C9F C10F C11F 179.6(14)
C9F C10F C11F C12F 0.2(14)
C10F C11F C12F C13F -0.2(13)
C10F C11F C12F C14F -178.2(13)
C9F N2F C13F C12F -0.2(15)
Fe5 N2F C13F C12F 175.0(14)
C11F C12F C13F N2F 0.2(13)
C14F C12F C13F N2F 178.2(14)
C13F C12F C14F C19F -118.5(13)
C11F C12F C14F C19F 59.5(15)
C13F C12F C14F C15F 57.3(14)
C11F C12F C14F C15F -124.7(13)
C19F C14F C15F F1F 179.0(15)
C12F C14F C15F F1F 3.0(16)
C19F C14F C15F C16F 0.1(11)
C12F C14F C15F C16F -175.9(12)
F1F C15F C16F F2F 0.3(17)
C14F C15F C16F F2F 179.2(15)
F1F C15F C16F C17F -178.3(15)
C14F C15F C16F C17F 0.6(11)
F2F C16F C17F C18F -179.1(15)
C15F C16F C17F C18F -0.5(11)
F2F C16F C17F C21F 0.7(16)
C15F C16F C17F C21F 179.4(12)
C16F C17F C18F F3F 178.7(15)
C21F C17F C18F F3F -1.2(16)
C16F C17F C18F C19F -0.3(11)
C21F C17F C18F C19F 179.9(12)
F3F C18F C19F F4F 1.7(17)
C17F C18F C19F F4F -179.4(15)
F3F C18F C19F C14F -178.0(15)
C17F C18F C19F C14F 1.0(11)
C15F C14F C19F F4F 179.5(15)
C12F C14F C19F F4F -4.5(16)
C15F C14F C19F C18F -0.9(11)
C12F C14F C19F C18F 175.1(12)
C24F N3F C20F C21F -0.3(15)
Fe1 N3F C20F C21F 167.7(15)
N3F C20F C21F C22F 1.6(13)
N3F C20F C21F C17F -175.4(14)
C16F C17F C21F C20F -130.7(13)
C18F C17F C21F C20F 49.2(15)
C16F C17F C21F C22F 52.4(15)
C18F C17F C21F C22F -127.8(13)
C20F C21F C22F C23F -1.6(13)
C17F C21F C22F C23F 175.5(13)
C21F C22F C23F C24F 0.4(14)
C20F N3F C24F C23F -1.0(13)
Fe1 N3F C24F C23F -170.9(12)
C20F N3F C24F C25F 177.3(14)
Fe1 N3F C24F C25F 7.4(12)
C22F C23F C24F N3F 0.9(13)
C22F C23F C24F C25F -177.1(14)
C26F N4F C25F C24F -175.8(13)
Fe1 N4F C25F C24F -10.1(18)
N3F C24F C25F N4F 2.1(16)
C23F C24F C25F N4F -179.6(14)
C25F N4F C26F C31F -148.9(17)
Fe1 N4F C26F C31F 47.9(19)
C25F N4F C26F C27F 34(2)
Fe1 N4F C26F C27F -128.8(15)
C31F C26F C27F C28F -0.5(13)
N4F C26F C27F C28F 176.2(16)
C26F C27F C28F C29F -0.4(15)
C27F C28F C29F F6F -179.2(18)
C27F C28F C29F C30F 1.1(14)
C28F C29F C30F C31F -0.9(14)
F6F C29F C30F C31F 179.4(18)
C29F C30F C31F C26F 0.0(15)
C27F C26F C31F C30F 0.7(13)
N4F C26F C31F C30F -176.0(16)
C8H N1H C1H C6H 127.7(18)
Fe6 N1H C1H C6H -65.1(19)
C8H N1H C1H C2H -55(2)
Fe6 N1H C1H C2H 112.5(16)
C6H C1H C2H C3H 0.8(17)
N1H C1H C2H C3H -176.8(18)
C1H C2H C3H C4H -0.8(19)
C2H C3H C4H F5H -179(2)
C2H C3H C4H C5H 0.4(18)
C3H C4H C5H C6H 0.0(18)
F5H C4H C5H C6H 179(2)
C4H C5H C6H C1H 0.0(19)
C2H C1H C6H C5H -0.4(17)
N1H C1H C6H C5H 177.2(18)
C1H N1H C8H C9H 177.0(14)
Fe6 N1H C8H C9H 7.6(18)
C13H N2H C9H C10H -0.2(16)
Fe6 N2H C9H C10H 175.3(12)
C13H N2H C9H C8H 178.4(15)
Fe6 N2H C9H C8H -6.1(14)
N1H C8H C9H N2H -1.5(19)
N1H C8H C9H C10H 177.1(15)
N2H C9H C10H C11H 0.4(17)
C8H C9H C10H C11H -178.1(15)
C9H C10H C11H C12H 0.6(18)
C10H C11H C12H C13H -1.6(16)
C10H C11H C12H C14H 178.3(15)
C9H N2H C13H C12H -1.0(19)
Fe6 N2H C13H C12H -175.5(13)
C11H C12H C13H N2H 1.9(17)
C14H C12H C13H N2H -178.0(16)
C13H C12H C14H C19H 131.0(15)
C11H C12H C14H C19H -48.9(17)
C13H C12H C14H C15H -52.8(18)
C11H C12H C14H C15H 127.3(15)
C19H C14H C15H F1H -175.8(17)
C12H C14H C15H F1H 7.9(19)
C19H C14H C15H C16H 2.5(14)
C12H C14H C15H C16H -173.8(14)
F1H C15H C16H F2H -2(2)
C14H C15H C16H F2H -180.0(18)
F1H C15H C16H C17H 177.5(17)
C14H C15H C16H C17H -0.8(16)
F2H C16H C17H C18H 177.2(17)
C15H C16H C17H C18H -2.0(14)
F2H C16H C17H C21H -4(2)
C15H C16H C17H C21H 177.3(14)
C16H C17H C18H F3H -174.0(17)
C21H C17H C18H F3H 7(2)
C16H C17H C18H C19H 3.0(14)
C21H C17H C18H C19H -176.3(14)
F3H C18H C19H F4H -7(2)
C17H C18H C19H F4H 176.2(17)
F3H C18H C19H C14H 175.7(17)
C17H C18H C19H C14H -1.3(16)
C15H C14H C19H F4H -179.0(17)
C12H C14H C19H F4H -2.6(19)
C15H C14H C19H C18H -1.5(14)
C12H C14H C19H C18H 174.9(14)
C24H N3H C20H C21H -0.9(19)
Fe7 N3H C20H C21H -175.6(14)
N3H C20H C21H C22H -1.9(18)
N3H C20H C21H C17H 174.9(16)
C16H C17H C21H C20H 132.1(15)
C18H C17H C21H C20H -48.7(18)
C16H C17H C21H C22H -51.3(18)
C18H C17H C21H C22H 127.9(15)
C20H C21H C22H C23H 3.1(16)
C17H C21H C22H C23H -173.7(16)
C21H C22H C23H C24H -1.6(18)
C20H N3H C24H C23H 2.5(16)
Fe7 N3H C24H C23H 178.1(12)
C20H N3H C24H C25H -177.7(15)
Fe7 N3H C24H C25H -2.1(14)
C22H C23H C24H N3H -1.3(16)
C22H C23H C24H C25H 178.9(16)
C26H N4H C25H C24H 176.2(14)
Fe7 N4H C25H C24H 4.9(19)
N3H C24H C25H N4H -1.9(18)
C23H C24H C25H N4H 178.0(15)
C25H N4H C26H C27H -51(2)
Fe7 N4H C26H C27H 119.4(16)
C25H N4H C26H C31H 132.3(18)
Fe7 N4H C26H C31H -58(2)
C31H C26H C27H C28H 1.7(18)
N4H C26H C27H C28H -175.4(19)
C26H C27H C28H C29H -1.6(19)
C27H C28H C29H F6H -179(2)
C27H C28H C29H C30H -0.2(18)
F6H C29H C30H C31H -179(2)
C28H C29H C30H C31H 2.0(18)
C29H C30H C31H C26H -2.0(19)
C27H C26H C31H C30H 0.2(17)
N4H C26H C31H C30H 177.2(18)
C8I N1I C1I C2I -46(2)
Fe6 N1I C1I C2I 118.4(17)
C8I N1I C1I C6I 136.7(19)
Fe6 N1I C1I C6I -59(2)
C6I C1I C2I C3I 0.9(17)
N1I C1I C2I C3I -176.7(18)
C1I C2I C3I C4I -0.4(19)
C2I C3I C4I F5I 179(2)
C2I C3I C4I C5I -0.3(18)
F5I C4I C5I C6I -179(2)
C3I C4I C5I C6I 0.5(18)
C4I C5I C6I C1I 0.0(19)
C2I C1I C6I C5I -0.6(18)
N1I C1I C6I C5I 176.9(18)
C1I N1I C8I C9I 178.8(15)
Fe6 N1I C8I C9I 13(2)
C13I N2I C9I C10I 0.5(17)
Fe6 N2I C9I C10I 169.4(13)
C13I N2I C9I C8I -179.5(16)
Fe6 N2I C9I C8I -10.6(14)
N1I C8I C9I N2I -1.6(19)
N1I C8I C9I C10I 178.3(16)
N2I C9I C10I C11I -0.4(17)
C8I C9I C10I C11I 179.7(16)
C9I C10I C11I C12I -0.6(18)
C10I C11I C12I C13I 1.3(16)
C10I C11I C12I C14I -176.5(16)
C9I N2I C13I C12I 0.3(19)
Fe6 N2I C13I C12I -167.0(15)
C11I C12I C13I N2I -1.2(17)
C14I C12I C13I N2I 176.6(16)
C13I C12I C14I C15I 126.5(15)
C11I C12I C14I C15I -55.9(18)
C13I C12I C14I C19I -52.0(18)
C11I C12I C14I C19I 125.7(15)
C19I C14I C15I F1I 179.7(17)
C12I C14I C15I F1I 1(2)
C19I C14I C15I C16I 1.1(14)
C12I C14I C15I C16I -177.5(14)
F1I C15I C16I F2I -2(2)
C14I C15I C16I F2I 176.6(17)
F1I C15I C16I C17I -179.4(17)
C14I C15I C16I C17I -0.7(15)
F2I C16I C17I C18I -177.6(17)
C15I C16I C17I C18I -0.3(14)
F2I C16I C17I C21I -1.6(19)
C15I C16I C17I C21I 175.7(14)
C16I C17I C18I F3I 179.2(17)
C21I C17I C18I F3I 3.3(19)
C16I C17I C18I C19I 1.0(14)
C21I C17I C18I C19I -175.0(14)
F3I C18I C19I F4I 0(2)
C17I C18I C19I F4I 178.5(17)
F3I C18I C19I C14I -178.9(17)
C17I C18I C19I C14I -0.6(15)
C15I C14I C19I F4I -179.5(17)
C12I C14I C19I F4I -0.9(19)
C15I C14I C19I C18I -0.4(14)
C12I C14I C19I C18I 178.2(14)
C24I N3I C20I C21I -0.3(19)
Fe10 N3I C20I C21I -174.4(13)
N3I C20I C21I C22I -0.6(17)
N3I C20I C21I C17I -178.8(16)
C18I C17I C21I C20I 117.1(15)
C16I C17I C21I C20I -58.7(17)
C18I C17I C21I C22I -61.0(17)
C16I C17I C21I C22I 123.2(15)
C20I C21I C22I C23I 0.7(16)
C17I C21I C22I C23I 178.8(15)
C21I C22I C23I C24I 0.1(18)
C20I N3I C24I C23I 1.2(16)
Fe10 N3I C24I C23I 175.8(12)
C20I N3I C24I C25I -178.0(15)
Fe10 N3I C24I C25I -3.4(14)
C22I C23I C24I N3I -1.1(17)
C22I C23I C24I C25I 178.0(16)
C26I N4I C25I C24I 177.5(13)
Fe10 N4I C25I C24I 8.4(19)
N3I C24I C25I N4I -3.4(18)
C23I C24I C25I N4I 177.4(15)
C25I N4I C26I C31I -56(2)
Fe10 N4I C26I C31I 112.3(15)
C25I N4I C26I C27I 125.9(17)
Fe10 N4I C26I C27I -66.1(17)
C31I C26I C27I C28I 0.9(16)
N4I C26I C27I C28I 179.3(16)
C26I C27I C28I C29I -1.7(18)
C27I C28I C29I F6I -173.4(16)
C27I C28I C29I C30I 1.8(17)
F6I C29I C30I C31I 174.2(17)
C28I C29I C30I C31I -1.1(17)
C29I C30I C31I C26I 0.2(18)
C27I C26I C31I C30I -0.1(17)
N4I C26I C31I C30I -178.6(16)
C8J N1J C1J C6J 139.6(18)
Fe10 N1J C1J C6J -55.2(19)
C8J N1J C1J C2J -43(2)
Fe10 N1J C1J C2J 121.8(15)
C6J C1J C2J C3J 1.6(17)
N1J C1J C2J C3J -175.4(17)
C1J C2J C3J C4J -2.3(18)
C2J C3J C4J C5J 1.1(17)
C2J C3J C4J F5J 178.0(18)
F5J C4J C5J C6J -176.0(18)
C3J C4J C5J C6J 1.0(18)
C4J C5J C6J C1J -1.7(19)
C2J C1J C6J C5J 0.5(17)
N1J C1J C6J C5J 177.6(16)
C1J N1J C8J C9J 175.7(14)
Fe10 N1J C8J C9J 8.4(19)
C13J N2J C9J C10J 1.0(16)
Fe10 N2J C9J C10J 174.2(12)
C13J N2J C9J C8J -177.3(15)
Fe10 N2J C9J C8J -4.2(14)
N1J C8J C9J N2J -3.2(18)
N1J C8J C9J C10J 178.4(15)
N2J C9J C10J C11J -2.1(17)
C8J C9J C10J C11J 176.2(16)
C9J C10J C11J C12J 0.6(18)
C10J C11J C12J C13J 1.7(16)
C10J C11J C12J C14J -175.7(16)
C9J N2J C13J C12J 1.5(19)
Fe10 N2J C13J C12J -170.6(14)
C11J C12J C13J N2J -2.9(17)
C14J C12J C13J N2J 174.4(16)
C13J C12J C14J C19J -50.1(18)
C11J C12J C14J C19J 127.2(15)
C13J C12J C14J C15J 131.5(14)
C11J C12J C14J C15J -51.3(17)
C19J C14J C15J F1J -177.5(17)
C12J C14J C15J F1J 1.0(19)
C19J C14J C15J C16J 0.6(14)
C12J C14J C15J C16J 179.2(14)
F1J C15J C16J F2J -4(2)
C14J C15J C16J F2J 178.2(17)
F1J C15J C16J C17J 176.9(17)
C14J C15J C16J C17J -1.3(15)
F2J C16J C17J C18J -178.8(17)
C15J C16J C17J C18J 0.6(14)
F2J C16J C17J C21J 3.0(19)
C15J C16J C17J C21J -177.5(14)
C16J C17J C18J F3J -176.9(16)
C21J C17J C18J F3J 1.3(19)
C16J C17J C18J C19J 0.7(14)
C21J C17J C18J C19J 178.9(13)
F3J C18J C19J F4J -5(2)
C17J C18J C19J F4J 177.8(17)
F3J C18J C19J C14J 176.3(17)
C17J C18J C19J C14J -1.4(15)
C15J C14J C19J F4J -178.5(17)
C12J C14J C19J F4J 3.0(19)
C15J C14J C19J C18J 0.7(14)
C12J C14J C19J C18J -177.9(14)
C24J N3J C20J C21J 0.5(18)
Fe9 N3J C20J C21J -175.4(13)
N3J C20J C21J C22J -0.2(17)
N3J C20J C21J C17J -177.8(15)
C18J C17J C21J C20J 122.8(14)
C16J C17J C21J C20J -59.1(17)
C18J C17J C21J C22J -54.7(17)
C16J C17J C21J C22J 123.4(14)
C20J C21J C22J C23J -0.5(16)
C17J C21J C22J C23J 177.1(15)
C21J C22J C23J C24J 1.0(17)
C20J N3J C24J C23J 0.0(16)
Fe9 N3J C24J C23J 176.2(12)
C20J N3J C24J C25J 178.5(15)
Fe9 N3J C24J C25J -5.2(14)
C22J C23J C24J N3J -0.7(16)
C22J C23J C24J C25J -179.1(15)
C26J N4J C25J C24J 179.2(13)
Fe9 N4J C25J C24J 4.5(19)
N3J C24J C25J N4J 0.3(17)
C23J C24J C25J N4J 178.9(14)
C25J N4J C26J C31J 128.4(17)
Fe9 N4J C26J C31J -57.7(19)
C25J N4J C26J C27J -52(2)
Fe9 N4J C26J C27J 121.4(15)
C31J C26J C27J C28J 0.0(17)
N4J C26J C27J C28J -179.2(17)
C26J C27J C28J C29J -0.1(19)
C27J C28J C29J F6J -179.7(18)
C27J C28J C29J C30J -0.1(18)
F6J C29J C30J C31J -180.0(18)
C28J C29J C30J C31J 0.4(17)
C29J C30J C31J C26J -0.5(18)
C27J C26J C31J C30J 0.4(17)
N4J C26J C31J C30J 179.5(17)
C8K N1K C1K C2K -47(2)
Fe9 N1K C1K C2K 121.6(16)
C8K N1K C1K C6K 133.6(19)
Fe9 N1K C1K C6K -57.7(19)
C6K C1K C2K C3K 1.4(17)
N1K C1K C2K C3K -177.9(18)
C1K C2K C3K C4K -0.9(19)
C2K C3K C4K F5K 178(2)
C2K C3K C4K C5K -0.2(18)
F5K C4K C5K C6K -177(2)
C3K C4K C5K C6K 0.8(18)
C4K C5K C6K C1K -0.3(19)
C2K C1K C6K C5K -0.7(18)
N1K C1K C6K C5K 178.6(18)
C1K N1K C8K C9K -179.7(14)
Fe9 N1K C8K C9K 10(2)
C13K N2K C9K C10K 1.8(16)
Fe9 N2K C9K C10K 173.1(12)
C13K N2K C9K C8K -178.1(15)
Fe9 N2K C9K C8K -6.7(14)
N1K C8K C9K N2K -2.5(18)
N1K C8K C9K C10K 177.7(15)
N2K C9K C10K C11K -1.6(16)
C8K C9K C10K C11K 178.2(15)
C9K C10K C11K C12K -0.4(17)
C10K C11K C12K C13K 2.1(16)
C10K C11K C12K C14K -176.9(15)
C9K N2K C13K C12K 0.1(19)
Fe9 N2K C13K C12K -170.0(13)
C11K C12K C13K N2K -2.0(17)
C14K C12K C13K N2K 177.0(15)
C13K C12K C14K C15K 135.0(14)
C11K C12K C14K C15K -46.0(17)
C13K C12K C14K C19K -46.3(17)
C11K C12K C14K C19K 132.7(14)
C19K C14K C15K F1K 179.9(16)
C12K C14K C15K F1K -1.4(19)
C19K C14K C15K C16K 0.2(14)
C12K C14K C15K C16K 178.9(14)
F1K C15K C16K F2K 1(2)
C14K C15K C16K F2K -178.9(17)
F1K C15K C16K C17K -179.8(17)
C14K C15K C16K C17K -0.1(15)
F2K C16K C17K C18K 178.7(16)
C15K C16K C17K C18K -0.1(14)
F2K C16K C17K C21K 0.4(19)
C15K C16K C17K C21K -178.5(13)
C16K C17K C18K F3K -179.2(15)
C21K C17K C18K F3K -0.9(18)
C16K C17K C18K C19K 0.2(14)
C21K C17K C18K C19K 178.6(13)
F3K C18K C19K F4K -1.2(18)
C17K C18K C19K F4K 179.3(15)
F3K C18K C19K C14K 179.3(15)
C17K C18K C19K C14K -0.1(15)
C15K C14K C19K F4K -179.6(15)
C12K C14K C19K F4K 1.7(18)
C15K C14K C19K C18K -0.1(14)
C12K C14K C19K C18K -178.8(13)
C24K N3K C20K C21K 1.3(19)
Fe8 N3K C20K C21K 177.9(13)
N3K C20K C21K C22K -0.4(17)
N3K C20K C21K C17K 178.1(15)
C18K C17K C21K C20K 134.0(14)
C16K C17K C21K C20K -47.8(17)
C18K C17K C21K C22K -47.5(17)
C16K C17K C21K C22K 130.7(14)
C20K C21K C22K C23K 0.1(16)
C17K C21K C22K C23K -178.4(15)
C21K C22K C23K C24K -0.8(18)
C20K N3K C24K C23K -2.0(16)
Fe8 N3K C24K C23K -179.1(12)
C20K N3K C24K C25K 178.7(15)
Fe8 N3K C24K C25K 1.7(14)
C22K C23K C24K N3K 1.8(16)
C22K C23K C24K C25K -179.1(15)
C26K N4K C25K C24K 174.5(14)
Fe8 N4K C25K C24K 3.2(19)
N3K C24K C25K N4K -3.3(19)
C23K C24K C25K N4K 177.5(15)
C25K N4K C26K C27K -58(2)
Fe8 N4K C26K C27K 111.7(16)
C25K N4K C26K C31K 121.7(18)
Fe8 N4K C26K C31K -68.5(19)
C31K C26K C27K C28K 0.6(17)
N4K C26K C27K C28K -179.6(17)
C26K C27K C28K C29K 0.1(18)
C27K C28K C29K F6K 178.6(18)
C27K C28K C29K C30K -0.2(17)
F6K C29K C30K C31K -179.2(18)
C28K C29K C30K C31K -0.4(17)
C29K C30K C31K C26K 1.1(18)
C27K C26K C31K C30K -1.2(17)
N4K C26K C31K C30K 179.0(16)
C8L N1L C1L C6L 130(2)
Fe7 N1L C1L C6L -61(2)
C8L N1L C1L C2L -48(2)
Fe7 N1L C1L C2L 120.5(17)
C6L C1L C2L C3L 0.2(17)
N1L C1L C2L C3L 178.4(18)
C1L C2L C3L C4L -0.2(19)
C2L C3L C4L F5L 178(2)
C2L C3L C4L C5L -0.3(18)
C3L C4L C5L C6L 0.8(18)
F5L C4L C5L C6L -177.8(19)
C4L C5L C6L C1L -0.7(19)
C2L C1L C6L C5L 0.2(17)
N1L C1L C6L C5L -178.0(18)
C1L N1L C8L C9L 177.2(16)
Fe7 N1L C8L C9L 7(2)
C13L N2L C9L C10L -0.6(17)
Fe7 N2L C9L C10L 175.8(13)
C13L N2L C9L C8L -179.5(16)
Fe7 N2L C9L C8L -3.1(15)
N1L C8L C9L N2L -3(2)
N1L C8L C9L C10L 178.4(17)
N2L C9L C10L C11L -0.8(17)
C8L C9L C10L C11L 178.0(17)
C9L C10L C11L C12L 1.2(18)
C10L C11L C12L C13L -0.2(16)
C10L C11L C12L C14L 176.4(16)
C9L N2L C13L C12L 2(2)
Fe7 N2L C13L C12L -174.1(15)
C11L C12L C13L N2L -1.3(18)
C14L C12L C13L N2L -177.9(17)
C13L C12L C14L C19L 118.8(15)
C11L C12L C14L C19L -57.7(18)
C13L C12L C14L C15L -56.6(18)
C11L C12L C14L C15L 127.0(15)
C19L C14L C15L F1L -177.8(17)
C12L C14L C15L F1L -2.2(19)
C19L C14L C15L C16L 0.7(15)
C12L C14L C15L C16L 176.3(14)
F1L C15L C16L F2L -2(2)
C14L C15L C16L F2L 179.5(17)
F1L C15L C16L C17L 178.1(17)
C14L C15L C16L C17L -0.3(15)
F2L C16L C17L C18L -179.9(17)
C15L C16L C17L C18L -0.1(14)
F2L C16L C17L C21L 2(2)
C15L C16L C17L C21L -178.1(14)
C16L C17L C18L F3L -175.6(17)
C21L C17L C18L F3L 2.5(19)
C16L C17L C18L C19L 0.2(15)
C21L C17L C18L C19L 178.2(14)
F3L C18L C19L F4L -3(2)
C17L C18L C19L F4L -179.2(17)
F3L C18L C19L C14L 176.0(17)
C17L C18L C19L C14L 0.3(15)
C15L C14L C19L F4L 178.8(17)
C12L C14L C19L F4L 3.2(19)
C15L C14L C19L C18L -0.7(14)
C12L C14L C19L C18L -176.3(14)
C24L N3L C20L C21L 1.9(19)
Fe8 N3L C20L C21L -174.6(14)
N3L C20L C21L C22L -0.9(17)
N3L C20L C21L C17L 177.6(16)
C16L C17L C21L C22L -56.4(18)
C18L C17L C21L C22L 125.6(15)
C16L C17L C21L C20L 125.1(15)
C18L C17L C21L C20L -52.8(17)
C20L C21L C22L C23L 0.2(16)
C17L C21L C22L C23L -178.3(16)
C21L C22L C23L C24L -0.5(18)
C20L N3L C24L C23L -2.2(17)
Fe8 N3L C24L C23L 174.8(13)
C20L N3L C24L C25L 174.2(16)
Fe8 N3L C24L C25L -8.8(15)
C22L C23L C24L N3L 1.5(17)
C22L C23L C24L C25L -174.5(16)
C26L N4L C25L C24L -172.6(15)
Fe8 N4L C25L C24L 4(2)
N3L C24L C25L N4L 2.9(19)
C23L C24L C25L N4L 179.3(16)
C25L N4L C26L C31L -142.7(19)
Fe8 N4L C26L C31L 41(2)
C25L N4L C26L C27L 41(2)
Fe8 N4L C26L C27L -135.0(17)
C31L C26L C27L C28L -2.4(18)
N4L C26L C27L C28L 174.1(19)
C26L C27L C28L C29L 0(2)
C27L C28L C29L F6L -177(2)
C27L C28L C29L C30L 2.0(18)
F6L C29L C30L C31L 178(2)
C28L C29L C30L C31L -1.2(19)
C29L C30L C31L C26L -1(2)
C27L C26L C31L C30L 3.2(18)
N4L C26L C31L C30L -173(2)
C8M N1M C1M C2M 59(2)
Fe6 N1M C1M C2M -125.4(17)
C8M N1M C1M C6M -118(2)
Fe6 N1M C1M C6M 57(2)
C6M C1M C2M C3M -0.7(18)
N1M C1M C2M C3M -178.5(18)
C1M C2M C3M C4M 2.3(19)
C2M C3M C4M C5M -2.1(18)
C2M C3M C4M F5M 176(2)
F5M C4M C5M C6M -178(2)
C3M C4M C5M C6M 0.1(19)
C4M C5M C6M C1M 1.7(19)
C2M C1M C6M C5M -1.4(18)
N1M C1M C6M C5M 176.4(18)
C1M N1M C8M C9M -178.4(15)
Fe6 N1M C8M C9M 6(2)
C13M N2M C9M C10M -0.5(17)
Fe6 N2M C9M C10M 178.1(13)
C13M N2M C9M C8M 178.3(16)
Fe6 N2M C9M C8M -3.2(15)
N1M C8M C9M N2M -1.8(19)
N1M C8M C9M C10M 176.9(16)
N2M C9M C10M C11M 1.0(17)
C8M C9M C10M C11M -177.7(16)
C9M C10M C11M C12M 0.3(18)
C10M C11M C12M C13M -1.9(17)
C10M C11M C12M C14M 172.9(16)
C9M N2M C13M C12M -1.3(19)
Fe6 N2M C13M C12M -179.7(14)
C11M C12M C13M N2M 2.5(18)
C14M C12M C13M N2M -172.4(16)
C13M C12M C14M C19M 125.4(14)
C11M C12M C14M C19M -49.3(18)
C13M C12M C14M C15M -52.7(17)
C11M C12M C14M C15M 132.5(15)
C19M C14M C15M F1M 178.0(15)
C12M C14M C15M F1M -3.8(18)
C19M C14M C15M C16M -1.2(14)
C12M C14M C15M C16M 177.0(13)
F1M C15M C16M F2M 2.0(18)
C14M C15M C16M F2M -178.8(16)
F1M C15M C16M C17M -178.7(15)
C14M C15M C16M C17M 0.5(15)
F2M C16M C17M C18M 179.7(16)
C15M C16M C17M C18M 0.4(14)
F2M C16M C17M C21M 5.0(18)
C15M C16M C17M C21M -174.3(14)
C16M C17M C18M F3M -178.3(17)
C21M C17M C18M F3M -3.6(19)
C16M C17M C18M C19M -0.6(14)
C21M C17M C18M C19M 174.0(14)
F3M C18M C19M F4M -2(2)
C17M C18M C19M F4M -179.9(17)
F3M C18M C19M C14M 177.6(17)
C17M C18M C19M C14M -0.1(15)
C15M C14M C19M F4M -179.2(17)
C12M C14M C19M F4M 2.5(19)
C15M C14M C19M C18M 1.0(14)
C12M C14M C19M C18M -177.2(14)
C24M N3M C20M C21M 0(2)
Fe1 N3M C20M C21M -178.2(16)
N3M C20M C21M C22M -2.4(18)
N3M C20M C21M C17M 173.5(17)
C18M C17M C21M C20M -124.3(15)
C16M C17M C21M C20M 50.1(18)
C18M C17M C21M C22M 51.4(18)
C16M C17M C21M C22M -134.2(15)
C20M C21M C22M C23M 1.3(17)
C17M C21M C22M C23M -174.5(17)
C21M C22M C23M C24M 1.6(19)
C20M N3M C24M C23M 2.9(17)
Fe1 N3M C24M C23M -178.4(14)
C20M N3M C24M C25M -172.3(17)
Fe1 N3M C24M C25M 6.4(15)
C22M C23M C24M N3M -3.8(17)
C22M C23M C24M C25M 171.1(17)
C26M N4M C25M C24M 168.4(17)
Fe1 N4M C25M C24M -6(2)
N3M C24M C25M N4M 0(2)
C23M C24M C25M N4M -175.7(17)
C25M N4M C26M C31M 128(2)
Fe1 N4M C26M C31M -59(2)
C25M N4M C26M C27M -54(3)
Fe1 N4M C26M C27M 118.9(18)
C31M C26M C27M C28M 0.1(18)
N4M C26M C27M C28M -178(2)
C26M C27M C28M C29M 0(2)
C27M C28M C29M C30M -0.5(19)
C27M C28M C29M F6M 178(2)
F6M C29M C30M C31M -178(2)
C28M C29M C30M C31M 0.0(19)
C27M C26M C31M C30M -0.6(18)
N4M C26M C31M C30M 177(2)
C29M C30M C31M C26M 1(2)
C8N N1N C1N C6N -126.0(18)
Fe7 N1N C1N C6N 56(2)
C8N N1N C1N C2N 56(2)
Fe7 N1N C1N C2N -121.9(16)
C6N C1N C2N C3N -0.7(17)
N1N C1N C2N C3N 177.3(18)
C1N C2N C3N C4N 0.5(19)
C2N C3N C4N F5N -179.6(19)
C2N C3N C4N C5N 0.1(18)
F5N C4N C5N C6N 179.2(19)
C3N C4N C5N C6N -0.6(18)
C4N C5N C6N C1N 0.4(19)
C2N C1N C6N C5N 0.2(17)
N1N C1N C6N C5N -177.8(18)
C1N N1N C8N C9N -173.0(15)
Fe7 N1N C8N C9N 5.4(19)
C13N N2N C9N C10N -3.0(17)
Fe7 N2N C9N C10N -179.5(13)
C13N N2N C9N C8N 173.9(16)
Fe7 N2N C9N C8N -2.7(14)
N1N C8N C9N N2N -2.0(19)
N1N C8N C9N C10N 174.8(16)
N2N C9N C10N C11N 2.9(17)
C8N C9N C10N C11N -173.7(17)
C9N C10N C11N C12N 0.0(18)
C10N C11N C12N C13N -2.6(17)
C10N C11N C12N C14N 171.6(17)
C9N N2N C13N C12N 0.2(19)
Fe7 N2N C13N C12N 176.1(14)
C11N C12N C13N N2N 2.6(18)
C14N C12N C13N N2N -171.5(17)
C13N C12N C14N C15N -46.9(19)
C11N C12N C14N C15N 139.2(15)
C13N C12N C14N C19N 129.0(15)
C11N C12N C14N C19N -44.9(18)
C19N C14N C15N F1N 177.4(17)
C12N C14N C15N F1N -7(2)
C19N C14N C15N C16N -2.4(15)
C12N C14N C15N C16N 173.7(15)
F1N C15N C16N F2N 1(2)
C14N C15N C16N F2N -178.7(18)
F1N C15N C16N C17N -180.0(17)
C14N C15N C16N C17N -0.2(16)
F2N C16N C17N C18N -179.0(18)
C15N C16N C17N C18N 2.5(15)
F2N C16N C17N C21N 7(2)
C15N C16N C17N C21N -171.9(15)
C16N C17N C18N F3N 179.5(17)
C21N C17N C18N F3N -5.9(19)
C16N C17N C18N C19N -2.2(15)
C21N C17N C18N C19N 172.4(15)
F3N C18N C19N F4N -1(2)
C17N C18N C19N F4N -179.0(17)
F3N C18N C19N C14N 177.9(18)
C17N C18N C19N C14N -0.4(15)
C15N C14N C19N F4N -178.8(17)
C12N C14N C19N F4N 5(2)
C15N C14N C19N C18N 2.6(15)
C12N C14N C19N C18N -173.5(15)
C24N N3N C20N C21N 1(2)
Fe2 N3N C20N C21N -176.3(16)
N3N C20N C21N C22N -3.4(18)
N3N C20N C21N C17N 170.7(17)
C16N C17N C21N C20N 47.1(19)
C18N C17N C21N C20N -127.1(15)
C16N C17N C21N C22N -138.9(16)
C18N C17N C21N C22N 46.8(19)
C20N C21N C22N C23N 2.5(17)
C17N C21N C22N C23N -171.5(17)
C21N C22N C23N C24N 0.4(19)
C20N N3N C24N C23N 2.1(18)
Fe2 N3N C24N C23N 180.0(14)
C20N N3N C24N C25N -172.9(17)
Fe2 N3N C24N C25N 5.0(15)
C22N C23N C24N N3N -2.8(17)
C22N C23N C24N C25N 171.7(18)
C26N N4N C25N C24N 172.2(17)
Fe2 N4N C25N C24N -5(2)
N3N C24N C25N N4N 0(2)
C23N C24N C25N N4N -175.0(18)
C25N N4N C26N C27N 129(2)
Fe2 N4N C26N C27N -54(2)
C25N N4N C26N C31N -54(2)
Fe2 N4N C26N C31N 122.7(18)
C31N C26N C27N C28N -1.4(18)
N4N C26N C27N C28N 175.7(19)
C26N C27N C28N C29N 0.8(19)
C27N C28N C29N F6N -177(2)
C27N C28N C29N C30N 0.5(19)
F6N C29N C30N C31N 176(2)
C28N C29N C30N C31N -1.1(18)
C29N C30N C31N C26N 0(2)
C27N C26N C31N C30N 0.8(18)
N4N C26N C31N C30N -176.4(19)
C8O N1O C1O C6O 88(2)
Fe8 N1O C1O C6O -97(2)
C8O N1O C1O C2O -92(2)
Fe8 N1O C1O C2O 83(2)
C6O C1O C2O C3O 0.1(18)
N1O C1O C2O C3O -179(2)
C1O C2O C3O C4O 0(2)
C2O C3O C4O C5O -0.2(19)
C2O C3O C4O F5O 178(2)
F5O C4O C5O C6O -177(2)
C3O C4O C5O C6O 0.7(19)
C2O C1O C6O C5O 0.3(18)
N1O C1O C6O C5O 180(2)
C4O C5O C6O C1O -1(2)
C1O N1O C8O C9O 174.8(17)
Fe8 N1O C8O C9O 0(2)
C13O N2O C9O C10O -2.8(17)
Fe8 N2O C9O C10O 178.8(12)
C13O N2O C9O C8O 177.1(16)
Fe8 N2O C9O C8O -1.4(14)
N1O C8O C9O N2O 1(2)
N1O C8O C9O C10O -179.0(17)
N2O C9O C10O C11O 2.1(17)
C8O C9O C10O C11O -177.8(16)
C9O C10O C11O C12O 0.7(18)
C10O C11O C12O C13O -2.5(16)
C10O C11O C12O C14O 172.6(15)
C9O N2O C13O C12O 0.8(19)
Fe8 N2O C13O C12O 178.9(14)
C11O C12O C13O N2O 1.8(18)
C14O C12O C13O N2O -173.4(16)
C13O C12O C14O C15O -45.7(17)
C11O C12O C14O C15O 139.4(14)
C13O C12O C14O C19O 126.7(14)
C11O C12O C14O C19O -48.3(17)
C19O C14O C15O F1O 179.0(14)
C12O C14O C15O F1O -8.4(17)
C19O C14O C15O C16O -3.2(14)
C12O C14O C15O C16O 169.4(13)
F1O C15O C16O F2O -1.0(17)
C14O C15O C16O F2O -178.8(14)
F1O C15O C16O C17O 178.4(14)
C14O C15O C16O C17O 0.6(14)
F2O C16O C17O C18O -178.3(14)
C15O C16O C17O C18O 2.3(14)
F2O C16O C17O C21O 7.0(18)
C15O C16O C17O C21O -172.4(13)
C16O C17O C18O F3O -176.7(15)
C21O C17O C18O F3O -1.9(18)
C16O C17O C18O C19O -2.5(14)
C21O C17O C18O C19O 172.3(13)
F3O C18O C19O F4O 0.6(18)
C17O C18O C19O F4O -173.7(15)
F3O C18O C19O C14O 174.1(15)
C17O C18O C19O C14O -0.2(15)
C15O C14O C19O F4O 176.4(15)
C12O C14O C19O F4O 3.8(18)
C15O C14O C19O C18O 3.0(14)
C12O C14O C19O C18O -169.7(13)
C24O N3O C20O C21O -0.2(19)
Fe3 N3O C20O C21O -175.8(13)
N3O C20O C21O C22O -2.4(17)
N3O C20O C21O C17O 174.2(16)
C16O C17O C21O C20O 44.8(17)
C18O C17O C21O C20O -129.8(14)
C16O C17O C21O C22O -138.7(14)
C18O C17O C21O C22O 46.7(17)
C20O C21O C22O C23O 2.3(17)
C17O C21O C22O C23O -174.2(16)
C21O C22O C23O C24O 0.2(18)
C20O N3O C24O C23O 2.9(17)
Fe3 N3O C24O C23O 179.1(12)
C20O N3O C24O C25O -177.5(16)
Fe3 N3O C24O C25O -1.3(14)
C22O C23O C24O N3O -2.8(17)
C22O C23O C24O C25O 177.6(16)
C26O N4O C25O C24O 178.5(15)
Fe3 N4O C25O C24O -4(2)
N3O C24O C25O N4O 3.3(19)
C23O C24O C25O N4O -177.1(16)
C25O N4O C26O C31O 113.5(19)
Fe3 N4O C26O C31O -64(2)
C25O N4O C26O C27O -67(2)
Fe3 N4O C26O C27O 115.4(19)
C31O C26O C27O C28O 1.7(18)
N4O C26O C27O C28O -177.5(19)
C26O C27O C28O C29O -1(2)
C27O C28O C29O F6O 179(2)
C27O C28O C29O C30O -0.7(19)
F6O C29O C30O C31O -179(2)
C28O C29O C30O C31O 1.3(19)
C29O C30O C31O C26O 0(2)
C27O C26O C31O C30O -1.1(17)
N4O C26O C31O C30O 178.1(19)
C8P N1P C1P C6P -125(2)
Fe9 N1P C1P C6P 59(2)
C8P N1P C1P C2P 55(2)
Fe9 N1P C1P C2P -120.3(18)
C6P C1P C2P C3P -0.1(18)
N1P C1P C2P C3P 179.4(19)
C1P C2P C3P C4P 0(2)
C2P C3P C4P C5P -0.3(19)
C2P C3P C4P F5P -180(2)
F5P C4P C5P C6P 180(2)
C3P C4P C5P C6P 0.1(19)
C2P C1P C6P C5P 0.0(18)
N1P C1P C6P C5P -179.5(19)
C4P C5P C6P C1P 0(2)
C1P N1P C8P C9P -172.7(16)
Fe9 N1P C8P C9P 4(2)
C13P N2P C9P C10P -2.3(16)
Fe9 N2P C9P C10P 178.2(12)
C13P N2P C9P C8P 174.5(15)
Fe9 N2P C9P C8P -5.0(14)
N1P C8P C9P N2P 0.6(19)
N1P C8P C9P C10P 177.4(16)
N2P C9P C10P C11P 2.4(16)
C8P C9P C10P C11P -174.1(16)
C9P C10P C11P C12P 0.4(17)
C10P C11P C12P C13P -2.9(16)
C10P C11P C12P C14P 170.8(15)
C9P N2P C13P C12P -0.5(18)
Fe9 N2P C13P C12P 178.8(13)
C11P C12P C13P N2P 3.1(17)
C14P C12P C13P N2P -170.6(15)
C13P C12P C14P C19P -50.9(17)
C11P C12P C14P C19P 135.5(14)
C13P C12P C14P C15P 128.5(14)
C11P C12P C14P C15P -45.1(17)
C19P C14P C15P F1P 179.5(16)
C12P C14P C15P F1P 0.1(18)
C19P C14P C15P C16P 1.8(14)
C12P C14P C15P C16P -177.6(13)
F1P C15P C16P F2P -2.5(19)
C14P C15P C16P F2P 175.3(16)
F1P C15P C16P C17P -178.3(16)
C14P C15P C16P C17P -0.6(15)
F2P C16P C17P C18P -176.7(16)
C15P C16P C17P C18P -1.0(14)
F2P C16P C17P C21P 0.4(18)
C15P C16P C17P C21P 176.1(14)
C16P C17P C18P F3P -179.1(15)
C21P C17P C18P F3P 4.0(18)
C16P C17P C18P C19P 1.3(14)
C21P C17P C18P C19P -175.7(14)
F3P C18P C19P F4P 1.0(18)
C17P C18P C19P F4P -179.4(15)
F3P C18P C19P C14P -179.7(15)
C17P C18P C19P C14P -0.1(15)
C15P C14P C19P F4P 177.9(15)
C12P C14P C19P F4P -2.7(18)
C15P C14P C19P C18P -1.4(14)
C12P C14P C19P C18P 177.9(13)
C24P N3P C20P C21P 0.3(19)
Fe4 N3P C20P C21P -178.5(13)
N3P C20P C21P C22P -3.1(17)
N3P C20P C21P C17P 174.1(15)
C18P C17P C21P C22P -136.0(14)
C16P C17P C21P C22P 47.1(17)
C18P C17P C21P C20P 46.8(17)
C16P C17P C21P C20P -130.0(14)
C20P C21P C22P C23P 3.5(16)
C17P C21P C22P C23P -173.7(16)
C21P C22P C23P C24P -1.2(18)
C20P N3P C24P C23P 2.3(16)
Fe4 N3P C24P C23P -178.7(12)
C20P N3P C24P C25P -174.2(15)
Fe4 N3P C24P C25P 4.7(14)
C22P C23P C24P N3P -1.9(16)
C22P C23P C24P C25P 174.4(16)
C26P N4P C25P C24P 179.7(15)
Fe4 N4P C25P C24P -3(2)
N3P C24P C25P N4P -1.1(19)
C23P C24P C25P N4P -177.7(16)
C25P N4P C26P C31P 114.6(19)
Fe4 N4P C26P C31P -62(2)
C25P N4P C26P C27P -66(2)
Fe4 N4P C26P C27P 117.8(18)
C31P C26P C27P C28P 0.4(18)
N4P C26P C27P C28P -179.5(19)
C26P C27P C28P C29P -0.5(19)
C27P C28P C29P C30P 0.4(19)
C27P C28P C29P F6P -176(2)
C28P C29P C30P C31P 0.1(19)
F6P C29P C30P C31P 177(2)
C29P C30P C31P C26P 0(2)
C27P C26P C31P C30P 0.1(18)
N4P C26P C31P C30P 180.0(19)
C8Q N1Q C1Q C6Q -131.0(18)
Fe10 N1Q C1Q C6Q 58(2)
C8Q N1Q C1Q C2Q 54(2)
Fe10 N1Q C1Q C2Q -116.6(16)
C6Q C1Q C2Q C3Q -2.2(17)
N1Q C1Q C2Q C3Q 172.2(18)
C1Q C2Q C3Q C4Q 0.6(19)
C2Q C3Q C4Q C5Q 1.6(18)
C2Q C3Q C4Q F5Q -178(2)
C3Q C4Q C5Q C6Q -2.1(18)
F5Q C4Q C5Q C6Q 177(2)
C4Q C5Q C6Q C1Q 0.3(19)
C2Q C1Q C6Q C5Q 1.8(17)
N1Q C1Q C6Q C5Q -172.7(18)
C1Q N1Q C8Q C9Q -172.7(14)
Fe10 N1Q C8Q C9Q -0.4(19)
C13Q N2Q C9Q C10Q -2.4(16)
Fe10 N2Q C9Q C10Q 179.0(12)
C13Q N2Q C9Q C8Q 174.0(14)
Fe10 N2Q C9Q C8Q -4.5(14)
N1Q C8Q C9Q N2Q 3.2(18)
N1Q C8Q C9Q C10Q 179.7(15)
N2Q C9Q C10Q C11Q 1.7(17)
C8Q C9Q C10Q C11Q -174.4(16)
C9Q C10Q C11Q C12Q 1.7(18)
C10Q C11Q C12Q C13Q -4.1(16)
C10Q C11Q C12Q C14Q 168.2(15)
C9Q N2Q C13Q C12Q -0.3(18)
Fe10 N2Q C13Q C12Q 178.0(12)
C11Q C12Q C13Q N2Q 3.6(17)
C14Q C12Q C13Q N2Q -168.9(15)
C13Q C12Q C14Q C19Q -50.0(17)
C11Q C12Q C14Q C19Q 137.8(14)
C13Q C12Q C14Q C15Q 124.9(14)
C11Q C12Q C14Q C15Q -47.3(17)
C19Q C14Q C15Q F1Q -177.6(16)
C12Q C14Q C15Q F1Q 7.3(18)
C19Q C14Q C15Q C16Q 3.3(14)
C12Q C14Q C15Q C16Q -171.8(14)
F1Q C15Q C16Q F2Q -1(2)
C14Q C15Q C16Q F2Q 178.5(16)
F1Q C15Q C16Q C17Q -178.8(16)
C14Q C15Q C16Q C17Q 0.3(15)
F2Q C16Q C17Q C18Q 177.8(16)
C15Q C16Q C17Q C18Q -4.0(14)
F2Q C16Q C17Q C21Q -7.3(19)
C15Q C16Q C17Q C21Q 170.9(14)
C16Q C17Q C18Q F3Q -178.8(15)
C21Q C17Q C18Q F3Q 6.3(18)
C16Q C17Q C18Q C19Q 4.1(14)
C21Q C17Q C18Q C19Q -170.7(14)
F3Q C18Q C19Q F4Q 0.0(18)
C17Q C18Q C19Q F4Q 177.1(15)
F3Q C18Q C19Q C14Q -177.6(15)
C17Q C18Q C19Q C14Q -0.5(15)
C15Q C14Q C19Q F4Q 179.2(15)
C12Q C14Q C19Q F4Q -5.7(18)
C15Q C14Q C19Q C18Q -3.2(14)
C12Q C14Q C19Q C18Q 171.9(14)
C24Q N3Q C20Q C21Q -0.7(19)
Fe5 N3Q C20Q C21Q -177.0(14)
N3Q C20Q C21Q C22Q -3.3(17)
N3Q C20Q C21Q C17Q 170.7(16)
C16Q C17Q C21Q C20Q -124.6(14)
C18Q C17Q C21Q C20Q 50.0(17)
C16Q C17Q C21Q C22Q 49.1(17)
C18Q C17Q C21Q C22Q -136.2(14)
C20Q C21Q C22Q C23Q 3.7(16)
C17Q C21Q C22Q C23Q -170.3(16)
C21Q C22Q C23Q C24Q -0.5(18)
C20Q N3Q C24Q C23Q 4.3(16)
Fe5 N3Q C24Q C23Q -178.9(13)
C20Q N3Q C24Q C25Q -171.8(15)
Fe5 N3Q C24Q C25Q 5.1(14)
C22Q C23Q C24Q N3Q -3.8(17)
C22Q C23Q C24Q C25Q 171.9(16)
C26Q N4Q C25Q C24Q 174.7(15)
Fe5 N4Q C25Q C24Q -1(2)
N3Q C24Q C25Q N4Q -2.8(19)
C23Q C24Q C25Q N4Q -178.9(16)
C25Q N4Q C26Q C31Q 124.3(19)
Fe5 N4Q C26Q C31Q -61(2)
C25Q N4Q C26Q C27Q -57(2)
Fe5 N4Q C26Q C27Q 118.1(17)
C31Q C26Q C27Q C28Q 0.4(17)
N4Q C26Q C27Q C28Q -178.7(18)
C26Q C27Q C28Q C29Q 1.2(19)
C27Q C28Q C29Q F6Q 178(2)
C27Q C28Q C29Q C30Q -1.9(19)
C28Q C29Q C30Q C31Q 0.9(18)
F6Q C29Q C30Q C31Q -179(2)
C29Q C30Q C31Q C26Q 0.8(19)
C27Q C26Q C31Q C30Q -1.4(18)
N4Q C26Q C31Q C30Q 177.7(18)
C36Z C31Z C32Z C33Z 0.0
C31Z C32Z C33Z C34Z 0.00(5)
C32Z C33Z C34Z C35Z 0.0
C33Z C34Z C35Z C36Z 0.00(5)
C34Z C35Z C36Z C31Z 0.0
C32Z C31Z C36Z C35Z 0.0
C6Z C1Z C2Z C3Z 0.0
C1Z C2Z C3Z C4Z 0.0
C2Z C3Z C4Z C5Z 0.0
C3Z C4Z C5Z C6Z 0.0
C4Z C5Z C6Z C1Z 0.0
C2Z C1Z C6Z C5Z 0.0
C12Z C7Z C8Z C9Z 0.0
C7Z C8Z C9Z C10Z 0.0
C8Z C9Z C10Z C11Z 0.0
C9Z C10Z C11Z C12Z 0.0
C10Z C11Z C12Z C7Z 0.0
C8Z C7Z C12Z C11Z 0.0
C18Z C13Z C14Z C15Z 0.0
C13Z C14Z C15Z C16Z 0.0
C14Z C15Z C16Z C17Z 0.0
C15Z C16Z C17Z C18Z 0.0
C16Z C17Z C18Z C13Z 0.0
C14Z C13Z C18Z C17Z 0.0
C24Z C19Z C20Z C21Z 0.0
C19Z C20Z C21Z C22Z 0.0
C20Z C21Z C22Z C23Z 0.0
C21Z C22Z C23Z C24Z 0.0
C22Z C23Z C24Z C19Z 0.0
C20Z C19Z C24Z C23Z 0.0
C30Z C25Z C26Z C27Z 0.0
C25Z C26Z C27Z C28Z 0.0
C26Z C27Z C28Z C29Z 0.0
C27Z C28Z C29Z C30Z 0.0
C28Z C29Z C30Z C25Z 0.0
C26Z C25Z C30Z C29Z 0.0
O2 S1 N200 S2 32(4)
O1 S1 N200 S2 164(3)
C1A S1 N200 S2 -90(3)
O4 S2 N200 S1 138(3)
O3 S2 N200 S1 10(4)
C2A S2 N200 S1 -103(3)
O2 S1 C1A F3A 68(3)
O1 S1 C1A F3A -52(3)
N200 S1 C1A F3A -159(2)
O2 S1 C1A F1A -172(3)
O1 S1 C1A F1A 67(2)
N200 S1 C1A F1A -40(2)
O2 S1 C1A F2A -56(3)
O1 S1 C1A F2A -176(2)
N200 S1 C1A F2A 77(2)
O4 S2 C2A F5A -55(4)
O3 S2 C2A F5A 64(3)
N200 S2 C2A F5A 178(3)
O4 S2 C2A F6A -179(3)
O3 S2 C2A F6A -59(3)
N200 S2 C2A F6A 55(3)
O4 S2 C2A F4A 59(3)
O3 S2 C2A F4A 179(3)
N200 S2 C2A F4A -68(3)
C10Y N1Y C2Y C3Y 70(6)
C6Y N1Y C2Y C3Y -48(6)
C14Y N1Y C2Y C3Y -172(5)
N1Y C2Y C3Y C4Y 176(5)
C2Y C3Y C4Y C5Y 178(6)
C10Y N1Y C6Y C7Y -178(6)
C2Y N1Y C6Y C7Y -60(6)
C14Y N1Y C6Y C7Y 62(6)
N1Y C6Y C7Y C8Y -174(6)
C6Y C7Y C8Y C9Y -168(7)
C6Y N1Y C10Y C11Y -63(6)
C2Y N1Y C10Y C11Y 178(5)
C14Y N1Y C10Y C11Y 60(6)
N1Y C10Y C11Y C12Y 175(6)
C10Y C11Y C12Y C13Y 179(7)
C10Y N1Y C14Y C15Y 29(6)
C6Y N1Y C14Y C15Y 148(5)
C2Y N1Y C14Y C15Y -89(5)
N1Y C14Y C15Y C16Y 128(6)
C14Y C15Y C16Y C17Y 148(8)
